data_4124262
loop_
_publ_author_name
'Chen, Yuxiang'
'Zeng, Chenjie'
'Liu, Chong'
'Kirschbaum, Kristin'
'Gayathri, Chakicherla'
'Gil, Roberto R.'
'Rosi, Nathaniel L.'
'Jin, Rongchao'

_publ_section_title
;
 Crystal Structure of Barrel-Shaped Chiral Au130(p-MBT)50 Nanocluster.
;
_journal_issue 32
_journal_name_full 'Journal of the American Chemical Society'
_journal_page_first 10076
_journal_page_last 10079
_journal_paper_doi 10.1021/jacs.5b05378
_journal_volume 137
_journal_year 2015
_chemical_formula_moiety 'C350 H350 Au130 S50'
_chemical_formula_sum 'C350 H350 Au130 S50'
_chemical_formula_weight 31764.93
_space_group_crystal_system triclinic
_space_group_IT_number 2
_space_group_name_Hall '-P 1'
_space_group_name_H-M_alt 'P -1'
_symmetry_space_group_name_Hall '-P 1'
_symmetry_space_group_name_H-M 'P -1'
_atom_sites_solution_hydrogens notdet
_atom_sites_solution_primary direct
_atom_sites_solution_secondary mixed
_audit_creation_method SHELXL-2014/6
_cell_angle_alpha 85.374(5)
_cell_angle_beta 86.233(6)
_cell_angle_gamma 88.853(6)
_cell_formula_units_Z 4
_cell_length_a 25.702(2)
_cell_length_b 41.352(3)
_cell_length_c 42.316(4)
_cell_measurement_reflns_used 9527
_cell_measurement_temperature 120(2)
_cell_measurement_theta_max 45.3
_cell_measurement_theta_min 2.25
_cell_volume 44726(6)
_computing_cell_refinement 'Saint V8.34A Bruker'
_computing_data_collection 'APEX2 v2014.9-0 Bruker 2014'
_computing_data_reduction 'Saint V8.34A Bruker'
_computing_structure_refinement 'SHELXL-2014/6 (Sheldrick, 2014)'
_diffrn_ambient_temperature 120(2)
_diffrn_measured_fraction_theta_full 0.279
_diffrn_measured_fraction_theta_max 0.940
_diffrn_measurement_device_type 'Bruker Apex II Duo'
_diffrn_measurement_method 'omega and phi-scans'
_diffrn_radiation_type CuK\a
_diffrn_radiation_wavelength 1.54178
_diffrn_reflns_av_R_equivalents 0.3012
_diffrn_reflns_av_unetI/netI 0.1884
_diffrn_reflns_Laue_measured_fraction_full 0.279
_diffrn_reflns_Laue_measured_fraction_max 0.940
_diffrn_reflns_limit_h_max 20
_diffrn_reflns_limit_h_min -20
_diffrn_reflns_limit_k_max 32
_diffrn_reflns_limit_k_min -33
_diffrn_reflns_limit_l_max 33
_diffrn_reflns_limit_l_min -33
_diffrn_reflns_number 248573
_diffrn_reflns_point_group_measured_fraction_full 0.279
_diffrn_reflns_point_group_measured_fraction_max 0.940
_diffrn_reflns_theta_full 67.679
_diffrn_reflns_theta_max 38.076
_diffrn_reflns_theta_min 1.049
_exptl_absorpt_coefficient_mu 80.287
_exptl_absorpt_correction_type multi-scan
_exptl_absorpt_process_details 'SADABS 2014/4 Bruker AXS Inc.'
_exptl_crystal_colour dark
_exptl_crystal_density_diffrn 4.717
_exptl_crystal_description 'thin needle'
_exptl_crystal_F_000 54080
_exptl_crystal_size_max 0.090
_exptl_crystal_size_mid 0.020
_exptl_crystal_size_min 0.010
_refine_diff_density_max 6.208
_refine_diff_density_min -6.524
_refine_diff_density_rms 0.860
_refine_ls_extinction_method none
_refine_ls_goodness_of_fit_ref 1.880
_refine_ls_hydrogen_treatment undef
_refine_ls_matrix_type full
_refine_ls_number_parameters 3179
_refine_ls_number_reflns 45083
_refine_ls_number_restraints 888
_refine_ls_restrained_S_all 1.864
_refine_ls_R_factor_all 0.2895
_refine_ls_R_factor_gt 0.2053
_refine_ls_shift/su_max 0.530
_refine_ls_shift/su_mean 0.003
_refine_ls_structure_factor_coef Fsqd
_refine_ls_weighting_details 'w=1/[\s^2^(Fo^2^)+(0.1888P)^2^] where P=(Fo^2^+2Fc^2^)/3'
_refine_ls_weighting_scheme calc
_refine_ls_wR_factor_gt 0.4925
_refine_ls_wR_factor_ref 0.5256
_reflns_Friedel_coverage 0.000
_reflns_number_gt 26198
_reflns_number_total 45083
_reflns_threshold_expression 'I > 2\s(I)'
_cod_data_source_file ja5b05378_si_002.cif
_cod_data_source_block Au130S50
_cod_depositor_comments
;Adding full bibliography for 4124262.cif.

The following automatic conversions were performed:

'_atom_sites_solution_secondary' value 'difmap and geom' was changed
to 'mixed'.

Automatic conversion script
Id: cif_fix_values 6452 2018-10-05 10:23:21Z andrius 
;
_cod_original_cell_volume 44726(7)
_cod_database_code 4124262
_shelx_space_group_comment
;
The symmetry employed for this shelxl refinement is uniquely defined
by the following loop, which should always be used as a source of
symmetry information in preference to the above space-group names.
They are only intended as comments.
;
_shelx_estimated_absorpt_t_min 0.052
_shelx_estimated_absorpt_t_max 0.501
_shelxl_version_number 2014/6

loop_
_space_group_symop_operation_xyz
'x, y, z'
'-x, -y, -z'

loop_
_atom_site_label
_atom_site_type_symbol
_atom_site_fract_x
_atom_site_fract_y
_atom_site_fract_z
_atom_site_U_iso_or_equiv
_atom_site_adp_type
_atom_site_occupancy
_atom_site_site_symmetry_order
_atom_site_calc_flag
_atom_site_refinement_flags_posn
_atom_site_refinement_flags_adp
C20 C 0.192(13) -0.117(5) 1.010(5) 0.25(17) Uiso 1 1 d D .
C30 C 0.121(5) 0.040(3) 1.010(3) 0.02(5) Uiso 1 1 d D .
C60 C 0.450(10) 0.119(6) 0.931(8) 0.26(18) Uiso 1 1 d D .
C100 C 0.277(6) -0.178(4) 0.951(4) 0.07(7) Uiso 1 1 d D .
C120 C 0.219(6) 0.094(4) 1.010(3) 0.04(6) Uiso 1 1 d D .
C130 C 0.632(7) 0.064(5) 0.739(6) 0.17(13) Uiso 1 1 d D .
C140 C 0.597(5) 0.041(5) 0.876(5) 0.11(9) Uiso 1 1 d D .
C150 C 0.549(7) -0.141(5) 0.815(5) 0.070 Uiso 1 1 d . U
C160 C 0.468(7) -0.146(6) 0.673(4) 0.16(12) Uiso 1 1 d D .
C200 C -0.064(3) 0.041(5) 0.923(5) 0.08(7) Uiso 1 1 d D .
C210 C -0.079(3) 0.129(4) 0.833(4) 0.07(7) Uiso 1 1 d D .
C220 C 0.117(7) 0.1881(19) 0.896(5) 0.09(8) Uiso 1 1 d D .
C250 C 0.595(4) 0.084(4) 0.654(5) 0.08(7) Uiso 1 1 d D .
C350 C -0.142(5) 0.045(5) 0.787(4) 0.10(8) Uiso 1 1 d D .
C390 C 0.530(6) 0.179(6) 0.733(4) 0.12(9) Uiso 1 1 d D .
C530 C 0.687(8) 0.401(4) -0.436(5) 0.13(10) Uiso 1 1 d D .
C540 C 0.730(9) 0.520(6) -0.515(3) 0.14(11) Uiso 1 1 d D .
C570 C 0.416(5) 0.545(4) -0.402(4) 0.03(5) Uiso 1 1 d . .
C580 C 0.363(6) 0.493(3) -0.251(5) 0.08(8) Uiso 1 1 d D .
C600 C 0.452(3) 0.358(3) -0.245(4) 0.02(5) Uiso 1 1 d D .
C700 C 0.907(14) 0.670(7) -0.123(13) 0.5(4) Uiso 1 1 d D .
C720 C 0.969(6) 0.728(3) -0.248(4) 0.06(6) Uiso 1 1 d D .
C820 C 0.466(8) 0.674(4) -0.435(5) 0.12(10) Uiso 1 1 d D .
C830 C 0.584(8) 0.298(5) -0.195(5) 0.14(11) Uiso 1 1 d D .
C840 C 0.832(6) 0.284(3) -0.136(4) 0.06(7) Uiso 1 1 d D .
C850 C 0.510(13) 0.715(9) -0.391(3) 0.27(19) Uiso 1 1 d D .
C890 C 0.712(6) 0.782(5) -0.399(5) 0.07(7) Uiso 1 1 d . .
C920 C 0.854(14) 0.575(6) -0.019(6) 0.3(2) Uiso 1 1 d D .
C930 C 0.725(8) 0.697(6) -0.480(5) 0.18(13) Uiso 1 1 d D .
C940 C 0.832(7) 0.750(5) -0.333(5) 0.06(7) Uiso 1 1 d . .
C950 C 0.895(8) 0.424(4) -0.044(4) 0.12(10) Uiso 1 1 d D .
C990 C 0.977(6) 0.353(4) -0.124(4) 0.04(6) Uiso 1 1 d . .
C1 C 0.943(4) 0.319(4) -0.284(2) 0.03(5) Uiso 1 1 d D .
C95 C 0.395(5) -0.2542(15) 0.816(3) 0.16(6) Uiso 1 1 d DG U
C94 C 0.374(6) -0.2825(17) 0.807(4) 0.15(6) Uiso 1 1 d G U
C93 C 0.333(6) -0.281(3) 0.787(4) 0.14(6) Uiso 1 1 d G U
C92 C 0.314(5) -0.251(3) 0.775(3) 0.15(6) Uiso 1 1 d G U
C91 C 0.335(5) -0.223(2) 0.784(3) 0.16(6) Uiso 1 1 d DG U
C90 C 0.375(4) -0.2242(17) 0.805(3) 0.16(6) Uiso 1 1 d DG U
C285 C 0.179(6) -0.226(3) 0.744(3) 0.25(8) Uiso 1 1 d DG U
C284 C 0.162(7) -0.256(3) 0.738(5) 0.26(8) Uiso 1 1 d G U
C283 C 0.151(7) -0.262(3) 0.707(5) 0.26(8) Uiso 1 1 d G U
C282 C 0.156(7) -0.238(4) 0.683(4) 0.25(8) Uiso 1 1 d G U
C281 C 0.173(6) -0.207(4) 0.689(3) 0.25(8) Uiso 1 1 d DG U
C280 C 0.184(5) -0.201(3) 0.719(3) 0.25(8) Uiso 1 1 d DG U
C966 C 1.223(7) 0.547(5) -0.172(4) 0.10(6) Uiso 1 1 d . U
C965 C 1.106(4) 0.514(2) -0.186(3) 0.16(5) Uiso 1 1 d DG U
C964 C 1.149(5) 0.534(2) -0.185(3) 0.16(5) Uiso 1 1 d G U
C963 C 1.191(4) 0.523(3) -0.167(3) 0.15(5) Uiso 1 1 d G U
C962 C 1.190(3) 0.492(3) -0.152(3) 0.13(5) Uiso 1 1 d G U
C961 C 1.148(3) 0.472(3) -0.153(3) 0.14(5) Uiso 1 1 d DG U
C960 C 1.106(3) 0.483(2) -0.170(3) 0.14(5) Uiso 1 1 d DG U
C900 C 0.621(3) 0.776(2) -0.254(2) 0.15(6) Uiso 1 1 d G U
C901 C 0.644(5) 0.762(3) -0.228(3) 0.15(6) Uiso 1 1 d DG U
C902 C 0.670(5) 0.781(4) -0.209(3) 0.15(6) Uiso 1 1 d G U
C903 C 0.674(5) 0.815(4) -0.217(4) 0.16(6) Uiso 1 1 d G U
C904 C 0.651(6) 0.829(3) -0.243(4) 0.16(6) Uiso 1 1 d G U
C905 C 0.625(5) 0.809(2) -0.262(3) 0.16(6) Uiso 1 1 d DG U
C866 C 0.220(5) 0.628(5) -0.248(4) 0.07(5) Uiso 1 1 d D U
C865 C 0.325(6) 0.629(3) -0.3255(19) 0.08(4) Uiso 1 1 d G U
C864 C 0.278(4) 0.635(3) -0.309(4) 0.08(4) Uiso 1 1 d G U
C863 C 0.273(4) 0.628(3) -0.276(4) 0.08(4) Uiso 1 1 d DG U
C862 C 0.316(5) 0.615(3) -0.2600(19) 0.08(4) Uiso 1 1 d G U
C861 C 0.363(4) 0.609(3) -0.277(3) 0.07(4) Uiso 1 1 d G U
C860 C 0.367(4) 0.616(3) -0.310(3) 0.07(4) Uiso 1 1 d DG U
C815 C 0.516(3) 0.4797(18) -0.4276(17) 0.04(3) Uiso 1 1 d DG U
C814 C 0.482(3) 0.454(2) -0.428(2) 0.06(4) Uiso 1 1 d G U
C813 C 0.479(3) 0.439(2) -0.456(3) 0.06(4) Uiso 1 1 d G U
C812 C 0.509(4) 0.4494(19) -0.483(2) 0.05(4) Uiso 1 1 d G U
C811 C 0.542(4) 0.4754(18) -0.4827(17) 0.04(4) Uiso 1 1 d DG U
C810 C 0.546(3) 0.4905(17) -0.4548(15) 0.02(3) Uiso 1 1 d DG U
C805 C 1.045(4) 0.410(3) -0.392(3) 0.16(6) Uiso 1 1 d DG U
C804 C 1.091(4) 0.414(4) -0.410(3) 0.17(6) Uiso 1 1 d G U
C803 C 1.129(4) 0.434(4) -0.402(3) 0.16(6) Uiso 1 1 d G U
C802 C 1.120(3) 0.452(4) -0.375(4) 0.16(6) Uiso 1 1 d G U
C801 C 1.074(3) 0.448(3) -0.357(3) 0.15(6) Uiso 1 1 d DG U
C800 C 1.036(3) 0.427(3) -0.365(3) 0.15(6) Uiso 1 1 d DG U
C785 C 1.038(12) 0.550(7) -0.445(7) 0.22(7) Uiso 1 1 d G U
C784 C 1.089(16) 0.560(4) -0.453(4) 0.22(7) Uiso 1 1 d G U
C783 C 1.129(7) 0.550(7) -0.434(9) 0.22(7) Uiso 1 1 d G U
C782 C 1.118(11) 0.530(7) -0.407(7) 0.21(7) Uiso 1 1 d G U
C781 C 1.068(16) 0.519(4) -0.399(4) 0.20(7) Uiso 1 1 d G U
C780 C 1.028(7) 0.529(7) -0.418(9) 0.20(7) Uiso 1 1 d G U
C776 C 1.048(6) 0.686(4) -0.533(3) 0.21(9) Uiso 1 1 d D U
C775 C 1.007(5) 0.639(2) -0.449(3) 0.20(6) Uiso 1 1 d DG U
C774 C 1.030(5) 0.647(3) -0.479(3) 0.19(6) Uiso 1 1 d DG U
C773 C 1.019(4) 0.676(3) -0.496(3) 0.19(6) Uiso 1 1 d DG U
C772 C 0.985(5) 0.698(3) -0.481(3) 0.19(6) Uiso 1 1 d DG U
C771 C 0.962(5) 0.690(2) -0.451(3) 0.20(6) Uiso 1 1 d DG U
C770 C 0.973(3) 0.6605(17) -0.435(3) 0.19(6) Uiso 1 1 d G U
C766 C 1.179(5) 0.333(3) -0.196(4) 0.10(6) Uiso 1 1 d D U
C765 C 1.058(4) 0.3613(18) -0.245(3) 0.10(4) Uiso 1 1 d DG U
C764 C 1.090(4) 0.3421(19) -0.227(3) 0.12(5) Uiso 1 1 d DG U
C763 C 1.127(4) 0.357(2) -0.210(3) 0.13(4) Uiso 1 1 d DG U
C762 C 1.131(4) 0.390(3) -0.212(3) 0.12(5) Uiso 1 1 d DG U
C761 C 1.098(4) 0.409(2) -0.230(3) 0.08(4) Uiso 1 1 d DG U
C760 C 1.061(4) 0.3949(18) -0.247(3) 0.06(4) Uiso 1 1 d G U
C746 C 1.171(7) 0.688(5) -0.158(5) 0.13(7) Uiso 1 1 d D U
C745 C 1.045(5) 0.638(5) -0.174(6) 0.18(6) Uiso 1 1 d G U
C744 C 1.082(11) 0.657(4) -0.161(3) 0.18(6) Uiso 1 1 d G U
C743 C 1.131(8) 0.661(4) -0.177(6) 0.18(6) Uiso 1 1 d DG U
C742 C 1.143(7) 0.646(6) -0.205(6) 0.18(6) Uiso 1 1 d G U
C741 C 1.106(14) 0.628(5) -0.218(4) 0.19(6) Uiso 1 1 d G U
C740 C 1.057(11) 0.624(4) -0.202(7) 0.18(6) Uiso 1 1 d G U
C736 C 1.223(7) 0.636(5) -0.406(5) 0.10(6) Uiso 1 1 d . U
C735 C 1.087(6) 0.599(3) -0.364(4) 0.10(4) Uiso 1 1 d G U
C734 C 1.133(7) 0.604(3) -0.383(3) 0.11(4) Uiso 1 1 d G U
C733 C 1.163(4) 0.631(4) -0.381(3) 0.10(4) Uiso 1 1 d G U
C732 C 1.147(6) 0.654(3) -0.360(4) 0.09(4) Uiso 1 1 d G U
C731 C 1.101(6) 0.650(3) -0.341(3) 0.08(4) Uiso 1 1 d G U
C730 C 1.071(4) 0.622(4) -0.343(3) 0.09(4) Uiso 1 1 d G U
C696 C 1.072(6) 0.517(4) 0.006(5) 0.06(5) Uiso 1 1 d . U
C695 C 0.997(4) 0.561(2) -0.069(4) 0.06(4) Uiso 1 1 d G U
C694 C 1.012(5) 0.549(3) -0.040(3) 0.07(4) Uiso 1 1 d G U
C693 C 1.050(5) 0.525(3) -0.037(3) 0.08(4) Uiso 1 1 d G U
C692 C 1.072(4) 0.512(3) -0.065(4) 0.09(4) Uiso 1 1 d G U
C691 C 1.056(5) 0.524(3) -0.094(3) 0.06(4) Uiso 1 1 d G U
C690 C 1.018(5) 0.549(3) -0.097(3) 0.05(4) Uiso 1 1 d G U
C666 C 0.688(6) 0.459(3) 0.073(3) 0.09(6) Uiso 1 1 d D U
C665 C 0.718(4) 0.535(2) 0.012(3) 0.08(4) Uiso 1 1 d G U
C664 C 0.717(4) 0.515(2) 0.040(3) 0.08(4) Uiso 1 1 d DG U
C663 C 0.677(4) 0.493(2) 0.047(2) 0.07(4) Uiso 1 1 d DG U
C662 C 0.639(3) 0.491(2) 0.025(3) 0.06(4) Uiso 1 1 d DG U
C661 C 0.640(4) 0.511(3) -0.003(2) 0.06(4) Uiso 1 1 d G U
C660 C 0.680(5) 0.533(3) -0.010(2) 0.08(4) Uiso 1 1 d G U
C655 C 0.430(6) 0.571(3) -0.086(2) 0.08(4) Uiso 1 1 d G U
C654 C 0.389(4) 0.588(3) -0.070(4) 0.10(4) Uiso 1 1 d G U
C653 C 0.394(4) 0.595(3) -0.039(4) 0.10(5) Uiso 1 1 d G U
C652 C 0.439(6) 0.586(3) -0.024(2) 0.10(4) Uiso 1 1 d G U
C651 C 0.479(4) 0.570(3) -0.039(3) 0.08(4) Uiso 1 1 d G U
C650 C 0.475(5) 0.563(3) -0.071(3) 0.07(4) Uiso 1 1 d DG U
C635 C 0.494(6) 0.715(3) -0.136(3) 0.10(5) Uiso 1 1 d G U
C634 C 0.458(6) 0.720(3) -0.111(5) 0.11(5) Uiso 1 1 d G U
C633 C 0.448(4) 0.695(5) -0.087(3) 0.12(5) Uiso 1 1 d G U
C632 C 0.475(6) 0.666(4) -0.088(2) 0.11(5) Uiso 1 1 d G U
C631 C 0.511(5) 0.661(3) -0.113(3) 0.10(5) Uiso 1 1 d G U
C630 C 0.521(4) 0.685(4) -0.137(2) 0.10(5) Uiso 1 1 d DG U
C626 C 0.280(5) 0.666(3) -0.119(3) 0.02(4) Uiso 1 1 d D U
C625 C 0.407(4) 0.645(4) -0.166(3) 0.07(4) Uiso 1 1 d G U
C624 C 0.365(6) 0.662(2) -0.152(3) 0.08(4) Uiso 1 1 d G U
C623 C 0.317(5) 0.647(4) -0.149(3) 0.08(4) Uiso 1 1 d DG U
C622 C 0.310(4) 0.617(4) -0.158(3) 0.08(4) Uiso 1 1 d G U
C621 C 0.352(6) 0.600(2) -0.172(3) 0.07(4) Uiso 1 1 d G U
C620 C 0.401(4) 0.614(3) -0.176(3) 0.06(4) Uiso 1 1 d G U
C526 C 0.843(8) 0.272(4) -0.442(4) 0.18(8) Uiso 1 1 d D U
C525 C 0.783(5) 0.328(3) -0.376(3) 0.11(5) Uiso 1 1 d G U
C524 C 0.788(4) 0.308(3) -0.401(3) 0.11(5) Uiso 1 1 d DG U
C523 C 0.836(4) 0.295(3) -0.411(3) 0.13(5) Uiso 1 1 d G U
C522 C 0.880(4) 0.302(3) -0.394(3) 0.12(5) Uiso 1 1 d DG U
C521 C 0.875(5) 0.321(3) -0.369(3) 0.10(5) Uiso 1 1 d G U
C520 C 0.826(6) 0.334(3) -0.360(3) 0.11(5) Uiso 1 1 d G U
C516 C 0.835(7) 0.194(3) -0.229(5) 0.09(6) Uiso 1 1 d D U
C515 C 0.745(5) 0.271(4) -0.219(3) 0.08(4) Uiso 1 1 d G U
C514 C 0.777(6) 0.244(3) -0.212(3) 0.09(4) Uiso 1 1 d G U
C513 C 0.813(5) 0.234(3) -0.236(4) 0.10(4) Uiso 1 1 d DG U
C512 C 0.816(4) 0.251(4) -0.266(3) 0.08(4) Uiso 1 1 d G U
C511 C 0.784(6) 0.277(3) -0.272(3) 0.06(4) Uiso 1 1 d G U
C510 C 0.748(4) 0.288(3) -0.249(4) 0.08(4) Uiso 1 1 d G U
C420 C -0.111(6) 0.049(4) 0.677(3) 0.09(5) Uiso 1 1 d G U
C421 C -0.099(4) 0.016(5) 0.684(3) 0.09(5) Uiso 1 1 d G U
C422 C -0.135(7) -0.007(3) 0.681(3) 0.10(5) Uiso 1 1 d G U
C423 C -0.184(6) 0.001(4) 0.670(4) 0.11(5) Uiso 1 1 d G U
C424 C -0.196(5) 0.034(5) 0.662(3) 0.13(5) Uiso 1 1 d G U
C425 C -0.160(8) 0.057(3) 0.666(3) 0.11(5) Uiso 1 1 d G U
C365 C -0.066(5) 0.188(4) 0.689(4) 0.10(4) Uiso 1 1 d G U
C364 C -0.098(7) 0.200(3) 0.666(4) 0.12(5) Uiso 1 1 d G U
C363 C -0.139(6) 0.182(4) 0.657(3) 0.10(5) Uiso 1 1 d G U
C362 C -0.148(4) 0.151(4) 0.673(4) 0.09(4) Uiso 1 1 d G U
C361 C -0.116(6) 0.139(2) 0.696(3) 0.06(4) Uiso 1 1 d G U
C360 C -0.075(5) 0.158(4) 0.704(3) 0.07(4) Uiso 1 1 d G U
C325 C 0.277(4) -0.038(3) 0.483(4) 0.09(4) Uiso 1 1 d G U
C324 C 0.288(5) -0.021(4) 0.454(3) 0.10(4) Uiso 1 1 d G U
C323 C 0.327(6) 0.002(3) 0.451(3) 0.10(4) Uiso 1 1 d G U
C322 C 0.355(4) 0.008(3) 0.477(4) 0.08(4) Uiso 1 1 d G U
C321 C 0.344(5) -0.010(3) 0.506(3) 0.05(4) Uiso 1 1 d G U
C320 C 0.305(5) -0.032(3) 0.509(3) 0.06(4) Uiso 1 1 d G U
B1 Au 0.7309(3) 0.53465(19) -0.2595(2) 0.030(3) Uani 1 1 d . .
B2 Au 0.7002(3) 0.5819(2) -0.3103(2) 0.054(3) Uani 1 1 d . .
B3 Au 0.7622(3) 0.4869(2) -0.2084(2) 0.034(3) Uani 1 1 d . .
B4 Au 0.6655(3) 0.5162(2) -0.3067(2) 0.051(3) Uani 1 1 d . .
B5 Au 0.6286(3) 0.5592(2) -0.2599(2) 0.056(3) Uani 1 1 d . .
B6 Au 0.7123(3) 0.6000(2) -0.2472(2) 0.050(3) Uani 1 1 d . .
B7 Au 0.8017(3) 0.5823(2) -0.2868(2) 0.046(3) Uani 1 1 d . .
B8 Au 0.7726(3) 0.5305(2) -0.3230(2) 0.047(3) Uani 1 1 d . .
B9 Au 0.6953(3) 0.4694(2) -0.2560(2) 0.034(3) Uani 1 1 d . .
B10 Au 0.6596(3) 0.5125(2) -0.2083(2) 0.046(3) Uani 1 1 d . .
B11 Au 0.7443(3) 0.5531(2) -0.1977(2) 0.035(3) Uani 1 1 d . .
B12 Au 0.8330(3) 0.5349(2) -0.2369(2) 0.035(3) Uani 1 1 d . .
B13 Au 0.8032(3) 0.4829(2) -0.2733(2) 0.031(3) Uani 1 1 d . .
B14 Au 0.5906(3) 0.4946(2) -0.2561(2) 0.042(3) Uani 1 1 d . .
B15 Au 0.6390(3) 0.5788(2) -0.1959(2) 0.057(3) Uani 1 1 d . .
B16 Au 0.8156(3) 0.6017(2) -0.2250(2) 0.048(3) Uani 1 1 d . .
B17 Au 0.8753(3) 0.5310(2) -0.3008(2) 0.047(3) Uani 1 1 d . .
B18 Au 0.7360(3) 0.4644(2) -0.3205(2) 0.041(3) Uani 1 1 d . .
B19 Au 0.7071(3) 0.5136(3) -0.3716(2) 0.067(4) Uani 1 1 d . .
B20 Au 0.8432(3) 0.5799(2) -0.3510(2) 0.063(3) Uani 1 1 d . .
B21 Au 0.7687(3) 0.6323(2) -0.3379(3) 0.072(4) Uani 1 1 d . .
B22 Au 0.7838(3) 0.6505(3) -0.2764(3) 0.080(4) Uani 1 1 d . .
B23 Au 0.6067(3) 0.6269(2) -0.2473(3) 0.080(4) Uani 1 1 d . .
B24 Au 0.5609(3) 0.5421(3) -0.3076(2) 0.072(4) Uani 1 1 d . .
B25 Au 0.7432(3) 0.5794(2) -0.3750(2) 0.061(3) Uani 1 1 d . .
B26 Au 0.6358(3) 0.5659(3) -0.3597(2) 0.074(4) Uani 1 1 d . .
B27 Au 0.5941(3) 0.6068(3) -0.3119(3) 0.083(4) Uani 1 1 d . .
B28 Au 0.6776(3) 0.6494(2) -0.2985(3) 0.079(4) Uani 1 1 d . .
B29 Au 0.7664(3) 0.4165(2) -0.2691(2) 0.050(3) Uani 1 1 d . .
B30 Au 0.9057(3) 0.4824(2) -0.2504(2) 0.049(3) Uani 1 1 d . .
B31 Au 0.8490(3) 0.5537(2) -0.1748(2) 0.056(3) Uani 1 1 d . .
B32 Au 0.6729(3) 0.5296(2) -0.1445(2) 0.058(3) Uani 1 1 d . .
B33 Au 0.6235(3) 0.4472(2) -0.2030(2) 0.051(3) Uani 1 1 d . .
B34 Au 0.8335(3) 0.4332(2) -0.2210(2) 0.047(3) Uani 1 1 d . .
B35 Au 0.7266(3) 0.4211(2) -0.2027(2) 0.055(3) Uani 1 1 d . .
B36 Au 0.6938(3) 0.4638(2) -0.1548(2) 0.052(3) Uani 1 1 d . .
B37 Au 0.7796(3) 0.5051(2) -0.1452(2) 0.054(3) Uani 1 1 d . .
B38 Au 0.8666(3) 0.4853(2) -0.1862(2) 0.051(3) Uani 1 1 d . .
B39 Au 0.6289(3) 0.4516(2) -0.3026(2) 0.053(3) Uani 1 1 d . .
B40 Au 0.8441(3) 0.4792(2) -0.3371(2) 0.049(3) Uani 1 1 d . .
B41 Au 0.9036(3) 0.5834(2) -0.2638(2) 0.051(3) Uani 1 1 d . .
B42 Au 0.7250(3) 0.6192(2) -0.1858(3) 0.066(4) Uani 1 1 d . .
B43 Au 0.5564(3) 0.5368(2) -0.2084(2) 0.054(3) Uani 1 1 d . .
B44 Au 0.6032(3) 0.4980(3) -0.3524(2) 0.071(4) Uani 1 1 d . .
B45 Au 0.6569(3) 0.4068(2) -0.2515(2) 0.058(3) Uani 1 1 d . .
B46 Au 0.8169(3) 0.5270(2) -0.3849(2) 0.067(4) Uani 1 1 d . .
B47 Au 0.8698(3) 0.4323(2) -0.2873(2) 0.054(3) Uani 1 1 d . .
B48 Au 0.8711(3) 0.6298(3) -0.3116(3) 0.072(4) Uani 1 1 d . .
B49 Au 0.9342(3) 0.5354(2) -0.2175(2) 0.057(3) Uani 1 1 d . .
B50 Au 0.6916(3) 0.6637(2) -0.2346(3) 0.081(4) Uani 1 1 d . .
B51 Au 0.7597(3) 0.5740(2) -0.1386(2) 0.067(4) Uani 1 1 d . .
B52 Au 0.5261(3) 0.5804(3) -0.2600(3) 0.079(4) Uani 1 1 d . .
B53 Au 0.5905(3) 0.4922(2) -0.1584(2) 0.062(3) Uani 1 1 d . .
B54 Au 0.7968(3) 0.4384(2) -0.1561(2) 0.062(3) Uani 1 1 d . .
B55 Au 0.6683(4) 0.6305(3) -0.3618(3) 0.090(4) Uani 1 1 d . .
B56 Au 0.4903(3) 0.5146(3) -0.2543(3) 0.089(4) Uani 1 1 d . .
B57 Au 0.5206(3) 0.4709(2) -0.2025(3) 0.070(4) Uani 1 1 d . .
B58 Au 0.5342(4) 0.6046(3) -0.1981(3) 0.093(4) Uani 1 1 d . .
B59 Au 0.5689(3) 0.5598(2) -0.1480(3) 0.075(4) Uani 1 1 d . .
B60 Au 0.6171(4) 0.6414(2) -0.1826(3) 0.090(4) Uani 1 1 d . .
B61 Au 0.6528(4) 0.5962(2) -0.1331(3) 0.079(4) Uani 1 1 d . .
B62 Au 0.7935(4) 0.6697(3) -0.2145(3) 0.087(4) Uani 1 1 d . .
B63 Au 0.8310(4) 0.6228(3) -0.1675(3) 0.078(4) Uani 1 1 d . .
B64 Au 0.8833(3) 0.6482(3) -0.2474(3) 0.087(4) Uani 1 1 d . .
B65 Au 0.9208(3) 0.6005(2) -0.2008(3) 0.071(4) Uani 1 1 d . .
B66 Au 0.9444(3) 0.5800(3) -0.3297(3) 0.080(4) Uani 1 1 d . .
B67 Au 0.9745(3) 0.5321(2) -0.2830(2) 0.067(4) Uani 1 1 d . .
B68 Au 0.9196(3) 0.5266(3) -0.3600(2) 0.072(4) Uani 1 1 d . .
B69 Au 0.9476(3) 0.4779(2) -0.3140(2) 0.062(3) Uani 1 1 d . .
B70 Au 0.7775(3) 0.4626(3) -0.3858(2) 0.077(4) Uani 1 1 d . .
B71 Au 0.8016(3) 0.4144(2) -0.3362(2) 0.064(3) Uani 1 1 d . .
B72 Au 0.6753(3) 0.4453(3) -0.3659(2) 0.075(4) Uani 1 1 d . .
B73 Au 0.6992(3) 0.3982(3) -0.3152(2) 0.066(3) Uani 1 1 d . .
B74 Au 0.5242(3) 0.4787(3) -0.3040(3) 0.076(4) Uani 1 1 d . .
B75 Au 0.5525(3) 0.4333(2) -0.2526(2) 0.064(3) Uani 1 1 d . .
B76 Au 0.7453(4) 0.5466(3) -0.4293(3) 0.091(4) Uani 1 1 d . .
B77 Au 0.8463(3) 0.3753(2) -0.2491(3) 0.071(4) Uani 1 1 d . .
B78 Au 0.6318(4) 0.5316(3) -0.4135(3) 0.092(4) Uani 1 1 d . .
B79 Au 0.7335(3) 0.3634(2) -0.2281(2) 0.068(4) Uani 1 1 d . .
B80 Au 0.5372(4) 0.5496(3) -0.3720(3) 0.096(4) Uani 1 1 d . .
B81 Au 0.6418(3) 0.3814(2) -0.1878(3) 0.070(4) Uani 1 1 d . .
B82 Au 0.4935(4) 0.5930(3) -0.3227(3) 0.107(5) Uani 1 1 d . .
B83 Au 0.6121(3) 0.4257(2) -0.1364(2) 0.067(3) Uani 1 1 d . .
B84 Au 0.5232(4) 0.6461(3) -0.2839(3) 0.100(5) Uani 1 1 d . .
B85 Au 0.6381(4) 0.4811(2) -0.1002(3) 0.079(4) Uani 1 1 d . .
B86 Au 0.6102(4) 0.6926(3) -0.2690(3) 0.106(5) Uani 1 1 d . U
B87 Au 0.7291(4) 0.5253(3) -0.0906(3) 0.075(4) Uani 1 1 d . .
B88 Au 0.7239(4) 0.7060(3) -0.2882(3) 0.106(5) Uani 1 1 d . .
B89 Au 0.8421(4) 0.5396(3) -0.1083(3) 0.084(4) Uani 1 1 d . .
B90 Au 0.8207(4) 0.6887(3) -0.3304(3) 0.099(5) Uani 1 1 d . .
B91 Au 0.9331(3) 0.5171(3) -0.1521(3) 0.083(4) Uani 1 1 d . .
B92 Au 0.8557(4) 0.6449(3) -0.3780(3) 0.093(4) Uani 1 1 d . .
B93 Au 0.9715(3) 0.4721(2) -0.2000(2) 0.065(4) Uani 1 1 d . .
B94 Au 0.8316(4) 0.5894(3) -0.4163(3) 0.088(4) Uani 1 1 d . .
B95 Au 0.9343(3) 0.4173(2) -0.2379(3) 0.072(4) Uani 1 1 d . .
B96 Au 0.6659(4) 0.6003(3) -0.4183(3) 0.115(5) Uani 1 1 d . .
B97 Au 0.8090(3) 0.3779(2) -0.1802(2) 0.065(3) Uani 1 1 d . .
B98 Au 0.5666(4) 0.6200(3) -0.3752(3) 0.103(5) Uani 1 1 d . .
B99 Au 0.7145(3) 0.3955(2) -0.1390(2) 0.071(4) Uani 1 1 d . .
B100 Au 0.5983(4) 0.6739(3) -0.3365(3) 0.122(5) Uani 1 1 d . .
B101 Au 0.7504(4) 0.4541(3) -0.0980(3) 0.078(4) Uani 1 1 d . .
B102 Au 0.7135(4) 0.6903(3) -0.3541(3) 0.108(5) Uani 1 1 d . U
B103 Au 0.8625(4) 0.4681(3) -0.1172(2) 0.078(4) Uani 1 1 d . .
B104 Au 0.7556(4) 0.6426(3) -0.4044(3) 0.108(5) Uani 1 1 d . .
B105 Au 0.8990(3) 0.4207(2) -0.1685(2) 0.070(4) Uani 1 1 d . .
B106 Au 0.7857(4) 0.3490(3) -0.2981(3) 0.080(4) Uani 1 1 d . .
B107 Au 0.6970(4) 0.4765(3) -0.4355(3) 0.094(4) Uani 1 1 d . .
B108 Au 0.5693(4) 0.4038(3) -0.3280(3) 0.095(4) Uani 1 1 d . .
B109 Au 0.4370(4) 0.5319(3) -0.3194(3) 0.108(5) Uani 1 1 d . .
B110 Au 0.5288(4) 0.3982(3) -0.1861(3) 0.090(4) Uani 1 1 d . .
B111 Au 0.4531(3) 0.5377(3) -0.1804(3) 0.093(4) Uani 1 1 d . .
B112 Au 0.5248(4) 0.6799(3) -0.2186(3) 0.100(5) Uani 1 1 d . .
B113 Au 0.6095(4) 0.5451(3) -0.0758(3) 0.099(4) Uani 1 1 d . .
B114 Au 0.7150(5) 0.6677(3) -0.1433(4) 0.135(6) Uani 1 1 d . .
B115 Au 0.9201(4) 0.5896(3) -0.1292(3) 0.100(4) Uani 1 1 d . .
B116 Au 0.8466(4) 0.7157(3) -0.2714(3) 0.117(5) Uani 1 1 d . U
B117 Au 1.0072(4) 0.6091(3) -0.2679(3) 0.093(4) Uani 1 1 d . .
B118 Au 1.0292(3) 0.4676(2) -0.2631(3) 0.082(4) Uani 1 1 d . .
B119 Au 0.9412(4) 0.5890(3) -0.4018(3) 0.094(4) Uani 1 1 d . .
B120 Au 0.9057(4) 0.4450(3) -0.3811(3) 0.099(4) Uani 1 1 d . .
B121 Au 0.5508(4) 0.5776(3) -0.4391(3) 0.132(5) Uani 1 1 d . .
B122 Au 0.7180(4) 0.3241(3) -0.1679(3) 0.090(4) Uani 1 1 d . .
B123 Au 0.4775(5) 0.6653(3) -0.3445(4) 0.173(7) Uani 1 1 d . .
B124 Au 0.6584(4) 0.4093(3) -0.0730(3) 0.115(5) Uani 1 1 d . .
B125 Au 0.6433(5) 0.7454(3) -0.3212(4) 0.152(6) Uani 1 1 d . U
B126 Au 0.8064(4) 0.4972(3) -0.0493(3) 0.088(4) Uani 1 1 d . .
B127 Au 0.8100(4) 0.7084(3) -0.4041(4) 0.135(6) Uani 1 1 d . U
B128 Au 0.9843(4) 0.4581(3) -0.1292(3) 0.104(5) Uani 1 1 d . .
B129 Au 0.7648(4) 0.6038(3) -0.4711(3) 0.137(6) Uani 1 1 d . .
B130 Au 0.9288(4) 0.3527(2) -0.2055(3) 0.088(4) Uani 1 1 d . .
A1 Au 0.2510(3) 0.0277(2) 0.7582(2) 0.052(3) Uani 1 1 d . .
A2 Au 0.2199(3) 0.0636(2) 0.7000(2) 0.053(3) Uani 1 1 d . .
A3 Au 0.2831(4) -0.0088(2) 0.8166(2) 0.069(4) Uani 1 1 d . .
A4 Au 0.1500(3) 0.0205(2) 0.7372(2) 0.049(3) Uani 1 1 d . .
A5 Au 0.1795(3) 0.0804(2) 0.7611(2) 0.055(3) Uani 1 1 d . .
A6 Au 0.2866(3) 0.0915(2) 0.7414(2) 0.065(3) Uani 1 1 d . .
A7 Au 0.3235(3) 0.0396(2) 0.7049(2) 0.062(3) Uani 1 1 d . .
A8 Au 0.2394(3) -0.0042(2) 0.7036(2) 0.051(3) Uani 1 1 d . .
A9 Au 0.1817(3) -0.0152(2) 0.7960(2) 0.058(3) Uani 1 1 d . .
A10 Au 0.2095(3) 0.0441(2) 0.8199(3) 0.072(4) Uani 1 1 d . .
A11 Au 0.3170(3) 0.0563(3) 0.7997(3) 0.073(4) Uani 1 1 d . .
A12 Au 0.3544(3) 0.0042(2) 0.7630(2) 0.060(3) Uani 1 1 d . .
A13 Au 0.2720(3) -0.0403(2) 0.7616(2) 0.057(3) Uani 1 1 d . .
A14 Au 0.1060(3) 0.0374(2) 0.7979(2) 0.068(4) Uani 1 1 d . .
A15 Au 0.2459(4) 0.1096(3) 0.8031(3) 0.073(4) Uani 1 1 d . .
A16 Au 0.3904(3) 0.0689(2) 0.7458(3) 0.065(3) Uani 1 1 d . .
A17 Au 0.3448(3) -0.0291(2) 0.7071(2) 0.059(3) Uani 1 1 d . .
A18 Au 0.1694(3) -0.0475(2) 0.7396(2) 0.059(3) Uani 1 1 d . .
A19 Au 0.1165(3) 0.0586(2) 0.6780(2) 0.068(4) Uani 1 1 d . .
A20 Au 0.2042(3) 0.0319(2) 0.6429(3) 0.070(4) Uani 1 1 d . .
A21 Au 0.2894(4) 0.0752(3) 0.6448(2) 0.075(4) Uani 1 1 d . .
A22 Au 0.2557(4) 0.1295(2) 0.6820(3) 0.068(4) Uani 1 1 d . .
A23 Au 0.1488(3) 0.1183(2) 0.7012(2) 0.071(4) Uani 1 1 d . .
A24 Au 0.0497(3) 0.0144(2) 0.7186(3) 0.076(4) Uani 1 1 d . .
A25 Au 0.1359(4) -0.0111(3) 0.6811(2) 0.069(4) Uani 1 1 d . .
A26 Au 0.2256(3) -0.0379(2) 0.6506(3) 0.075(4) Uani 1 1 d . .
A27 Au 0.3110(3) 0.0077(2) 0.6475(3) 0.069(4) Uani 1 1 d . .
A28 Au 0.3933(4) 0.0493(2) 0.6529(3) 0.080(4) Uani 1 1 d . .
A29 Au 0.3577(3) 0.1040(2) 0.6860(3) 0.070(4) Uani 1 1 d . .
A30 Au 0.3254(4) 0.1535(3) 0.7253(3) 0.090(4) Uani 1 1 d . .
A31 Au 0.2158(3) 0.1451(2) 0.7437(2) 0.066(3) Uani 1 1 d . .
A32 Au 0.1111(3) 0.1318(2) 0.7650(2) 0.066(3) Uani 1 1 d . .
A33 Au 0.0752(3) 0.0743(2) 0.7391(2) 0.057(3) Uani 1 1 d . .
A34 Au 0.2151(4) -0.0537(3) 0.8547(2) 0.073(4) Uani 1 1 d . .
A35 Au 0.3068(4) -0.0777(3) 0.8207(3) 0.077(4) Uani 1 1 d . .
A36 Au 0.3881(4) -0.0316(3) 0.8236(3) 0.103(5) Uani 1 1 d . .
A37 Au 0.3470(4) 0.0209(3) 0.8599(3) 0.107(5) Uani 1 1 d . .
A38 Au 0.2404(4) 0.0063(3) 0.8786(3) 0.087(4) Uani 1 1 d . .
A39 Au 0.0800(3) -0.0227(2) 0.7737(2) 0.066(4) Uani 1 1 d . .
A40 Au 0.2589(3) -0.0726(2) 0.7055(2) 0.058(3) Uani 1 1 d . .
A41 Au 0.4269(4) 0.0155(2) 0.7100(2) 0.067(3) Uani 1 1 d . .
A42 Au 0.3525(4) 0.1208(3) 0.7830(3) 0.088(4) Uani 1 1 d . .
A43 Au 0.1377(4) 0.0960(3) 0.8220(2) 0.071(4) Uani 1 1 d . .
A44 Au 0.1398(4) 0.0001(3) 0.8575(2) 0.073(4) Uani 1 1 d . .
A45 Au 0.1127(3) -0.0589(2) 0.8285(2) 0.066(3) Uani 1 1 d . .
A46 Au 0.2019(3) -0.0847(2) 0.7981(2) 0.066(3) Uani 1 1 d . .
A47 Au 0.2924(4) -0.1062(3) 0.7618(3) 0.079(4) Uani 1 1 d . .
A48 Au 0.3764(3) -0.0644(2) 0.7668(3) 0.069(4) Uani 1 1 d . .
A49 Au 0.4563(4) -0.0163(3) 0.7680(3) 0.092(4) Uani 1 1 d . .
A50 Au 0.4204(4) 0.0336(3) 0.8055(3) 0.090(4) Uani 1 1 d . .
A51 Au 0.3787(4) 0.0860(3) 0.8395(3) 0.104(5) Uani 1 1 d . .
A52 Au 0.2753(4) 0.0732(3) 0.8621(3) 0.087(4) Uani 1 1 d . .
A53 Au 0.1673(4) 0.0606(3) 0.8783(3) 0.089(4) Uani 1 1 d . .
A54 Au 0.1865(4) 0.1000(3) 0.6410(3) 0.081(4) Uani 1 1 d . .
A55 Au 0.3154(4) -0.0451(3) 0.8764(3) 0.095(4) Uani 1 1 d . .
A56 Au 0.1545(4) -0.0814(3) 0.6887(3) 0.085(4) Uani 1 1 d . .
A57 Au 0.1901(4) -0.1180(2) 0.7433(3) 0.079(4) Uani 1 1 d . .
A58 Au 0.3326(3) -0.0604(2) 0.6496(2) 0.065(3) Uani 1 1 d . .
A59 Au 0.3643(3) -0.0937(2) 0.7083(3) 0.068(4) Uani 1 1 d . .
A60 Au 0.4161(4) -0.0210(3) 0.6566(3) 0.079(4) Uani 1 1 d . .
A61 Au 0.4510(4) -0.0538(2) 0.7138(3) 0.083(4) Uani 1 1 d . .
A62 Au 0.4616(4) 0.0805(3) 0.6914(3) 0.097(4) Uani 1 1 d . .
A63 Au 0.4904(4) 0.0489(3) 0.7486(3) 0.100(4) Uani 1 1 d . .
A64 Au 0.4292(4) 0.1292(3) 0.7313(3) 0.095(4) Uani 1 1 d . .
A65 Au 0.4580(4) 0.0972(3) 0.7885(3) 0.113(5) Uani 1 1 d . .
A66 Au 0.2797(4) 0.1753(3) 0.7828(3) 0.091(4) Uani 1 1 d . .
A67 Au 0.3042(4) 0.1401(3) 0.8404(3) 0.106(5) Uani 1 1 d D .
A68 Au 0.1788(4) 0.1598(3) 0.8067(3) 0.092(4) Uani 1 1 d . .
A69 Au 0.2019(4) 0.1256(3) 0.8649(3) 0.107(5) Uani 1 1 d . .
A70 Au 0.0346(3) 0.0897(3) 0.7994(3) 0.077(4) Uani 1 1 d . .
A71 Au 0.0647(4) 0.0527(3) 0.8561(3) 0.093(4) Uani 1 1 d . .
A72 Au 0.0065(3) 0.0298(3) 0.7807(3) 0.081(4) Uani 1 1 d . .
A73 Au 0.0387(4) -0.0066(3) 0.8363(3) 0.085(4) Uani 1 1 d . .
A74 Au 0.0640(4) -0.0537(3) 0.7165(3) 0.095(4) Uani 1 1 d . .
A75 Au 0.1013(4) -0.0906(2) 0.7715(3) 0.075(4) Uani 1 1 d . .
A76 Au 0.0845(4) 0.1190(3) 0.6475(3) 0.100(4) Uani 1 1 d . .
A77 Au 0.2304(5) -0.0498(3) 0.9205(3) 0.114(5) Uani 1 1 d D .
A78 Au 0.1741(4) 0.1653(3) 0.6516(3) 0.092(4) Uani 1 1 d . .
A79 Au 0.3209(5) -0.0012(4) 0.9230(3) 0.132(6) Uani 1 1 d . .
A80 Au 0.2697(4) 0.1391(3) 0.6162(3) 0.099(4) Uani 1 1 d . .
A81 Au 0.4173(5) -0.0272(3) 0.8847(3) 0.139(6) Uani 1 1 d . .
A82 Au 0.2353(4) 0.0734(3) 0.5876(3) 0.094(4) Uani 1 1 d . .
A83 Au 0.3880(5) -0.0916(3) 0.8611(3) 0.121(5) Uani 1 1 d . .
A84 Au 0.1232(4) 0.0619(3) 0.6094(3) 0.098(4) Uani 1 1 d . .
A85 Au 0.2703(4) -0.1061(3) 0.8839(3) 0.115(5) Uani 1 1 d D .
A86 Au 0.0114(4) 0.0725(3) 0.6885(3) 0.094(4) Uani 1 1 d . .
A87 Au 0.1265(4) -0.0587(3) 0.8939(3) 0.095(4) Uani 1 1 d . .
A88 Au 0.0466(4) 0.1355(3) 0.7129(3) 0.083(4) Uani 1 1 d . .
A89 Au 0.1504(5) 0.0055(3) 0.9211(3) 0.114(5) Uani 1 1 d . .
A90 Au 0.1367(4) 0.1824(3) 0.7168(3) 0.083(4) Uani 1 1 d . .
A91 Au 0.2421(5) 0.0489(3) 0.9253(3) 0.121(5) Uani 1 1 d D .
A92 Au 0.2509(4) 0.1924(3) 0.6958(3) 0.100(4) Uani 1 1 d . .
A93 Au 0.3519(5) 0.0656(4) 0.9054(3) 0.135(5) Uani 1 1 d . .
A94 Au 0.3412(4) 0.1656(3) 0.6582(3) 0.095(4) Uani 1 1 d . .
A95 Au 0.4452(5) 0.0404(3) 0.8692(3) 0.134(6) Uani 1 1 d . .
A96 Au 0.3742(4) 0.1099(3) 0.6198(3) 0.100(4) Uani 1 1 d . .
A97 Au 0.4920(4) -0.0129(3) 0.8286(3) 0.116(5) Uani 1 1 d . .
A98 Au 0.3450(4) 0.0482(3) 0.5952(3) 0.084(4) Uani 1 1 d . .
A99 Au 0.4615(4) -0.0753(3) 0.8050(3) 0.109(5) Uani 1 1 d . .
A100 Au 0.2544(4) 0.0009(3) 0.5956(3) 0.088(4) Uani 1 1 d . .
A101 Au 0.3744(4) -0.1268(3) 0.7995(3) 0.104(5) Uani 1 1 d . .
A102 Au 0.1417(4) -0.0126(3) 0.6159(3) 0.088(4) Uani 1 1 d . .
A103 Au 0.2640(4) -0.1362(3) 0.8236(3) 0.102(5) Uani 1 1 d . .
A104 Au 0.0522(4) 0.0180(3) 0.6514(3) 0.094(4) Uani 1 1 d . .
A105 Au 0.1633(4) -0.1143(3) 0.8570(3) 0.097(4) Uani 1 1 d D .
A106 Au 0.1744(6) -0.1146(4) 0.9299(3) 0.153(6) Uani 1 1 d D .
A107 Au 0.2217(6) -0.0020(4) 0.9765(3) 0.160(6) Uani 1 1 d . .
A108 Au 0.4346(5) 0.0236(5) 0.9381(4) 0.194(8) Uani 1 1 d D .
A109 Au 0.5109(5) -0.0791(4) 0.8651(4) 0.158(6) Uani 1 1 d . .
A110 Au 0.3499(5) -0.1636(3) 0.8617(3) 0.144(6) Uani 1 1 d . .
A111 Au 0.2884(5) 0.1238(3) 0.9120(3) 0.134(5) Uani 1 1 d . .
A112 Au 0.5444(4) 0.0489(3) 0.8111(4) 0.144(6) Uani 1 1 d . .
A113 Au 0.4592(4) -0.1232(3) 0.7481(3) 0.103(5) Uani 1 1 d . .
A114 Au 0.1405(4) -0.1550(3) 0.8032(3) 0.113(5) Uani 1 1 d . .
A115 Au 0.0387(5) -0.0063(3) 0.9087(3) 0.127(5) Uani 1 1 d . .
A116 Au 0.0705(5) 0.1370(3) 0.8579(3) 0.116(5) Uani 1 1 d . .
A117 Au 0.4098(5) 0.1753(3) 0.7973(4) 0.134(6) Uani 1 1 d . .
A118 Au 0.5304(4) 0.0101(3) 0.6842(3) 0.127(5) Uani 1 1 d . .
A119 Au 0.2658(4) -0.1313(3) 0.6751(3) 0.111(5) Uani 1 1 d . .
A120 Au -0.0206(4) -0.0500(3) 0.7836(3) 0.121(5) Uani 1 1 d . U
A121 Au 0.3750(4) -0.0209(3) 0.5870(3) 0.105(4) Uani 1 1 d . .
A122 Au 0.0630(4) -0.0612(3) 0.6458(3) 0.120(5) Uani 1 1 d . .
A123 Au -0.0500(4) 0.0895(3) 0.7448(3) 0.106(5) Uani 1 1 d . .
A124 Au 0.1945(4) 0.2205(3) 0.7603(3) 0.106(5) Uani 1 1 d . .
A125 Au 0.4541(4) 0.1482(3) 0.6588(4) 0.133(5) Uani 1 1 d . .
A126 Au 0.0016(4) 0.0707(3) 0.6169(3) 0.116(5) Uani 1 1 d . .
A127 Au 0.0560(4) 0.1966(3) 0.6715(3) 0.120(5) Uani 1 1 d . .
A128 Au 0.2735(5) 0.2166(3) 0.6329(4) 0.161(7) Uani 1 1 d . .
A129 Au 0.3300(5) 0.1162(3) 0.5561(3) 0.140(6) Uani 1 1 d . .
A130 Au 0.1805(5) 0.0172(3) 0.5504(3) 0.129(5) Uani 1 1 d . .
S1 S 0.170(3) -0.1640(11) 0.9003(12) 0.17(4) Uiso 1 1 d D .
S2 S 0.184(3) -0.0779(15) 0.9730(11) 0.18(4) Uiso 1 1 d D .
S3 S 0.128(3) 0.0015(19) 0.977(2) 0.16(3) Uiso 1 1 d D .
S4 S 0.308(4) -0.015(2) 0.976(2) 0.20(4) Uiso 1 1 d . .
S5 S 0.476(3) -0.0283(14) 0.923(2) 0.16(3) Uiso 1 1 d D .
S6 S 0.400(4) 0.0784(16) 0.950(3) 0.24(5) Uiso 1 1 d D .
S7 S 0.462(2) -0.1303(14) 0.8714(14) 0.08(2) Uiso 1 1 d . .
S8 S 0.567(2) -0.0335(16) 0.8532(16) 0.10(2) Uiso 1 1 d . .
S9 S 0.406(2) -0.1796(14) 0.8200(14) 0.08(2) Uiso 1 1 d D .
S10 S 0.327(4) -0.151(2) 0.915(2) 0.250 Uiso 1 1 d D U
S11 S 0.349(3) 0.1631(19) 0.8886(15) 0.15(3) Uiso 1 1 d D .
S12 S 0.229(6) 0.101(2) 0.958(3) 0.38(9) Uiso 1 1 d D .
S13 S 0.573(2) 0.0318(17) 0.7633(17) 0.12(3) Uiso 1 1 d D .
S14 S 0.527(3) 0.066(2) 0.861(2) 0.18(4) Uiso 1 1 d D .
S15 S 0.522(2) -0.1097(14) 0.7798(14) 0.08(2) Uiso 1 1 d . .
S16 S 0.412(2) -0.1448(16) 0.7144(16) 0.11(2) Uiso 1 1 d D .
S17 S 0.2197(19) -0.1809(14) 0.8114(14) 0.067(19) Uiso 1 1 d . .
S18 S 0.052(3) -0.137(2) 0.794(2) 0.19(4) Uiso 1 1 d . .
S19 S 0.040(2) -0.0651(17) 0.9133(17) 0.11(3) Uiso 1 1 d . .
S20 S 0.017(2) 0.0536(17) 0.9084(17) 0.12(3) Uiso 1 1 d D .
S21 S 0.003(2) 0.1400(17) 0.8204(17) 0.12(3) Uiso 1 1 d D .
S22 S 0.122(3) 0.1349(17) 0.9025(17) 0.12(3) Uiso 1 1 d D .
S23 S 0.350(3) 0.2194(18) 0.7688(18) 0.13(3) Uiso 1 1 d . .
S24 S 0.474(3) 0.1406(17) 0.8214(17) 0.12(3) Uiso 1 1 d . .
S25 S 0.519(3) 0.061(2) 0.657(2) 0.16(3) Uiso 1 1 d D .
S26 S 0.538(2) -0.0398(17) 0.7128(17) 0.12(3) Uiso 1 1 d . .
S27 S 0.288(2) -0.0996(15) 0.6234(15) 0.09(2) Uiso 1 1 d . .
S28 S 0.2425(17) -0.1641(13) 0.7239(13) 0.054(17) Uiso 1 1 d D .
S29 S -0.030(3) -0.0557(18) 0.7275(19) 0.14(3) Uiso 1 1 d . .
S30 S -0.021(2) -0.0521(15) 0.8379(15) 0.09(2) Uiso 1 1 d . .
S31 S 0.456(2) -0.0103(17) 0.6062(17) 0.11(3) Uiso 1 1 d . .
S32 S 0.302(2) -0.0423(15) 0.5618(15) 0.08(2) Uiso 1 1 d . .
S33 S 0.126(3) -0.1045(19) 0.6449(19) 0.14(3) Uiso 1 1 d . .
S34 S -0.008(2) -0.0252(14) 0.6433(14) 0.072(19) Uiso 1 1 d . .
S35 S -0.0711(19) 0.0361(13) 0.7574(13) 0.066(18) Uiso 1 1 d D .
S36 S -0.037(3) 0.1436(18) 0.7421(18) 0.12(3) Uiso 1 1 d . .
S37 S 0.132(2) 0.2076(15) 0.8016(15) 0.09(2) Uiso 1 1 d . .
S38 S 0.257(2) 0.2463(15) 0.7249(14) 0.08(2) Uiso 1 1 d . .
S39 S 0.464(3) 0.180(2) 0.703(2) 0.18(4) Uiso 1 1 d D .
S40 S 0.466(3) 0.122(2) 0.607(2) 0.17(4) Uiso 1 1 d . .
S41 S 0.062(2) 0.0581(15) 0.5744(15) 0.08(2) Uiso 1 1 d . .
S42 S -0.0571(19) 0.0877(14) 0.6562(14) 0.069(19) Uiso 1 1 d . .
S43 S 0.012(3) 0.1590(18) 0.6428(18) 0.13(3) Uiso 1 1 d . .
S44 S 0.090(2) 0.2309(16) 0.7045(16) 0.10(2) Uiso 1 1 d . .
S45 S 0.374(5) 0.217(3) 0.637(3) 0.32(7) Uiso 1 1 d . .
S46 S 0.187(2) 0.2212(17) 0.6402(17) 0.11(3) Uiso 1 1 d . .
S47 S 0.294(3) 0.1694(19) 0.5656(19) 0.14(3) Uiso 1 1 d . .
S48 S 0.365(3) 0.0722(18) 0.5385(18) 0.13(3) Uiso 1 1 d . .
S49 S 0.252(3) 0.0559(19) 0.5309(19) 0.14(3) Uiso 1 1 d . .
S50 S 0.117(4) -0.033(3) 0.563(3) 0.23(5) Uiso 1 1 d . .
S51 S 0.726(2) 0.3245(15) -0.2648(15) 0.09(2) Uiso 1 1 d . .
S52 S 0.847(2) 0.3647(15) -0.3348(15) 0.09(2) Uiso 1 1 d . .
S53 S 0.642(2) 0.4388(15) -0.4136(15) 0.09(2) Uiso 1 1 d D .
S54 S 0.760(2) 0.5072(17) -0.4685(17) 0.11(3) Uiso 1 1 d D .
S55 S 0.625(2) 0.3591(16) -0.3138(16) 0.10(2) Uiso 1 1 d . .
S56 S 0.503(2) 0.4413(14) -0.3409(15) 0.08(2) Uiso 1 1 d . .
S57 S 0.454(3) 0.5234(18) -0.3682(18) 0.13(3) Uiso 1 1 d . .
S58 S 0.406(2) 0.5366(16) -0.2680(17) 0.11(2) Uiso 1 1 d D .
S59 S 0.522(3) 0.4049(19) -0.1374(19) 0.14(3) Uiso 1 1 d . .
S60 S 0.525(2) 0.3798(16) -0.2352(16) 0.11(2) Uiso 1 1 d D .
S61 S 0.4601(19) 0.4843(13) -0.1588(13) 0.065(18) Uiso 1 1 d . .
S62 S 0.441(2) 0.5927(17) -0.2037(17) 0.11(3) Uiso 1 1 d . .
S63 S 0.574(2) 0.6949(17) -0.1789(16) 0.11(2) Uiso 1 1 d D .
S64 S 0.456(3) 0.667(2) -0.251(2) 0.16(3) Uiso 1 1 d . .
S65 S 0.534(2) 0.5410(15) -0.1021(14) 0.09(2) Uiso 1 1 d D .
S66 S 0.681(2) 0.5519(16) -0.0484(17) 0.11(2) Uiso 1 1 d . .
S67 S 0.688(2) 0.6340(15) -0.0992(15) 0.08(2) Uiso 1 1 d . .
S68 S 0.750(3) 0.7081(18) -0.1770(18) 0.13(3) Uiso 1 1 d . .
S69 S 0.989(2) 0.5571(17) -0.1400(17) 0.11(2) Uiso 1 1 d . .
S70 S 0.855(2) 0.6287(15) -0.1144(15) 0.09(2) Uiso 1 1 d D .
S71 S 0.766(2) 0.7498(15) -0.2728(15) 0.09(2) Uiso 1 1 d . .
S72 S 0.926(2) 0.6909(14) -0.2698(14) 0.08(2) Uiso 1 1 d D .
S73 S 1.003(2) 0.6239(15) -0.3230(15) 0.09(2) Uiso 1 1 d . .
S74 S 1.015(2) 0.5955(14) -0.2145(14) 0.08(2) Uiso 1 1 d . .
S75 S 1.061(3) 0.5270(18) -0.2636(18) 0.13(3) Uiso 1 1 d . .
S76 S 1.022(3) 0.4158(19) -0.265(2) 0.15(3) Uiso 1 1 d D .
S77 S 0.944(2) 0.6505(17) -0.3960(17) 0.12(3) Uiso 1 1 d D .
S78 S 0.9528(18) 0.5351(13) -0.4115(13) 0.062(18) Uiso 1 1 d . .
S79 S 0.850(3) 0.4572(17) -0.4214(18) 0.12(3) Uiso 1 1 d . .
S80 S 0.9583(16) 0.4280(12) -0.3404(12) 0.048(16) Uiso 1 1 d D .
S81 S 0.588(2) 0.5359(13) -0.4559(15) 0.09(2) Uiso 1 1 d D .
S82 S 0.494(6) 0.630(4) -0.409(4) 0.37(8) Uiso 1 1 d D .
S83 S 0.625(2) 0.3267(15) -0.1635(15) 0.09(2) Uiso 1 1 d D .
S84 S 0.811(2) 0.3262(16) -0.1678(16) 0.10(2) Uiso 1 1 d D .
S85 S 0.527(2) 0.7117(15) -0.3407(15) 0.08(2) Uiso 1 1 d D .
S86 S 0.425(3) 0.6194(18) -0.3500(16) 0.13(3) Uiso 1 1 d D .
S87 S 0.716(5) 0.364(3) -0.085(3) 0.32(7) Uiso 1 1 d . .
S88 S 0.6100(18) 0.4457(13) -0.0509(13) 0.057(17) Uiso 1 1 d . .
S89 S 0.717(4) 0.748(3) -0.357(3) 0.23(5) Uiso 1 1 d . .
S90 S 0.586(3) 0.7513(19) -0.2788(19) 0.15(3) Uiso 1 1 d D .
S91 S 0.750(3) 0.462(2) -0.039(2) 0.17(4) Uiso 1 1 d . .
S92 S 0.871(2) 0.5380(15) -0.0530(15) 0.09(2) Uiso 1 1 d D .
S93 S 0.784(4) 0.678(2) -0.448(2) 0.20(4) Uiso 1 1 d D .
S94 S 0.852(2) 0.7335(15) -0.3659(15) 0.09(2) Uiso 1 1 d . .
S95 S 0.931(2) 0.4604(15) -0.0797(15) 0.09(2) Uiso 1 1 d D .
S96 S 1.0384(18) 0.4520(13) -0.1730(13) 0.065(18) Uiso 1 1 d D .
S97 S 0.675(3) 0.6036(19) -0.4777(19) 0.15(3) Uiso 1 1 d . .
S98 S 0.860(2) 0.6186(17) -0.4670(17) 0.12(3) Uiso 1 1 d . .
S99 S 0.962(2) 0.3782(15) -0.1711(15) 0.09(2) Uiso 1 1 d . .
S100 S 0.8872(19) 0.3263(14) -0.2436(13) 0.072(19) Uiso 1 1 d D .

loop_
_atom_site_aniso_label
_atom_site_aniso_U_11
_atom_site_aniso_U_22
_atom_site_aniso_U_33
_atom_site_aniso_U_23
_atom_site_aniso_U_13
_atom_site_aniso_U_12
B1 0.015(5) 0.024(7) 0.050(8) -0.009(6) 0.004(4) -0.004(4)
B2 0.016(6) 0.066(9) 0.080(9) -0.001(7) 0.001(5) -0.006(5)
B3 0.018(5) 0.022(7) 0.061(8) -0.002(6) 0.010(4) 0.001(4)
B4 0.026(6) 0.063(9) 0.060(9) 0.009(7) -0.001(5) 0.005(5)
B5 0.020(6) 0.064(9) 0.080(9) 0.002(7) 0.006(5) 0.003(5)
B6 0.037(6) 0.031(8) 0.082(9) -0.005(6) -0.013(5) -0.006(5)
B7 0.018(5) 0.054(8) 0.066(9) 0.004(6) -0.011(5) -0.002(5)
B8 0.032(6) 0.042(8) 0.066(9) 0.006(6) -0.002(5) -0.003(5)
B9 0.026(5) 0.037(8) 0.037(8) 0.001(6) 0.011(4) -0.001(4)
B10 0.029(6) 0.040(8) 0.065(9) -0.002(6) 0.016(5) -0.001(5)
B11 0.031(6) 0.031(8) 0.042(8) -0.005(6) 0.004(4) -0.013(4)
B12 0.020(5) 0.029(7) 0.058(8) -0.005(6) -0.002(4) 0.006(4)
B13 0.032(6) 0.029(7) 0.030(7) 0.009(5) 0.003(4) 0.004(4)
B14 0.029(6) 0.051(8) 0.044(8) -0.013(6) 0.013(5) 0.000(5)
B15 0.037(6) 0.048(9) 0.087(10) -0.020(7) 0.012(5) -0.009(5)
B16 0.041(6) 0.038(8) 0.066(9) -0.005(6) 0.005(5) -0.011(5)
B17 0.034(6) 0.052(8) 0.052(8) 0.002(6) 0.002(5) 0.001(5)
B18 0.048(6) 0.051(8) 0.021(7) 0.007(6) 0.007(5) 0.012(5)
B19 0.041(6) 0.117(11) 0.041(9) 0.005(7) 0.003(5) 0.006(6)
B20 0.030(6) 0.089(10) 0.067(9) 0.020(7) -0.011(5) -0.002(5)
B21 0.039(7) 0.067(9) 0.107(11) 0.009(8) -0.018(6) 0.009(5)
B22 0.055(7) 0.074(10) 0.113(11) -0.005(8) -0.016(6) -0.011(6)
B23 0.048(7) 0.053(9) 0.143(12) -0.009(8) -0.024(6) 0.003(6)
B24 0.047(7) 0.089(10) 0.079(10) -0.001(8) -0.001(6) 0.005(6)
B25 0.045(7) 0.074(9) 0.063(9) 0.016(7) -0.017(5) -0.009(5)
B26 0.044(7) 0.102(11) 0.073(10) 0.013(8) -0.007(6) 0.011(6)
B27 0.044(7) 0.084(10) 0.124(12) -0.004(8) -0.030(6) 0.000(6)
B28 0.049(7) 0.054(9) 0.134(12) 0.007(8) -0.020(6) 0.007(6)
B29 0.043(6) 0.061(9) 0.045(8) 0.001(6) 0.006(5) 0.000(5)
B30 0.026(6) 0.054(8) 0.063(9) 0.014(6) 0.009(5) 0.016(5)
B31 0.043(6) 0.068(9) 0.057(9) -0.007(7) 0.005(5) -0.008(5)
B32 0.040(6) 0.054(9) 0.081(10) -0.022(7) 0.019(5) -0.006(5)
B33 0.040(6) 0.055(9) 0.058(9) -0.015(7) 0.019(5) -0.007(5)
B34 0.047(6) 0.059(9) 0.037(8) -0.007(6) -0.007(5) 0.000(5)
B35 0.044(6) 0.069(9) 0.049(9) -0.009(7) 0.022(5) 0.006(5)
B36 0.056(7) 0.037(8) 0.060(9) -0.011(7) 0.019(5) -0.009(5)
B37 0.047(6) 0.052(9) 0.060(9) 0.000(7) 0.016(5) -0.004(5)
B38 0.040(6) 0.040(8) 0.073(9) -0.004(6) 0.003(5) 0.008(5)
B39 0.025(6) 0.074(9) 0.062(9) -0.012(7) -0.005(5) -0.005(5)
B40 0.039(6) 0.082(9) 0.022(7) 0.004(6) 0.014(5) 0.017(5)
B41 0.031(6) 0.049(8) 0.071(9) 0.006(6) -0.006(5) -0.004(5)
B42 0.056(7) 0.031(8) 0.113(11) -0.025(7) 0.000(6) -0.003(5)
B43 0.039(6) 0.043(8) 0.079(9) -0.020(7) 0.016(5) -0.003(5)
B44 0.035(6) 0.108(11) 0.068(9) -0.003(7) -0.007(5) 0.015(6)
B45 0.041(6) 0.070(9) 0.057(9) 0.003(7) 0.018(5) 0.008(5)
B46 0.047(7) 0.081(10) 0.067(9) 0.017(7) 0.008(5) 0.004(6)
B47 0.046(6) 0.070(9) 0.039(8) 0.017(6) 0.016(5) 0.018(5)
B48 0.032(6) 0.085(10) 0.097(10) 0.011(8) -0.007(5) -0.005(5)
B49 0.041(6) 0.066(9) 0.062(9) 0.003(7) 0.002(5) 0.004(5)
B50 0.052(7) 0.042(9) 0.148(13) 0.005(8) -0.014(6) -0.001(5)
B51 0.060(7) 0.074(10) 0.069(10) -0.017(7) 0.004(6) -0.017(6)
B52 0.031(6) 0.107(11) 0.099(11) -0.002(8) -0.009(6) 0.004(6)
B53 0.054(7) 0.050(9) 0.082(10) -0.024(7) 0.016(6) -0.005(5)
B54 0.028(6) 0.070(9) 0.087(10) -0.021(7) 0.016(5) 0.001(5)
B55 0.054(7) 0.089(11) 0.124(12) 0.019(9) -0.027(7) 0.012(6)
B56 0.013(6) 0.106(11) 0.143(12) -0.001(9) 0.013(6) 0.007(5)
B57 0.034(6) 0.066(9) 0.111(11) -0.021(8) 0.019(6) -0.010(5)
B58 0.056(7) 0.071(10) 0.154(13) -0.028(9) -0.013(7) 0.015(6)
B59 0.045(7) 0.077(10) 0.105(11) -0.039(8) 0.009(6) -0.005(6)
B60 0.069(8) 0.042(9) 0.160(13) -0.027(8) -0.005(7) 0.016(6)
B61 0.072(8) 0.064(10) 0.104(11) -0.042(8) 0.006(6) -0.001(6)
B62 0.066(8) 0.063(10) 0.131(12) -0.006(8) -0.015(7) -0.010(6)
B63 0.078(8) 0.066(10) 0.095(11) -0.019(8) -0.007(6) -0.015(6)
B64 0.056(7) 0.064(10) 0.138(12) 0.017(8) -0.017(7) -0.014(6)
B65 0.044(7) 0.068(9) 0.100(11) 0.007(7) -0.015(6) -0.009(5)
B66 0.028(6) 0.104(11) 0.106(11) 0.009(8) -0.004(6) -0.008(6)
B67 0.024(6) 0.067(9) 0.106(10) 0.009(7) 0.006(5) 0.002(5)
B68 0.069(7) 0.074(10) 0.070(10) 0.004(7) 0.008(6) -0.006(6)
B69 0.047(7) 0.084(10) 0.051(9) 0.006(7) 0.015(5) 0.011(5)
B70 0.064(7) 0.109(11) 0.053(9) 0.003(8) 0.014(6) 0.011(6)
B71 0.061(7) 0.067(9) 0.059(9) 0.004(7) 0.022(5) 0.016(6)
B72 0.057(7) 0.100(11) 0.068(10) -0.008(8) -0.002(6) 0.008(6)
B73 0.051(7) 0.092(10) 0.055(9) -0.023(7) 0.005(5) 0.007(6)
B74 0.035(6) 0.096(10) 0.099(11) -0.008(8) -0.008(6) 0.002(6)
B75 0.037(6) 0.074(9) 0.085(10) -0.030(7) 0.009(5) -0.006(5)
B76 0.084(8) 0.122(12) 0.062(10) 0.028(8) -0.011(6) 0.000(7)
B77 0.062(7) 0.052(9) 0.096(11) -0.003(7) 0.014(6) 0.001(6)
B78 0.059(7) 0.134(12) 0.078(10) 0.030(9) -0.016(6) 0.005(7)
B79 0.061(7) 0.059(9) 0.086(10) -0.023(7) 0.017(6) 0.004(6)
B80 0.056(7) 0.118(12) 0.115(12) 0.004(9) -0.026(7) 0.010(7)
B81 0.075(7) 0.051(9) 0.081(10) -0.012(7) 0.028(6) -0.019(6)
B82 0.043(7) 0.114(12) 0.164(14) 0.012(10) -0.026(7) 0.005(6)
B83 0.079(8) 0.044(9) 0.080(10) -0.012(7) 0.013(6) -0.016(6)
B84 0.058(7) 0.063(10) 0.176(14) -0.002(9) -0.005(7) 0.002(6)
B85 0.077(8) 0.058(9) 0.100(11) -0.025(8) 0.027(6) -0.023(6)
B86 0.071(8) 0.069(10) 0.169(13) 0.033(9) -0.005(7) 0.006(6)
B87 0.086(8) 0.073(10) 0.067(10) -0.023(8) 0.007(6) -0.015(6)
B88 0.064(8) 0.064(10) 0.184(15) 0.026(9) -0.008(7) -0.010(6)
B89 0.081(8) 0.101(11) 0.073(10) -0.016(8) -0.009(6) -0.005(7)
B90 0.071(8) 0.056(10) 0.160(14) 0.042(9) 0.002(7) -0.017(6)
B91 0.057(7) 0.080(10) 0.109(11) 0.004(8) 0.001(6) 0.005(6)
B92 0.065(8) 0.086(11) 0.121(12) 0.036(9) -0.003(7) 0.000(6)
B93 0.042(6) 0.070(9) 0.080(10) 0.018(7) 0.006(5) 0.011(5)
B94 0.061(7) 0.101(11) 0.094(11) 0.041(8) -0.008(6) -0.007(6)
B95 0.046(7) 0.071(9) 0.090(10) 0.027(7) 0.014(6) 0.010(5)
B96 0.088(9) 0.123(13) 0.128(13) 0.040(10) -0.033(8) 0.008(8)
B97 0.058(7) 0.059(9) 0.076(10) -0.002(7) 0.013(6) 0.003(5)
B98 0.074(8) 0.106(12) 0.126(13) 0.018(9) -0.027(7) 0.013(7)
B99 0.070(7) 0.063(9) 0.074(10) 0.008(7) 0.031(6) -0.005(6)
B100 0.069(9) 0.104(12) 0.191(16) 0.016(10) -0.042(8) 0.006(7)
B101 0.081(8) 0.077(10) 0.074(10) -0.014(8) 0.030(6) -0.009(6)
B102 0.078(8) 0.067(10) 0.175(13) 0.023(9) -0.014(8) 0.012(6)
B103 0.074(8) 0.094(11) 0.065(10) -0.001(8) 0.007(6) 0.007(6)
B104 0.092(9) 0.103(12) 0.120(13) 0.061(10) -0.016(7) -0.002(7)
B105 0.048(7) 0.080(10) 0.078(10) 0.023(7) -0.003(6) 0.014(6)
B106 0.080(8) 0.070(10) 0.090(11) -0.021(8) 0.014(6) 0.004(6)
B107 0.100(9) 0.116(12) 0.064(10) 0.007(8) -0.005(7) -0.008(7)
B108 0.097(9) 0.083(11) 0.107(12) 0.001(9) -0.039(7) -0.019(7)
B109 0.053(8) 0.136(13) 0.136(13) -0.003(10) -0.027(7) -0.003(7)
B110 0.064(7) 0.083(10) 0.121(12) -0.021(8) 0.021(6) -0.015(6)
B111 0.053(7) 0.086(10) 0.138(12) -0.017(9) 0.024(7) 0.015(6)
B112 0.073(8) 0.056(10) 0.171(14) -0.007(9) -0.007(7) 0.009(6)
B113 0.092(9) 0.089(11) 0.119(12) -0.043(9) 0.017(7) -0.011(7)
B114 0.122(11) 0.072(11) 0.219(18) -0.069(11) 0.002(10) -0.009(8)
B115 0.106(9) 0.096(11) 0.102(12) -0.002(9) -0.026(7) -0.022(7)
B116 0.090(9) 0.078(10) 0.180(14) 0.013(9) -0.024(8) -0.001(7)
B117 0.071(8) 0.091(11) 0.113(12) 0.016(9) 0.005(7) -0.013(6)
B118 0.064(7) 0.063(10) 0.115(12) 0.015(8) 0.009(6) 0.002(6)
B119 0.075(8) 0.101(11) 0.099(11) 0.035(9) -0.005(7) -0.001(7)
B120 0.093(9) 0.131(12) 0.069(10) -0.004(9) 0.017(7) 0.019(7)
B121 0.101(10) 0.172(15) 0.120(13) 0.026(11) -0.034(8) 0.040(9)
B122 0.095(9) 0.075(10) 0.095(11) -0.003(8) 0.027(7) 0.005(7)
B123 0.103(11) 0.110(13) 0.31(2) 0.002(13) -0.073(12) 0.037(9)
B124 0.117(10) 0.112(13) 0.114(13) -0.026(10) 0.034(8) -0.036(8)
B125 0.102(10) 0.101(12) 0.242(17) 0.060(11) -0.016(10) 0.024(8)
B126 0.100(9) 0.099(11) 0.067(10) -0.009(8) -0.014(7) -0.007(7)
B127 0.100(9) 0.099(11) 0.196(15) 0.055(10) -0.019(9) -0.015(7)
B128 0.073(8) 0.131(12) 0.104(12) 0.022(9) -0.010(7) 0.006(7)
B129 0.099(10) 0.153(15) 0.151(15) 0.059(11) -0.033(9) -0.014(9)
B130 0.094(8) 0.062(10) 0.107(11) -0.004(8) -0.001(7) 0.038(6)
A1 0.064(7) 0.027(8) 0.065(9) -0.005(6) -0.010(5) -0.007(5)
A2 0.060(7) 0.031(8) 0.065(9) 0.005(6) -0.001(5) 0.007(5)
A3 0.082(8) 0.057(9) 0.067(10) 0.008(7) -0.012(6) 0.007(6)
A4 0.059(7) 0.036(8) 0.052(9) -0.003(6) -0.004(5) -0.002(5)
A5 0.073(7) 0.045(9) 0.047(9) -0.005(6) 0.000(5) 0.006(5)
A6 0.056(7) 0.059(9) 0.077(10) -0.007(7) 0.004(6) 0.016(6)
A7 0.047(7) 0.068(9) 0.069(10) 0.003(7) -0.008(5) -0.006(5)
A8 0.062(7) 0.036(8) 0.054(9) 0.001(6) -0.010(5) -0.005(5)
A9 0.053(7) 0.063(9) 0.055(9) 0.010(7) -0.004(5) 0.005(5)
A10 0.062(7) 0.062(9) 0.094(11) -0.012(7) -0.009(6) 0.008(6)
A11 0.061(7) 0.087(10) 0.074(10) -0.009(8) -0.016(6) 0.000(6)
A12 0.075(7) 0.032(8) 0.075(10) 0.005(7) -0.018(6) -0.019(5)
A13 0.056(7) 0.058(9) 0.058(9) 0.002(7) -0.010(5) -0.010(5)
A14 0.059(7) 0.061(9) 0.080(10) 0.008(7) 0.004(6) 0.006(6)
A15 0.079(8) 0.070(10) 0.072(10) -0.010(7) -0.005(6) -0.013(6)
A16 0.055(7) 0.050(9) 0.091(10) -0.012(7) -0.007(6) 0.001(5)
A17 0.057(7) 0.051(9) 0.070(10) -0.003(7) -0.004(5) -0.010(5)
A18 0.063(7) 0.048(9) 0.068(9) -0.009(7) -0.008(5) -0.011(5)
A19 0.064(7) 0.056(9) 0.081(10) 0.009(7) -0.009(6) 0.018(6)
A20 0.072(7) 0.049(9) 0.092(11) -0.014(7) -0.015(6) 0.007(6)
A21 0.072(8) 0.087(11) 0.064(10) 0.003(8) 0.002(6) 0.008(6)
A22 0.087(8) 0.035(9) 0.078(10) 0.011(7) 0.006(6) 0.003(6)
A23 0.071(8) 0.073(10) 0.071(10) -0.020(7) -0.017(6) 0.016(6)
A24 0.062(7) 0.055(9) 0.110(11) 0.006(8) -0.004(6) -0.015(6)
A25 0.076(8) 0.079(10) 0.054(9) -0.012(7) -0.011(6) -0.007(6)
A26 0.054(7) 0.062(9) 0.116(11) -0.032(8) -0.014(6) -0.011(6)
A27 0.063(7) 0.057(9) 0.086(10) -0.004(7) -0.001(6) 0.007(6)
A28 0.074(8) 0.055(9) 0.112(12) -0.015(8) 0.009(7) -0.010(6)
A29 0.062(7) 0.056(9) 0.087(10) 0.006(7) 0.019(6) -0.003(6)
A30 0.075(8) 0.073(10) 0.122(12) -0.018(9) 0.006(7) -0.006(6)
A31 0.069(7) 0.047(9) 0.081(10) 0.002(7) 0.001(6) 0.008(6)
A32 0.069(7) 0.052(9) 0.076(10) 0.001(7) 0.002(6) 0.003(6)
A33 0.062(7) 0.058(9) 0.048(9) 0.012(7) -0.011(5) 0.009(5)
A34 0.083(8) 0.092(11) 0.041(9) 0.023(7) -0.009(6) -0.010(6)
A35 0.076(8) 0.083(10) 0.069(10) 0.014(8) -0.008(6) 0.004(6)
A36 0.078(9) 0.112(12) 0.119(13) -0.002(9) -0.014(7) 0.010(7)
A37 0.100(9) 0.138(13) 0.088(12) -0.020(9) -0.029(7) 0.027(8)
A38 0.108(9) 0.083(11) 0.073(11) -0.003(8) -0.024(7) -0.004(7)
A39 0.056(7) 0.059(9) 0.083(10) 0.005(7) -0.008(6) -0.015(6)
A40 0.052(7) 0.052(9) 0.072(9) -0.010(7) -0.012(5) -0.006(5)
A41 0.079(8) 0.059(9) 0.064(10) -0.006(7) 0.001(6) 0.001(6)
A42 0.065(8) 0.089(11) 0.113(12) -0.036(9) -0.005(7) -0.004(6)
A43 0.075(8) 0.073(10) 0.065(10) -0.010(7) -0.005(6) 0.000(6)
A44 0.076(8) 0.072(10) 0.062(10) 0.020(7) 0.021(6) 0.001(6)
A45 0.065(7) 0.075(10) 0.057(9) 0.009(7) 0.001(5) -0.011(6)
A46 0.058(7) 0.070(9) 0.068(10) 0.012(7) -0.009(6) -0.008(6)
A47 0.069(8) 0.086(10) 0.077(10) 0.031(8) -0.005(6) -0.004(6)
A48 0.067(7) 0.051(9) 0.088(10) 0.009(7) -0.009(6) -0.009(6)
A49 0.075(8) 0.092(11) 0.110(12) -0.002(9) -0.018(7) 0.014(7)
A50 0.067(8) 0.109(11) 0.096(11) -0.012(9) -0.024(7) 0.003(7)
A51 0.099(9) 0.125(13) 0.094(12) -0.038(9) -0.020(7) 0.011(8)
A52 0.113(9) 0.084(11) 0.068(10) -0.020(8) -0.012(7) -0.004(7)
A53 0.092(9) 0.097(11) 0.076(11) 0.003(8) -0.006(7) 0.014(7)
A54 0.068(8) 0.073(10) 0.098(11) 0.002(8) -0.003(6) 0.023(6)
A55 0.097(9) 0.106(12) 0.081(11) 0.003(9) -0.015(7) 0.024(7)
A56 0.065(8) 0.084(10) 0.109(11) -0.008(8) -0.027(6) -0.019(6)
A57 0.077(8) 0.053(9) 0.104(11) 0.002(8) -0.003(6) 0.000(6)
A58 0.069(7) 0.049(9) 0.078(10) 0.000(7) -0.012(6) -0.006(6)
A59 0.079(8) 0.033(9) 0.092(11) 0.009(7) -0.010(6) -0.009(6)
A60 0.076(8) 0.072(10) 0.089(11) -0.004(8) 0.003(6) -0.012(6)
A61 0.086(8) 0.040(9) 0.118(12) 0.014(8) 0.000(7) -0.002(6)
A62 0.070(8) 0.095(11) 0.123(13) -0.009(9) 0.009(7) -0.012(7)
A63 0.060(8) 0.119(12) 0.122(12) -0.020(9) -0.016(7) 0.007(7)
A64 0.080(8) 0.064(10) 0.141(13) -0.011(9) 0.009(7) -0.016(6)
A65 0.083(9) 0.111(12) 0.149(14) -0.024(10) -0.019(8) -0.006(7)
A66 0.065(8) 0.085(11) 0.126(12) -0.028(9) -0.003(7) -0.009(6)
A67 0.109(9) 0.094(12) 0.119(13) -0.039(9) 0.008(8) -0.030(7)
A68 0.090(9) 0.091(11) 0.093(11) -0.007(8) -0.001(7) -0.005(7)
A69 0.095(9) 0.111(12) 0.114(12) -0.022(9) 0.002(7) 0.009(7)
A70 0.061(7) 0.080(10) 0.087(10) 0.006(8) 0.000(6) -0.002(6)
A71 0.080(8) 0.122(12) 0.073(10) 0.017(9) 0.001(6) 0.001(7)
A72 0.057(7) 0.080(10) 0.101(11) 0.019(8) -0.004(6) 0.000(6)
A73 0.080(8) 0.096(11) 0.071(10) 0.019(8) 0.024(6) 0.011(6)
A74 0.075(8) 0.107(11) 0.105(12) -0.004(9) -0.026(7) 0.009(7)
A75 0.082(8) 0.047(9) 0.098(11) -0.006(8) -0.006(6) -0.013(6)
A76 0.086(9) 0.127(12) 0.081(11) 0.023(9) -0.010(7) 0.024(7)
A77 0.134(11) 0.147(14) 0.054(11) 0.029(9) -0.008(7) 0.034(9)
A78 0.098(9) 0.093(11) 0.077(11) 0.028(8) 0.005(7) 0.031(7)
A79 0.110(10) 0.213(17) 0.075(12) -0.025(11) -0.027(8) 0.045(10)
A80 0.118(10) 0.077(11) 0.096(12) 0.013(9) 0.012(7) 0.007(7)
A81 0.126(11) 0.161(15) 0.139(15) -0.023(11) -0.075(10) 0.033(10)
A82 0.093(9) 0.079(11) 0.107(12) -0.009(8) 0.008(7) 0.013(7)
A83 0.121(11) 0.120(13) 0.118(13) 0.033(10) -0.034(8) 0.010(8)
A84 0.095(9) 0.111(12) 0.085(11) 0.005(9) -0.001(7) 0.015(7)
A85 0.083(9) 0.147(14) 0.109(12) 0.024(10) -0.011(7) 0.010(8)
A86 0.058(7) 0.106(11) 0.116(12) 0.010(9) -0.013(6) 0.014(6)
A87 0.093(9) 0.102(12) 0.083(11) 0.028(9) 0.004(7) -0.008(7)
A88 0.065(7) 0.091(11) 0.085(10) 0.028(8) -0.001(6) 0.018(6)
A89 0.146(11) 0.126(13) 0.067(11) 0.004(9) 0.002(8) 0.011(9)
A90 0.082(8) 0.063(10) 0.100(11) 0.002(8) 0.016(7) 0.010(6)
A91 0.115(10) 0.145(14) 0.104(13) 0.000(10) -0.024(8) 0.010(9)
A92 0.112(9) 0.049(10) 0.128(13) 0.027(8) 0.023(8) 0.019(7)
A93 0.120(11) 0.180(16) 0.110(13) -0.037(11) -0.017(8) 0.005(9)
A94 0.116(9) 0.060(10) 0.100(12) 0.008(8) 0.043(7) -0.009(7)
A95 0.104(10) 0.157(15) 0.148(15) -0.027(11) -0.043(9) 0.013(9)
A96 0.087(9) 0.083(11) 0.124(13) -0.008(9) 0.025(7) 0.014(7)
A97 0.081(9) 0.109(12) 0.161(15) -0.013(10) -0.032(8) 0.015(7)
A98 0.091(8) 0.062(10) 0.095(11) -0.006(8) 0.020(7) 0.005(6)
A99 0.084(9) 0.092(11) 0.149(14) 0.010(9) -0.018(8) 0.022(7)
A100 0.102(9) 0.093(11) 0.070(10) -0.010(8) -0.001(7) 0.001(7)
A101 0.088(9) 0.095(11) 0.118(13) 0.046(9) 0.002(7) -0.001(7)
A102 0.075(8) 0.114(12) 0.077(10) -0.010(8) -0.023(6) 0.006(7)
A103 0.086(9) 0.095(11) 0.114(12) 0.047(9) 0.014(7) 0.025(7)
A104 0.094(9) 0.087(11) 0.101(12) 0.005(9) -0.027(7) 0.001(7)
A105 0.091(9) 0.096(11) 0.093(11) 0.033(9) 0.021(7) -0.013(7)
A106 0.216(16) 0.138(15) 0.095(14) 0.016(11) 0.028(10) 0.018(11)
A107 0.181(14) 0.197(18) 0.097(14) 0.002(12) -0.008(10) 0.034(12)
A108 0.118(12) 0.31(2) 0.155(17) -0.026(15) -0.043(10) 0.038(13)
A109 0.154(13) 0.168(16) 0.153(16) 0.026(12) -0.072(11) 0.032(11)
A110 0.167(13) 0.122(14) 0.132(15) 0.030(11) 0.010(10) 0.056(10)
A111 0.121(11) 0.148(15) 0.142(15) -0.052(11) -0.018(9) 0.010(9)
A112 0.093(10) 0.157(15) 0.186(17) -0.024(12) -0.018(9) -0.010(9)
A113 0.080(8) 0.090(11) 0.134(13) 0.010(9) 0.007(7) 0.018(7)
A114 0.105(9) 0.079(11) 0.150(14) 0.031(10) -0.015(8) 0.002(7)
A115 0.126(11) 0.129(14) 0.116(13) 0.017(10) 0.016(8) 0.011(9)
A116 0.125(10) 0.116(13) 0.108(12) -0.020(10) -0.011(8) 0.034(8)
A117 0.126(11) 0.062(11) 0.223(18) -0.047(11) -0.036(10) -0.007(8)
A118 0.088(9) 0.113(13) 0.168(15) 0.021(10) 0.021(8) 0.019(8)
A119 0.120(10) 0.064(10) 0.153(14) -0.024(9) -0.029(8) 0.013(7)
A120 0.078(8) 0.145(13) 0.133(13) 0.040(10) -0.019(7) -0.024(7)
A121 0.101(9) 0.097(11) 0.114(12) 0.002(9) -0.004(7) 0.013(7)
A122 0.091(9) 0.147(14) 0.127(13) -0.015(10) -0.035(8) 0.003(8)
A123 0.077(8) 0.118(12) 0.121(13) 0.009(9) -0.010(7) 0.013(7)
A124 0.103(9) 0.067(10) 0.146(14) -0.022(9) 0.018(8) 0.008(7)
A125 0.105(10) 0.108(13) 0.184(16) -0.029(11) 0.029(9) -0.034(8)
A126 0.090(9) 0.149(14) 0.108(13) -0.002(10) -0.025(7) 0.019(8)
A127 0.100(9) 0.098(12) 0.159(14) 0.005(10) -0.013(8) 0.029(8)
A128 0.134(12) 0.128(14) 0.206(18) 0.016(12) 0.058(11) 0.029(9)
A129 0.160(12) 0.137(15) 0.109(14) 0.028(11) 0.042(9) -0.019(10)
A130 0.122(11) 0.178(15) 0.090(12) -0.034(10) -0.012(8) 0.029(9)

loop_
_atom_type_symbol
_atom_type_description
_atom_type_scat_dispersion_real
_atom_type_scat_dispersion_imag
_atom_type_scat_source
Be Be 0.0038 0.0014 'International Tables Vol C Tables 4.2.6.8 and 6.1.1.4'
H H 0.0000 0.0000 'International Tables Vol C Tables 4.2.6.8 and 6.1.1.4'
S S 0.3331 0.5567 'International Tables Vol C Tables 4.2.6.8 and 6.1.1.4'
Au Au -4.4197 7.2980 'International Tables Vol C Tables 4.2.6.8 and 6.1.1.4'
C C 0.0181 0.0091 'International Tables Vol C Tables 4.2.6.8 and 6.1.1.4'

loop_
_geom_angle_atom_site_label_1
_geom_angle_atom_site_label_2
_geom_angle_atom_site_label_3
_geom_angle
S94 C940 B90 66(7)
C94 C95 C90 120.0
C93 C94 C95 120.00(6)
C94 C93 C92 120.0
C93 C92 C91 120.0
C92 C91 C90 120.0
C91 C90 C95 120.0
C91 C90 S9 120.0(7)
C95 C90 S9 120.0(7)
C284 C285 C280 120.0
C285 C284 C283 120.00(7)
C282 C283 C284 120.00(7)
C283 C282 C281 120.0
C280 C281 C282 120.00(7)
C281 C280 C285 120.0
C281 C280 S28 117(3)
C285 C280 S28 117(3)
C964 C965 C960 120.0
C965 C964 C963 120.0
C966 C963 C962 137(10)
C966 C963 C964 103(10)
C962 C963 C964 120.0
C963 C962 C961 120.00(6)
C960 C961 C962 120.0
C961 C960 C965 120.00(5)
C961 C960 S96 120.0(7)
C965 C960 S96 120.0(7)
C901 C900 C905 120.0
C901 C900 S90 120.0(8)
C905 C900 S90 120.0(8)
C902 C901 C900 120.0
C901 C902 C903 120.0
C904 C903 C902 120.0
C905 C904 C903 120.00(7)
C904 C905 C900 120.0
C864 C865 C860 120.00(6)
C865 C864 C863 120.0
C864 C863 C862 120.0
C864 C863 C866 132(10)
C862 C863 C866 107(10)
C861 C862 C863 120.00(7)
C860 C861 C862 120.00(6)
C861 C860 C865 120.00(6)
C861 C860 S86 142(8)
C865 C860 S86 98(8)
C814 C815 C810 120.0
C813 C814 C815 120.0
C814 C813 C812 120.0
C811 C812 C813 120.0
C810 C811 C812 120.0
C811 C810 C815 120.0
C811 C810 S81 119.6(9)
C815 C810 S81 119.7(9)
C804 C805 C800 120.0
C805 C804 C803 120.0
C802 C803 C804 120.00(6)
C803 C802 C801 120.0
C800 C801 C802 120.0
C801 C800 C805 120.00(6)
C801 C800 S80 119.6(11)
C805 C800 S80 119.6(11)
C784 C785 C780 120.00(16)
C783 C784 C785 120.00(9)
C782 C783 C784 120.0(2)
C783 C782 C781 120.00(19)
C782 C781 C780 120.00(10)
C781 C780 C785 120.0(2)
C781 C780 S78 135(10)
C785 C780 S78 101(10)
C774 C775 C770 120.0
C775 C774 C773 120.0
C774 C773 C772 120.0
C774 C773 C776 120.0(8)
C772 C773 C776 120.0(8)
C771 C772 C773 120.0
C772 C771 C770 120.0
C771 C770 C775 120.0
C771 C770 S77 120.1(8)
C775 C770 S77 119.9(8)
C764 C765 C760 120.0
C765 C764 C763 120.0
C764 C763 C762 120.0
C764 C763 C766 118.7(15)
C762 C763 C766 118.8(14)
C763 C762 C761 120.0
C762 C761 C760 120.0
C761 C760 C765 120.0
C761 C760 S76 120.1(9)
C765 C760 S76 119.7(9)
C744 C745 C740 120.00(7)
C743 C744 C745 120.0
C744 C743 C742 120.00(6)
C744 C743 C746 111(10)
C742 C743 C746 128(10)
C743 C742 C741 120.00(8)
C742 C741 C740 120.00(6)
C741 C740 C745 120.0
C741 C740 S74 119(10)
C745 C740 S74 120(10)
C734 C735 C730 120.00(6)
C733 C734 C735 120.0
C734 C733 C732 120.0
C734 C733 C736 119(10)
C732 C733 C736 121(10)
C731 C732 C733 120.0
C730 C731 C732 120.0
C731 C730 C735 120.0
C731 C730 S73 115(10)
C735 C730 S73 124(10)
C694 C695 C690 120.0
C695 C694 C693 120.0
C692 C693 C694 120.00(7)
C692 C693 C696 128(10)
C694 C693 C696 111(10)
C691 C692 C693 120.00(6)
C692 C691 C690 120.00(6)
C691 C690 C695 120.00(6)
C691 C690 S69 115(10)
C695 C690 S69 124(10)
C664 C665 C660 120.00(6)
C663 C664 C665 120.00(6)
C664 C663 C662 120.0
C664 C663 C666 117.9(14)
C662 C663 C666 118.1(14)
C663 C662 C661 120.0
C660 C661 C662 120.0
C661 C660 C665 120.0
C661 C660 S66 114(8)
C665 C660 S66 126(7)
C654 C655 C650 120.0
C653 C654 C655 120.00(7)
C652 C653 C654 120.0
C653 C652 C651 120.0
C652 C651 C650 120.00(6)
C651 C650 C655 120.00(6)
C651 C650 S65 127(10)
C655 C650 S65 112(10)
C634 C635 C630 120.00(6)
C635 C634 C633 120.00(7)
C632 C633 C634 120.00(6)
C633 C632 C631 120.0
C630 C631 C632 120.00(6)
C631 C630 C635 120.0
C631 C630 S63 138(10)
C635 C630 S63 102(10)
C624 C625 C620 120.00(7)
C625 C624 C623 120.0
C622 C623 C624 120.0
C622 C623 C626 127(10)
C624 C623 C626 109(10)
C621 C622 C623 120.00(6)
C622 C621 C620 120.0
C621 C620 C625 120.0
C621 C620 S62 109(10)
C625 C620 S62 128(10)
C524 C525 C520 120.0
C525 C524 C523 120.00(6)
C522 C523 C524 120.0
C522 C523 C526 120.1(8)
C524 C523 C526 119.9(8)
C523 C522 C521 120.00(6)
C520 C521 C522 120.00(6)
C521 C520 C525 120.0
C521 C520 S52 99(9)
C525 C520 S52 138(9)
C514 C515 C510 120.00(5)
C513 C514 C515 120.0
C514 C513 C512 120.0
C514 C513 C516 115(10)
C512 C513 C516 122(10)
C511 C512 C513 120.00(6)
C510 C511 C512 120.0
C511 C510 C515 120.0
C511 C510 S51 104(10)
C515 C510 S51 135(10)
C421 C420 C425 120.00(8)
C421 C420 S42 128(10)
C425 C420 S42 106(10)
C422 C421 C420 120.00(6)
C421 C422 C423 120.00(12)
C422 C423 C424 120.00(7)
C425 C424 C423 120.00(7)
C424 C425 C420 120.00(8)
C364 C365 C360 120.00(10)
C365 C364 C363 120.00(6)
C362 C363 C364 120.00(6)
C363 C362 C361 120.00(8)
C362 C361 C360 120.00(5)
C361 C360 C365 120.0
C361 C360 S36 120(10)
C365 C360 S36 119(10)
C324 C325 C320 120.00(5)
C325 C324 C323 120.00(6)
C324 C323 C322 120.00(8)
C321 C322 C323 120.0
C322 C321 C320 120.00(6)
C321 C320 C325 120.0
C321 C320 S32 98(10)
C325 C320 S32 141(10)
B5 B1 B6 61.3(3)
B5 B1 B11 93.2(3)
B6 B1 B11 61.5(3)
B5 B1 B7 110.2(4)
B6 B1 B7 61.1(3)
B11 B1 B7 91.6(3)
B5 B1 B8 109.7(4)
B6 B1 B8 110.4(4)
B11 B1 B8 148.5(3)
B7 B1 B8 60.7(3)
B5 B1 B10 62.6(3)
B6 B1 B10 91.8(3)
B11 B1 B10 60.3(3)
B7 B1 B10 149.0(4)
B8 B1 B10 149.8(4)
B5 B1 B4 61.1(3)
B6 B1 B4 110.7(3)
B11 B1 B4 150.7(3)
B7 B1 B4 109.6(4)
B8 B1 B4 60.2(3)
B10 B1 B4 93.4(3)
B5 B1 B12 150.3(4)
B6 B1 B12 92.3(3)
B11 B1 B12 60.4(3)
B7 B1 B12 61.4(3)
B8 B1 B12 91.2(3)
B10 B1 B12 108.7(4)
B4 B1 B12 147.8(4)
B5 B1 B9 91.6(3)
B6 B1 B9 149.3(3)
B11 B1 B9 109.7(4)
B7 B1 B9 148.8(4)
B8 B1 B9 91.5(3)
B10 B1 B9 60.9(3)
B4 B1 B9 61.2(3)
B12 B1 B9 109.1(3)
B5 B1 B13 148.3(4)
B6 B1 B13 149.5(3)
B11 B1 B13 109.2(3)
B7 B1 B13 91.8(3)
B8 B1 B13 60.9(3)
B10 B1 B13 109.0(3)
B4 B1 B13 90.6(3)
B12 B1 B13 60.5(3)
B9 B1 B13 60.2(3)
B5 B1 B2 59.4(3)
B6 B1 B2 59.9(3)
B11 B1 B2 121.4(4)
B7 B1 B2 59.4(3)
B8 B1 B2 59.4(3)
B10 B1 B2 122.0(3)
B4 B1 B2 59.5(3)
B12 B1 B2 120.8(3)
B9 B1 B2 120.7(4)
B13 B1 B2 120.3(4)
B5 B1 B3 120.8(3)
B6 B1 B3 120.2(4)
B11 B1 B3 58.7(3)
B7 B1 B3 120.5(3)
B8 B1 B3 120.4(3)
B10 B1 B3 58.2(3)
B4 B1 B3 120.5(4)
B12 B1 B3 59.1(3)
B9 B1 B3 59.3(3)
B13 B1 B3 59.5(3)
B2 B1 B3 179.8(4)
B5 B2 B7 108.5(4)
B5 B2 B8 108.2(4)
B7 B2 B8 60.3(3)
B5 B2 B4 60.5(3)
B7 B2 B4 108.6(4)
B8 B2 B4 59.9(3)
B5 B2 B6 60.2(3)
B7 B2 B6 60.3(3)
B8 B2 B6 108.5(4)
B4 B2 B6 108.9(4)
B5 B2 B26 94.7(3)
B7 B2 B26 148.1(4)
B8 B2 B26 92.2(4)
B4 B2 B26 63.9(3)
B6 B2 B26 151.1(4)
B5 B2 B21 148.5(5)
B7 B2 B21 63.6(3)
B8 B2 B21 94.3(3)
B4 B2 B21 150.4(4)
B6 B2 B21 92.2(4)
B26 B2 B21 106.5(4)
B5 B2 B25 150.2(4)
B7 B2 B25 91.8(3)
B8 B2 B25 62.7(3)
B4 B2 B25 92.9(4)
B6 B2 B25 148.5(4)
B26 B2 B25 59.2(3)
B21 B2 B25 60.3(3)
B5 B2 B27 63.0(3)
B7 B2 B27 150.9(5)
B8 B2 B27 147.9(4)
B4 B2 B27 91.6(3)
B6 B2 B27 93.9(4)
B26 B2 B27 59.8(3)
B21 B2 B27 107.9(4)
B25 B2 B27 108.4(4)
B5 B2 B28 91.9(4)
B7 B2 B28 93.8(4)
B8 B2 B28 150.9(4)
B4 B2 B28 148.4(4)
B6 B2 B28 63.0(3)
B26 B2 B28 107.3(4)
B21 B2 B28 59.9(3)
B25 B2 B28 108.8(4)
B27 B2 B28 60.3(3)
B5 B2 B1 58.1(3)
B7 B2 B1 58.7(3)
B8 B2 B1 58.9(3)
B4 B2 B1 59.0(3)
B6 B2 B1 58.3(3)
B26 B2 B1 122.9(4)
B21 B2 B1 122.3(3)
B25 B2 B1 121.6(4)
B27 B2 B1 121.2(4)
B28 B2 B1 121.3(4)
B5 B2 B55 121.5(4)
B7 B2 B55 121.4(4)
B8 B2 B55 121.6(4)
B4 B2 B55 121.2(4)
B6 B2 B55 121.3(4)
B26 B2 B55 57.2(3)
B21 B2 B55 57.8(3)
B25 B2 B55 58.9(3)
B27 B2 B55 58.4(3)
B28 B2 B55 58.3(4)
B1 B2 B55 179.5(5)
B10 B3 B11 60.6(3)
B10 B3 B12 109.2(3)
B11 B3 B12 60.2(3)
B10 B3 B35 92.6(3)
B11 B3 B35 149.5(3)
B12 B3 B35 149.6(4)
B10 B3 B9 61.0(3)
B11 B3 B9 109.0(3)
B12 B3 B9 108.3(4)
B35 B3 B9 63.6(3)
B10 B3 B36 65.0(3)
B11 B3 B36 93.6(3)
B12 B3 B36 148.8(4)
B35 B3 B36 59.7(3)
B9 B3 B36 95.5(3)
B10 B3 B13 109.3(4)
B11 B3 B13 108.6(4)
B12 B3 B13 60.2(3)
B35 B3 B13 93.2(3)
B9 B3 B13 59.8(3)
B36 B3 B13 150.8(4)
B10 B3 B38 151.1(4)
B11 B3 B38 94.1(3)
B12 B3 B38 62.9(3)
B35 B3 B38 106.8(3)
B9 B3 B38 147.1(4)
B36 B3 B38 106.4(4)
B13 B3 B38 91.1(3)
B10 B3 B37 94.4(3)
B11 B3 B37 63.7(3)
B12 B3 B37 91.6(3)
B35 B3 B37 108.0(4)
B9 B3 B37 152.1(3)
B36 B3 B37 59.8(3)
B13 B3 B37 147.5(3)
B38 B3 B37 59.7(3)
B10 B3 B34 148.4(4)
B11 B3 B34 150.3(4)
B12 B3 B34 93.5(3)
B35 B3 B34 59.0(3)
B9 B3 B34 91.5(3)
B36 B3 B34 105.9(4)
B13 B3 B34 62.9(3)
B38 B3 B34 59.3(3)
B37 B3 B34 107.0(3)
B10 B3 B1 59.1(3)
B11 B3 B1 58.5(3)
B12 B3 B1 58.8(3)
B35 B3 B1 122.3(4)
B9 B3 B1 58.7(3)
B36 B3 B1 124.1(3)
B13 B3 B1 59.0(3)
B38 B3 B1 121.6(3)
B37 B3 B1 122.2(4)
B34 B3 B1 121.9(4)
B10 B3 B54 122.0(3)
B11 B3 B54 121.2(4)
B12 B3 B54 119.9(3)
B35 B3 B54 58.7(3)
B9 B3 B54 122.3(4)
B36 B3 B54 57.0(3)
B13 B3 B54 120.6(3)
B38 B3 B54 57.1(3)
B37 B3 B54 57.4(3)
B34 B3 B54 57.7(3)
B1 B3 B54 178.7(3)
B44 B4 B39 60.9(3)
B44 B4 B18 89.4(4)
B39 B4 B18 60.3(3)
B44 B4 B1 179.4(5)
B39 B4 B1 118.8(4)
B18 B4 B1 90.0(3)
B44 B4 B8 119.9(4)
B39 B4 B8 121.3(4)
B18 B4 B8 61.1(3)
B1 B4 B8 59.7(3)
B44 B4 B2 118.8(4)
B39 B4 B2 178.7(4)
B18 B4 B2 121.0(3)
B1 B4 B2 61.5(3)
B8 B4 B2 59.9(3)
B44 B4 B5 122.0(4)
B39 B4 B5 119.6(4)
B18 B4 B5 145.4(4)
B1 B4 B5 58.6(3)
B8 B4 B5 107.3(4)
B2 B4 B5 59.3(3)
B44 B4 B24 61.7(3)
B39 B4 B24 91.5(3)
B18 B4 B24 147.8(4)
B1 B4 B24 118.9(4)
B8 B4 B24 144.3(4)
B2 B4 B24 87.3(3)
B5 B4 B24 60.4(3)
B44 B4 B14 92.1(3)
B39 B4 B14 60.2(3)
B18 B4 B14 109.7(4)
B1 B4 B14 88.1(3)
B8 B4 B14 145.0(4)
B2 B4 B14 118.8(4)
B5 B4 B14 59.5(3)
B24 B4 B14 61.5(3)
B44 B4 B19 59.8(3)
B39 B4 B19 93.3(4)
B18 B4 B19 62.2(3)
B1 B4 B19 119.9(3)
B8 B4 B19 60.2(3)
B2 B4 B19 87.5(4)
B5 B4 B19 144.0(4)
B24 B4 B19 108.4(4)
B14 B4 B19 149.5(4)
B44 B4 B9 120.2(4)
B39 B4 B9 59.3(3)
B18 B4 B9 60.0(3)
B1 B4 B9 59.5(3)
B8 B4 B9 90.3(3)
B2 B4 B9 121.0(4)
B5 B4 B9 89.2(4)
B24 B4 B9 120.9(4)
B14 B4 B9 59.4(3)
B19 B4 B9 122.2(4)
B44 B4 B26 60.6(3)
B39 B4 B26 121.5(4)
B18 B4 B26 119.8(4)
B1 B4 B26 119.7(4)
B8 B4 B26 88.9(3)
B2 B4 B26 58.2(3)
B5 B4 B26 90.6(4)
B24 B4 B26 59.8(3)
B14 B4 B26 121.2(3)
B19 B4 B26 57.6(3)
B9 B4 B26 179.1(4)
B52 B5 B1 177.3(5)
B52 B5 B2 119.1(4)
B1 B5 B2 62.4(3)
B52 B5 B14 87.5(3)
B1 B5 B14 89.7(3)
B2 B5 B14 120.7(4)
B52 B5 B6 123.0(4)
B1 B5 B6 59.7(3)
B2 B5 B6 60.4(3)
B14 B5 B6 146.0(4)
B52 B5 B4 118.1(4)
B1 B5 B4 60.3(3)
B2 B5 B4 60.2(3)
B14 B5 B4 60.5(3)
B6 B5 B4 108.8(3)
B52 B5 B43 60.9(3)
B1 B5 B43 117.6(4)
B2 B5 B43 179.4(5)
B14 B5 B43 59.9(3)
B6 B5 B43 119.0(4)
B4 B5 B43 120.4(4)
B52 B5 B24 58.3(3)
B1 B5 B24 120.2(4)
B2 B5 B24 87.5(4)
B14 B5 B24 61.7(3)
B6 B5 B24 144.8(5)
B4 B5 B24 59.9(3)
B43 B5 B24 93.0(3)
B52 B5 B15 92.3(4)
B1 B5 B15 88.6(3)
B2 B5 B15 120.0(4)
B14 B5 B15 109.4(4)
B6 B5 B15 59.6(3)
B4 B5 B15 145.8(4)
B43 B5 B15 59.4(3)
B24 B5 B15 148.2(4)
B52 B5 B23 62.6(3)
B1 B5 B23 120.1(4)
B2 B5 B23 88.3(4)
B14 B5 B23 146.8(4)
B6 B5 B23 60.4(3)
B4 B5 B23 145.2(5)
B43 B5 B23 91.2(4)
B24 B5 B23 108.1(4)
B15 B5 B23 61.2(3)
B52 B5 B10 118.9(4)
B1 B5 B10 59.5(3)
B2 B5 B10 122.0(3)
B14 B5 B10 60.7(3)
B6 B5 B10 89.2(3)
B4 B5 B10 91.2(4)
B43 B5 B10 58.0(3)
B24 B5 B10 122.3(4)
B15 B5 B10 58.6(3)
B23 B5 B10 119.9(4)
B52 B5 B27 59.7(3)
B1 B5 B27 121.9(4)
B2 B5 B27 59.5(3)
B14 B5 B27 118.6(4)
B6 B5 B27 91.8(4)
B4 B5 B27 89.5(4)
B43 B5 B27 120.5(4)
B24 B5 B27 57.0(3)
B15 B5 B27 121.1(4)
B23 B5 B27 59.9(3)
B10 B5 B27 178.5(4)
B50 B6 B1 178.6(4)
B50 B6 B42 60.6(3)
B1 B6 B42 119.2(4)
B50 B6 B5 119.7(4)
B1 B6 B5 59.1(3)
B42 B6 B5 121.7(4)
B50 B6 B2 118.3(4)
B1 B6 B2 61.9(3)
B42 B6 B2 178.7(5)
B5 B6 B2 59.4(3)
B50 B6 B7 121.7(4)
B1 B6 B7 59.7(3)
B42 B6 B7 120.1(4)
B5 B6 B7 107.3(4)
B2 B6 B7 59.6(3)
B50 B6 B15 89.6(4)
B1 B6 B15 89.2(3)
B42 B6 B15 60.5(3)
B5 B6 B15 61.2(3)
B2 B6 B15 120.6(4)
B7 B6 B15 145.7(4)
B50 B6 B16 92.3(4)
B1 B6 B16 88.7(3)
B42 B6 B16 60.8(3)
B5 B6 B16 145.4(4)
B2 B6 B16 118.8(4)
B7 B6 B16 59.3(3)
B15 B6 B16 110.2(4)
B50 B6 B11 120.4(4)
B1 B6 B11 59.4(3)
B42 B6 B11 59.8(3)
B5 B6 B11 90.6(3)
B2 B6 B11 121.3(4)
B7 B6 B11 89.6(3)
B15 B6 B11 60.1(3)
B16 B6 B11 59.7(3)
B50 B6 B23 58.8(3)
B1 B6 B23 120.0(4)
B42 B6 B23 92.0(4)
B5 B6 B23 60.9(3)
B2 B6 B23 88.0(4)
B7 B6 B23 144.4(5)
B15 B6 B23 61.9(3)
B16 B6 B23 148.7(4)
B11 B6 B23 122.0(4)
B50 B6 B22 61.6(3)
B1 B6 B22 119.7(4)
B42 B6 B22 91.8(4)
B5 B6 B22 143.4(5)
B2 B6 B22 87.0(4)
B7 B6 B22 60.1(3)
B15 B6 B22 148.3(5)
B16 B6 B22 61.6(3)
B11 B6 B22 121.3(3)
B23 B6 B22 107.8(4)
B50 B6 B28 59.0(4)
B1 B6 B28 121.1(4)
B42 B6 B28 119.6(4)
B5 B6 B28 89.3(3)
B2 B6 B28 59.3(3)
B7 B6 B28 91.2(4)
B15 B6 B28 119.2(4)
B16 B6 B28 120.7(4)
B11 B6 B28 179.2(4)
B23 B6 B28 57.3(3)
B22 B6 B28 59.0(3)
B48 B7 B1 178.1(5)
B48 B7 B16 88.9(4)
B1 B7 B16 89.2(4)
B48 B7 B2 119.0(4)
B1 B7 B2 61.9(3)
B16 B7 B2 120.6(4)
B48 B7 B41 60.3(3)
B1 B7 B41 118.9(4)
B16 B7 B41 59.6(3)
B2 B7 B41 179.2(5)
B48 B7 B20 61.5(3)
B1 B7 B20 120.4(4)
B16 B7 B20 147.5(4)
B2 B7 B20 87.7(3)
B41 B7 B20 91.9(3)
B48 B7 B8 122.1(4)
B1 B7 B8 59.8(3)
B16 B7 B8 145.6(4)
B2 B7 B8 60.0(3)
B41 B7 B8 120.4(4)
B20 B7 B8 60.6(3)
B48 B7 B6 119.5(4)
B1 B7 B6 59.2(3)
B16 B7 B6 60.5(3)
B2 B7 B6 60.1(3)
B41 B7 B6 120.1(4)
B20 B7 B6 144.7(4)
B8 B7 B6 108.1(3)
B48 B7 B17 92.1(3)
B1 B7 B17 88.8(3)
B16 B7 B17 109.4(4)
B2 B7 B17 119.6(4)
B41 B7 B17 60.8(3)
B20 B7 B17 62.0(3)
B8 B7 B17 59.6(3)
B6 B7 B17 145.0(4)
B48 B7 B12 119.5(3)
B1 B7 B12 59.7(3)
B16 B7 B12 59.9(3)
B2 B7 B12 121.5(4)
B41 B7 B12 59.2(3)
B20 B7 B12 121.2(4)
B8 B7 B12 89.7(3)
B6 B7 B12 90.1(3)
B17 B7 B12 59.2(3)
B48 B7 B22 58.2(3)
B1 B7 B22 120.5(4)
B16 B7 B22 62.5(3)
B2 B7 B22 88.0(3)
B41 B7 B22 91.5(4)
B20 B7 B22 106.8(4)
B8 B7 B22 144.4(4)
B6 B7 B22 61.3(3)
B17 B7 B22 147.9(4)
B12 B7 B22 122.4(4)
B48 B7 B21 60.3(3)
B1 B7 B21 120.5(3)
B16 B7 B21 119.2(4)
B2 B7 B21 58.6(3)
B41 B7 B21 120.6(4)
B20 B7 B21 59.6(3)
B8 B7 B21 91.1(4)
B6 B7 B21 89.2(3)
B17 B7 B21 121.6(4)
B12 B7 B21 179.1(4)
B22 B7 B21 56.8(3)
B46 B8 B1 178.2(4)
B46 B8 B40 59.9(3)
B1 B8 B40 119.5(4)
B46 B8 B4 121.8(4)
B1 B8 B4 60.0(3)
B40 B8 B4 119.6(4)
B46 B8 B2 118.9(4)
B1 B8 B2 61.7(3)
B40 B8 B2 178.6(5)
B4 B8 B2 60.2(3)
B46 B8 B17 89.1(3)
B1 B8 B17 89.2(3)
B40 B8 B17 60.8(3)
B4 B8 B17 145.9(4)
B2 B8 B17 120.2(4)
B46 B8 B7 119.1(4)
B1 B8 B7 59.5(3)
B40 B8 B7 121.3(4)
B4 B8 B7 108.4(4)
B2 B8 B7 59.8(3)
B17 B8 B7 60.5(3)
B46 B8 B19 61.3(3)
B1 B8 B19 120.5(3)
B40 B8 B19 90.9(4)
B4 B8 B19 60.5(3)
B2 B8 B19 87.9(3)
B17 B8 B19 147.5(4)
B7 B8 B19 144.2(4)
B46 B8 B20 59.6(3)
B1 B8 B20 119.1(4)
B40 B8 B20 92.8(3)
B4 B8 B20 144.1(4)
B2 B8 B20 87.1(3)
B17 B8 B20 62.0(3)
B7 B8 B20 59.6(3)
B19 B8 B20 107.6(4)
B46 B8 B13 119.2(4)
B1 B8 B13 60.2(3)
B40 B8 B13 59.4(3)
B4 B8 B13 90.1(3)
B2 B8 B13 121.8(4)
B17 B8 B13 59.7(3)
B7 B8 B13 90.7(4)
B19 B8 B13 121.4(4)
B20 B8 B13 121.7(3)
B46 B8 B18 91.8(4)
B1 B8 B18 89.2(3)
B40 B8 B18 60.2(3)
B4 B8 B18 59.4(3)
B2 B8 B18 119.5(3)
B17 B8 B18 110.0(4)
B7 B8 B18 145.9(4)
B19 B8 B18 61.8(3)
B20 B8 B18 149.1(4)
B13 B8 B18 59.7(3)
B46 B8 B25 59.7(3)
B1 B8 B25 120.9(4)
B40 B8 B25 119.6(4)
B4 B8 B25 91.0(3)
B2 B8 B25 59.2(3)
B17 B8 B25 119.4(4)
B7 B8 B25 89.4(4)
B19 B8 B25 58.8(3)
B20 B8 B25 57.4(3)
B13 B8 B25 178.8(4)
B18 B8 B25 120.6(4)
B45 B9 B39 61.0(3)
B45 B9 B1 177.7(4)
B39 B9 B1 118.6(4)
B45 B9 B14 89.5(3)
B39 B9 B14 60.4(3)
B1 B9 B14 88.4(3)
B45 B9 B3 118.5(4)
B39 B9 B3 179.4(4)
B1 B9 B3 62.0(3)
B14 B9 B3 119.6(4)
B45 B9 B13 122.1(4)
B39 B9 B13 120.0(4)
B1 B9 B13 60.2(3)
B14 B9 B13 145.4(4)
B3 B9 B13 60.4(3)
B45 B9 B18 92.2(4)
B39 B9 B18 59.9(3)
B1 B9 B18 89.3(3)
B14 B9 B18 109.4(4)
B3 B9 B18 120.5(3)
B13 B9 B18 60.1(3)
B45 B9 B29 61.3(3)
B39 B9 B29 91.1(3)
B1 B9 B29 120.9(3)
B14 B9 B29 147.6(4)
B3 B9 B29 88.7(3)
B13 B9 B29 60.7(3)
B18 B9 B29 61.7(3)
B45 B9 B10 118.6(4)
B39 B9 B10 121.4(3)
B1 B9 B10 59.4(3)
B14 B9 B10 61.0(3)
B3 B9 B10 58.6(3)
B13 B9 B10 107.8(3)
B18 B9 B10 146.2(4)
B29 B9 B10 143.9(4)
B45 B9 B4 120.2(4)
B39 B9 B4 59.3(3)
B1 B9 B4 59.3(3)
B14 B9 B4 60.0(3)
B3 B9 B4 121.3(4)
B13 B9 B4 89.6(3)
B18 B9 B4 59.1(3)
B29 B9 B4 120.7(4)
B10 B9 B4 91.4(3)
B45 B9 B33 59.6(3)
B39 B9 B33 93.7(3)
B1 B9 B33 118.5(4)
B14 B9 B33 62.8(3)
B3 B9 B33 85.8(3)
B13 B9 B33 143.1(4)
B18 B9 B33 149.5(4)
B29 B9 B33 107.9(4)
B10 B9 B33 59.1(3)
B4 B9 B33 122.8(3)
B45 B9 B35 60.3(3)
B39 B9 B35 121.3(4)
B1 B9 B35 120.2(4)
B14 B9 B35 119.9(3)
B3 B9 B35 58.2(3)
B13 B9 B35 90.3(3)
B18 B9 B35 121.4(3)
B29 B9 B35 59.7(3)
B10 B9 B35 88.1(3)
B4 B9 B35 179.4(4)
B33 B9 B35 57.1(3)
B53 B10 B43 61.8(3)
B53 B10 B3 117.8(4)
B43 B10 B3 178.8(4)
B53 B10 B1 179.0(5)
B43 B10 B1 117.7(4)
B3 B10 B1 62.7(3)
B53 B10 B11 119.9(4)
B43 B10 B11 121.2(4)
B3 B10 B11 59.9(3)
B1 B10 B11 59.5(3)
B53 B10 B33 60.6(3)
B43 B10 B33 91.1(3)
B3 B10 B33 87.8(3)
B1 B10 B33 120.4(4)
B11 B10 B33 144.7(4)
B53 B10 B15 90.3(4)
B43 B10 B15 60.7(3)
B3 B10 B15 120.5(4)
B1 B10 B15 88.6(3)
B11 B10 B15 60.6(3)
B33 B10 B15 147.6(4)
B53 B10 B32 58.7(3)
B43 B10 B32 93.4(3)
B3 B10 B32 87.2(3)
B1 B10 B32 120.7(4)
B11 B10 B32 61.2(3)
B33 B10 B32 106.8(4)
B15 B10 B32 63.2(3)
B53 B10 B9 121.4(4)
B43 B10 B9 118.7(4)
B3 B10 B9 60.4(3)
B1 B10 B9 59.6(3)
B11 B10 B9 108.0(3)
B33 B10 B9 60.8(3)
B15 B10 B9 144.9(4)
B32 B10 B9 144.3(4)
B53 B10 B14 93.1(3)
B43 B10 B14 59.7(3)
B3 B10 B14 119.4(4)
B1 B10 B14 87.3(3)
B11 B10 B14 143.9(4)
B33 B10 B14 62.7(3)
B15 B10 B14 108.9(4)
B32 B10 B14 149.2(3)
B9 B10 B14 59.0(3)
B53 B10 B5 121.6(4)
B43 B10 B5 59.9(3)
B3 B10 B5 120.6(4)
B1 B10 B5 57.9(3)
B11 B10 B5 89.8(3)
B33 B10 B5 121.0(4)
B15 B10 B5 60.4(3)
B32 B10 B5 123.6(4)
B9 B10 B5 88.2(4)
B14 B10 B5 58.3(3)
B53 B10 B36 59.3(3)
B43 B10 B36 121.0(4)
B3 B10 B36 58.6(3)
B1 B10 B36 121.3(3)
B11 B10 B36 89.5(3)
B33 B10 B36 59.4(3)
B15 B10 B36 119.8(4)
B32 B10 B36 56.6(3)
B9 B10 B36 91.4(3)
B14 B10 B36 122.1(4)
B5 B10 B36 179.1(4)
B51 B11 B1 177.0(4)
B51 B11 B3 119.5(4)
B1 B11 B3 62.8(3)
B51 B11 B42 59.8(3)
B1 B11 B42 117.9(4)
B3 B11 B42 178.9(4)
B51 B11 B10 122.4(4)
B1 B11 B10 60.2(3)
B3 B11 B10 59.5(3)
B42 B11 B10 120.0(3)
B51 B11 B12 118.7(4)
B1 B11 B12 60.3(3)
B3 B11 B12 60.4(3)
B42 B11 B12 120.6(4)
B10 B11 B12 108.5(4)
B51 B11 B16 88.4(4)
B1 B11 B16 88.7(3)
B3 B11 B16 120.5(3)
B42 B11 B16 60.6(3)
B10 B11 B16 146.1(4)
B12 B11 B16 60.1(3)
B51 B11 B15 91.5(4)
B1 B11 B15 88.7(3)
B3 B11 B15 119.4(3)
B42 B11 B15 60.1(3)
B10 B11 B15 59.9(3)
B12 B11 B15 146.2(4)
B16 B11 B15 110.1(4)
B51 B11 B6 118.6(4)
B1 B11 B6 59.1(3)
B3 B11 B6 121.9(4)
B42 B11 B6 58.8(3)
B10 B11 B6 90.3(3)
B12 B11 B6 90.7(3)
B16 B11 B6 60.0(3)
B15 B11 B6 59.7(3)
B51 B11 B31 59.5(3)
B1 B11 B31 119.6(3)
B3 B11 B31 87.9(3)
B42 B11 B31 92.4(3)
B10 B11 B31 144.4(4)
B12 B11 B31 59.3(3)
B16 B11 B31 61.2(3)
B15 B11 B31 148.6(4)
B6 B11 B31 121.1(4)
B51 B11 B32 62.4(3)
B1 B11 B32 120.2(4)
B3 B11 B32 86.3(3)
B42 B11 B32 92.6(4)
B10 B11 B32 60.0(3)
B12 B11 B32 143.1(4)
B16 B11 B32 148.5(4)
B15 B11 B32 62.5(3)
B6 B11 B32 122.2(3)
B31 B11 B32 107.9(4)
B51 B11 B37 60.3(3)
B1 B11 B37 122.0(4)
B3 B11 B37 59.2(3)
B42 B11 B37 120.1(4)
B10 B11 B37 91.1(3)
B12 B11 B37 89.1(3)
B16 B11 B37 118.8(3)
B15 B11 B37 120.9(4)
B6 B11 B37 178.6(4)
B31 B11 B37 57.6(3)
B32 B11 B37 58.4(3)
B49 B12 B41 59.9(3)
B49 B12 B1 177.6(4)
B41 B12 B1 118.5(4)
B49 B12 B11 122.8(4)
B41 B12 B11 119.6(4)
B1 B12 B11 59.4(3)
B49 B12 B17 88.7(3)
B41 B12 B17 61.2(3)
B1 B12 B17 88.9(3)
B11 B12 B17 145.4(4)
B49 B12 B31 61.3(3)
B41 B12 B31 90.0(3)
B1 B12 B31 120.9(3)
B11 B12 B31 61.5(3)
B17 B12 B31 147.0(4)
B49 B12 B3 119.5(4)
B41 B12 B3 178.6(4)
B1 B12 B3 62.2(3)
B11 B12 B3 59.4(3)
B17 B12 B3 120.2(4)
B31 B12 B3 88.5(3)
B49 B12 B16 92.2(3)
B41 B12 B16 59.4(3)
B1 B12 B16 88.3(3)
B11 B12 B16 60.2(3)
B17 B12 B16 109.5(4)
B31 B12 B16 61.9(3)
B3 B12 B16 119.6(3)
B49 B12 B13 118.8(4)
B41 B12 B13 121.0(4)
B1 B12 B13 60.1(3)
B11 B12 B13 108.1(3)
B17 B12 B13 59.8(3)
B31 B12 B13 145.4(4)
B3 B12 B13 60.4(3)
B16 B12 B13 145.2(4)
B49 B12 B7 119.4(4)
B41 B12 B7 59.6(3)
B1 B12 B7 58.9(3)
B11 B12 B7 89.6(3)
B17 B12 B7 60.1(3)
B31 B12 B7 121.0(4)
B3 B12 B7 121.1(3)
B16 B12 B7 59.0(3)
B13 B12 B7 90.2(3)
B49 B12 B30 59.6(3)
B41 B12 B30 92.9(3)
B1 B12 B30 119.4(4)
B11 B12 B30 144.4(4)
B17 B12 B30 61.4(3)
B31 B12 B30 108.3(4)
B3 B12 B30 87.7(3)
B16 B12 B30 149.0(4)
B13 B12 B30 59.3(3)
B7 B12 B30 121.4(4)
B49 B12 B38 60.3(3)
B41 B12 B38 120.2(3)
B1 B12 B38 121.3(3)
B11 B12 B38 91.4(3)
B17 B12 B38 118.9(3)
B31 B12 B38 59.9(3)
B3 B12 B38 59.2(3)
B16 B12 B38 121.9(4)
B13 B12 B38 89.1(3)
B7 B12 B38 179.0(4)
B30 B12 B38 57.6(3)
B47 B13 B40 61.1(3)
B47 B13 B30 61.9(3)
B40 B13 B30 91.8(3)
B47 B13 B17 93.0(3)
B40 B13 B17 60.8(3)
B30 B13 B17 61.8(3)
B47 B13 B1 178.0(4)
B40 B13 B1 118.5(4)
B30 B13 B1 120.1(4)
B17 B13 B1 88.4(3)
B47 B13 B9 118.8(4)
B40 B13 B9 120.5(4)
B30 B13 B9 144.5(4)
B17 B13 B9 145.1(4)
B1 B13 B9 59.5(3)
B47 B13 B18 89.3(3)
B40 B13 B18 60.5(3)
B30 B13 B18 148.2(4)
B17 B13 B18 110.2(4)
B1 B13 B18 88.9(3)
B9 B13 B18 60.0(3)
B47 B13 B12 122.6(3)
B40 B13 B12 120.4(4)
B30 B13 B12 60.7(3)
B17 B13 B12 59.6(3)
B1 B13 B12 59.4(3)
B9 B13 B12 107.6(3)
B18 B13 B12 145.3(4)
B47 B13 B3 118.8(4)
B40 B13 B3 179.7(5)
B30 B13 B3 87.9(3)
B17 B13 B3 119.0(4)
B1 B13 B3 61.5(3)
B9 B13 B3 59.8(3)
B18 B13 B3 119.8(3)
B12 B13 B3 59.4(3)
B47 B13 B8 120.6(4)
B40 B13 B8 59.6(3)
B30 B13 B8 121.3(3)
B17 B13 B8 59.5(3)
B1 B13 B8 59.0(3)
B9 B13 B8 90.0(3)
B18 B13 B8 60.2(3)
B12 B13 B8 89.4(3)
B3 B13 B8 120.5(3)
B47 B13 B29 59.0(3)
B40 B13 B29 92.2(4)
B30 B13 B29 108.5(3)
B17 B13 B29 149.3(4)
B1 B13 B29 119.3(3)
B9 B13 B29 59.8(3)
B18 B13 B29 61.3(3)
B12 B13 B29 144.5(4)
B3 B13 B29 87.9(3)
B8 B13 B29 121.5(4)
B47 B13 B34 60.0(3)
B40 B13 B34 121.1(3)
B30 B13 B34 59.5(3)
B17 B13 B34 121.3(3)
B1 B13 B34 120.4(4)
B9 B13 B34 89.1(3)
B18 B13 B34 119.5(4)
B12 B13 B34 90.6(3)
B3 B13 B34 58.8(3)
B8 B13 B34 179.1(4)
B29 B13 B34 58.2(3)
B56 B14 B75 85.9(4)
B56 B14 B5 93.0(4)
B75 B14 B5 178.9(4)
B56 B14 B74 59.5(3)
B75 B14 B74 62.0(3)
B5 B14 B74 117.3(4)
B56 B14 B43 62.5(3)
B75 B14 B43 119.2(4)
B5 B14 B43 60.4(3)
B74 B14 B43 121.6(4)
B56 B14 B9 176.4(5)
B75 B14 B9 90.8(3)
B5 B14 B9 90.3(3)
B74 B14 B9 120.1(4)
B43 B14 B9 118.2(4)
B56 B14 B39 119.9(4)
B75 B14 B39 61.3(3)
B5 B14 B39 119.2(4)
B74 B14 B39 60.8(3)
B43 B14 B39 177.6(4)
B9 B14 B39 59.4(3)
B56 B14 B4 122.4(4)
B75 B14 B4 120.5(4)
B5 B14 B4 60.0(3)
B74 B14 B4 87.5(4)
B43 B14 B4 120.4(4)
B9 B14 B4 60.6(3)
B39 B14 B4 59.2(3)
B56 B14 B57 61.3(3)
B75 B14 B57 59.4(3)
B5 B14 B57 120.2(4)
B74 B14 B57 95.6(4)
B43 B14 B57 59.8(3)
B9 B14 B57 115.7(4)
B39 B14 B57 120.4(4)
B4 B14 B57 176.2(4)
B56 B14 B10 120.7(4)
B75 B14 B10 119.7(4)
B5 B14 B10 61.0(3)
B74 B14 B10 178.2(4)
B43 B14 B10 58.3(3)
B9 B14 B10 59.9(3)
B39 B14 B10 119.3(3)
B4 B14 B10 91.1(3)
B57 B14 B10 85.9(3)
B56 B14 B24 63.3(3)
B75 B14 B24 119.5(4)
B5 B14 B24 59.7(3)
B74 B14 B24 57.5(3)
B43 B14 B24 92.1(4)
B9 B14 B24 119.8(4)
B39 B14 B24 89.6(4)
B4 B14 B24 59.1(3)
B57 B14 B24 124.6(3)
B10 B14 B24 120.8(4)
B56 B14 B33 117.6(4)
B75 B14 B33 62.1(3)
B5 B14 B33 118.6(4)
B74 B14 B33 124.1(4)
B43 B14 B33 87.3(4)
B9 B14 B33 59.3(3)
B39 B14 B33 91.0(3)
B4 B14 B33 119.9(3)
B57 B14 B33 56.3(3)
B10 B14 B33 57.6(3)
B24 B14 B33 178.3(4)
B59 B15 B60 87.8(4)
B59 B15 B61 60.2(3)
B60 B15 B61 62.0(4)
B59 B15 B10 90.4(4)
B60 B15 B10 178.2(5)
B61 B15 B10 117.1(4)
B59 B15 B42 121.4(5)
B60 B15 B42 62.4(3)
B61 B15 B42 61.3(3)
B10 B15 B42 118.8(4)
B59 B15 B43 61.1(3)
B60 B15 B43 120.1(4)
B61 B15 B43 121.1(4)
B10 B15 B43 58.8(3)
B42 B15 B43 177.0(4)
B59 B15 B6 178.9(5)
B60 B15 B6 91.4(4)
B61 B15 B6 120.1(4)
B10 B15 B6 90.4(3)
B42 B15 B6 58.8(3)
B43 B15 B6 118.7(4)
B59 B15 B58 61.9(3)
B60 B15 B58 59.4(3)
B61 B15 B58 95.0(4)
B10 B15 B58 119.6(4)
B42 B15 B58 121.5(4)
B43 B15 B58 60.8(3)
B6 B15 B58 117.0(4)
B59 B15 B11 120.8(4)
B60 B15 B11 121.6(4)
B61 B15 B11 88.2(4)
B10 B15 B11 59.5(3)
B42 B15 B11 59.3(3)
B43 B15 B11 118.3(4)
B6 B15 B11 60.2(3)
B58 B15 B11 176.7(5)
B59 B15 B5 120.6(4)
B60 B15 B5 120.0(5)
B61 B15 B5 177.6(4)
B10 B15 B5 61.0(3)
B42 B15 B5 118.0(4)
B43 B15 B5 59.5(3)
B6 B15 B5 59.2(3)
B58 B15 B5 87.3(4)
B11 B15 B5 89.5(3)
B59 B15 B23 119.3(4)
B60 B15 B23 60.4(4)
B61 B15 B23 122.4(4)
B10 B15 B23 120.5(4)
B42 B15 B23 89.7(4)
B43 B15 B23 90.3(4)
B6 B15 B23 59.7(3)
B58 B15 B23 57.4(3)
B11 B15 B23 119.9(4)
B5 B15 B23 59.5(3)
B59 B15 B32 61.5(3)
B60 B15 B32 120.3(5)
B61 B15 B32 58.3(3)
B10 B15 B32 58.8(3)
B42 B15 B32 90.3(4)
B43 B15 B32 89.7(4)
B6 B15 B32 119.6(3)
B58 B15 B32 123.3(4)
B11 B15 B32 59.4(3)
B5 B15 B32 119.8(4)
B23 B15 B32 179.1(4)
B64 B16 B63 84.7(4)
B64 B16 B41 62.0(3)
B63 B16 B41 118.5(4)
B64 B16 B7 92.6(4)
B63 B16 B7 177.2(5)
B41 B16 B7 60.5(3)
B64 B16 B12 121.9(4)
B63 B16 B12 121.0(4)
B41 B16 B12 59.9(3)
B7 B16 B12 61.1(3)
B64 B16 B11 176.9(5)
B63 B16 B11 92.2(4)
B41 B16 B11 119.6(4)
B7 B16 B11 90.5(3)
B12 B16 B11 59.7(3)
B64 B16 B6 121.6(4)
B63 B16 B6 120.7(4)
B41 B16 B6 120.7(4)
B7 B16 B6 60.3(3)
B12 B16 B6 90.7(3)
B11 B16 B6 60.3(3)
B64 B16 B42 119.0(4)
B63 B16 B42 62.2(3)
B41 B16 B42 178.9(4)
B7 B16 B42 118.8(4)
B12 B16 B42 119.0(4)
B11 B16 B42 59.3(3)
B6 B16 B42 58.6(3)
B64 B16 B62 59.3(3)
B63 B16 B62 61.0(4)
B41 B16 B62 121.1(4)
B7 B16 B62 117.0(4)
B12 B16 B62 177.4(4)
B11 B16 B62 119.2(4)
B6 B16 B62 86.7(3)
B42 B16 B62 59.9(3)
B64 B16 B31 117.8(4)
B63 B16 B31 62.1(3)
B41 B16 B31 88.6(3)
B7 B16 B31 120.0(4)
B12 B16 B31 58.9(3)
B11 B16 B31 60.3(3)
B6 B16 B31 120.6(4)
B42 B16 B31 91.2(4)
B62 B16 B31 123.0(4)
B64 B16 B65 61.0(3)
B63 B16 B65 59.2(3)
B41 B16 B65 59.6(3)
B7 B16 B65 120.0(4)
B12 B16 B65 87.3(3)
B11 B16 B65 117.1(4)
B6 B16 B65 177.4(4)
B42 B16 B65 121.1(4)
B62 B16 B65 95.2(4)
B31 B16 B65 56.9(3)
B64 B16 B22 61.2(3)
B63 B16 B22 117.9(4)
B41 B16 B22 90.5(4)
B7 B16 B22 59.9(3)
B12 B16 B22 121.1(4)
B11 B16 B22 120.7(4)
B6 B16 B22 60.4(3)
B42 B16 B22 89.8(4)
B62 B16 B22 57.1(3)
B31 B16 B22 178.9(4)
B65 B16 B22 122.1(4)
B68 B17 B67 85.2(4)
B68 B17 B8 91.9(4)
B67 B17 B8 176.9(5)
B68 B17 B12 177.4(4)
B67 B17 B12 92.2(4)
B8 B17 B12 90.7(3)
B68 B17 B13 120.4(4)
B67 B17 B13 121.5(4)
B8 B17 B13 60.8(3)
B12 B17 B13 60.5(3)
B68 B17 B66 59.1(4)
B67 B17 B66 60.6(3)
B8 B17 B66 117.1(4)
B12 B17 B66 120.1(4)
B13 B17 B66 177.9(4)
B68 B17 B7 121.2(4)
B67 B17 B7 121.1(4)
B8 B17 B7 59.9(3)
B12 B17 B7 60.7(3)
B13 B17 B7 91.0(3)
B66 B17 B7 87.7(4)
B68 B17 B40 61.2(3)
B67 B17 B40 119.4(4)
B8 B17 B40 59.5(3)
B12 B17 B40 119.8(4)
B13 B17 B40 59.3(3)
B66 B17 B40 120.0(4)
B7 B17 B40 119.4(3)
B68 B17 B41 119.8(4)
B67 B17 B41 62.1(3)
B8 B17 B41 119.0(4)
B12 B17 B41 59.2(3)
B13 B17 B41 119.7(4)
B66 B17 B41 60.9(3)
B7 B17 B41 59.2(3)
B40 B17 B41 178.4(4)
B68 B17 B69 59.7(3)
B67 B17 B69 59.8(3)
B8 B17 B69 119.3(4)
B12 B17 B69 118.4(4)
B13 B17 B69 87.5(3)
B66 B17 B69 93.8(3)
B7 B17 B69 178.5(4)
B40 B17 B69 59.8(3)
B41 B17 B69 121.7(4)
B68 B17 B30 118.0(4)
B67 B17 B30 62.5(3)
B8 B17 B30 119.9(4)
B12 B17 B30 60.1(3)
B13 B17 B30 59.1(3)
B66 B17 B30 123.0(4)
B7 B17 B30 120.8(4)
B40 B17 B30 89.4(4)
B41 B17 B30 91.0(4)
B69 B17 B30 58.3(3)
B68 B17 B20 62.6(3)
B67 B17 B20 118.2(4)
B8 B17 B20 59.5(3)
B12 B17 B20 119.3(4)
B13 B17 B20 120.3(3)
B66 B17 B20 57.6(3)
B7 B17 B20 58.6(3)
B40 B17 B20 90.6(4)
B41 B17 B20 89.0(4)
B69 B17 B20 122.3(4)
B30 B17 B20 179.3(4)
B72 B18 B71 85.8(4)
B72 B18 B4 91.7(4)
B71 B18 B4 177.4(4)
B72 B18 B39 62.3(3)
B71 B18 B39 119.4(4)
B4 B18 B39 59.7(3)
B72 B18 B9 121.6(4)
B71 B18 B9 121.1(4)
B4 B18 B9 60.9(3)
B39 B18 B9 59.4(3)
B72 B18 B13 177.8(4)
B71 B18 B13 92.0(3)
B4 B18 B13 90.5(3)
B39 B18 B13 119.3(4)
B9 B18 B13 59.9(3)
B72 B18 B40 119.3(4)
B71 B18 B40 62.2(3)
B4 B18 B40 118.7(4)
B39 B18 B40 178.0(5)
B9 B18 B40 119.0(4)
B13 B18 B40 59.1(3)
B72 B18 B8 120.8(4)
B71 B18 B8 121.3(4)
B4 B18 B8 59.6(3)
B39 B18 B8 119.3(4)
B9 B18 B8 89.9(3)
B13 B18 B8 60.1(3)
B40 B18 B8 59.1(3)
B72 B18 B73 61.1(3)
B71 B18 B73 59.4(3)
B4 B18 B73 119.8(3)
B39 B18 B73 60.1(3)
B9 B18 B73 87.9(3)
B13 B18 B73 117.9(4)
B40 B18 B73 121.5(4)
B8 B18 B73 177.7(4)
B72 B18 B70 59.4(3)
B71 B18 B70 61.0(3)
B4 B18 B70 117.1(4)
B39 B18 B70 121.4(4)
B9 B18 B70 177.4(4)
B13 B18 B70 119.2(4)
B40 B18 B70 60.1(3)
B8 B18 B70 87.6(4)
B73 B18 B70 94.6(4)
B72 B18 B29 119.2(4)
B71 B18 B29 61.8(3)
B4 B18 B29 120.2(4)
B39 B18 B29 89.4(3)
B9 B18 B29 59.3(3)
B13 B18 B29 59.8(3)
B40 B18 B29 90.6(3)
B8 B18 B29 120.0(4)
B73 B18 B29 58.1(3)
B70 B18 B29 122.7(4)
B72 B18 B19 62.0(3)
B71 B18 B19 118.5(4)
B4 B18 B19 59.6(3)
B39 B18 B19 91.4(3)
B9 B18 B19 120.4(4)
B13 B18 B19 118.9(4)
B40 B18 B19 88.5(3)
B8 B18 B19 58.8(3)
B73 B18 B19 123.1(4)
B70 B18 B19 57.5(3)
B29 B18 B19 178.8(4)
B78 B19 B44 62.5(3)
B78 B19 B70 118.8(5)
B44 B19 B70 118.3(5)
B78 B19 B76 65.3(4)
B44 B19 B76 127.8(4)
B70 B19 B76 87.2(4)
B78 B19 B26 59.4(4)
B44 B19 B26 62.2(3)
B70 B19 B26 177.9(5)
B76 B19 B26 90.9(4)
B78 B19 B8 149.1(5)
B44 B19 B8 117.0(4)
B70 B19 B8 89.5(4)
B76 B19 B8 107.2(4)
B26 B19 B8 92.0(4)
B78 B19 B25 90.6(4)
B44 B19 B25 121.6(4)
B70 B19 B25 120.1(4)
B76 B19 B25 57.8(4)
B26 B19 B25 59.5(3)
B8 B19 B25 62.5(3)
B78 B19 B4 110.6(4)
B44 B19 B4 57.7(3)
B70 B19 B4 118.3(4)
B76 B19 B4 149.0(5)
B26 B19 B4 63.8(3)
B8 B19 B4 59.3(3)
B25 B19 B4 92.5(4)
B78 B19 B46 123.4(4)
B44 B19 B46 174.1(5)
B70 B19 B46 60.2(3)
B76 B19 B46 58.1(3)
B26 B19 B46 119.4(5)
B8 B19 B46 58.0(3)
B25 B19 B46 60.0(3)
B4 B19 B46 117.3(4)
B78 B19 B72 92.6(4)
B44 B19 B72 60.5(3)
B70 B19 B72 57.9(3)
B76 B19 B72 123.5(5)
B26 B19 B72 122.7(4)
B8 B19 B72 114.4(4)
B25 B19 B72 176.7(4)
B4 B19 B72 86.7(4)
B46 B19 B72 117.7(4)
B78 B19 B18 144.1(5)
B44 B19 B18 85.9(4)
B70 B19 B18 60.1(3)
B76 B19 B18 142.9(4)
B26 B19 B18 122.0(4)
B8 B19 B18 59.4(3)
B25 B19 B18 122.0(4)
B4 B19 B18 58.2(3)
B46 B19 B18 88.6(3)
B72 B19 B18 55.0(3)
B78 B19 B107 58.8(4)
B44 B19 B107 89.5(4)
B70 B19 B107 60.1(3)
B76 B19 B107 63.5(4)
B26 B19 B107 118.1(4)
B8 B19 B107 147.5(4)
B25 B19 B107 121.0(4)
B4 B19 B107 143.2(4)
B46 B19 B107 94.3(4)
B72 B19 B107 60.7(3)
B18 B19 B107 107.7(4)
B94 B20 B66 118.2(4)
B94 B20 B25 59.6(3)
B66 B20 B25 177.7(5)
B94 B20 B46 60.4(4)
B66 B20 B46 117.2(4)
B25 B20 B46 61.5(3)
B94 B20 B92 64.5(4)
B66 B20 B92 90.2(4)
B25 B20 B92 89.3(4)
B46 B20 B92 124.8(5)
B94 B20 B7 150.4(4)
B66 B20 B7 89.4(4)
B25 B20 B7 92.9(3)
B46 B20 B7 118.4(4)
B92 B20 B7 108.0(5)
B94 B20 B48 124.6(5)
B66 B20 B48 60.7(3)
B25 B20 B48 120.8(4)
B46 B20 B48 174.9(5)
B92 B20 B48 60.2(4)
B7 B20 B48 57.8(3)
B94 B20 B8 109.9(4)
B66 B20 B8 118.1(4)
B25 B20 B8 63.1(3)
B46 B20 B8 58.7(3)
B92 B20 B8 147.3(4)
B7 B20 B8 59.8(3)
B48 B20 B8 117.6(4)
B94 B20 B21 91.8(4)
B66 B20 B21 120.9(5)
B25 B20 B21 60.5(3)
B46 B20 B21 121.9(4)
B92 B20 B21 56.8(3)
B7 B20 B21 62.9(3)
B48 B20 B21 60.4(3)
B8 B20 B21 92.6(3)
B94 B20 B68 91.7(4)
B66 B20 B68 57.0(3)
B25 B20 B68 121.8(5)
B46 B20 B68 60.3(3)
B92 B20 B68 124.8(4)
B7 B20 B68 113.8(4)
B48 B20 B68 117.2(4)
B8 B20 B68 86.4(4)
B21 B20 B68 176.5(5)
B94 B20 B17 142.6(5)
B66 B20 B17 59.6(3)
B25 B20 B17 121.6(4)
B46 B20 B17 86.6(4)
B92 B20 B17 145.3(4)
B7 B20 B17 59.4(3)
B48 B20 B17 88.5(4)
B8 B20 B17 58.5(3)
B21 B20 B17 122.3(4)
B68 B20 B17 54.4(3)
B94 B20 B119 57.7(3)
B66 B20 B119 60.5(3)
B25 B20 B119 117.3(4)
B46 B20 B119 86.0(4)
B92 B20 B119 66.3(3)
B7 B20 B119 148.5(4)
B48 B20 B119 96.3(4)
B8 B20 B119 140.6(5)
B21 B20 B119 122.9(4)
B68 B20 B119 59.1(3)
B17 B20 B119 106.5(3)
B92 B21 B90 63.5(4)
B92 B21 B102 97.1(4)
B90 B21 B102 64.8(4)
B92 B21 B22 110.9(4)
B90 B21 B22 60.1(4)
B102 B21 B22 92.4(5)
B92 B21 B55 121.1(5)
B90 B21 B55 124.2(5)
B102 B21 B55 59.4(4)
B22 B21 B55 122.2(5)
B92 B21 B104 61.8(4)
B90 B21 B104 98.2(5)
B102 B21 B104 67.2(4)
B22 B21 B104 155.9(5)
B55 B21 B104 59.3(4)
B92 B21 B2 144.2(5)
B90 B21 B2 148.0(5)
B102 B21 B2 111.8(4)
B22 B21 B2 89.2(4)
B55 B21 B2 63.0(3)
B104 B21 B2 109.8(4)
B92 B21 B28 154.9(5)
B90 B21 B28 94.3(4)
B102 B21 B28 60.9(4)
B22 B21 B28 62.0(3)
B55 B21 B28 60.3(4)
B104 B21 B28 113.9(4)
B2 B21 B28 60.7(3)
B92 B21 B25 89.9(4)
B90 B21 B25 151.9(5)
B102 B21 B25 113.1(4)
B22 B21 B25 145.2(5)
B55 B21 B25 60.5(3)
B104 B21 B25 58.7(4)
B2 B21 B25 60.1(3)
B28 B21 B25 109.2(4)
B92 B21 B48 60.9(3)
B90 B21 B48 59.3(3)
B102 B21 B48 124.0(5)
B22 B21 B48 57.7(3)
B55 B21 B48 176.3(5)
B104 B21 B48 122.6(4)
B2 B21 B48 113.5(4)
B28 B21 B48 119.5(5)
B25 B21 B48 117.2(4)
B92 B21 B20 60.2(3)
B90 B21 B20 110.3(4)
B102 B21 B20 153.7(5)
B22 B21 B20 107.6(4)
B55 B21 B20 118.6(5)
B104 B21 B20 89.0(4)
B2 B21 B20 86.0(4)
B28 B21 B20 143.9(5)
B25 B21 B20 58.1(3)
B48 B21 B20 59.2(3)
B92 B21 B7 106.4(4)
B90 B21 B7 107.1(4)
B102 B21 B7 148.3(5)
B22 B21 B7 59.7(3)
B55 B21 B7 120.7(4)
B104 B21 B7 143.2(5)
B2 B21 B7 57.8(3)
B28 B21 B7 90.8(4)
B25 B21 B7 88.3(4)
B48 B21 B7 55.7(3)
B20 B21 B7 57.5(3)
B88 B22 B48 127.9(5)
B88 B22 B90 67.1(4)
B48 B22 B90 60.8(4)
B88 B22 B21 90.0(5)
B48 B22 B21 63.0(3)
B90 B22 B21 58.9(4)
B88 B22 B62 87.8(5)
B48 B22 B62 120.0(4)
B90 B22 B62 121.8(5)
B21 B22 B62 177.0(4)
B88 B22 B64 125.2(5)
B48 B22 B64 61.8(4)
B90 B22 B64 94.2(4)
B21 B22 B64 124.8(5)
B62 B22 B64 58.2(4)
B88 B22 B7 147.3(5)
B48 B22 B7 58.4(3)
B90 B22 B7 109.2(5)
B21 B22 B7 63.5(3)
B62 B22 B7 117.8(5)
B64 B22 B7 86.9(4)
B88 B22 B50 59.7(4)
B48 B22 B50 172.3(5)
B90 B22 B50 126.8(5)
B21 B22 B50 118.3(4)
B62 B22 B50 58.8(3)
B64 B22 B50 116.3(5)
B7 B22 B50 114.6(4)
B88 B22 B28 56.8(3)
B48 B22 B28 123.0(5)
B90 B22 B28 92.6(4)
B21 B22 B28 60.2(3)
B62 B22 B28 116.8(4)
B64 B22 B28 173.1(5)
B7 B22 B28 92.0(4)
B50 B22 B28 58.2(3)
B88 B22 B6 106.7(4)
B48 B22 B6 117.0(4)
B90 B22 B6 148.9(5)
B21 B22 B6 91.6(4)
B62 B22 B6 87.1(4)
B64 B22 B6 112.2(4)
B7 B22 B6 58.6(3)
B50 B22 B6 56.0(3)
B28 B22 B6 61.7(3)
B88 B22 B16 143.4(5)
B48 B22 B16 86.2(4)
B90 B22 B16 143.7(4)
B21 B22 B16 121.1(4)
B62 B22 B16 60.3(3)
B64 B22 B16 54.3(3)
B7 B22 B16 57.6(3)
B50 B22 B16 86.9(4)
B28 B22 B16 119.6(4)
B6 B22 B16 58.0(3)
B88 B22 B116 67.1(4)
B48 B22 B116 85.9(4)
B90 B22 B116 58.2(4)
B21 B22 B116 117.2(5)
B62 B22 B116 63.7(4)
B64 B22 B116 59.7(3)
B7 B22 B116 140.7(4)
B50 B22 B116 99.5(4)
B28 B22 B116 123.6(4)
B6 B22 B116 149.9(5)
B16 B22 B116 108.4(4)
B50 B23 B84 128.0(5)
B50 B23 B86 60.6(4)
B84 B23 B86 67.5(4)
B50 B23 B58 120.6(5)
B84 B23 B58 88.5(4)
B86 B23 B58 120.8(5)
B50 B23 B28 61.0(4)
B84 B23 B28 89.8(4)
B86 B23 B28 58.9(4)
B58 B23 B28 178.3(5)
B50 B23 B60 62.0(4)
B84 B23 B60 125.5(5)
B86 B23 B60 92.0(5)
B58 B23 B60 58.5(4)
B28 B23 B60 123.0(4)
B50 B23 B6 58.0(3)
B84 B23 B6 146.2(5)
B86 B23 B6 109.5(4)
B58 B23 B6 118.0(4)
B28 B23 B6 63.3(3)
B60 B23 B6 87.7(4)
B50 B23 B5 116.7(4)
B84 B23 B5 105.2(4)
B86 B23 B5 148.6(6)
B58 B23 B5 88.4(4)
B28 B23 B5 91.5(4)
B60 B23 B5 114.8(4)
B6 B23 B5 58.7(3)
B50 B23 B52 172.4(5)
B84 B23 B52 58.7(3)
B86 B23 B52 126.2(4)
B58 B23 B52 60.3(4)
B28 B23 B52 118.3(5)
B60 B23 B52 118.3(5)
B6 B23 B52 114.6(4)
B5 B23 B52 55.9(3)
B50 B23 B27 121.1(5)
B84 B23 B27 55.8(4)
B86 B23 B27 92.3(5)
B58 B23 B27 118.2(4)
B28 B23 B27 60.4(4)
B60 B23 B27 175.6(5)
B6 B23 B27 91.7(4)
B5 B23 B27 61.3(3)
B52 B23 B27 58.1(3)
B50 B23 B15 87.1(4)
B84 B23 B15 142.9(5)
B86 B23 B15 143.5(5)
B58 B23 B15 59.7(3)
B28 B23 B15 121.7(4)
B60 B23 B15 55.6(3)
B6 B23 B15 58.4(3)
B5 B23 B15 59.3(3)
B52 B23 B15 87.3(4)
B27 B23 B15 120.5(4)
B50 B23 B112 91.4(4)
B84 B23 B112 63.3(4)
B86 B23 B112 58.4(3)
B58 B23 B112 62.4(4)
B28 B23 B112 117.2(4)
B60 B23 B112 63.0(4)
B6 B23 B112 146.0(5)
B5 B23 B112 147.8(4)
B52 B23 B112 95.3(4)
B27 B23 B112 118.9(4)
B15 B23 B112 110.4(4)
B52 B24 B82 62.1(4)
B52 B24 B74 117.3(5)
B82 B24 B74 119.0(4)
B52 B24 B27 62.2(4)
B82 B24 B27 58.8(3)
B74 B24 B27 177.8(4)
B52 B24 B80 127.2(5)
B82 B24 B80 65.2(4)
B74 B24 B80 89.0(4)
B27 B24 B80 89.7(4)
B52 B24 B4 118.2(4)
B82 B24 B4 149.5(5)
B74 B24 B4 88.9(4)
B27 B24 B4 93.2(4)
B80 B24 B4 106.3(4)
B52 B24 B44 174.0(5)
B82 B24 B44 124.0(5)
B74 B24 B44 60.5(3)
B27 B24 B44 120.2(4)
B80 B24 B44 58.8(4)
B4 B24 B44 57.1(3)
B52 B24 B5 58.5(3)
B82 B24 B5 110.4(5)
B74 B24 B5 118.3(4)
B27 B24 B5 63.5(3)
B80 B24 B5 147.0(5)
B4 B24 B5 59.7(3)
B44 B24 B5 116.8(4)
B52 B24 B14 85.9(4)
B82 B24 B14 143.9(5)
B74 B24 B14 59.7(3)
B27 B24 B14 122.1(4)
B80 B24 B14 143.9(5)
B4 B24 B14 59.4(3)
B44 B24 B14 88.3(4)
B5 B24 B14 58.6(3)
B52 B24 B26 122.0(5)
B82 B24 B26 90.5(4)
B74 B24 B26 120.7(5)
B27 B24 B26 59.9(4)
B80 B24 B26 56.3(3)
B4 B24 B26 62.9(3)
B44 B24 B26 60.3(3)
B5 B24 B26 92.1(4)
B14 B24 B26 122.3(4)
B52 B24 B56 60.3(4)
B82 B24 B56 93.3(4)
B74 B24 B56 57.1(3)
B27 B24 B56 122.5(5)
B80 B24 B56 125.4(4)
B4 B24 B56 113.5(4)
B44 B24 B56 117.1(5)
B5 B24 B56 86.8(4)
B14 B24 B56 54.1(3)
B26 B24 B56 176.2(5)
B52 B24 B109 86.6(4)
B82 B24 B109 57.0(3)
B74 B24 B109 62.0(3)
B27 B24 B109 115.7(4)
B80 B24 B109 65.7(4)
B4 B24 B109 149.1(5)
B44 B24 B109 96.8(4)
B5 B24 B109 141.9(4)
B14 B24 B109 108.3(4)
B26 B24 B109 121.5(4)
B56 B24 B109 60.8(3)
B76 B25 B94 64.7(4)
B76 B25 B104 98.0(5)
B94 B25 B104 63.8(4)
B76 B25 B20 110.9(4)
B94 B25 B20 59.6(3)
B104 B25 B20 91.7(4)
B76 B25 B26 92.5(4)
B94 B25 B26 154.3(5)
B104 B25 B26 110.9(4)
B20 B25 B26 145.0(5)
B76 B25 B96 65.2(4)
B94 B25 B96 98.4(4)
B104 B25 B96 64.6(4)
B20 B25 B96 154.1(5)
B26 B25 B96 59.3(4)
B76 B25 B19 60.0(4)
B94 B25 B19 112.6(5)
B104 B25 B19 153.5(5)
B20 B25 B19 109.2(4)
B26 B25 B19 59.9(3)
B96 B25 B19 91.2(4)
B76 B25 B46 58.9(3)
B94 B25 B46 59.7(3)
B104 B25 B46 123.5(4)
B20 B25 B46 59.3(3)
B26 B25 B46 120.0(4)
B96 B25 B46 124.0(5)
B19 B25 B46 60.2(3)
B76 B25 B55 123.2(4)
B94 B25 B55 122.9(5)
B104 B25 B55 59.0(4)
B20 B25 B55 120.1(5)
B26 B25 B55 58.6(3)
B96 B25 B55 58.0(4)
B19 B25 B55 118.4(4)
B46 B25 B55 177.0(5)
B76 B25 B2 145.8(5)
B94 B25 B2 145.4(4)
B104 B25 B2 110.4(5)
B20 B25 B2 87.6(4)
B26 B25 B2 60.1(3)
B96 B25 B2 109.8(4)
B19 B25 B2 87.1(4)
B46 B25 B2 114.9(4)
B55 B25 B2 62.2(3)
B76 B25 B21 154.5(5)
B94 B25 B21 92.4(4)
B104 B25 B21 59.9(4)
B20 B25 B21 61.5(3)
B26 B25 B21 106.6(4)
B96 B25 B21 110.2(4)
B19 B25 B21 144.6(5)
B46 B25 B21 120.7(4)
B55 B25 B21 58.7(3)
B2 B25 B21 59.6(3)
B76 B25 B8 105.9(4)
B94 B25 B8 107.0(4)
B104 B25 B8 147.5(4)
B20 B25 B8 59.5(3)
B26 B25 B8 90.0(4)
B96 B25 B8 146.1(4)
B19 B25 B8 58.7(3)
B46 B25 B8 56.8(3)
B55 B25 B8 120.2(4)
B2 B25 B8 58.1(3)
B21 B25 B8 91.1(4)
B80 B26 B78 66.4(4)
B80 B26 B55 122.7(4)
B78 B26 B55 123.4(5)
B80 B26 B96 99.3(4)
B78 B26 B96 64.1(4)
B55 B26 B96 59.4(4)
B80 B26 B25 155.5(5)
B78 B26 B25 90.9(4)
B55 B26 B25 61.5(3)
B96 B26 B25 60.6(3)
B80 B26 B19 110.2(5)
B78 B26 B19 58.5(3)
B55 B26 B19 122.1(4)
B96 B26 B19 92.4(4)
B25 B26 B19 60.7(3)
B80 B26 B2 143.8(5)
B78 B26 B2 144.7(4)
B55 B26 B2 63.3(4)
B96 B26 B2 111.3(4)
B25 B26 B2 60.7(3)
B19 B26 B2 87.9(4)
B80 B26 B27 90.2(4)
B78 B26 B27 154.8(4)
B55 B26 B27 60.7(4)
B96 B26 B27 113.6(5)
B25 B26 B27 110.1(4)
B19 B26 B27 144.2(5)
B2 B26 B27 60.5(3)
B80 B26 B98 64.8(4)
B78 B26 B98 100.9(4)
B55 B26 B98 57.9(3)
B96 B26 B98 67.3(4)
B25 B26 B98 113.7(5)
B19 B26 B98 156.9(5)
B2 B26 B98 109.3(5)
B27 B26 B98 58.5(4)
B80 B26 B44 59.3(3)
B78 B26 B44 60.7(4)
B55 B26 B44 175.7(5)
B96 B26 B44 124.7(5)
B25 B26 B44 118.6(4)
B19 B26 B44 58.1(3)
B2 B26 B44 112.7(4)
B27 B26 B44 116.3(4)
B98 B26 B44 123.9(4)
B80 B26 B24 59.5(4)
B78 B26 B24 112.7(4)
B55 B26 B24 118.3(5)
B96 B26 B24 154.8(4)
B25 B26 B24 143.2(4)
B19 B26 B24 107.1(4)
B2 B26 B24 85.7(4)
B27 B26 B24 57.6(3)
B98 B26 B24 89.9(4)
B44 B26 B24 58.8(3)
B80 B26 B4 104.4(4)
B78 B26 B4 105.8(4)
B55 B26 B4 121.2(4)
B96 B26 B4 147.4(4)
B25 B26 B4 90.1(3)
B19 B26 B4 58.6(3)
B2 B26 B4 57.8(3)
B27 B26 B4 88.5(4)
B98 B26 B4 143.8(5)
B44 B26 B4 54.9(3)
B24 B26 B4 57.4(3)
B84 B27 B82 66.7(4)
B84 B27 B24 111.8(4)
B82 B27 B24 59.7(3)
B84 B27 B98 98.1(5)
B82 B27 B98 64.7(4)
B24 B27 B98 94.3(5)
B84 B27 B55 122.3(5)
B82 B27 B55 122.7(5)
B24 B27 B55 120.9(5)
B98 B27 B55 58.0(4)
B84 B27 B52 60.8(4)
B82 B27 B52 60.9(4)
B24 B27 B52 57.9(4)
B98 B27 B52 125.6(4)
B55 B27 B52 175.7(5)
B84 B27 B26 156.2(5)
B82 B27 B26 92.5(5)
B24 B27 B26 62.5(4)
B98 B27 B26 61.0(4)
B55 B27 B26 58.5(4)
B52 B27 B26 120.3(5)
B84 B27 B100 65.4(4)
B82 B27 B100 100.4(4)
B24 B27 B100 156.4(5)
B98 B27 B100 64.0(4)
B55 B27 B100 56.9(4)
B52 B27 B100 126.1(5)
B26 B27 B100 109.8(5)
B84 B27 B2 143.9(5)
B82 B27 B2 145.5(5)
B24 B27 B2 87.9(4)
B98 B27 B2 110.7(5)
B55 B27 B2 62.3(3)
B52 B27 B2 113.5(4)
B26 B27 B2 59.7(3)
B100 B27 B2 107.8(4)
B84 B27 B28 90.2(4)
B82 B27 B28 154.2(5)
B24 B27 B28 144.6(4)
B98 B27 B28 110.2(5)
B55 B27 B28 59.6(4)
B52 B27 B28 118.6(5)
B26 B27 B28 107.1(4)
B100 B27 B28 57.7(3)
B2 B27 B28 60.2(3)
B84 B27 B23 59.0(4)
B82 B27 B23 113.6(5)
B24 B27 B23 109.3(5)
B98 B27 B23 151.6(5)
B55 B27 B23 117.4(4)
B52 B27 B23 60.9(4)
B26 B27 B23 144.4(4)
B100 B27 B23 89.6(5)
B2 B27 B23 86.5(4)
B28 B27 B23 57.9(3)
B84 B27 B5 105.7(5)
B82 B27 B5 107.9(4)
B24 B27 B5 59.5(3)
B98 B27 B5 149.6(5)
B55 B27 B5 119.7(4)
B52 B27 B5 56.0(3)
B26 B27 B5 91.2(4)
B100 B27 B5 143.9(5)
B2 B27 B5 57.5(3)
B28 B27 B5 88.6(4)
B23 B27 B5 58.8(3)
B88 B28 B86 66.9(4)
B88 B28 B100 99.7(5)
B86 B28 B100 66.4(4)
B88 B28 B23 113.0(5)
B86 B28 B23 59.8(4)
B100 B28 B23 93.7(4)
B88 B28 B50 61.1(4)
B86 B28 B50 60.1(4)
B100 B28 B50 126.4(5)
B23 B28 B50 58.6(4)
B88 B28 B55 121.2(5)
B86 B28 B55 124.1(5)
B100 B28 B55 57.7(4)
B23 B28 B55 121.2(4)
B50 B28 B55 175.5(5)
B88 B28 B21 89.4(4)
B86 B28 B21 154.1(5)
B100 B28 B21 110.1(5)
B23 B28 B21 144.4(5)
B50 B28 B21 118.3(4)
B55 B28 B21 58.9(3)
B88 B28 B102 63.2(4)
B86 B28 B102 99.8(5)
B100 B28 B102 65.4(4)
B23 B28 B102 156.3(4)
B50 B28 B102 124.2(5)
B55 B28 B102 58.1(4)
B21 B28 B102 58.3(3)
B88 B28 B2 142.6(4)
B86 B28 B2 146.5(5)
B100 B28 B2 109.7(5)
B23 B28 B2 88.3(4)
B50 B28 B2 113.6(4)
B55 B28 B2 62.0(4)
B21 B28 B2 59.4(3)
B102 B28 B2 108.6(5)
B88 B28 B27 157.5(5)
B86 B28 B27 93.7(4)
B100 B28 B27 60.6(4)
B23 B28 B27 61.8(4)
B50 B28 B27 120.2(5)
B55 B28 B27 59.4(4)
B21 B28 B27 106.9(5)
B102 B28 B27 112.0(5)
B2 B28 B27 59.6(3)
B88 B28 B22 58.3(3)
B86 B28 B22 112.6(5)
B100 B28 B22 152.3(5)
B23 B28 B22 109.8(5)
B50 B28 B22 60.7(3)
B55 B28 B22 116.7(4)
B21 B28 B22 57.8(3)
B102 B28 B22 88.4(4)
B2 B28 B22 86.2(3)
B27 B28 B22 143.8(5)
B88 B28 B6 105.9(4)
B86 B28 B6 107.1(5)
B100 B28 B6 148.4(5)
B23 B28 B6 59.4(3)
B50 B28 B6 56.0(3)
B55 B28 B6 119.7(4)
B21 B28 B6 88.7(3)
B102 B28 B6 143.9(4)
B2 B28 B6 57.7(3)
B27 B28 B6 90.2(4)
B22 B28 B6 59.3(3)
B77 B29 B47 60.4(3)
B77 B29 B79 65.5(3)
B47 B29 B79 125.8(4)
B77 B29 B73 120.7(4)
B47 B29 B73 119.9(4)
B79 B29 B73 90.2(4)
B77 B29 B9 148.3(5)
B47 B29 B9 117.2(4)
B79 B29 B9 106.5(3)
B73 B29 B9 88.9(3)
B77 B29 B34 58.4(3)
B47 B29 B34 61.4(3)
B79 B29 B34 87.9(4)
B73 B29 B34 178.1(5)
B9 B29 B34 91.7(4)
B77 B29 B45 124.7(4)
B47 B29 B45 174.4(5)
B79 B29 B45 59.3(3)
B73 B29 B45 60.4(3)
B9 B29 B45 57.5(3)
B34 B29 B45 118.5(4)
B77 B29 B13 108.5(4)
B47 B29 B13 57.7(3)
B79 B29 B13 145.3(4)
B73 B29 B13 118.9(4)
B9 B29 B13 59.5(3)
B34 B29 B13 62.9(3)
B45 B29 B13 117.0(4)
B77 B29 B71 92.7(4)
B47 B29 B71 61.9(3)
B79 B29 B71 125.8(4)
B73 B29 B71 58.0(3)
B9 B29 B71 114.5(4)
B34 B29 B71 123.3(4)
B45 B29 B71 118.0(4)
B13 B29 B71 87.6(3)
B77 B29 B35 90.3(4)
B47 B29 B35 119.7(4)
B79 B29 B35 55.8(3)
B73 B29 B35 120.4(4)
B9 B29 B35 62.6(3)
B34 B29 B35 58.4(3)
B45 B29 B35 60.1(3)
B13 B29 B35 91.3(4)
B71 B29 B35 177.0(4)
B77 B29 B18 143.8(4)
B47 B29 B18 87.2(3)
B79 B29 B18 145.1(4)
B73 B29 B18 60.0(3)
B9 B29 B18 59.1(3)
B34 B29 B18 121.8(4)
B45 B29 B18 88.5(3)
B13 B29 B18 58.9(3)
B71 B29 B18 55.5(3)
B35 B29 B18 121.6(4)
B77 B29 B106 59.5(3)
B47 B29 B106 88.9(3)
B79 B29 B106 66.2(3)
B73 B29 B106 61.2(3)
B9 B29 B106 148.3(4)
B34 B29 B106 117.8(4)
B45 B29 B106 95.7(4)
B13 B29 B106 142.8(4)
B71 B29 B106 60.1(3)
B35 B29 B106 121.8(4)
B18 B29 B106 108.2(4)
B95 B30 B93 66.7(4)
B95 B30 B49 127.0(4)
B93 B30 B49 60.3(3)
B95 B30 B38 90.4(4)
B93 B30 B38 58.7(3)
B49 B30 B38 61.8(3)
B95 B30 B69 88.0(4)
B93 B30 B69 119.6(4)
B49 B30 B69 118.5(4)
B38 B30 B69 178.0(4)
B95 B30 B13 106.7(4)
B93 B30 B13 149.6(4)
B49 B30 B13 118.0(4)
B38 B30 B13 92.8(3)
B69 B30 B13 88.7(4)
B95 B30 B47 58.4(3)
B93 B30 B47 125.1(4)
B49 B30 B47 174.5(4)
B38 B30 B47 119.5(4)
B69 B30 B47 60.4(3)
B13 B30 B47 57.2(3)
B95 B30 B12 147.6(4)
B93 B30 B12 108.7(4)
B49 B30 B12 58.0(3)
B38 B30 B12 63.0(3)
B69 B30 B12 118.9(4)
B13 B30 B12 60.0(3)
B47 B30 B12 117.2(3)
B95 B30 B34 56.8(3)
B93 B30 B34 91.2(4)
B49 B30 B34 121.4(4)
B38 B30 B34 59.7(3)
B69 B30 B34 120.1(4)
B13 B30 B34 63.0(3)
B47 B30 B34 59.8(3)
B12 B30 B34 92.3(3)
B95 B30 B67 124.5(4)
B93 B30 B67 92.0(4)
B49 B30 B67 60.5(3)
B38 B30 B67 122.3(4)
B69 B30 B67 58.0(3)
B13 B30 B67 114.0(4)
B47 B30 B67 117.9(4)
B12 B30 B67 86.8(3)
B34 B30 B67 176.8(4)
B95 B30 B17 143.7(5)
B93 B30 B17 142.8(4)
B49 B30 B17 86.3(4)
B38 B30 B17 121.6(4)
B69 B30 B17 60.3(3)
B13 B30 B17 59.1(3)
B47 B30 B17 88.7(4)
B12 B30 B17 58.6(3)
B34 B30 B17 122.2(3)
B67 B30 B17 54.9(3)
B95 B30 B118 66.0(3)
B93 B30 B118 58.7(3)
B49 B30 B118 87.1(3)
B38 B30 B118 117.4(4)
B69 B30 B118 60.9(3)
B13 B30 B118 148.2(4)
B47 B30 B118 96.6(3)
B12 B30 B118 141.3(4)
B34 B30 B118 122.3(4)
B67 B30 B118 59.5(3)
B17 B30 B118 107.3(3)
B91 B31 B65 88.0(4)
B91 B31 B89 66.2(4)
B65 B31 B89 118.1(4)
B91 B31 B51 126.7(5)
B65 B31 B51 118.9(4)
B89 B31 B51 60.6(3)
B91 B31 B12 107.4(4)
B65 B31 B12 90.3(4)
B89 B31 B12 149.7(5)
B51 B31 B12 116.6(4)
B91 B31 B37 89.1(4)
B65 B31 B37 176.6(5)
B89 B31 B37 59.0(3)
B51 B31 B37 61.7(3)
B12 B31 B37 92.3(4)
B91 B31 B49 59.4(3)
B65 B31 B49 60.0(3)
B89 B31 B49 125.5(4)
B51 B31 B49 173.8(5)
B12 B31 B49 58.0(3)
B37 B31 B49 119.8(4)
B91 B31 B11 146.6(5)
B65 B31 B11 120.2(4)
B89 B31 B11 108.8(4)
B51 B31 B11 57.5(3)
B12 B31 B11 59.2(3)
B37 B31 B11 63.1(3)
B49 B31 B11 117.1(4)
B91 B31 B63 125.2(4)
B65 B31 B63 58.5(3)
B89 B31 B63 91.3(4)
B51 B31 B63 60.5(3)
B12 B31 B63 114.1(4)
B37 B31 B63 122.1(4)
B49 B31 B63 117.9(4)
B11 B31 B63 86.9(3)
B91 B31 B38 56.9(3)
B65 B31 B38 119.9(4)
B89 B31 B38 92.2(4)
B51 B31 B38 121.1(4)
B12 B31 B38 62.5(3)
B37 B31 B38 59.6(3)
B49 B31 B38 60.2(3)
B11 B31 B38 91.6(3)
B63 B31 B38 176.5(5)
B91 B31 B16 144.9(4)
B65 B31 B16 61.7(3)
B89 B31 B16 142.2(4)
B51 B31 B16 85.8(4)
B12 B31 B16 59.1(3)
B37 B31 B16 121.6(4)
B49 B31 B16 88.6(4)
B11 B31 B16 58.5(3)
B63 B31 B16 54.9(3)
B38 B31 B16 121.7(4)
B91 B31 B115 64.7(4)
B65 B31 B115 59.9(3)
B89 B31 B115 58.2(3)
B51 B31 B115 89.0(4)
B12 B31 B115 148.4(4)
B37 B31 B115 117.1(4)
B49 B31 B115 95.2(4)
B11 B31 B115 143.1(4)
B63 B31 B115 61.1(3)
B38 B31 B115 121.3(4)
B16 B31 B115 108.4(4)
B85 B32 B87 67.5(4)
B85 B32 B53 61.5(4)
B87 B32 B53 128.9(5)
B85 B32 B36 59.6(3)
B87 B32 B36 92.0(4)
B53 B32 B36 62.2(3)
B85 B32 B61 120.0(4)
B87 B32 B61 87.0(4)
B53 B32 B61 118.5(4)
B36 B32 B61 179.0(5)
B85 B32 B10 111.1(4)
B87 B32 B10 150.1(4)
B53 B32 B10 58.2(3)
B36 B32 B10 64.8(3)
B61 B32 B10 116.0(4)
B85 B32 B37 92.7(4)
B87 B32 B37 58.1(3)
B53 B32 B37 122.4(4)
B36 B32 B37 60.4(3)
B61 B32 B37 118.9(4)
B10 B32 B37 92.9(3)
B85 B32 B11 150.7(4)
B87 B32 B11 107.0(4)
B53 B32 B11 117.0(4)
B36 B32 B11 92.9(3)
B61 B32 B11 87.3(4)
B10 B32 B11 58.8(3)
B37 B32 B11 62.6(3)
B85 B32 B59 93.0(4)
B87 B32 B59 124.1(4)
B53 B32 B59 61.1(3)
B36 B32 B59 123.3(4)
B61 B32 B59 57.5(3)
B10 B32 B59 85.5(4)
B37 B32 B59 174.3(5)
B11 B32 B59 112.1(4)
B85 B32 B51 126.6(5)
B87 B32 B51 59.1(3)
B53 B32 B51 171.9(5)
B36 B32 B51 120.1(4)
B61 B32 B51 59.3(3)
B10 B32 B51 114.8(4)
B37 B32 B51 59.8(3)
B11 B32 B51 56.1(3)
B59 B32 B51 116.1(4)
B85 B32 B15 143.8(4)
B87 B32 B15 140.5(4)
B53 B32 B15 87.0(4)
B36 B32 B15 122.9(4)
B61 B32 B15 58.0(3)
B10 B32 B15 58.0(3)
B37 B32 B15 120.7(4)
B11 B32 B15 58.1(3)
B59 B32 B15 54.0(3)
B51 B32 B15 85.5(4)
B85 B32 B113 57.6(3)
B87 B32 B113 62.3(3)
B53 B32 B113 89.8(3)
B36 B32 B113 117.1(4)
B61 B32 B113 62.4(3)
B10 B32 B113 144.1(4)
B37 B32 B113 120.0(4)
B11 B32 B113 147.4(4)
B59 B32 B113 63.1(3)
B51 B32 B113 95.4(4)
B15 B32 B113 108.9(4)
B81 B33 B57 119.3(4)
B81 B33 B45 60.3(3)
B57 B33 B45 117.5(4)
B81 B33 B53 124.6(5)
B57 B33 B53 61.2(3)
B45 B33 B53 175.1(5)
B81 B33 B35 58.8(3)
B57 B33 B35 178.1(5)
B45 B33 B35 62.1(3)
B53 B33 B35 119.3(4)
B81 B33 B10 149.4(4)
B57 B33 B10 89.4(3)
B45 B33 B10 117.9(4)
B53 B33 B10 57.9(3)
B35 B33 B10 92.5(3)
B81 B33 B83 64.1(3)
B57 B33 B83 91.8(4)
B45 B33 B83 124.3(4)
B53 B33 B83 60.6(3)
B35 B33 B83 87.0(4)
B10 B33 B83 107.8(4)
B81 B33 B9 108.8(4)
B57 B33 B9 118.0(4)
B45 B33 B9 57.8(3)
B53 B33 B9 118.0(4)
B35 B33 B9 63.5(3)
B10 B33 B9 60.1(3)
B83 B33 B9 146.0(4)
B81 B33 B36 90.4(4)
B57 B33 B36 121.0(4)
B45 B33 B36 121.4(4)
B53 B33 B36 60.0(3)
B35 B33 B36 59.4(3)
B10 B33 B36 63.8(3)
B83 B33 B36 54.9(3)
B9 B33 B36 93.6(3)
B81 B33 B75 91.9(4)
B57 B33 B75 58.0(3)
B45 B33 B75 59.6(3)
B53 B33 B75 118.8(4)
B35 B33 B75 121.6(4)
B10 B33 B75 113.8(4)
B83 B33 B75 126.8(4)
B9 B33 B75 85.2(3)
B36 B33 B75 177.6(4)
B81 B33 B14 142.2(4)
B57 B33 B14 60.2(3)
B45 B33 B14 85.7(4)
B53 B33 B14 89.7(4)
B35 B33 B14 121.4(4)
B10 B33 B14 59.7(3)
B83 B33 B14 147.5(4)
B9 B33 B14 57.9(3)
B36 B33 B14 123.5(4)
B75 B33 B14 54.2(3)
B81 B33 B110 59.0(3)
B57 B33 B110 60.3(3)
B45 B33 B110 87.0(4)
B53 B33 B110 96.0(3)
B35 B33 B110 117.8(4)
B10 B33 B110 148.2(4)
B83 B33 B110 67.0(3)
B9 B33 B110 140.7(4)
B36 B33 B110 121.8(4)
B75 B33 B110 60.0(3)
B14 B33 B110 106.8(4)
B95 B34 B77 65.4(3)
B95 B34 B97 98.4(4)
B77 B34 B97 65.6(4)
B95 B34 B35 155.9(5)
B77 B34 B35 92.6(4)
B97 B34 B35 61.7(3)
B95 B34 B54 122.4(4)
B77 B34 B54 124.3(4)
B97 B34 B54 58.7(3)
B35 B34 B54 60.9(3)
B95 B34 B38 91.2(4)
B77 B34 B38 154.6(4)
B97 B34 B38 111.2(4)
B35 B34 B38 108.2(4)
B54 B34 B38 59.2(3)
B95 B34 B105 65.4(3)
B77 B34 B105 100.1(4)
B97 B34 B105 64.4(3)
B35 B34 B105 112.0(4)
B54 B34 B105 57.0(3)
B38 B34 B105 59.1(3)
B95 B34 B29 109.9(4)
B77 B34 B29 58.8(3)
B97 B34 B29 94.2(4)
B35 B34 B29 61.8(3)
B54 B34 B29 122.7(4)
B38 B34 B29 144.4(4)
B105 B34 B29 155.8(5)
B95 B34 B47 59.0(3)
B77 B34 B47 59.2(3)
B97 B34 B47 124.8(4)
B35 B34 B47 119.4(4)
B54 B34 B47 176.4(4)
B38 B34 B47 118.2(4)
B105 B34 B47 124.4(4)
B29 B34 B47 57.7(3)
B95 B34 B3 144.2(4)
B77 B34 B3 145.2(4)
B97 B34 B3 111.3(4)
B35 B34 B3 59.9(3)
B54 B34 B3 63.3(3)
B38 B34 B3 60.2(3)
B105 B34 B3 109.5(4)
B29 B34 B3 88.0(3)
B47 B34 B3 113.6(4)
B95 B34 B30 59.1(3)
B77 B34 B30 111.6(4)
B97 B34 B30 152.8(4)
B35 B34 B30 143.7(4)
B54 B34 B30 117.9(4)
B38 B34 B30 58.8(3)
B105 B34 B30 90.7(3)
B29 B34 B30 107.4(4)
B47 B34 B30 59.5(3)
B3 B34 B30 86.4(3)
B95 B34 B13 104.0(4)
B77 B34 B13 105.6(4)
B97 B34 B13 149.5(4)
B35 B34 B13 90.9(3)
B54 B34 B13 121.5(4)
B38 B34 B13 88.9(3)
B105 B34 B13 144.6(4)
B29 B34 B13 58.9(3)
B47 B34 B13 55.3(3)
B3 B34 B13 58.3(3)
B30 B34 B13 57.5(3)
B79 B35 B81 65.1(3)
B79 B35 B99 96.0(4)
B81 B35 B99 64.4(4)
B79 B35 B33 111.5(4)
B81 B35 B33 59.5(3)
B99 B35 B33 93.9(4)
B79 B35 B34 90.8(4)
B81 B35 B34 153.8(4)
B99 B35 B34 110.9(4)
B33 B35 B34 145.0(4)
B79 B35 B36 154.2(5)
B81 B35 B36 92.4(3)
B99 B35 B36 61.3(3)
B33 B35 B36 62.0(3)
B34 B35 B36 108.0(4)
B79 B35 B3 145.3(4)
B81 B35 B3 145.1(4)
B99 B35 B3 112.4(4)
B33 B35 B3 87.1(3)
B34 B35 B3 61.1(3)
B36 B35 B3 60.4(3)
B79 B35 B54 122.1(4)
B81 B35 B54 123.2(4)
B99 B35 B54 58.9(3)
B33 B35 B54 120.7(4)
B34 B35 B54 59.9(3)
B36 B35 B54 58.7(3)
B3 B35 B54 63.3(3)
B79 B35 B97 64.7(3)
B81 B35 B97 99.6(4)
B99 B35 B97 63.4(3)
B33 B35 B97 155.4(4)
B34 B35 B97 58.5(3)
B36 B35 B97 109.9(4)
B3 B35 B97 109.7(4)
B54 B35 B97 57.4(3)
B79 B35 B45 59.9(3)
B81 B35 B45 59.4(3)
B99 B35 B45 123.8(4)
B33 B35 B45 58.7(3)
B34 B35 B45 118.7(4)
B36 B35 B45 120.7(4)
B3 B35 B45 113.7(4)
B54 B35 B45 177.0(5)
B97 B35 B45 124.6(4)
B79 B35 B29 59.3(3)
B81 B35 B29 110.9(4)
B99 B35 B29 151.3(4)
B33 B35 B29 108.0(4)
B34 B35 B29 59.8(3)
B36 B35 B29 145.8(4)
B3 B35 B29 87.6(3)
B54 B35 B29 119.6(4)
B97 B35 B29 91.1(3)
B45 B35 B29 59.0(3)
B79 B35 B9 105.3(4)
B81 B35 B9 106.1(4)
B99 B35 B9 150.4(4)
B33 B35 B9 59.3(3)
B34 B35 B9 89.6(3)
B36 B35 B9 92.6(4)
B3 B35 B9 58.2(3)
B54 B35 B9 121.5(4)
B97 B35 B9 144.9(4)
B45 B35 B9 55.5(3)
B29 B35 B9 57.7(3)
B83 B36 B85 65.7(3)
B83 B36 B54 121.0(4)
B85 B36 B54 124.0(5)
B83 B36 B32 112.3(4)
B85 B36 B32 58.9(3)
B54 B36 B32 121.0(4)
B83 B36 B35 90.4(4)
B85 B36 B35 155.1(4)
B54 B36 B35 61.2(3)
B32 B36 B35 143.2(5)
B83 B36 B37 155.1(5)
B85 B36 B37 92.7(4)
B54 B36 B37 59.9(3)
B32 B36 B37 61.1(3)
B35 B36 B37 108.6(4)
B83 B36 B101 98.7(4)
B85 B36 B101 65.8(3)
B54 B36 B101 58.2(3)
B32 B36 B101 91.8(4)
B35 B36 B101 113.7(4)
B37 B36 B101 59.4(3)
B83 B36 B3 144.4(5)
B85 B36 B3 144.9(4)
B54 B36 B3 64.0(3)
B32 B36 B3 87.1(3)
B35 B36 B3 59.9(3)
B37 B36 B3 60.4(3)
B101 B36 B3 110.7(4)
B83 B36 B53 62.2(3)
B85 B36 B53 59.7(3)
B54 B36 B53 175.5(5)
B32 B36 B53 57.9(3)
B35 B36 B53 116.7(4)
B37 B36 B53 118.8(4)
B101 B36 B53 125.5(4)
B3 B36 B53 111.5(4)
B83 B36 B99 62.3(3)
B85 B36 B99 101.6(4)
B54 B36 B99 58.8(3)
B32 B36 B99 157.8(5)
B35 B36 B99 58.4(3)
B37 B36 B99 113.8(4)
B101 B36 B99 69.0(4)
B3 B36 B99 109.5(4)
B53 B36 B99 124.1(4)
B83 B36 B33 61.5(3)
B85 B36 B33 111.2(4)
B54 B36 B33 119.8(4)
B32 B36 B33 106.3(4)
B35 B36 B33 58.6(3)
B37 B36 B33 142.4(4)
B101 B36 B33 156.9(4)
B3 B36 B33 85.0(3)
B53 B36 B33 58.2(3)
B99 B36 B33 90.1(4)
B83 B36 B10 107.4(4)
B85 B36 B10 105.5(4)
B54 B36 B10 120.5(4)
B32 B36 B10 58.6(3)
B35 B36 B10 87.8(4)
B37 B36 B10 89.7(3)
B101 B36 B10 146.0(4)
B3 B36 B10 56.5(3)
B53 B36 B10 55.0(3)
B99 B36 B10 143.0(4)
B33 B36 B10 56.8(3)
B87 B37 B89 65.6(4)
B87 B37 B54 123.2(4)
B89 B37 B54 123.7(4)
B87 B37 B101 65.1(4)
B89 B37 B101 97.9(4)
B54 B37 B101 58.2(3)
B87 B37 B103 98.9(4)
B89 B37 B103 65.0(4)
B54 B37 B103 58.7(3)
B101 B37 B103 63.2(3)
B87 B37 B31 111.3(4)
B89 B37 B31 59.6(3)
B54 B37 B31 120.4(4)
B101 B37 B31 153.6(5)
B103 B37 B31 92.9(4)
B87 B37 B36 91.1(4)
B89 B37 B36 154.1(5)
B54 B37 B36 59.0(3)
B101 B37 B36 60.3(3)
B103 B37 B36 110.7(4)
B31 B37 B36 144.8(5)
B87 B37 B38 157.0(5)
B89 B37 B38 93.5(4)
B54 B37 B38 59.2(3)
B101 B37 B38 111.0(4)
B103 B37 B38 61.6(3)
B31 B37 B38 61.2(3)
B36 B37 B38 106.8(4)
B87 B37 B3 142.9(4)
B89 B37 B3 146.0(4)
B54 B37 B3 63.5(3)
B101 B37 B3 111.0(4)
B103 B37 B3 112.2(4)
B31 B37 B3 87.6(4)
B36 B37 B3 59.8(3)
B38 B37 B3 60.1(3)
B87 B37 B32 58.5(3)
B89 B37 B32 112.4(4)
B54 B37 B32 117.5(4)
B101 B37 B32 90.8(4)
B103 B37 B32 152.1(4)
B31 B37 B32 109.9(4)
B36 B37 B32 58.5(3)
B38 B37 B32 143.7(5)
B3 B37 B32 85.4(3)
B87 B37 B51 59.7(3)
B89 B37 B51 59.6(3)
B54 B37 B51 175.9(5)
B101 B37 B51 124.8(4)
B103 B37 B51 124.6(4)
B31 B37 B51 58.4(3)
B36 B37 B51 119.3(4)
B38 B37 B51 119.5(4)
B3 B37 B51 112.4(4)
B32 B37 B51 60.9(3)
B87 B37 B11 104.5(4)
B89 B37 B11 106.3(4)
B54 B37 B11 120.6(4)
B101 B37 B11 146.7(4)
B103 B37 B11 148.6(4)
B31 B37 B11 59.3(3)
B36 B37 B11 89.7(3)
B38 B37 B11 90.4(3)
B3 B37 B11 57.0(3)
B32 B37 B11 59.0(3)
B51 B37 B11 55.4(3)
B91 B38 B93 65.3(3)
B91 B38 B54 121.2(5)
B93 B38 B54 123.0(4)
B91 B38 B105 98.5(4)
B93 B38 B105 65.2(3)
B54 B38 B105 57.8(3)
B91 B38 B30 111.5(4)
B93 B38 B30 59.9(3)
B54 B38 B30 121.8(4)
B105 B38 B30 93.2(4)
B91 B38 B34 155.7(4)
B93 B38 B34 93.0(4)
B54 B38 B34 60.3(3)
B105 B38 B34 60.6(3)
B30 B38 B34 61.5(3)
B91 B38 B37 90.1(4)
B93 B38 B37 153.2(5)
B54 B38 B37 59.8(3)
B105 B38 B37 111.2(4)
B30 B38 B37 144.9(4)
B34 B38 B37 108.3(4)
B91 B38 B3 143.7(4)
B93 B38 B3 146.5(5)
B54 B38 B3 63.8(3)
B105 B38 B3 111.0(4)
B30 B38 B3 88.1(3)
B34 B38 B3 60.5(3)
B37 B38 B3 60.2(3)
B91 B38 B49 59.6(3)
B93 B38 B49 59.7(3)
B54 B38 B49 177.3(4)
B105 B38 B49 124.8(4)
B30 B38 B49 58.7(3)
B34 B38 B49 120.2(4)
B37 B38 B49 118.1(4)
B3 B38 B49 113.9(4)
B91 B38 B31 59.0(3)
B93 B38 B31 111.2(4)
B54 B38 B31 118.9(4)
B105 B38 B31 153.3(5)
B30 B38 B31 107.9(4)
B34 B38 B31 144.3(4)
B37 B38 B31 59.1(3)
B3 B38 B31 86.5(3)
B49 B38 B31 59.0(3)
B91 B38 B103 63.3(4)
B93 B38 B103 98.6(4)
B54 B38 B103 57.9(3)
B105 B38 B103 65.5(4)
B30 B38 B103 155.6(4)
B34 B38 B103 112.5(4)
B37 B38 B103 58.8(3)
B3 B38 B103 109.9(4)
B49 B38 B103 122.9(4)
B31 B38 B103 90.0(4)
B91 B38 B12 105.1(4)
B93 B38 B12 106.9(4)
B54 B38 B12 121.7(4)
B105 B38 B12 148.9(4)
B30 B38 B12 59.4(3)
B34 B38 B12 91.2(4)
B37 B38 B12 89.0(3)
B3 B38 B12 57.9(3)
B49 B38 B12 56.0(3)
B31 B38 B12 57.6(3)
B103 B38 B12 144.1(4)
B44 B39 B4 58.0(3)
B44 B39 B9 119.5(4)
B4 B39 B9 61.5(3)
B44 B39 B108 90.8(4)
B4 B39 B108 148.8(5)
B9 B39 B108 149.7(5)
B44 B39 B45 177.9(4)
B4 B39 B45 119.8(4)
B9 B39 B45 58.4(3)
B108 B39 B45 91.3(4)
B44 B39 B75 119.9(4)
B4 B39 B75 117.4(4)
B9 B39 B75 88.7(4)
B108 B39 B75 75.8(4)
B45 B39 B75 60.7(3)
B44 B39 B18 87.6(3)
B4 B39 B18 60.0(3)
B9 B39 B18 60.7(3)
B108 B39 B18 124.7(4)
B45 B39 B18 91.2(3)
B75 B39 B18 147.2(4)
B44 B39 B14 90.7(4)
B4 B39 B14 60.7(3)
B9 B39 B14 60.3(3)
B108 B39 B14 125.4(4)
B45 B39 B14 88.0(4)
B75 B39 B14 56.8(3)
B18 B39 B14 109.9(4)
B44 B39 B73 120.4(4)
B4 B39 B73 120.7(4)
B9 B39 B73 88.9(3)
B108 B39 B73 73.2(4)
B45 B39 B73 60.4(3)
B75 B39 B73 111.2(4)
B18 B39 B73 60.7(3)
B14 B39 B73 145.2(4)
B44 B39 B72 60.8(3)
B4 B39 B72 88.6(4)
B9 B39 B72 117.4(3)
B108 B39 B72 74.8(4)
B45 B39 B72 119.8(4)
B75 B39 B72 150.6(4)
B18 B39 B72 56.7(3)
B14 B39 B72 147.0(5)
B73 B39 B72 59.6(3)
B44 B39 B74 59.9(3)
B4 B39 B74 87.6(4)
B9 B39 B74 119.6(4)
B108 B39 B74 74.9(4)
B45 B39 B74 120.7(4)
B75 B39 B74 60.0(3)
B18 B39 B74 143.9(4)
B14 B39 B74 59.4(3)
B73 B39 B74 148.1(4)
B72 B39 B74 111.5(4)
B120 B40 B46 91.8(4)
B120 B40 B13 148.0(4)
B46 B40 B13 120.2(4)
B120 B40 B47 90.2(4)
B46 B40 B47 178.0(4)
B13 B40 B47 57.9(3)
B120 B40 B8 150.8(5)
B46 B40 B8 59.1(3)
B13 B40 B8 61.1(3)
B47 B40 B8 118.9(4)
B120 B40 B68 78.6(4)
B46 B40 B68 61.5(3)
B13 B40 B68 116.0(4)
B47 B40 B68 118.7(4)
B8 B40 B68 89.0(4)
B120 B40 B18 122.5(4)
B46 B40 B18 91.7(3)
B13 B40 B18 60.4(3)
B47 B40 B18 87.5(3)
B8 B40 B18 60.7(3)
B68 B40 B18 147.9(4)
B120 B40 B17 128.0(4)
B46 B40 B17 88.0(4)
B13 B40 B17 59.9(3)
B47 B40 B17 90.6(4)
B8 B40 B17 59.7(3)
B68 B40 B17 56.1(3)
B18 B40 B17 109.4(4)
B120 B40 B69 75.3(3)
B46 B40 B69 119.9(4)
B13 B40 B69 88.3(3)
B47 B40 B69 60.5(3)
B8 B40 B69 120.2(4)
B68 B40 B69 58.4(3)
B18 B40 B69 144.7(4)
B17 B40 B69 60.5(3)
B120 B40 B70 72.5(4)
B46 B40 B70 60.3(3)
B13 B40 B70 120.6(4)
B47 B40 B70 120.7(4)
B8 B40 B70 88.6(3)
B68 B40 B70 112.7(4)
B18 B40 B70 60.3(3)
B17 B40 B70 144.5(4)
B69 B40 B70 147.8(4)
B120 B40 B71 72.4(4)
B46 B40 B71 119.4(4)
B13 B40 B71 89.3(3)
B47 B40 B71 61.5(3)
B8 B40 B71 117.0(3)
B68 B40 B71 151.0(4)
B18 B40 B71 56.4(3)
B17 B40 B71 147.3(4)
B69 B40 B71 112.0(4)
B70 B40 B71 59.1(3)
B49 B41 B48 177.8(5)
B49 B41 B16 92.3(4)
B48 B41 B16 88.1(3)
B49 B41 B12 58.9(3)
B48 B41 B12 119.7(3)
B16 B41 B12 60.6(3)
B49 B41 B64 120.1(4)
B48 B41 B64 61.8(4)
B16 B41 B64 56.5(3)
B12 B41 B64 117.1(4)
B49 B41 B7 120.0(4)
B48 B41 B7 58.5(3)
B16 B41 B7 59.9(3)
B12 B41 B7 61.2(3)
B64 B41 B7 89.1(3)
B49 B41 B117 89.4(4)
B48 B41 B117 92.0(4)
B16 B41 B117 128.5(4)
B12 B41 B117 148.2(4)
B64 B41 B117 78.7(4)
B7 B41 B117 150.3(5)
B49 B41 B65 60.0(3)
B48 B41 B65 122.0(4)
B16 B41 B65 62.3(3)
B12 B41 B65 89.2(4)
B64 B41 B65 60.2(3)
B7 B41 B65 122.2(4)
B117 B41 B65 74.7(4)
B49 B41 B67 61.2(3)
B48 B41 B67 117.7(4)
B16 B41 B67 147.8(4)
B12 B41 B67 88.6(3)
B64 B41 B67 151.5(4)
B7 B41 B67 115.6(4)
B117 B41 B67 72.8(3)
B65 B41 B67 111.6(4)
B49 B41 B17 87.3(4)
B48 B41 B17 90.6(4)
B16 B41 B17 109.1(3)
B12 B41 B17 59.6(3)
B64 B41 B17 147.3(4)
B7 B41 B17 60.1(3)
B117 B41 B17 122.3(4)
B65 B41 B17 144.3(4)
B67 B41 B17 55.6(3)
B49 B41 B66 119.0(4)
B48 B41 B66 59.9(3)
B16 B41 B66 143.8(4)
B12 B41 B66 118.5(4)
B64 B41 B66 113.0(4)
B7 B41 B66 87.1(4)
B117 B41 B66 73.4(4)
B65 B41 B66 148.1(4)
B67 B41 B66 57.8(3)
B17 B41 B66 58.9(3)
B51 B42 B114 91.5(5)
B51 B42 B50 178.5(5)
B114 B42 B50 89.8(5)
B51 B42 B6 119.9(4)
B114 B42 B6 148.5(5)
B50 B42 B6 58.7(3)
B51 B42 B11 58.7(3)
B114 B42 B11 149.9(6)
B50 B42 B11 120.0(5)
B6 B42 B11 61.3(3)
B51 B42 B15 91.2(4)
B114 B42 B15 121.5(4)
B50 B42 B15 88.6(4)
B6 B42 B15 60.7(3)
B11 B42 B15 60.6(3)
B51 B42 B16 87.5(4)
B114 B42 B16 128.3(4)
B50 B42 B16 91.1(4)
B6 B42 B16 60.6(3)
B11 B42 B16 60.1(3)
B15 B42 B16 110.2(4)
B51 B42 B63 61.2(3)
B114 B42 B63 78.8(4)
B50 B42 B63 118.5(4)
B6 B42 B63 116.5(4)
B11 B42 B63 88.9(4)
B15 B42 B63 147.5(5)
B16 B42 B63 55.9(3)
B51 B42 B62 120.4(4)
B114 B42 B62 76.0(4)
B50 B42 B62 59.3(3)
B6 B42 B62 88.3(4)
B11 B42 B62 120.8(4)
B15 B42 B62 144.8(5)
B16 B42 B62 60.8(3)
B63 B42 B62 59.3(3)
B51 B42 B60 119.7(4)
B114 B42 B60 72.0(4)
B50 B42 B60 61.4(3)
B6 B42 B60 89.1(4)
B11 B42 B60 117.1(4)
B15 B42 B60 56.5(3)
B16 B42 B60 147.7(5)
B63 B42 B60 150.8(5)
B62 B42 B60 111.1(4)
B51 B42 B61 60.4(3)
B114 B42 B61 72.3(4)
B50 B42 B61 120.7(4)
B6 B42 B61 119.7(4)
B11 B42 B61 87.7(4)
B15 B42 B61 59.1(3)
B16 B42 B61 144.1(4)
B63 B42 B61 112.7(5)
B62 B42 B61 148.3(5)
B60 B42 B61 59.3(3)
B10 B43 B111 149.8(5)
B10 B43 B59 88.7(4)
B111 B43 B59 76.8(4)
B10 B43 B52 119.6(4)
B111 B43 B52 90.5(4)
B59 B43 B52 120.4(4)
B10 B43 B14 62.0(3)
B111 B43 B14 123.2(4)
B59 B43 B14 148.8(4)
B52 B43 B14 85.6(4)
B10 B43 B53 58.1(3)
B111 B43 B53 91.8(4)
B59 B43 B53 61.2(3)
B52 B43 B53 177.5(4)
B14 B43 B53 92.3(4)
B10 B43 B15 60.5(3)
B111 B43 B15 126.1(4)
B59 B43 B15 56.5(3)
B52 B43 B15 91.3(4)
B14 B43 B15 110.6(3)
B53 B43 B15 88.1(4)
B10 B43 B5 62.1(3)
B111 B43 B5 148.0(5)
B59 B43 B5 117.5(4)
B52 B43 B5 57.6(3)
B14 B43 B5 59.7(3)
B53 B43 B5 120.1(4)
B15 B43 B5 61.0(3)
B10 B43 B56 117.8(4)
B111 B43 B56 73.4(4)
B59 B43 B56 150.2(4)
B52 B43 B56 60.2(3)
B14 B43 B56 55.9(3)
B53 B43 B56 119.5(4)
B15 B43 B56 147.5(5)
B5 B43 B56 88.7(4)
B10 B43 B57 88.6(3)
B111 B43 B57 72.8(3)
B59 B43 B57 111.3(4)
B52 B43 B57 119.9(4)
B14 B43 B57 61.1(3)
B53 B43 B57 60.0(3)
B15 B43 B57 145.0(4)
B5 B43 B57 120.8(4)
B56 B43 B57 59.6(3)
B10 B43 B58 120.3(4)
B111 B43 B58 75.0(4)
B59 B43 B58 60.0(4)
B52 B43 B58 60.4(4)
B14 B43 B58 142.8(5)
B53 B43 B58 121.3(4)
B15 B43 B58 59.8(3)
B5 B43 B58 87.6(4)
B56 B43 B58 110.9(4)
B57 B43 B58 147.9(4)
B4 B44 B80 110.3(5)
B4 B44 B19 62.6(3)
B80 B44 B19 109.4(5)
B4 B44 B39 61.1(3)
B80 B44 B39 146.7(5)
B19 B44 B39 95.1(4)
B4 B44 B74 89.9(4)
B80 B44 B74 88.0(4)
B19 B44 B74 150.9(5)
B39 B44 B74 61.1(3)
B4 B44 B24 61.3(3)
B80 B44 B24 59.5(4)
B19 B44 B24 110.2(4)
B39 B44 B24 91.4(4)
B74 B44 B24 58.1(3)
B4 B44 B78 110.8(4)
B80 B44 B78 64.0(4)
B19 B44 B78 57.9(3)
B39 B44 B78 148.8(4)
B74 B44 B78 149.3(4)
B24 B44 B78 111.5(5)
B4 B44 B72 90.1(4)
B80 B44 B72 151.6(5)
B19 B44 B72 61.9(3)
B39 B44 B72 60.5(3)
B74 B44 B72 112.2(4)
B24 B44 B72 148.1(4)
B78 B44 B72 90.8(4)
B4 B44 B26 64.5(3)
B80 B44 B26 56.7(3)
B19 B44 B26 59.7(3)
B39 B44 B26 125.6(4)
B74 B44 B26 118.9(4)
B24 B44 B26 60.9(3)
B78 B44 B26 57.1(4)
B72 B44 B26 121.6(4)
B9 B45 B79 109.1(4)
B9 B45 B81 111.7(4)
B79 B45 B81 62.8(3)
B9 B45 B33 62.6(3)
B79 B45 B33 108.4(4)
B81 B45 B33 59.0(3)
B9 B45 B39 60.6(3)
B79 B45 B39 146.1(4)
B81 B45 B39 150.3(4)
B33 B45 B39 95.3(4)
B9 B45 B75 89.4(3)
B79 B45 B75 153.4(4)
B81 B45 B75 93.0(4)
B33 B45 B75 62.6(3)
B39 B45 B75 59.7(3)
B9 B45 B73 90.2(4)
B79 B45 B73 89.1(4)
B81 B45 B73 148.3(4)
B33 B45 B73 151.0(5)
B39 B45 B73 60.4(3)
B75 B45 B73 110.4(4)
B9 B45 B29 61.2(3)
B79 B45 B29 58.7(3)
B81 B45 B29 111.0(4)
B33 B45 B29 110.0(4)
B39 B45 B29 90.8(3)
B75 B45 B29 147.0(4)
B73 B45 B29 59.0(3)
B9 B45 B35 64.1(3)
B79 B45 B35 55.9(3)
B81 B45 B35 57.4(3)
B33 B45 B35 59.2(3)
B39 B45 B35 124.8(4)
B75 B45 B35 121.8(4)
B73 B45 B35 119.8(4)
B29 B45 B35 60.9(3)
B76 B46 B8 110.8(4)
B76 B46 B40 146.0(5)
B8 B46 B40 61.0(3)
B76 B46 B20 110.4(4)
B8 B46 B20 61.8(3)
B40 B46 B20 94.8(4)
B76 B46 B94 64.0(4)
B8 B46 B94 111.5(5)
B40 B46 B94 149.6(5)
B20 B46 B94 59.2(4)
B76 B46 B70 87.2(4)
B8 B46 B70 90.1(4)
B40 B46 B70 61.2(3)
B20 B46 B70 150.4(5)
B94 B46 B70 148.3(5)
B76 B46 B25 58.3(4)
B8 B46 B25 63.4(3)
B40 B46 B25 124.4(4)
B20 B46 B25 59.3(3)
B94 B46 B25 58.4(3)
B70 B46 B25 118.3(4)
B76 B46 B19 59.7(3)
B8 B46 B19 60.7(3)
B40 B46 B19 91.2(4)
B20 B46 B19 108.9(4)
B94 B46 B19 111.2(4)
B70 B46 B19 58.7(3)
B25 B46 B19 59.8(3)
B76 B46 B68 152.9(5)
B8 B46 B68 89.0(4)
B40 B46 B68 59.8(3)
B20 B46 B68 62.0(3)
B94 B46 B68 92.0(4)
B70 B46 B68 112.0(4)
B25 B46 B68 121.2(4)
B19 B46 B68 146.6(5)
B13 B47 B95 110.3(4)
B13 B47 B29 63.3(3)
B95 B47 B29 111.3(4)
B13 B47 B77 112.4(4)
B95 B47 B77 64.2(3)
B29 B47 B77 59.5(3)
B13 B47 B40 61.0(3)
B95 B47 B40 145.5(5)
B29 B47 B40 94.8(3)
B77 B47 B40 150.0(4)
B13 B47 B69 90.1(4)
B95 B47 B69 87.5(4)
B29 B47 B69 151.1(4)
B77 B47 B69 148.2(4)
B40 B47 B69 60.5(3)
B13 B47 B30 60.9(3)
B95 B47 B30 59.0(3)
B29 B47 B30 111.1(4)
B77 B47 B30 111.5(4)
B40 B47 B30 91.2(4)
B69 B47 B30 59.1(3)
B13 B47 B34 64.7(3)
B95 B47 B34 57.3(3)
B29 B47 B34 60.9(3)
B77 B47 B34 57.9(3)
B40 B47 B34 125.7(4)
B69 B47 B34 119.5(4)
B30 B47 B34 60.7(3)
B13 B47 B71 90.3(3)
B95 B47 B71 152.7(5)
B29 B47 B71 61.3(3)
B77 B47 B71 91.8(4)
B40 B47 B71 60.3(3)
B69 B47 B71 111.0(4)
B30 B47 B71 147.8(4)
B34 B47 B71 122.3(4)
B22 B48 B7 63.4(3)
B22 B48 B90 60.0(4)
B7 B48 B90 112.6(4)
B22 B48 B41 95.1(4)
B7 B48 B41 61.2(3)
B90 B48 B41 151.0(5)
B22 B48 B92 108.6(4)
B7 B48 B92 109.5(4)
B90 B48 B92 61.3(4)
B41 B48 B92 147.3(5)
B22 B48 B66 151.4(5)
B7 B48 B66 89.6(4)
B90 B48 B66 146.4(5)
B41 B48 B66 61.7(3)
B92 B48 B66 88.3(4)
B22 B48 B20 110.1(4)
B7 B48 B20 60.6(3)
B90 B48 B20 109.9(4)
B41 B48 B20 91.9(4)
B92 B48 B20 59.3(4)
B66 B48 B20 58.3(3)
B22 B48 B64 61.3(3)
B7 B48 B64 89.3(4)
B90 B48 B64 93.4(5)
B41 B48 B64 59.4(3)
B92 B48 B64 152.5(5)
B66 B48 B64 112.5(4)
B20 B48 B64 146.9(5)
B22 B48 B21 59.4(3)
B7 B48 B21 63.9(3)
B90 B48 B21 57.5(3)
B41 B48 B21 125.2(4)
B92 B48 B21 56.5(3)
B66 B48 B21 118.6(5)
B20 B48 B21 60.5(3)
B64 B48 B21 120.7(4)
B12 B49 B41 61.2(3)
B12 B49 B91 109.2(4)
B41 B49 B91 145.0(4)
B12 B49 B30 62.4(3)
B41 B49 B30 95.5(4)
B91 B49 B30 109.8(4)
B12 B49 B93 111.7(4)
B41 B49 B93 150.9(5)
B91 B49 B93 63.5(4)
B30 B49 B93 59.5(3)
B12 B49 B65 91.2(3)
B41 B49 B65 61.2(3)
B91 B49 B65 87.0(4)
B30 B49 B65 151.9(4)
B93 B49 B65 146.9(5)
B12 B49 B31 60.7(3)
B41 B49 B31 90.4(4)
B91 B49 B31 58.8(3)
B30 B49 B31 110.0(4)
B93 B49 B31 111.1(4)
B65 B49 B31 58.8(3)
B12 B49 B67 89.8(4)
B41 B49 B67 60.9(3)
B91 B49 B67 153.1(4)
B30 B49 B67 61.6(3)
B93 B49 B67 92.1(4)
B65 B49 B67 112.3(4)
B31 B49 B67 147.2(4)
B12 B49 B38 63.7(3)
B41 B49 B38 124.9(4)
B91 B49 B38 56.9(3)
B30 B49 B38 59.5(3)
B93 B49 B38 57.7(3)
B65 B49 B38 119.4(4)
B31 B49 B38 60.8(3)
B67 B49 B38 121.1(4)
B6 B50 B23 63.2(3)
B6 B50 B42 60.6(3)
B23 B50 B42 94.6(4)
B6 B50 B86 113.3(5)
B23 B50 B86 59.9(4)
B42 B50 B86 149.7(5)
B6 B50 B62 90.8(4)
B23 B50 B62 152.1(5)
B42 B50 B62 61.8(3)
B86 B50 B62 146.9(5)
B6 B50 B88 109.9(5)
B23 B50 B88 111.1(5)
B42 B50 B88 145.2(4)
B86 B50 B88 64.7(4)
B62 B50 B88 86.3(4)
B6 B50 B28 65.0(4)
B23 B50 B28 60.5(4)
B42 B50 B28 125.7(4)
B86 B50 B28 58.5(4)
B62 B50 B28 119.6(5)
B88 B50 B28 57.1(4)
B6 B50 B60 89.7(4)
B23 B50 B60 60.5(4)
B42 B50 B60 60.7(3)
B86 B50 B60 90.8(4)
B62 B50 B60 112.6(5)
B88 B50 B60 152.9(4)
B28 B50 B60 121.0(4)
B6 B50 B22 62.4(3)
B23 B50 B22 111.7(5)
B42 B50 B22 92.2(4)
B86 B50 B22 111.6(5)
B62 B50 B22 58.7(4)
B88 B50 B22 57.2(4)
B28 B50 B22 61.1(3)
B60 B50 B22 149.1(5)
B11 B51 B42 61.5(3)
B11 B51 B31 63.0(3)
B42 B51 B31 95.5(4)
B11 B51 B87 109.8(4)
B42 B51 B87 145.2(4)
B31 B51 B87 110.6(4)
B11 B51 B89 112.6(4)
B42 B51 B89 150.4(4)
B31 B51 B89 59.6(3)
B87 B51 B89 64.1(4)
B11 B51 B61 90.1(4)
B42 B51 B61 61.9(3)
B31 B51 B61 151.7(5)
B87 B51 B61 85.6(4)
B89 B51 B61 146.5(5)
B11 B51 B63 90.4(4)
B42 B51 B63 61.0(3)
B31 B51 B63 61.4(3)
B87 B51 B63 152.4(5)
B89 B51 B63 91.3(4)
B61 B51 B63 113.8(4)
B11 B51 B37 64.3(3)
B42 B51 B37 125.8(4)
B31 B51 B37 59.9(3)
B87 B51 B37 57.3(3)
B89 B51 B37 58.1(3)
B61 B51 B37 117.9(4)
B63 B51 B37 121.3(4)
B11 B51 B32 61.4(3)
B42 B51 B32 93.0(4)
B31 B51 B32 109.7(4)
B87 B51 B32 57.2(3)
B89 B51 B32 109.7(4)
B61 B51 B32 58.8(3)
B63 B51 B32 149.4(5)
B37 B51 B32 59.3(3)
B24 B52 B5 63.2(3)
B24 B52 B84 109.9(5)
B5 B52 B84 109.1(4)
B24 B52 B82 59.1(4)
B5 B52 B82 111.8(5)
B84 B52 B82 63.6(4)
B24 B52 B43 96.3(4)
B5 B52 B43 61.5(3)
B84 B52 B43 144.5(5)
B82 B52 B43 151.4(5)
B24 B52 B27 59.9(4)
B5 B52 B27 64.3(3)
B84 B52 B27 56.5(4)
B82 B52 B27 57.2(3)
B43 B52 B27 125.8(4)
B24 B52 B56 63.5(4)
B5 B52 B56 91.0(4)
B84 B52 B56 153.6(5)
B82 B52 B56 93.5(5)
B43 B52 B56 60.3(3)
B27 B52 B56 123.4(5)
B24 B52 B58 151.8(4)
B5 B52 B58 90.0(4)
B84 B52 B58 86.3(5)
B82 B52 B58 147.0(5)
B43 B52 B58 60.8(3)
B27 B52 B58 118.3(5)
B56 B52 B58 111.3(5)
B24 B52 B23 111.1(4)
B5 B52 B23 61.5(3)
B84 B52 B23 57.8(3)
B82 B52 B23 110.6(5)
B43 B52 B23 91.0(4)
B27 B52 B23 61.0(4)
B56 B52 B23 148.3(4)
B58 B52 B23 57.4(4)
B10 B53 B32 63.1(3)
B10 B53 B85 113.0(4)
B32 B53 B85 59.0(3)
B10 B53 B33 61.5(3)
B32 B53 B33 110.9(4)
B85 B53 B33 113.0(4)
B10 B53 B43 60.2(3)
B32 B53 B43 95.1(4)
B85 B53 B43 149.2(5)
B33 B53 B43 90.7(4)
B10 B53 B57 90.0(4)
B32 B53 B57 151.2(5)
B85 B53 B57 148.8(5)
B33 B53 B57 58.8(3)
B43 B53 B57 60.4(3)
B10 B53 B83 110.7(4)
B32 B53 B83 108.1(4)
B85 B53 B83 62.5(4)
B33 B53 B83 60.6(3)
B43 B53 B83 147.8(5)
B57 B53 B83 90.4(4)
B10 B53 B36 65.7(3)
B32 B53 B36 59.9(3)
B85 B53 B36 58.1(3)
B33 B53 B36 61.8(3)
B43 B53 B36 125.9(4)
B57 B53 B36 120.4(4)
B83 B53 B36 55.4(3)
B10 B53 B59 88.6(4)
B32 B53 B59 62.3(3)
B85 B53 B59 92.2(4)
B33 B53 B59 146.2(5)
B43 B53 B59 59.0(3)
B57 B53 B59 109.8(4)
B83 B53 B59 152.4(5)
B36 B53 B59 122.2(4)
B105 B54 B101 126.7(5)
B105 B54 B97 66.6(3)
B101 B54 B97 129.0(5)
B105 B54 B103 68.7(4)
B101 B54 B103 65.0(4)
B97 B54 B103 128.1(4)
B105 B54 B99 125.4(4)
B101 B54 B99 71.8(4)
B97 B54 B99 65.0(3)
B103 B54 B99 129.4(5)
B105 B54 B36 168.9(5)
B101 B54 B36 62.0(3)
B97 B54 B36 114.7(4)
B103 B54 B36 114.3(4)
B99 B54 B36 61.9(3)
B105 B54 B38 61.1(3)
B101 B54 B38 115.0(4)
B97 B54 B38 113.3(4)
B103 B54 B38 62.9(3)
B99 B54 B38 166.5(5)
B36 B54 B38 109.9(4)
B105 B54 B37 115.1(4)
B101 B54 B37 61.0(3)
B97 B54 B37 167.6(5)
B103 B54 B37 60.8(3)
B99 B54 B37 117.7(4)
B36 B54 B37 61.1(3)
B38 B54 B37 61.0(3)
B105 B54 B34 61.8(3)
B101 B54 B34 168.7(5)
B97 B54 B34 59.6(3)
B103 B54 B34 117.2(4)
B99 B54 B34 110.5(4)
B36 B54 B34 108.7(4)
B38 B54 B34 60.6(3)
B37 B54 B34 109.5(4)
B105 B54 B35 114.7(4)
B101 B54 B35 116.2(4)
B97 B54 B35 61.4(3)
B103 B54 B35 168.1(5)
B99 B54 B35 59.0(3)
B36 B54 B35 60.1(3)
B38 B54 B35 107.9(4)
B37 B54 B35 108.7(4)
B34 B54 B35 59.2(3)
B105 B54 B3 109.9(4)
B101 B54 B3 109.6(4)
B97 B54 B3 108.5(4)
B103 B54 B3 110.2(4)
B99 B54 B3 108.0(4)
B36 B54 B3 59.0(3)
B38 B54 B3 59.2(3)
B37 B54 B3 59.0(3)
B34 B54 B3 59.0(3)
B35 B54 B3 58.0(3)
B100 B55 B98 66.7(4)
B100 B55 B96 129.0(5)
B98 B55 B96 69.6(4)
B100 B55 B102 67.4(4)
B98 B55 B102 127.0(5)
B96 B55 B102 126.5(6)
B100 B55 B26 116.4(5)
B98 B55 B26 62.6(4)
B96 B55 B26 60.7(4)
B102 B55 B26 168.5(5)
B100 B55 B104 128.9(5)
B98 B55 B104 128.5(6)
B96 B55 B104 65.7(4)
B102 B55 B104 68.0(4)
B26 B55 B104 112.3(5)
B100 B55 B21 113.7(5)
B98 B55 B21 168.9(5)
B96 B55 B21 114.3(5)
B102 B55 B21 60.0(3)
B26 B55 B21 109.5(4)
B104 B55 B21 60.7(4)
B100 B55 B27 61.8(4)
B98 B55 B27 60.0(4)
B96 B55 B27 115.0(5)
B102 B55 B27 116.2(5)
B26 B55 B27 60.9(4)
B104 B55 B27 167.0(5)
B21 B55 B27 109.8(5)
B100 B55 B28 59.8(4)
B98 B55 B28 113.2(5)
B96 B55 B28 168.8(5)
B102 B55 B28 61.3(4)
B26 B55 B28 110.3(5)
B104 B55 B28 115.7(5)
B21 B55 B28 60.9(3)
B27 B55 B28 61.0(4)
B100 B55 B25 168.2(6)
B98 B55 B25 116.5(5)
B96 B55 B25 60.5(4)
B102 B55 B25 113.9(4)
B26 B55 B25 60.0(3)
B104 B55 B25 59.2(4)
B21 B55 B25 60.8(3)
B27 B55 B25 109.1(4)
B28 B55 B25 109.9(4)
B100 B55 B2 109.4(5)
B98 B55 B2 109.9(4)
B96 B55 B2 109.2(5)
B102 B55 B2 109.2(4)
B26 B55 B2 59.4(3)
B104 B55 B2 107.9(4)
B21 B55 B2 59.2(3)
B27 B55 B2 59.3(3)
B28 B55 B2 59.6(3)
B25 B55 B2 58.9(3)
S58 B56 B14 164.3(17)
S58 B56 B74 105.3(17)
B14 B56 B74 63.3(3)
S58 B56 B57 131.5(17)
B14 B56 B57 63.3(3)
B74 B56 B57 99.1(4)
S58 B56 B52 87.0(16)
B14 B56 B52 88.4(4)
B74 B56 B52 114.5(5)
B57 B56 B52 119.7(5)
S58 B56 B43 127.3(17)
B14 B56 B43 61.7(3)
B74 B56 B43 124.7(4)
B57 B56 B43 60.2(3)
B52 B56 B43 59.5(3)
S58 B56 B24 102.7(17)
B14 B56 B24 62.5(3)
B74 B56 B24 58.3(4)
B57 B56 B24 125.7(4)
B52 B56 B24 56.2(3)
B43 B56 B24 91.2(4)
S58 B56 B109 45.8(17)
B14 B56 B109 118.9(5)
B74 B56 B109 64.1(4)
B57 B56 B109 153.4(5)
B52 B56 B109 86.7(4)
B43 B56 B109 146.0(5)
B24 B56 B109 64.8(4)
S61 B57 B75 152.2(13)
S61 B57 B33 131.0(13)
B75 B57 B33 64.0(3)
S61 B57 B56 103.3(13)
B75 B57 B56 81.2(4)
B33 B57 B56 118.9(4)
S61 B57 B53 78.6(13)
B75 B57 B53 123.4(4)
B33 B57 B53 60.0(3)
B56 B57 B53 119.7(4)
S61 B57 B43 89.3(14)
B75 B57 B43 115.8(4)
B33 B57 B43 91.0(3)
B56 B57 B43 60.1(3)
B53 B57 B43 59.7(3)
S61 B57 B14 147.3(14)
B75 B57 B14 56.8(3)
B33 B57 B14 63.5(3)
B56 B57 B14 55.4(3)
B53 B57 B14 90.9(3)
B43 B57 B14 59.1(3)
S61 B57 B110 98.5(14)
B75 B57 B110 63.9(4)
B33 B57 B110 66.5(3)
B56 B57 B110 138.3(5)
B53 B57 B110 99.1(4)
B43 B57 B110 155.6(4)
B14 B57 B110 113.9(4)
S62 B58 B60 155.4(17)
S62 B58 B23 126.2(17)
B60 B58 B23 61.9(4)
S62 B58 B59 106.6(17)
B60 B58 B59 83.5(4)
B23 B58 B59 118.9(4)
S62 B58 B15 146.4(17)
B60 B58 B15 57.6(3)
B23 B58 B15 63.0(3)
B59 B58 B15 55.9(3)
S62 B58 B52 72.3(17)
B60 B58 B52 123.6(5)
B23 B58 B52 62.3(4)
B59 B58 B52 117.5(4)
B15 B58 B52 90.2(4)
S62 B58 B43 87.1(16)
B60 B58 B43 116.9(4)
B23 B58 B43 92.7(4)
B59 B58 B43 58.7(3)
B15 B58 B43 59.4(3)
B52 B58 B43 58.9(3)
S62 B58 B112 95.7(16)
B60 B58 B112 65.2(4)
B23 B58 B112 65.7(4)
B59 B58 B112 141.9(5)
B15 B58 B112 115.5(4)
B52 B58 B112 98.3(5)
B43 B58 B112 155.1(5)
S65 B59 B15 162.4(16)
S65 B59 B61 104.3(17)
B15 B59 B61 62.6(3)
S65 B59 B43 128.0(17)
B15 B59 B43 62.4(3)
B61 B59 B43 124.8(4)
S65 B59 B58 134.1(15)
B15 B59 B58 62.2(4)
B61 B59 B58 96.6(4)
B43 B59 B58 61.3(4)
S65 B59 B53 85.0(16)
B15 B59 B53 90.7(4)
B61 B59 B53 116.6(4)
B43 B59 B53 59.8(3)
B58 B59 B53 121.1(5)
S65 B59 B32 99.1(15)
B15 B59 B32 64.6(3)
B61 B59 B32 60.0(3)
B43 B59 B32 92.1(4)
B58 B59 B32 126.7(4)
B53 B59 B32 56.7(3)
S65 B59 B113 44.3(15)
B15 B59 B113 118.7(4)
B61 B59 B113 63.6(4)
B43 B59 B113 147.9(5)
B58 B59 B113 150.4(5)
B53 B59 B113 88.3(4)
B32 B59 B113 64.4(3)
S63 B60 B15 163.2(16)
S63 B60 B58 100.9(15)
B15 B60 B58 63.0(3)
S63 B60 B61 129.6(16)
B15 B60 B61 61.1(3)
B58 B60 B61 96.6(4)
S63 B60 B23 104.5(16)
B15 B60 B23 64.0(4)
B58 B60 B23 59.5(4)
B61 B60 B23 125.0(4)
S63 B60 B42 133.9(15)
B15 B60 B42 61.1(3)
B58 B60 B42 123.8(4)
B61 B60 B42 60.6(3)
B23 B60 B42 90.9(4)
S63 B60 B50 94.4(15)
B15 B60 B50 89.2(4)
B58 B60 B50 117.0(5)
B61 B60 B50 118.5(4)
B23 B60 B50 57.5(4)
B42 B60 B50 57.9(3)
S63 B60 B112 45.4(15)
B15 B60 B112 118.3(5)
B58 B60 B112 63.2(4)
B61 B60 B112 151.3(5)
B23 B60 B112 64.2(4)
B42 B60 B112 147.1(5)
B50 B60 B112 89.8(4)
S63 B60 B114 88.5(15)
B15 B60 B114 108.3(4)
B58 B60 B114 161.0(6)
B61 B60 B114 65.0(4)
B23 B60 B114 134.1(5)
B42 B60 B114 52.6(3)
B50 B60 B114 78.1(4)
B112 B60 B114 131.6(4)
S67 B61 B59 148.6(14)
S67 B61 B15 148.0(15)
B59 B61 B15 57.2(3)
S67 B61 B32 135.2(14)
B59 B61 B32 62.6(3)
B15 B61 B32 63.7(3)
S67 B61 B51 82.9(13)
B59 B61 B51 123.7(4)
B15 B61 B51 89.9(4)
B32 B61 B51 61.9(3)
S67 B61 B60 99.4(15)
B59 B61 B60 83.4(4)
B15 B61 B60 56.9(3)
B32 B61 B60 120.6(5)
B51 B61 B60 117.8(4)
S67 B61 B42 90.8(14)
B59 B61 B42 116.7(5)
B15 B61 B42 59.6(3)
B32 B61 B42 92.4(4)
B51 B61 B42 57.7(3)
B60 B61 B42 60.1(3)
S67 B61 B113 95.9(15)
B59 B61 B113 65.9(4)
B15 B61 B113 116.0(4)
B32 B61 B113 66.0(3)
B51 B61 B113 99.1(4)
B60 B61 B113 141.4(4)
B42 B61 B113 154.9(4)
S67 B61 B114 43.3(15)
B59 B61 B114 147.1(5)
B15 B61 B114 104.8(5)
B32 B61 B114 138.6(4)
B51 B61 B114 79.3(4)
B60 B61 B114 64.3(4)
B42 B61 B114 52.2(3)
B113 B61 B114 139.2(5)
S68 B62 B64 149.7(16)
S68 B62 B22 138.9(17)
B64 B62 B22 62.3(4)
S68 B62 B50 83.7(16)
B64 B62 B50 123.9(5)
B22 B62 B50 62.5(4)
S68 B62 B63 97.8(18)
B64 B62 B63 80.1(4)
B22 B62 B63 118.2(5)
B50 B62 B63 119.1(4)
S68 B62 B42 88.5(17)
B64 B62 B42 115.3(5)
B22 B62 B42 92.7(4)
B50 B62 B42 58.9(3)
B63 B62 B42 60.2(3)
S68 B62 B16 144.9(18)
B64 B62 B16 56.2(3)
B22 B62 B16 62.6(4)
B50 B62 B16 90.1(4)
B63 B62 B16 55.8(3)
B42 B62 B16 59.4(3)
S68 B62 B116 105.0(18)
B64 B62 B116 60.8(4)
B22 B62 B116 63.8(4)
B50 B62 B116 101.8(4)
B63 B62 B116 135.0(4)
B42 B62 B116 155.7(5)
B16 B62 B116 110.1(5)
S70 B63 B16 165.8(16)
S70 B63 B65 106.2(14)
B16 B63 B65 64.8(3)
S70 B63 B62 130.7(16)
B16 B63 B62 63.2(4)
B65 B63 B62 100.0(5)
S70 B63 B42 124.7(14)
B16 B63 B42 61.9(3)
B65 B63 B42 126.4(5)
B62 B63 B42 60.5(3)
S70 B63 B51 85.6(15)
B16 B63 B51 89.0(4)
B65 B63 B51 116.8(4)
B62 B63 B51 118.3(4)
B42 B63 B51 57.8(3)
S70 B63 B31 103.1(16)
B16 B63 B31 63.0(3)
B65 B63 B31 58.7(3)
B62 B63 B31 126.2(5)
B42 B63 B31 91.5(4)
B51 B63 B31 58.1(3)
S70 B63 B115 49.2(14)
B16 B63 B115 117.7(4)
B65 B63 B115 61.1(4)
B62 B63 B115 152.1(5)
B42 B63 B115 146.8(5)
B51 B63 B115 89.4(4)
B31 B63 B115 64.0(3)
S72 B64 B16 169.3(15)
S72 B64 B62 108.7(15)
B16 B64 B62 64.5(3)
S72 B64 B41 123.8(16)
B16 B64 B41 61.4(3)
B62 B64 B41 125.7(4)
S72 B64 B65 126.4(15)
B16 B64 B65 64.0(3)
B62 B64 B65 100.2(5)
B41 B64 B65 60.4(3)
S72 B64 B22 105.2(15)
B16 B64 B22 64.4(3)
B62 B64 B22 59.5(4)
B41 B64 B22 91.9(4)
B65 B64 B22 128.4(4)
S72 B64 B48 86.8(16)
B16 B64 B48 89.2(4)
B62 B64 B48 116.4(4)
B41 B64 B48 58.8(3)
B65 B64 B48 119.1(5)
B22 B64 B48 56.9(3)
S72 B64 B116 48.1(14)
B16 B64 B116 121.8(4)
B62 B64 B116 66.3(4)
B41 B64 B116 145.1(5)
B65 B64 B116 154.5(6)
B22 B64 B116 64.9(4)
B48 B64 B116 86.3(4)
S74 B65 B63 156.0(15)
S74 B65 B31 130.3(14)
B63 B65 B31 62.8(3)
S74 B65 B49 76.0(14)
B63 B65 B49 123.2(4)
B31 B65 B49 61.2(3)
S74 B65 B64 105.0(14)
B63 B65 B64 79.7(4)
B31 B65 B64 116.4(4)
B49 B65 B64 118.1(5)
S74 B65 B41 87.8(14)
B63 B65 B41 114.0(4)
B31 B65 B41 90.4(4)
B49 B65 B41 58.8(3)
B64 B65 B41 59.4(3)
S74 B65 B16 145.5(15)
B63 B65 B16 56.0(3)
B31 B65 B16 61.5(3)
B49 B65 B16 89.1(4)
B64 B65 B16 55.0(3)
B41 B65 B16 58.1(3)
S74 B65 B115 100.0(14)
B63 B65 B115 64.7(4)
B31 B65 B115 66.6(4)
B49 B65 B115 100.1(4)
B64 B65 B115 138.2(5)
B41 B65 B115 155.3(5)
B16 B65 B115 113.4(4)
S73 B66 B68 150.3(15)
S73 B66 B20 132.0(15)
B68 B66 B20 64.2(3)
S73 B66 B67 102.1(15)
B68 B66 B67 82.3(4)
B20 B66 B67 119.7(4)
S73 B66 B17 148.2(16)
B68 B66 B17 57.5(3)
B20 B66 B17 62.9(3)
B67 B66 B17 56.9(3)
S73 B66 B48 79.3(14)
B68 B66 B48 124.6(4)
B20 B66 B48 61.0(3)
B67 B66 B48 119.0(5)
B17 B66 B48 90.4(3)
S73 B66 B41 89.2(16)
B68 B66 B41 117.5(4)
B20 B66 B41 91.6(4)
B67 B66 B41 60.6(3)
B17 B66 B41 60.2(3)
B48 B66 B41 58.4(3)
S73 B66 B119 98.1(16)
B68 B66 B119 63.1(4)
B20 B66 B119 66.3(3)
B67 B66 B119 138.5(5)
B17 B66 B119 113.3(4)
B48 B66 B119 100.1(4)
B41 B66 B119 155.7(4)
S75 B67 B17 173.2(18)
S75 B67 B69 112.4(18)
B17 B67 B69 63.7(3)
S75 B67 B66 124.2(18)
B17 B67 B66 62.5(3)
B69 B67 B66 97.3(4)
S75 B67 B41 120.7(18)
B17 B67 B41 62.3(3)
B69 B67 B41 125.8(4)
B66 B67 B41 61.6(3)
S75 B67 B49 87.9(18)
B17 B67 B49 89.2(3)
B69 B67 B49 117.3(4)
B66 B67 B49 119.5(4)
B41 B67 B49 57.9(3)
S75 B67 B30 110.6(18)
B17 B67 B30 62.7(3)
B69 B67 B30 59.5(3)
B66 B67 B30 125.1(4)
B41 B67 B30 91.2(3)
B49 B67 B30 57.9(3)
S75 B67 B118 55.0(17)
B17 B67 B118 118.8(4)
B69 B67 B118 63.5(3)
B66 B67 B118 151.5(5)
B41 B67 B118 146.5(5)
B49 B67 B118 88.8(4)
B30 B67 B118 65.1(3)
S78 B68 B17 167.1(14)
S78 B68 B66 106.6(14)
B17 B68 B66 63.5(4)
S78 B68 B69 128.0(14)
B17 B68 B69 63.8(3)
B66 B68 B69 99.0(4)
S78 B68 B40 125.6(14)
B17 B68 B40 62.6(3)
B66 B68 B40 125.8(4)
B69 B68 B40 61.5(3)
S78 B68 B46 87.3(13)
B17 B68 B46 90.1(4)
B66 B68 B46 116.6(4)
B69 B68 B46 120.2(4)
B40 B68 B46 58.7(3)
S78 B68 B20 105.3(14)
B17 B68 B20 62.9(3)
B66 B68 B20 58.9(3)
B69 B68 B20 126.7(4)
B40 B68 B20 91.5(3)
B46 B68 B20 57.7(3)
S78 B68 B119 48.7(14)
B17 B68 B119 118.6(5)
B66 B68 B119 63.3(4)
B69 B68 B119 152.0(4)
B40 B68 B119 146.3(4)
B46 B68 B119 87.8(4)
B20 B68 B119 64.7(3)
S80 B69 B68 106.9(13)
S80 B69 B67 159.1(11)
B68 B69 B67 81.5(4)
S80 B69 B30 125.0(13)
B68 B69 B30 117.8(4)
B67 B69 B30 62.5(3)
S80 B69 B47 70.8(11)
B68 B69 B47 119.0(4)
B67 B69 B47 122.5(4)
B30 B69 B47 60.5(3)
S80 B69 B40 84.3(11)
B68 B69 B40 60.1(3)
B67 B69 B40 116.1(4)
B30 B69 B40 91.2(3)
B47 B69 B40 59.0(3)
S80 B69 B17 144.0(11)
B68 B69 B17 56.4(3)
B67 B69 B17 56.5(3)
B30 B69 B17 61.4(3)
B47 B69 B17 89.3(3)
B40 B69 B17 59.7(3)
S80 B69 B118 101.3(12)
B68 B69 B118 137.7(4)
B67 B69 B118 62.4(3)
B30 B69 B118 65.7(3)
B47 B69 B118 99.7(4)
B40 B69 B118 155.2(4)
B17 B69 B118 111.7(4)
S79 B70 B72 148.9(18)
S79 B70 B19 135.1(18)
B72 B70 B19 63.1(3)
S79 B70 B71 100.5(18)
B72 B70 B71 82.3(4)
B19 B70 B71 119.0(4)
S79 B70 B46 82.2(18)
B72 B70 B46 123.8(4)
B19 B70 B46 61.1(3)
B71 B70 B46 119.2(4)
S79 B70 B40 90.6(18)
B72 B70 B40 116.8(4)
B19 B70 B40 91.1(4)
B71 B70 B40 60.6(3)
B46 B70 B40 58.6(3)
S79 B70 B18 148.2(18)
B72 B70 B18 57.2(3)
B19 B70 B18 62.4(3)
B71 B70 B18 56.7(3)
B46 B70 B18 90.3(4)
B40 B70 B18 59.7(3)
S79 B70 B107 97.2(18)
B72 B70 B107 64.7(4)
B19 B70 B107 66.7(3)
B71 B70 B107 139.7(5)
B46 B70 B107 98.8(4)
B40 B70 B107 155.0(5)
B18 B70 B107 114.6(4)
S79 B70 B120 43.1(17)
B72 B70 B120 146.7(5)
B19 B70 B120 138.1(5)
B71 B70 B120 65.0(3)
B46 B70 B120 80.3(4)
B40 B70 B120 52.6(3)
B18 B70 B120 105.2(4)
B107 B70 B120 140.2(4)
S52 B71 B18 162.5(16)
S52 B71 B73 104.4(15)
B18 B71 B73 63.2(3)
S52 B71 B70 134.2(16)
B18 B71 B70 62.3(3)
B73 B71 B70 97.7(4)
S52 B71 B40 128.1(15)
B18 B71 B40 61.4(3)
B73 B71 B40 124.3(4)
B70 B71 B40 60.2(3)
S52 B71 B29 100.8(16)
B18 B71 B29 62.7(3)
B73 B71 B29 59.5(3)
B70 B71 B29 125.0(4)
B40 B71 B29 90.6(4)
S52 B71 B47 86.6(15)
B18 B71 B47 88.4(4)
B73 B71 B47 116.3(4)
B70 B71 B47 118.4(4)
B40 B71 B47 58.2(3)
B29 B71 B47 56.8(3)
S52 B71 B106 45.9(15)
B18 B71 B106 117.3(4)
B73 B71 B106 63.0(3)
B70 B71 B106 152.9(5)
B40 B71 B106 145.9(5)
B29 B71 B106 63.6(3)
B47 B71 B106 88.1(4)
S53 B72 B18 162.7(16)
S53 B72 B70 100.8(15)
B18 B72 B70 63.4(3)
S53 B72 B73 130.3(17)
B18 B72 B73 62.4(3)
B70 B72 B73 97.8(4)
S53 B72 B39 133.4(15)
B18 B72 B39 61.0(3)
B70 B72 B39 124.3(4)
B73 B72 B39 60.1(3)
S53 B72 B44 92.7(15)
B18 B72 B44 88.8(4)
B70 B72 B44 116.6(5)
B73 B72 B44 118.8(4)
B39 B72 B44 58.7(3)
S53 B72 B19 103.6(16)
B18 B72 B19 63.0(3)
B70 B72 B19 59.0(3)
B73 B72 B19 125.3(4)
B39 B72 B19 91.2(4)
B44 B72 B19 57.6(3)
S53 B72 B107 45.4(15)
B18 B72 B107 117.4(4)
B70 B72 B107 61.8(3)
B73 B72 B107 150.7(4)
B39 B72 B107 148.2(5)
B44 B72 B107 90.1(4)
B19 B72 B107 64.4(4)
S55 B73 B71 148.8(15)
S55 B73 B29 134.0(16)
B71 B73 B29 62.5(3)
S55 B73 B72 102.8(15)
B71 B73 B72 82.1(4)
B29 B73 B72 118.2(4)
S55 B73 B45 82.2(16)
B71 B73 B45 122.7(4)
B29 B73 B45 60.6(3)
B72 B73 B45 119.4(4)
S55 B73 B39 91.9(15)
B71 B73 B39 116.4(4)
B29 B73 B39 91.1(4)
B72 B73 B39 60.3(3)
B45 B73 B39 59.2(3)
S55 B73 B18 149.5(15)
B71 B73 B18 57.4(3)
B29 B73 B18 61.9(3)
B72 B73 B18 56.4(3)
B45 B73 B18 89.6(4)
B39 B73 B18 59.1(3)
S55 B73 B106 98.2(15)
B71 B73 B106 62.6(3)
B29 B73 B106 64.4(3)
B72 B73 B106 139.1(4)
B45 B73 B106 97.9(4)
B39 B73 B106 153.5(4)
B18 B73 B106 112.0(4)
S56 B74 B56 147.6(14)
S56 B74 B24 136.2(16)
B56 B74 B24 64.6(4)
S56 B74 B14 147.6(14)
B56 B74 B14 57.2(3)
B24 B74 B14 62.7(3)
S56 B74 B44 83.1(14)
B56 B74 B44 125.3(5)
B24 B74 B44 61.3(3)
B14 B74 B44 90.4(3)
S56 B74 B75 99.0(15)
B56 B74 B75 81.8(4)
B24 B74 B75 119.4(4)
B14 B74 B75 56.7(3)
B44 B74 B75 118.2(4)
S56 B74 B39 90.2(13)
B56 B74 B39 116.7(4)
B24 B74 B39 92.0(4)
B14 B74 B39 59.8(3)
B44 B74 B39 58.9(3)
B75 B74 B39 59.3(3)
S56 B74 B109 98.2(14)
B56 B74 B109 64.5(4)
B24 B74 B109 66.8(3)
B14 B74 B109 114.2(4)
B44 B74 B109 100.2(4)
B75 B74 B109 139.4(4)
B39 B74 B109 156.5(5)
S60 B75 B14 164.5(17)
S60 B75 B57 104.9(17)
B14 B75 B57 63.8(3)
S60 B75 B39 126.9(16)
B14 B75 B39 61.9(3)
B57 B75 B39 125.3(4)
S60 B75 B74 133.1(16)
B14 B75 B74 61.4(3)
B57 B75 B74 97.8(4)
B39 B75 B74 60.8(3)
S60 B75 B45 85.4(14)
B14 B75 B45 90.3(3)
B57 B75 B45 115.8(4)
B39 B75 B45 59.6(3)
B74 B75 B45 120.3(4)
S60 B75 B33 101.7(16)
B14 B75 B33 63.7(3)
B57 B75 B33 58.0(3)
B39 B75 B33 92.2(3)
B74 B75 B33 125.1(4)
B45 B75 B33 57.8(3)
S60 B75 B110 47.0(16)
B14 B75 B110 118.1(4)
B57 B75 B110 61.8(3)
B39 B75 B110 147.4(4)
B74 B75 B110 151.0(4)
B45 B75 B110 88.3(4)
B33 B75 B110 63.8(3)
S54 B76 B25 164.8(17)
S54 B76 B46 102.6(16)
B25 B76 B46 62.9(4)
S54 B76 B19 108.3(17)
B25 B76 B19 62.2(4)
B46 B76 B19 62.2(3)
S54 B76 B129 97.5(17)
B25 B76 B129 93.9(5)
B46 B76 B129 119.5(5)
B19 B76 B129 153.3(6)
S54 B76 B94 119.6(16)
B25 B76 B94 58.1(4)
B46 B76 B94 58.8(3)
B19 B76 B94 109.0(5)
B129 B76 B94 61.6(4)
S54 B76 B78 96.1(16)
B25 B76 B78 88.0(4)
B46 B76 B78 118.5(4)
B19 B76 B78 56.3(3)
B129 B76 B78 115.1(4)
B94 B76 B78 144.2(5)
S54 B76 B96 135.0(16)
B25 B76 B96 59.1(4)
B46 B76 B96 121.9(5)
B19 B76 B96 89.0(4)
B129 B76 B96 67.3(4)
B94 B76 B96 91.0(4)
B78 B76 B96 59.0(4)
S54 B76 B107 47.5(16)
B25 B76 B107 126.4(5)
B46 B76 B107 97.2(4)
B19 B76 B107 64.6(4)
B129 B76 B107 135.8(5)
B94 B76 B107 152.3(5)
B78 B76 B107 57.0(3)
B96 B76 B107 115.0(4)
S100 B77 B34 142.0(15)
S100 B77 B29 153.2(15)
B34 B77 B29 62.8(3)
S100 B77 B47 132.4(14)
B34 B77 B47 62.8(3)
B29 B77 B47 60.1(3)
S100 B77 B106 87.7(15)
B34 B77 B106 129.5(4)
B29 B77 B106 66.7(3)
B47 B77 B106 92.8(4)
S100 B77 B95 99.2(14)
B34 B77 B95 56.6(3)
B29 B77 B95 106.3(4)
B47 B77 B95 57.4(3)
B106 B77 B95 144.9(5)
S100 B77 B130 50.7(14)
B34 B77 B130 91.7(4)
B29 B77 B130 154.0(5)
B47 B77 B130 114.7(4)
B106 B77 B130 138.4(4)
B95 B77 B130 58.5(3)
S100 B77 B79 106.0(14)
B34 B77 B79 86.1(3)
B29 B77 B79 57.6(3)
B47 B77 B79 117.6(4)
B106 B77 B79 66.3(3)
B95 B77 B79 141.2(4)
B130 B77 B79 119.2(4)
S100 B77 B97 96.7(15)
B34 B77 B97 57.9(3)
B29 B77 B97 92.0(4)
B47 B77 B97 120.8(4)
B106 B77 B97 124.8(4)
B95 B77 B97 88.9(4)
B130 B77 B97 68.2(3)
B79 B77 B97 59.6(3)
S81 B78 B19 161.6(16)
S81 B78 B26 135.6(16)
B19 B78 B26 62.1(4)
S81 B78 B44 128.2(15)
B19 B78 B44 59.7(3)
B26 B78 B44 62.2(4)
S81 B78 B107 93.4(16)
B19 B78 B107 68.7(4)
B26 B78 B107 130.8(4)
B44 B78 B107 93.5(4)
S81 B78 B96 96.0(15)
B19 B78 B96 91.4(4)
B26 B78 B96 58.7(4)
B44 B78 B96 120.9(5)
B107 B78 B96 124.5(4)
S81 B78 B121 44.7(15)
B19 B78 B121 152.3(6)
B26 B78 B121 90.9(5)
B44 B78 B121 115.1(5)
B107 B78 B121 137.8(5)
B96 B78 B121 67.5(4)
S81 B78 B76 111.2(15)
B19 B78 B76 58.4(3)
B26 B78 B76 88.6(4)
B44 B78 B76 118.1(4)
B107 B78 B76 64.9(4)
B96 B78 B76 60.8(4)
B121 B78 B76 118.9(5)
S81 B78 B80 91.9(16)
B19 B78 B80 104.9(4)
B26 B78 B80 55.9(3)
B44 B78 B80 56.6(3)
B107 B78 B80 144.4(5)
B96 B78 B80 89.8(5)
B121 B78 B80 59.4(4)
B76 B78 B80 143.3(5)
S51 B79 B35 159.4(16)
S51 B79 B29 100.1(16)
B35 B79 B29 64.9(3)
S51 B79 B45 96.8(15)
B35 B79 B45 64.1(3)
B29 B79 B45 62.0(3)
S51 B79 B122 101.5(16)
B35 B79 B122 95.8(4)
B29 B79 B122 156.9(5)
B45 B79 B122 122.6(4)
S51 B79 B81 119.6(14)
B35 B79 B81 58.6(3)
B29 B79 B81 110.3(4)
B45 B79 B81 58.7(3)
B122 B79 B81 64.9(3)
S51 B79 B97 136.9(15)
B35 B79 B97 61.0(3)
B29 B79 B97 92.1(4)
B45 B79 B97 125.1(4)
B122 B79 B97 66.6(4)
B81 B79 B97 93.6(4)
S51 B79 B77 92.6(15)
B35 B79 B77 90.5(4)
B29 B79 B77 56.9(3)
B45 B79 B77 118.9(4)
B122 B79 B77 114.1(4)
B81 B79 B77 147.7(5)
B97 B79 B77 60.3(3)
S51 B79 B106 42.9(15)
B35 B79 B106 126.8(4)
B29 B79 B106 62.2(3)
B45 B79 B106 94.9(4)
B122 B79 B106 133.7(4)
B81 B79 B106 149.5(5)
B97 B79 B106 115.4(4)
B77 B79 B106 56.1(3)
S57 B80 B26 161.6(19)
S57 B80 B44 101.3(18)
B26 B80 B44 64.0(4)
S57 B80 B24 99.7(19)
B26 B80 B24 64.2(3)
B44 B80 B24 61.7(4)
S57 B80 B121 105.0(19)
B26 B80 B121 92.3(5)
B44 B80 B121 118.1(5)
B24 B80 B121 154.6(5)
S57 B80 B82 87.8(18)
B26 B80 B82 89.9(4)
B44 B80 B82 118.0(5)
B24 B80 B82 56.4(4)
B121 B80 B82 118.0(5)
S57 B80 B98 132.1(18)
B26 B80 B98 60.2(4)
B44 B80 B98 124.1(4)
B24 B80 B98 90.0(5)
B121 B80 B98 68.9(4)
B82 B80 B98 59.2(4)
S57 B80 B78 126.1(18)
B26 B80 B78 57.7(4)
B44 B80 B78 59.4(3)
B24 B80 B78 109.6(4)
B121 B80 B78 59.8(4)
B82 B80 B78 146.1(5)
B98 B80 B78 93.0(4)
S57 B80 B109 39.6(18)
B26 B80 B109 127.5(5)
B44 B80 B109 97.4(4)
B24 B80 B109 64.0(3)
B121 B80 B109 136.4(4)
B82 B80 B109 54.6(3)
B98 B80 B109 112.6(5)
B78 B80 B109 153.0(5)
S83 B81 B35 137.8(13)
S83 B81 B33 157.6(14)
B35 B81 B33 61.7(3)
S83 B81 B45 132.6(15)
B35 B81 B45 63.2(3)
B33 B81 B45 60.7(3)
S83 B81 B79 95.8(14)
B35 B81 B79 56.3(3)
B33 B81 B79 106.3(4)
B45 B81 B79 58.5(3)
S83 B81 B110 92.2(13)
B35 B81 B110 129.3(4)
B33 B81 B110 67.6(3)
B45 B81 B110 91.9(4)
B79 B81 B110 145.3(5)
S83 B81 B99 92.8(14)
B35 B81 B99 58.6(3)
B33 B81 B99 91.7(4)
B45 B81 B99 121.8(4)
B79 B81 B99 87.7(4)
B110 B81 B99 125.7(4)
S83 B81 B83 105.2(15)
B35 B81 B83 86.1(4)
B33 B81 B83 59.6(3)
B45 B81 B83 120.2(4)
B79 B81 B83 139.7(4)
B110 B81 B83 68.7(3)
B99 B81 B83 57.8(3)
S83 B81 B122 48.6(13)
B35 B81 B122 89.5(4)
B33 B81 B122 150.2(4)
B45 B81 B122 114.8(4)
B79 B81 B122 57.3(3)
B110 B81 B122 140.7(4)
B99 B81 B122 64.9(4)
B83 B81 B122 114.8(4)
S86 B82 B27 136.1(18)
S86 B82 B24 155.1(19)
B27 B82 B24 61.5(4)
S86 B82 B52 140.2(17)
B27 B82 B52 62.0(4)
B24 B82 B52 58.8(4)
S86 B82 B109 89.9(18)
B27 B82 B109 132.3(5)
B24 B82 B109 70.8(4)
B52 B82 B109 92.5(5)
S86 B82 B98 87.5(16)
B27 B82 B98 59.0(4)
B24 B82 B98 92.1(4)
B52 B82 B98 121.0(4)
B109 B82 B98 127.5(6)
S86 B82 B84 99.8(19)
B27 B82 B84 56.1(4)
B24 B82 B84 105.0(4)
B52 B82 B84 57.8(4)
B109 B82 B84 143.1(6)
B98 B82 B84 88.8(4)
S86 B82 B80 100.5(18)
B27 B82 B80 87.4(4)
B24 B82 B80 58.5(4)
B52 B82 B80 117.3(5)
B109 B82 B80 68.6(4)
B98 B82 B80 60.5(4)
B84 B82 B80 142.0(4)
S86 B82 B123 49.7(18)
B27 B82 B123 88.1(5)
B24 B82 B123 148.8(5)
B52 B82 B123 115.2(6)
B109 B82 B123 139.3(5)
B98 B82 B123 63.8(4)
B84 B82 B123 57.8(4)
B80 B82 B123 117.0(6)
S59 B83 B36 156.4(19)
S59 B83 B33 95.9(19)
B36 B83 B33 63.7(3)
S59 B83 B53 97.7(18)
B36 B83 B53 62.4(3)
B33 B83 B53 58.9(3)
S59 B83 B99 133.7(18)
B36 B83 B99 62.4(3)
B33 B83 B99 91.3(4)
B53 B83 B99 124.5(4)
S59 B83 B85 123.3(19)
B36 B83 B85 58.6(3)
B33 B83 B85 107.5(4)
B53 B83 B85 57.7(3)
B99 B83 B85 97.3(4)
S59 B83 B81 86.4(19)
B36 B83 B81 90.9(4)
B33 B83 B81 56.3(3)
B53 B83 B81 115.1(4)
B99 B83 B81 60.4(3)
B85 B83 B81 149.1(4)
S59 B83 B124 112.4(19)
B36 B83 B124 89.8(4)
B33 B83 B124 150.8(4)
B53 B83 B124 120.9(5)
B99 B83 B124 64.2(4)
B85 B83 B124 63.3(4)
B81 B83 B124 116.4(4)
S59 B83 B110 38.2(19)
B36 B83 B110 124.5(4)
B33 B83 B110 61.0(3)
B53 B83 B110 91.5(4)
B99 B83 B110 114.9(4)
B85 B83 B110 145.2(4)
B81 B83 B110 55.1(3)
B124 B83 B110 142.3(4)
S64 B84 B27 164(2)
S64 B84 B23 109(2)
B27 B84 B23 65.2(4)
S64 B84 B52 101(2)
B27 B84 B52 62.7(4)
B23 B84 B52 63.5(4)
S64 B84 B123 97(2)
B27 B84 B123 92.0(5)
B23 B84 B123 152.7(6)
B52 B84 B123 120.9(5)
S64 B84 B82 116(2)
B27 B84 B82 57.3(3)
B23 B84 B82 111.1(4)
B52 B84 B82 58.5(4)
B123 B84 B82 62.8(4)
S64 B84 B100 136(2)
B27 B84 B100 60.3(4)
B23 B84 B100 90.1(4)
B52 B84 B100 123.0(5)
B123 B84 B100 64.4(4)
B82 B84 B100 91.9(5)
S64 B84 B86 98(2)
B27 B84 B86 91.1(4)
B23 B84 B86 56.3(3)
B52 B84 B86 119.9(4)
B123 B84 B86 112.5(5)
B82 B84 B86 146.5(5)
B100 B84 B86 59.7(4)
S64 B84 B112 48(2)
B27 B84 B112 130.4(5)
B23 B84 B112 65.5(4)
B52 B84 B112 99.4(5)
B123 B84 B112 132.8(5)
B82 B84 B112 152.6(5)
B100 B84 B112 114.8(4)
B86 B84 B112 56.4(4)
S88 B85 B32 167.2(13)
S88 B85 B36 128.8(13)
B32 B85 B36 61.5(3)
S88 B85 B53 130.0(12)
B32 B85 B53 59.5(4)
B36 B85 B53 62.2(3)
S88 B85 B83 86.5(13)
B32 B85 B83 106.4(5)
B36 B85 B83 55.7(3)
B53 B85 B83 59.8(3)
S88 B85 B113 97.9(13)
B32 B85 B113 71.1(4)
B36 B85 B113 132.6(5)
B53 B85 B113 96.5(4)
B83 B85 B113 149.9(5)
S88 B85 B87 113.3(12)
B32 B85 B87 56.5(3)
B36 B85 B87 87.0(4)
B53 B85 B87 116.1(4)
B83 B85 B87 140.9(4)
B113 B85 B87 63.9(3)
S88 B85 B101 91.1(11)
B32 B85 B101 89.3(4)
B36 B85 B101 58.8(3)
B53 B85 B101 120.9(4)
B83 B85 B101 88.8(4)
B113 B85 B101 120.7(4)
B87 B85 B101 58.9(3)
S88 B85 B124 43.2(12)
B32 B85 B124 144.5(4)
B36 B85 B124 85.8(4)
B53 B85 B124 119.1(5)
B83 B85 B124 59.4(4)
B113 B85 B124 138.4(5)
B87 B85 B124 112.0(4)
B101 B85 B124 60.0(3)
S90 B86 B28 135.6(18)
S90 B86 B23 162.1(18)
B28 B86 B23 61.4(4)
S90 B86 B50 129.3(19)
B28 B86 B50 61.4(4)
B23 B86 B50 59.5(3)
S90 B86 B112 93.9(18)
B28 B86 B112 129.7(5)
B23 B86 B112 68.5(4)
B50 B86 B112 96.8(5)
S90 B86 B88 91.6(17)
B28 B86 B88 55.7(4)
B23 B86 B88 105.5(4)
B50 B86 B88 57.9(4)
B112 B86 B88 150.0(6)
S90 B86 B100 96.9(19)
B28 B86 B100 57.3(4)
B23 B86 B100 89.4(5)
B50 B86 B100 118.7(5)
B112 B86 B100 120.5(5)
B88 B86 B100 87.9(5)
S90 B86 B125 46.7(18)
B28 B86 B125 89.0(5)
B23 B86 B125 149.2(6)
B50 B86 B125 115.6(5)
B112 B86 B125 139.2(5)
B88 B86 B125 58.2(4)
B100 B86 B125 65.7(5)
S90 B86 B84 113.5(18)
B28 B86 B84 85.0(4)
B23 B86 B84 56.1(3)
B50 B86 B84 115.6(4)
B112 B86 B84 63.3(4)
B88 B86 B84 139.2(6)
B100 B86 B84 58.7(4)
B125 B86 B84 117.0(5)
S66 B87 B37 169.8(17)
S66 B87 B32 110.1(16)
B37 B87 B32 63.4(3)
S66 B87 B51 107.4(17)
B37 B87 B51 63.0(4)
B32 B87 B51 63.7(4)
S66 B87 B126 93.6(16)
B37 B87 B126 94.3(4)
B32 B87 B126 154.6(5)
B51 B87 B126 119.0(4)
S66 B87 B89 121.2(16)
B37 B87 B89 57.9(3)
B32 B87 B89 110.2(4)
B51 B87 B89 58.2(3)
B126 B87 B89 61.8(4)
S66 B87 B101 130.4(17)
B37 B87 B101 59.1(3)
B32 B87 B101 90.2(4)
B51 B87 B101 122.1(4)
B126 B87 B101 66.7(4)
B89 B87 B101 90.0(4)
S66 B87 B85 93.2(16)
B37 B87 B85 89.2(4)
B32 B87 B85 56.0(3)
B51 B87 B85 119.7(5)
B126 B87 B85 115.3(5)
B89 B87 B85 145.2(5)
B101 B87 B85 60.7(3)
S66 B87 B113 45.3(15)
B37 B87 B113 130.5(5)
B32 B87 B113 67.6(3)
B51 B87 B113 101.2(4)
B126 B87 B113 130.9(5)
B89 B87 B113 154.0(5)
B101 B87 B113 115.6(4)
B85 B87 B113 56.7(3)
S71 B88 B28 171.9(17)
S71 B88 B22 109.6(15)
B28 B88 B22 64.9(4)
S71 B88 B50 110.7(17)
B28 B88 B50 61.8(4)
B22 B88 B50 63.1(4)
S71 B88 B102 126.0(17)
B28 B88 B102 61.3(4)
B22 B88 B102 90.9(5)
B50 B88 B102 123.1(5)
S71 B88 B125 94.4(15)
B28 B88 B125 92.1(5)
B22 B88 B125 154.0(6)
B50 B88 B125 118.3(5)
B102 B88 B125 66.2(5)
S71 B88 B86 122.3(15)
B28 B88 B86 57.4(3)
B22 B88 B86 110.3(4)
B50 B88 B86 57.3(3)
B102 B88 B86 93.1(5)
B125 B88 B86 61.5(4)
S71 B88 B90 90.3(15)
B28 B88 B90 91.3(5)
B22 B88 B90 56.9(4)
B50 B88 B90 120.0(5)
B102 B88 B90 59.6(4)
B125 B88 B90 115.0(6)
B86 B88 B90 146.9(6)
S71 B88 B116 48.7(14)
B28 B88 B116 127.2(5)
B22 B88 B116 62.7(3)
B50 B88 B116 98.7(4)
B102 B88 B116 113.2(5)
B125 B88 B116 136.5(5)
B86 B88 B116 152.2(6)
B90 B88 B116 54.6(4)
S92 B89 B37 139.8(15)
S92 B89 B31 156.9(14)
B37 B89 B31 61.4(3)
S92 B89 B51 131.9(14)
B37 B89 B51 62.3(3)
B31 B89 B51 59.8(3)
S92 B89 B115 90.5(15)
B37 B89 B115 128.9(5)
B31 B89 B115 67.5(4)
B51 B89 B115 93.9(4)
S92 B89 B87 96.6(14)
B37 B89 B87 56.5(3)
B31 B89 B87 105.6(4)
B51 B89 B87 57.6(3)
B115 B89 B87 146.6(5)
S92 B89 B126 49.6(14)
B37 B89 B126 90.5(4)
B31 B89 B126 151.3(5)
B51 B89 B126 113.9(4)
B115 B89 B126 140.0(5)
B87 B89 B126 57.3(3)
S92 B89 B103 96.3(15)
B37 B89 B103 58.5(3)
B31 B89 B103 90.2(4)
B51 B89 B103 120.7(4)
B115 B89 B103 122.0(4)
B87 B89 B103 89.7(4)
B126 B89 B103 68.6(4)
S92 B89 B91 108.9(14)
B37 B89 B91 85.2(4)
B31 B89 B91 56.5(3)
B51 B89 B91 116.3(5)
B115 B89 B91 64.9(4)
B87 B89 B91 140.3(5)
B126 B89 B91 119.9(5)
B103 B89 B91 58.4(3)
S94 B90 C940 39(4)
S94 B90 B21 134.4(16)
C940 B90 B21 155(4)
S94 B90 B22 163.1(16)
C940 B90 B22 125(4)
B21 B90 B22 61.0(4)
S94 B90 B48 129.8(14)
C940 B90 B48 142(4)
B21 B90 B48 63.1(3)
B22 B90 B48 59.2(3)
S94 B90 B92 89.1(16)
C940 B90 B92 128(4)
B21 B90 B92 58.0(4)
B22 B90 B92 107.2(5)
B48 B90 B92 60.4(4)
S94 B90 B116 96.6(16)
C940 B90 B116 64(4)
B21 B90 B116 128.7(5)
B22 B90 B116 67.7(4)
B48 B90 B116 90.3(5)
B92 B90 B116 144.5(5)
S94 B90 B102 94.9(14)
C940 B90 B102 96(4)
B21 B90 B102 58.5(3)
B22 B90 B102 89.4(4)
B48 B90 B102 121.6(5)
B92 B90 B102 90.2(5)
B116 B90 B102 123.9(5)
S94 B90 B88 113.2(15)
C940 B90 B88 81(4)
B21 B90 B88 85.0(4)
B22 B90 B88 56.0(3)
B48 B90 B88 115.2(5)
B92 B90 B88 141.3(5)
B116 B90 B88 66.9(4)
B102 B90 B88 58.1(4)
S94 B90 B127 46.5(15)
C940 B90 B127 78(4)
B21 B90 B127 88.1(5)
B22 B90 B127 146.9(5)
B48 B90 B127 119.4(5)
B92 B90 B127 59.1(4)
B116 B90 B127 141.8(5)
B102 B90 B127 62.5(4)
B88 B90 B127 113.7(4)
S69 B91 B38 158.7(18)
S69 B91 B31 102.2(17)
B38 B91 B31 64.1(3)
S69 B91 B49 96.1(18)
B38 B91 B49 63.4(4)
B31 B91 B49 61.8(3)
S69 B91 B128 102.9(17)
B38 B91 B128 93.2(4)
B31 B91 B128 154.3(5)
B49 B91 B128 120.6(5)
S69 B91 B93 117.7(17)
B38 B91 B93 58.0(3)
B31 B91 B93 109.6(4)
B49 B91 B93 58.6(3)
B128 B91 B93 62.7(4)
S69 B91 B103 137.8(18)
B38 B91 B103 61.9(3)
B31 B91 B103 92.0(4)
B49 B91 B103 125.2(5)
B128 B91 B103 65.4(4)
B93 B91 B103 93.5(4)
S69 B91 B89 94.5(17)
B38 B91 B89 91.1(4)
B31 B91 B89 57.3(3)
B49 B91 B89 119.1(4)
B128 B91 B89 114.8(5)
B93 B91 B89 147.7(4)
B103 B91 B89 60.4(3)
S69 B91 B115 44.3(16)
B38 B91 B115 127.7(4)
B31 B91 B115 63.9(3)
B49 B91 B115 96.1(4)
B128 B91 B115 135.4(5)
B93 B91 B115 150.3(5)
B103 B91 B115 115.1(4)
B89 B91 B115 55.8(3)
S77 B92 B21 160.3(18)
S77 B92 B20 107.1(17)
B21 B92 B20 63.0(3)
S77 B92 B48 97.8(18)
B21 B92 B48 62.5(3)
B20 B92 B48 60.5(4)
S77 B92 B104 138.4(18)
B21 B92 B104 60.9(4)
B20 B92 B104 90.0(4)
B48 B92 B104 123.3(4)
S77 B92 B90 114.2(17)
B21 B92 B90 58.5(4)
B20 B92 B90 108.5(5)
B48 B92 B90 58.3(4)
B104 B92 B90 94.5(5)
S77 B92 B94 97.3(17)
B21 B92 B94 90.9(4)
B20 B92 B94 56.8(3)
B48 B92 B94 117.3(5)
B104 B92 B94 60.4(4)
B90 B92 B94 148.4(4)
S77 B92 B127 101.3(18)
B21 B92 B127 92.0(4)
B20 B92 B127 150.6(4)
B48 B92 B127 123.3(6)
B104 B92 B127 63.1(4)
B90 B92 B127 65.2(4)
B94 B92 B127 112.4(5)
S77 B92 B119 50.5(17)
B21 B92 B119 124.8(5)
B20 B92 B119 62.0(3)
B48 B92 B119 93.9(4)
B104 B92 B119 114.5(5)
B90 B92 B119 148.6(5)
B94 B92 B119 54.6(3)
B127 B92 B119 138.1(5)
S96 B93 B38 136.2(15)
S96 B93 B30 158.5(15)
B38 B93 B30 61.4(3)
S96 B93 B49 134.3(15)
B38 B93 B49 62.6(3)
B30 B93 B49 60.2(3)
S96 B93 B91 95.5(15)
B38 B93 B91 56.6(3)
B30 B93 B91 105.9(4)
B49 B93 B91 57.9(3)
S96 B93 B118 93.5(14)
B38 B93 B118 129.3(4)
B30 B93 B118 67.9(3)
B49 B93 B118 92.1(4)
B91 B93 B118 144.6(4)
S96 B93 B105 92.0(14)
B38 B93 B105 58.5(3)
B30 B93 B105 90.2(4)
B49 B93 B105 121.1(4)
B91 B93 B105 89.5(4)
B118 B93 B105 124.4(4)
S96 B93 B128 47.9(14)
B38 B93 B128 88.8(4)
B30 B93 B128 149.3(4)
B49 B93 B128 114.4(5)
B91 B93 B128 57.1(3)
B118 B93 B128 141.4(4)
B105 B93 B128 66.2(3)
S96 B93 B95 107.1(15)
B38 B93 B95 86.1(3)
B30 B93 B95 56.4(3)
B49 B93 B95 116.5(4)
B91 B93 B95 141.4(4)
B118 B93 B95 66.0(3)
B105 B93 B95 59.6(3)
B128 B93 B95 118.8(4)
S98 B94 B25 140.9(16)
S98 B94 B20 147.3(17)
B25 B94 B20 60.8(3)
S98 B94 B46 144.0(18)
B25 B94 B46 61.9(3)
B20 B94 B46 60.4(4)
S98 B94 B119 86.3(16)
B25 B94 B119 129.1(5)
B20 B94 B119 68.3(4)
B46 B94 B119 91.7(4)
S98 B94 B104 89.0(16)
B25 B94 B104 58.5(4)
B20 B94 B104 89.4(4)
B46 B94 B104 120.4(4)
B119 B94 B104 125.2(5)
S98 B94 B76 106.8(17)
B25 B94 B76 57.1(3)
B20 B94 B76 105.9(4)
B46 B94 B76 57.2(3)
B119 B94 B76 142.9(5)
B104 B94 B76 90.3(4)
S98 B94 B129 54.8(15)
B25 B94 B129 90.7(4)
B20 B94 B129 150.7(5)
B46 B94 B129 113.9(5)
B119 B94 B129 140.1(5)
B104 B94 B129 68.5(4)
B76 B94 B129 57.5(4)
S98 B94 B92 93.5(17)
B25 B94 B92 86.8(4)
B20 B94 B92 58.7(4)
B46 B94 B92 119.0(5)
B119 B94 B92 68.3(4)
B104 B94 B92 57.6(4)
B76 B94 B92 141.9(5)
B129 B94 B92 117.5(5)
S76 B95 B34 163.3(19)
S76 B95 B47 103.0(19)
B34 B95 B47 63.7(3)
S76 B95 B30 101.3(19)
B34 B95 B30 64.1(3)
B47 B95 B30 62.6(3)
S76 B95 B130 101.3(19)
B34 B95 B130 94.3(4)
B47 B95 B130 118.2(5)
B30 B95 B130 156.3(4)
S76 B95 B77 125.4(18)
B34 B95 B77 58.0(3)
B47 B95 B77 58.3(3)
B30 B95 B77 109.7(4)
B130 B95 B77 61.1(3)
S76 B95 B105 131.8(19)
B34 B95 B105 59.8(3)
B47 B95 B105 123.5(4)
B30 B95 B105 90.3(4)
B130 B95 B105 69.3(4)
B77 B95 B105 92.4(4)
S76 B95 B93 88.6(18)
B34 B95 B93 89.7(4)
B47 B95 B93 119.5(4)
B30 B95 B93 56.9(3)
B130 B95 B93 117.0(5)
B77 B95 B93 146.0(4)
B105 B95 B93 59.3(3)
S76 B95 B118 40.9(18)
B34 B95 B118 127.2(4)
B47 B95 B118 97.5(4)
B30 B95 B118 63.5(3)
B130 B95 B118 135.1(4)
B77 B95 B118 152.1(5)
B105 B95 B118 114.0(4)
B93 B95 B118 55.6(3)
S97 B96 B55 149.5(19)
S97 B96 B26 150.2(19)
B55 B96 B26 60.0(4)
S97 B96 B25 127.5(18)
B55 B96 B25 61.5(4)
B26 B96 B25 60.1(3)
S97 B96 B78 93.1(19)
B55 B96 B78 117.2(5)
B26 B96 B78 57.3(4)
B25 B96 B78 86.8(4)
S97 B96 B76 79.0(18)
B55 B96 B76 117.2(4)
B26 B96 B76 87.5(4)
B25 B96 B76 55.8(3)
B78 B96 B76 60.2(4)
S97 B96 B104 100.6(18)
B55 B96 B104 57.5(4)
B26 B96 B104 105.4(5)
B25 B96 B104 56.9(3)
B78 B96 B104 142.1(4)
B76 B96 B104 87.8(4)
S97 B96 B98 127.0(17)
B55 B96 B98 54.7(4)
B26 B96 B98 57.3(4)
B25 B96 B98 105.5(5)
B78 B96 B98 90.7(4)
B76 B96 B98 143.9(5)
B104 B96 B98 107.9(5)
S97 B96 B129 45.5(17)
B55 B96 B129 121.4(5)
B26 B96 B129 138.9(5)
B25 B96 B129 84.0(4)
B78 B96 B129 105.2(5)
B76 B96 B129 54.0(4)
B104 B96 B129 64.0(4)
B98 B96 B129 162.0(5)
S97 B96 B121 75.8(17)
B55 B96 B121 117.5(5)
B26 B96 B121 83.8(4)
B25 B96 B121 139.5(5)
B78 B96 B121 56.4(3)
B76 B96 B121 109.1(5)
B104 B96 B121 161.3(5)
B98 B96 B121 63.0(4)
B129 B96 B121 119.2(5)
S84 B97 B54 144.5(18)
S84 B97 B34 152.4(18)
B54 B97 B34 61.7(3)
S84 B97 B35 132.0(16)
B54 B97 B35 61.3(3)
B34 B97 B35 59.8(3)
S84 B97 B79 86.2(17)
B54 B97 B79 115.6(4)
B34 B97 B79 85.6(4)
B35 B97 B79 54.3(3)
S84 B97 B99 99.1(17)
B54 B97 B99 57.9(3)
B34 B97 B99 106.6(4)
B35 B97 B99 56.9(3)
B79 B97 B99 85.9(3)
S84 B97 B77 96.8(18)
B54 B97 B77 118.2(4)
B34 B97 B77 56.5(3)
B35 B97 B77 86.6(4)
B79 B97 B77 60.1(3)
B99 B97 B77 141.3(4)
S84 B97 B105 121.4(16)
B54 B97 B105 56.1(3)
B34 B97 B105 59.0(3)
B35 B97 B105 106.4(4)
B79 B97 B105 143.8(4)
B99 B97 B105 109.6(4)
B77 B97 B105 91.3(4)
S84 B97 B122 47.7(16)
B54 B97 B122 121.0(4)
B34 B97 B122 139.2(4)
B35 B97 B122 85.1(3)
B79 B97 B122 55.5(3)
B99 B97 B122 63.2(3)
B77 B97 B122 105.1(4)
B105 B97 B122 160.6(5)
S84 B97 B130 74.4(16)
B54 B97 B130 119.2(4)
B34 B97 B130 83.4(3)
B35 B97 B130 138.6(4)
B79 B97 B130 108.6(4)
B99 B97 B130 163.3(5)
B77 B97 B130 55.4(3)
B105 B97 B130 63.5(3)
B122 B97 B130 117.9(4)
S82 B98 B55 151(3)
S82 B98 B27 145(4)
B55 B98 B27 62.0(4)
S82 B98 B26 136(4)
B55 B98 B26 59.5(4)
B27 B98 B26 60.5(4)
S82 B98 B82 90(4)
B55 B98 B82 118.2(5)
B27 B98 B82 56.3(3)
B26 B98 B82 87.5(4)
S82 B98 B80 86(3)
B55 B98 B80 114.6(4)
B27 B98 B80 85.8(4)
B26 B98 B80 55.0(3)
B82 B98 B80 60.3(4)
S82 B98 B100 119(4)
B55 B98 B100 56.4(4)
B27 B98 B100 59.1(4)
B26 B98 B100 105.8(4)
B82 B98 B100 92.1(5)
B80 B98 B100 144.4(5)
S82 B98 B96 108(4)
B55 B98 B96 55.6(4)
B27 B98 B96 105.6(4)
B26 B98 B96 55.4(3)
B82 B98 B96 141.2(5)
B80 B98 B96 86.4(4)
B100 B98 B96 107.5(4)
S82 B98 B123 68(4)
B55 B98 B123 117.5(5)
B27 B98 B123 84.4(5)
B26 B98 B123 142.3(6)
B82 B98 B123 59.8(4)
B80 B98 B123 113.3(5)
B100 B98 B123 61.2(4)
B96 B98 B123 158.8(5)
S87 B99 B54 117(3)
S87 B99 B35 169(3)
B54 B99 B35 62.1(3)
S87 B99 B83 102(3)
B54 B99 B83 114.6(4)
B35 B99 B83 87.5(4)
S87 B99 B36 130(3)
B54 B99 B36 59.4(3)
B35 B99 B36 60.3(3)
B83 B99 B36 55.3(3)
S87 B99 B81 124(3)
B54 B99 B81 119.0(4)
B35 B99 B81 57.0(3)
B83 B99 B81 61.7(3)
B36 B99 B81 87.7(4)
S87 B99 B97 110(3)
B54 B99 B97 57.1(3)
B35 B99 B97 59.7(3)
B83 B99 B97 146.7(5)
B36 B99 B97 106.3(4)
B81 B99 B97 92.8(4)
S87 B99 B124 49(3)
B54 B99 B124 111.6(4)
B35 B99 B124 141.9(5)
B83 B99 B124 60.0(4)
B36 B99 B124 83.7(4)
B81 B99 B124 113.8(4)
B97 B99 B124 152.2(5)
S87 B99 B101 81(3)
B54 B99 B101 53.7(3)
B35 B99 B101 104.4(4)
B83 B99 B101 86.3(4)
B36 B99 B101 55.4(3)
B81 B99 B101 141.7(4)
B97 B99 B101 106.0(4)
B124 B99 B101 57.9(3)
S87 B99 B122 86(3)
B54 B99 B122 119.0(4)
B35 B99 B122 85.8(4)
B83 B99 B122 113.9(4)
B36 B99 B122 143.2(5)
B81 B99 B122 60.1(3)
B97 B99 B122 62.0(3)
B124 B99 B122 123.7(4)
B101 B99 B122 158.0(4)
S85 B100 B55 152.1(17)
S85 B100 B28 145.1(16)
B55 B100 B28 62.5(4)
S85 B100 B27 127.3(15)
B55 B100 B27 61.3(4)
B28 B100 B27 61.7(4)
S85 B100 B84 79.0(15)
B55 B100 B84 115.6(5)
B28 B100 B84 86.1(5)
B27 B100 B84 54.3(4)
S85 B100 B98 103.0(15)
B55 B100 B98 56.9(4)
B28 B100 B98 107.6(5)
B27 B100 B98 56.9(4)
B84 B100 B98 87.2(4)
S85 B100 B86 88.9(16)
B55 B100 B86 118.8(5)
B28 B100 B86 56.3(4)
B27 B100 B86 88.7(5)
B84 B100 B86 61.6(4)
B98 B100 B86 144.0(5)
S85 B100 B102 124.9(15)
B55 B100 B102 57.2(4)
B28 B100 B102 58.8(4)
B27 B100 B102 107.7(4)
B84 B100 B102 144.1(5)
B98 B100 B102 109.3(5)
B86 B100 B102 90.0(4)
S85 B100 B123 47.4(14)
B55 B100 B123 119.0(6)
B28 B100 B123 140.4(6)
B27 B100 B123 83.8(4)
B84 B100 B123 56.5(4)
B98 B100 B123 62.2(4)
B86 B100 B123 107.6(5)
B102 B100 B123 159.4(6)
S85 B100 B125 73.4(15)
B55 B100 B125 117.5(5)
B28 B100 B125 83.6(4)
B27 B100 B125 141.9(5)
B84 B100 B125 112.1(6)
B98 B100 B125 158.7(6)
B86 B100 B125 57.3(4)
B102 B100 B125 60.4(4)
B123 B100 B125 120.2(5)
S91 B101 B54 153.9(19)
S91 B101 B37 122(2)
B54 B101 B37 60.8(3)
S91 B101 B36 146.0(19)
B54 B101 B36 59.8(3)
B37 B101 B36 60.3(3)
S91 B101 B103 99.7(19)
B54 B101 B103 57.9(3)
B37 B101 B103 58.5(3)
B36 B101 B103 106.9(4)
S91 B101 B87 73.0(19)
B54 B101 B87 116.5(5)
B37 B101 B87 55.8(3)
B36 B101 B87 85.9(4)
B103 B101 B87 90.4(4)
S91 B101 B85 90.8(18)
B54 B101 B85 115.2(5)
B37 B101 B85 87.2(4)
B36 B101 B85 55.3(3)
B103 B101 B85 144.5(5)
B87 B101 B85 60.3(3)
S91 B101 B124 80.4(19)
B54 B101 B124 113.5(4)
B37 B101 B124 142.8(5)
B36 B101 B124 84.5(4)
B103 B101 B124 154.0(5)
B87 B101 B124 114.0(4)
B85 B101 B124 61.0(4)
S91 B101 B126 39.6(19)
B54 B101 B126 123.7(4)
B37 B101 B126 85.2(4)
B36 B101 B126 139.0(5)
B103 B101 B126 66.3(3)
B87 B101 B126 54.8(3)
B85 B101 B126 105.4(4)
B124 B101 B126 119.8(4)
S91 B101 B99 134(2)
B54 B101 B99 54.5(3)
B37 B101 B99 104.1(4)
B36 B101 B99 55.7(3)
B103 B101 B99 107.8(4)
B87 B101 B99 140.6(5)
B85 B101 B99 87.5(4)
B124 B101 B99 59.0(3)
B126 B101 B99 164.6(5)
S89 B102 B55 155(3)
S89 B102 B21 144(3)
B55 B102 B21 60.6(3)
S89 B102 B28 125(3)
B55 B102 B28 60.6(4)
B21 B102 B28 60.8(4)
S89 B102 B88 76(3)
B55 B102 B88 116.1(5)
B21 B102 B88 86.5(5)
B28 B102 B88 55.5(4)
S89 B102 B90 88(3)
B55 B102 B90 117.2(4)
B21 B102 B90 56.7(3)
B28 B102 B90 89.6(4)
B88 B102 B90 62.3(4)
S89 B102 B100 106(3)
B55 B102 B100 55.4(4)
B21 B102 B100 104.6(4)
B28 B102 B100 55.9(3)
B88 B102 B100 89.0(5)
B90 B102 B100 144.7(6)
S89 B102 B104 129(3)
B55 B102 B104 56.2(4)
B21 B102 B104 56.9(4)
B28 B102 B104 105.8(4)
B88 B102 B104 142.3(5)
B90 B102 B104 87.5(4)
B100 B102 B104 107.4(5)
S89 B102 B127 75(3)
B55 B102 B127 114.2(5)
B21 B102 B127 86.6(4)
B28 B102 B127 145.8(5)
B88 B102 B127 116.6(5)
B90 B102 B127 61.7(4)
B100 B102 B127 153.0(6)
B104 B102 B127 58.1(4)
S89 B102 B125 47(3)
B55 B102 B125 118.7(5)
B21 B102 B125 140.4(6)
B28 B102 B125 83.8(5)
B88 B102 B125 57.2(4)
B90 B102 B125 109.9(5)
B100 B102 B125 63.5(4)
B104 B102 B125 160.4(5)
B127 B102 B125 121.8(5)
S95 B103 B54 146.4(16)
S95 B103 B37 152.1(16)
B54 B103 B37 60.5(3)
S95 B103 B38 131.9(15)
B54 B103 B38 59.1(3)
B37 B103 B38 59.6(3)
S95 B103 B91 85.4(15)
B54 B103 B91 114.0(5)
B37 B103 B91 85.8(4)
B38 B103 B91 54.9(3)
S95 B103 B101 122.2(15)
B54 B103 B101 57.2(3)
B37 B103 B101 58.4(3)
B38 B103 B101 105.7(4)
B91 B103 B101 143.3(5)
S95 B103 B89 96.2(15)
B54 B103 B89 117.0(4)
B37 B103 B89 56.5(3)
B38 B103 B89 87.6(4)
B91 B103 B89 61.2(3)
B101 B103 B89 89.9(4)
S95 B103 B105 102.0(15)
B54 B103 B105 54.8(3)
B37 B103 B105 104.0(4)
B38 B103 B105 55.6(3)
B91 B103 B105 87.3(4)
B101 B103 B105 107.4(4)
B89 B103 B105 142.1(5)
S95 B103 B128 49.4(14)
B54 B103 B128 118.2(4)
B37 B103 B128 138.6(5)
B38 B103 B128 83.7(4)
B91 B103 B128 55.7(3)
B101 B103 B128 160.7(5)
B89 B103 B128 107.6(4)
B105 B103 B128 63.6(3)
S93 B104 B55 141(2)
S93 B104 B25 151(2)
B55 B104 B25 61.8(4)
S93 B104 B21 139(2)
B55 B104 B21 60.1(4)
B25 B104 B21 61.5(4)
S93 B104 B92 91(2)
B55 B104 B92 117.4(5)
B25 B104 B92 88.9(4)
B21 B104 B92 57.3(3)
S93 B104 B94 97(2)
B55 B104 B94 119.4(5)
B25 B104 B94 57.7(3)
B21 B104 B94 89.8(4)
B92 B104 B94 62.0(4)
S93 B104 B96 113(2)
B55 B104 B96 56.8(4)
B25 B104 B96 58.4(3)
B21 B104 B96 106.7(5)
B92 B104 B96 146.3(5)
B94 B104 B96 91.0(5)
S93 B104 B127 51(2)
B55 B104 B127 117.9(6)
B25 B104 B127 146.4(5)
B21 B104 B127 88.5(5)
B92 B104 B127 60.6(4)
B94 B104 B127 111.7(4)
B96 B104 B127 153.1(5)
S93 B104 B102 103(2)
B55 B104 B102 55.8(4)
B25 B104 B102 106.3(5)
B21 B104 B102 55.9(4)
B92 B104 B102 87.7(5)
B94 B104 B102 144.1(5)
B96 B104 B102 107.9(5)
B127 B104 B102 62.1(4)
S93 B104 B129 70(2)
B55 B104 B129 118.0(5)
B25 B104 B129 83.2(4)
B21 B104 B129 141.4(5)
B92 B104 B129 110.7(5)
B94 B104 B129 56.1(4)
B96 B104 B129 61.3(4)
B127 B104 B129 118.9(5)
B102 B104 B129 159.7(5)
S99 B105 B54 147.7(15)
S99 B105 B38 150.1(15)
B54 B105 B38 61.0(3)
S99 B105 B34 118.2(16)
B54 B105 B34 61.2(3)
B38 B105 B34 60.4(3)
S99 B105 B93 94.3(15)
B54 B105 B93 117.4(4)
B38 B105 B93 56.4(3)
B34 B105 B93 87.9(4)
S99 B105 B95 73.0(16)
B54 B105 B95 116.0(4)
B38 B105 B95 85.9(4)
B34 B105 B95 54.8(3)
B93 B105 B95 61.1(3)
S99 B105 B97 94.1(15)
B54 B105 B97 57.4(3)
B38 B105 B97 106.1(4)
B34 B105 B97 56.7(3)
B93 B105 B97 143.1(4)
B95 B105 B97 87.4(4)
S99 B105 B103 134.5(16)
B54 B105 B103 56.5(3)
B38 B105 B103 58.9(3)
B34 B105 B103 107.2(4)
B93 B105 B103 89.6(4)
B95 B105 B103 143.7(4)
B97 B105 B103 109.2(4)
S99 B105 B128 86.1(15)
B54 B105 B128 115.0(4)
B38 B105 B128 82.6(4)
B34 B105 B128 140.0(4)
B93 B105 B128 57.2(3)
B95 B105 B128 112.2(4)
B97 B105 B128 159.4(4)
B103 B105 B128 58.7(3)
S99 B105 B130 38.0(15)
B54 B105 B130 120.1(4)
B38 B105 B130 136.9(4)
B34 B105 B130 82.1(4)
B93 B105 B130 105.7(4)
B95 B105 B130 53.6(3)
B97 B105 B130 63.1(3)
B103 B105 B130 162.6(4)
B128 B105 B130 122.9(4)
S52 B106 S51 170(2)
S52 B106 B77 89.9(16)
S51 B106 B77 96.6(17)
S52 B106 B71 49.7(16)
S51 B106 B71 138.6(16)
B77 B106 B71 86.7(4)
S52 B106 B73 99.9(16)
S51 B106 B73 85.9(16)
B77 B106 B73 108.2(4)
B71 B106 B73 54.4(3)
S52 B106 B29 97.5(17)
S51 B106 B29 93.0(17)
B77 B106 B29 53.9(3)
B71 B106 B29 56.2(3)
B73 B106 B29 54.4(3)
S52 B106 B79 143.7(17)
S51 B106 B79 45.9(17)
B77 B106 B79 57.7(3)
B71 B106 B79 107.5(4)
B73 B106 B79 78.2(3)
B29 B106 B79 51.6(3)
S53 B107 S54 166(2)
S53 B107 B78 93.9(16)
S54 B107 B78 98.1(17)
S53 B107 B70 94.5(16)
S54 B107 B70 89.8(16)
B78 B107 B70 105.7(4)
S53 B107 B72 46.8(16)
S54 B107 B72 142.1(17)
B78 B107 B72 84.8(4)
B70 B107 B72 53.6(3)
S53 B107 B76 145.7(17)
S54 B107 B76 48.6(17)
B78 B107 B76 58.2(3)
B70 B107 B76 76.8(4)
B72 B107 B76 106.3(4)
S53 B107 B19 96.1(17)
S54 B107 B19 97.3(17)
B78 B107 B19 52.5(3)
B70 B107 B19 53.2(3)
B72 B107 B19 54.9(3)
B76 B107 B19 51.9(3)
S56 B108 S55 170(2)
S56 B108 B39 92.3(15)
S55 B108 B39 96.2(16)
S57 B109 S58 170(3)
S57 B109 B82 95(2)
S58 B109 B82 93.0(17)
S57 B109 B74 86.3(19)
S58 B109 B74 96.7(17)
B82 B109 B74 103.3(4)
S57 B109 B56 136.3(19)
S58 B109 B56 49.4(16)
B82 B109 B56 85.9(4)
B74 B109 B56 51.4(3)
S57 B109 B24 92.5(19)
S58 B109 B24 96.5(16)
B82 B109 B24 52.2(3)
B74 B109 B24 51.2(3)
B56 B109 B24 54.4(3)
S57 B109 B80 45.8(19)
S58 B109 B80 143.9(17)
B82 B109 B80 56.9(4)
B74 B109 B80 74.4(3)
B56 B109 B80 104.0(3)
B24 B109 B80 50.3(3)
S59 B110 S60 166(3)
S59 B110 B81 95(2)
S60 B110 B81 89.1(15)
S59 B110 B57 91(2)
S60 B110 B57 100.4(17)
B81 B110 B57 106.7(4)
S59 B110 B75 144(2)
S60 B110 B75 49.8(17)
B81 B110 B75 86.0(4)
B57 B110 B75 54.4(3)
S59 B110 B33 96(2)
S60 B110 B33 97.3(16)
B81 B110 B33 53.4(3)
B57 B110 B33 53.2(3)
B75 B110 B33 56.2(3)
S59 B110 B83 47(2)
S60 B110 B83 142.4(15)
B81 B110 B83 56.2(3)
B57 B110 B83 79.0(4)
B75 B110 B83 108.0(4)
B33 B110 B83 52.0(3)
S61 B111 S62 177(2)
S61 B111 B43 92.5(13)
S62 B111 B43 90.1(16)
S63 B112 S64 166(3)
S63 B112 B86 93.3(16)
S64 B112 B86 99(2)
S63 B112 B58 94.1(17)
S64 B112 B58 87(2)
B86 B112 B58 104.9(4)
S63 B112 B84 146.8(16)
S64 B112 B84 46.5(19)
B86 B112 B84 60.2(4)
B58 B112 B84 75.8(4)
S63 B112 B60 49.5(17)
S64 B112 B60 137(2)
B86 B112 B60 82.3(4)
B58 B112 B60 51.6(3)
B84 B112 B60 103.4(4)
S63 B112 B23 97.5(16)
S64 B112 B23 94(2)
B86 B112 B23 53.1(3)
B58 B112 B23 51.9(3)
B84 B112 B23 51.2(3)
B60 B112 B23 52.8(3)
S66 B113 S65 176(2)
S66 B113 B85 98.8(18)
S65 B113 B85 84.9(15)
S66 B113 B87 49.2(17)
S65 B113 B87 134.2(15)
B85 B113 B87 59.4(3)
S66 B113 B61 91.1(18)
S65 B113 B61 88.7(16)
B85 B113 B61 102.9(4)
B87 B113 B61 74.1(3)
S66 B113 B59 139.9(18)
S65 B113 B59 41.0(15)
B85 B113 B59 82.0(4)
B87 B113 B59 101.7(4)
B61 B113 B59 50.5(3)
S66 B113 B32 96.9(18)
S65 B113 B32 85.8(14)
B85 B113 B32 51.3(3)
B87 B113 B32 50.1(3)
B61 B113 B32 51.6(3)
B59 B113 B32 52.5(3)
S68 B114 S67 166(3)
S68 B114 B42 97(2)
S67 B114 B42 96.3(16)
S68 B114 B60 103.2(19)
S67 B114 B60 89.5(15)
B42 B114 B60 55.4(3)
S68 B114 B61 149(2)
S67 B114 B61 46.0(15)
B42 B114 B61 55.5(3)
B60 B114 B61 50.7(3)
S69 B115 S70 172(2)
S69 B115 B89 99.3(18)
S70 B115 B89 86.7(15)
S69 B115 B65 83.5(18)
S70 B115 B65 100.0(16)
B89 B115 B65 107.8(4)
S69 B115 B63 136.1(18)
S70 B115 B63 49.4(15)
B89 B115 B63 85.0(4)
B65 B115 B63 54.2(3)
S69 B115 B31 92.4(18)
S70 B115 B31 95.5(15)
B89 B115 B31 54.3(3)
B65 B115 B31 53.5(3)
B63 B115 B31 55.0(3)
S69 B115 B91 46.2(17)
S70 B115 B91 141.6(15)
B89 B115 B91 59.2(3)
B65 B115 B91 76.9(4)
B63 B115 B91 106.0(4)
B31 B115 B91 51.4(3)
S72 B116 S71 172(2)
S72 B116 B90 94.8(16)
S71 B116 B90 89.6(15)
S72 B116 B64 46.5(15)
S71 B116 B64 140.2(15)
B90 B116 B64 88.4(5)
S72 B116 B62 95.0(16)
S71 B116 B62 89.9(15)
B90 B116 B62 106.4(4)
B64 B116 B62 52.9(3)
S72 B116 B22 95.3(15)
S71 B116 B22 92.5(14)
B90 B116 B22 54.0(3)
B64 B116 B22 55.4(3)
B62 B116 B22 52.5(3)
S72 B116 B88 143.9(16)
S71 B116 B88 43.5(14)
B90 B116 B88 58.5(4)
B64 B116 B88 104.5(4)
B62 B116 B88 73.1(4)
B22 B116 B88 50.2(3)
S74 B117 S73 177(2)
S74 B117 B41 90.9(14)
S73 B117 B41 91.8(15)
S76 B118 S75 166(3)
S76 B118 B93 97(2)
S75 B118 B93 91.7(16)
S76 B118 B67 141(2)
S75 B118 B67 49.9(15)
B93 B118 B67 86.0(4)
S76 B118 B69 88(2)
S75 B118 B69 99.1(16)
B93 B118 B69 106.8(3)
B67 B118 B69 54.0(3)
S76 B118 B30 96(2)
S75 B118 B30 97.8(15)
B93 B118 B30 53.5(3)
B67 B118 B30 55.4(3)
B69 B118 B30 53.4(3)
S76 B118 B95 48(2)
S75 B118 B95 144.7(16)
B93 B118 B95 58.4(3)
B67 B118 B95 105.3(3)
B69 B118 B95 75.3(3)
B30 B118 B95 50.5(3)
S78 B119 S77 170(2)
S78 B119 B94 92.8(13)
S77 B119 B94 94.7(14)
S78 B119 B68 48.3(14)
S77 B119 B68 138.6(17)
B94 B119 B68 87.3(4)
S78 B119 B66 97.3(14)
S77 B119 B66 86.7(17)
B94 B119 B66 107.1(4)
B68 B119 B66 53.6(3)
S78 B119 B20 97.4(13)
S77 B119 B20 92.3(16)
B94 B119 B20 54.0(3)
B68 B119 B20 56.2(3)
B66 B119 B20 53.2(3)
S78 B119 B92 144.9(13)
S77 B119 B92 44.8(14)
B94 B119 B92 57.1(3)
B68 B119 B92 107.5(4)
B66 B119 B92 77.7(4)
B20 B119 B92 51.7(3)
S79 B120 S80 175(2)
S79 B120 B40 93.3(18)
S80 B120 B40 88.2(12)
S79 B120 B70 43.8(17)
S80 B120 B70 135.0(12)
B40 B120 B70 54.9(3)
S81 B121 S82 173(3)
S81 B121 B80 94.6(17)
S82 B121 B80 79(3)
S81 B121 B78 46.7(16)
S82 B121 B78 130(3)
B80 B121 B78 60.8(4)
S81 B121 B96 88.1(15)
S82 B121 B96 94(3)
B80 B121 B96 84.4(4)
B78 B121 B96 56.1(3)
S83 B122 S84 173(2)
S83 B122 B79 97.6(15)
S84 B122 B79 83.9(16)
S83 B122 B81 50.2(15)
S84 B122 B81 126.8(16)
B79 B122 B81 57.8(3)
S83 B122 B97 134.2(15)
S84 B122 B97 41.6(16)
B79 B122 B97 57.9(3)
B81 B122 B97 85.3(3)
S83 B122 B99 86.5(15)
S84 B122 B99 87.1(16)
B79 B122 B99 82.4(4)
B81 B122 B99 55.1(3)
B97 B122 B99 54.8(3)
S85 B123 S86 178(2)
S85 B123 B84 81.3(16)
S86 B123 B84 100.7(18)
S85 B123 B82 132.9(15)
S86 B123 B82 49.0(17)
B84 B123 B82 59.4(4)
S85 B123 B100 48.3(14)
S86 B123 B100 133.1(17)
B84 B123 B100 59.1(4)
B82 B123 B100 87.2(4)
S85 B123 B98 98.7(15)
S86 B123 B98 81.9(16)
B84 B123 B98 85.4(4)
B82 B123 B98 56.4(4)
B100 B123 B98 56.6(4)
S88 B124 S87 167(4)
S88 B124 B83 91.6(15)
S87 B124 B83 102(3)
S88 B124 B101 97.4(14)
S87 B124 B101 87(3)
B83 B124 B101 87.0(4)
S88 B124 B85 52.9(14)
S87 B124 B85 138(3)
B83 B124 B85 57.4(4)
B101 B124 B85 58.9(3)
S88 B124 B99 140.7(16)
S87 B124 B99 52(3)
B83 B124 B99 55.8(3)
B101 B124 B99 63.1(3)
B85 B124 B99 88.6(4)
S90 B125 S89 164(3)
S90 B125 B88 98(2)
S89 B125 B88 75(3)
S90 B125 B86 53(2)
S89 B125 B86 130(3)
B88 B125 B86 60.3(4)
S90 B125 B102 141(2)
S89 B125 B102 47(3)
B88 B125 B102 56.6(4)
B86 B125 B102 87.1(4)
S90 B125 B100 95(2)
S89 B125 B100 99(3)
B88 B125 B100 84.3(4)
B86 B125 B100 57.0(4)
B102 B125 B100 56.1(4)
S91 B126 S92 172(3)
S91 B126 B87 82(2)
S92 B126 B87 102.6(15)
S91 B126 B89 135(2)
S92 B126 B89 53.2(16)
B87 B126 B89 61.0(3)
S91 B126 B101 51(2)
S92 B126 B101 136.8(17)
B87 B126 B101 58.5(3)
B89 B126 B101 85.3(4)
S94 B127 S93 168(3)
S94 B127 B92 88.0(16)
S93 B127 B92 86(2)
S94 B127 B104 133.6(16)
S93 B127 B104 49(2)
B92 B127 B104 56.3(3)
S94 B127 B90 48.7(16)
S93 B127 B90 133(2)
B92 B127 B90 55.7(4)
B104 B127 B90 85.2(4)
S94 B127 B102 91.0(16)
S93 B127 B102 99(2)
B92 B127 B102 84.2(4)
B104 B127 B102 59.8(4)
B90 B127 B102 55.8(3)
S96 B128 S95 174(2)
S96 B128 B91 97.5(14)
S95 B128 B91 88.0(15)
S96 B128 B93 47.1(13)
S95 B128 B93 137.8(14)
B91 B128 B93 60.1(4)
S96 B128 B103 134.3(14)
S95 B128 B103 49.8(14)
B91 B128 B103 58.9(3)
B93 B128 B103 88.5(4)
S96 B128 B105 84.2(13)
S95 B128 B105 97.2(15)
B91 B128 B105 85.6(4)
B93 B128 B105 56.6(3)
B103 B128 B105 57.7(3)
S97 B129 S98 166(3)
S97 B129 B76 85(2)
S98 B129 B76 107.1(17)
S97 B129 B94 135(2)
S98 B129 B94 51.7(16)
B76 B129 B94 60.9(4)
S97 B129 B96 50(2)
S98 B129 B96 131.3(17)
B76 B129 B96 58.7(4)
B94 B129 B96 86.2(4)
S97 B129 B104 96(2)
S98 B129 B104 79.2(17)
B76 B129 B104 84.8(5)
B94 B129 B104 55.4(4)
B96 B129 B104 54.6(4)
S99 B130 S100 177(2)
S99 B130 B95 79.3(18)
S100 B130 B95 99.0(15)
S99 B130 B77 128.4(17)
S100 B130 B77 48.5(14)
B95 B130 B77 60.4(3)
S99 B130 B97 90.4(16)
S100 B130 B97 86.4(13)
B95 B130 B97 83.4(3)
B77 B130 B97 56.3(3)
S99 B130 B105 44.1(16)
S100 B130 B105 132.5(13)
B95 B130 B105 57.1(3)
B77 B130 B105 85.4(3)
B97 B130 B105 53.4(3)
A8 A1 A5 110.2(4)
A8 A1 A4 60.8(3)
A5 A1 A4 61.3(3)
A8 A1 A12 92.1(4)
A5 A1 A12 148.4(4)
A4 A1 A12 149.5(4)
A8 A1 A6 110.0(4)
A5 A1 A6 60.7(3)
A4 A1 A6 110.3(4)
A12 A1 A6 91.2(3)
A8 A1 A7 60.9(3)
A5 A1 A7 109.4(4)
A4 A1 A7 109.8(4)
A12 A1 A7 61.7(3)
A6 A1 A7 60.4(3)
A8 A1 A13 62.6(3)
A5 A1 A13 150.3(4)
A4 A1 A13 92.9(4)
A12 A1 A13 60.1(3)
A6 A1 A13 148.6(4)
A7 A1 A13 92.5(4)
A8 A1 A11 149.7(4)
A5 A1 A11 91.3(4)
A4 A1 A11 148.8(4)
A12 A1 A11 60.6(3)
A6 A1 A11 61.5(3)
A7 A1 A11 92.4(4)
A13 A1 A11 108.2(4)
A8 A1 A9 92.6(4)
A5 A1 A9 92.5(4)
A4 A1 A9 62.3(3)
A12 A1 A9 109.0(4)
A6 A1 A9 149.3(4)
A7 A1 A9 149.8(4)
A13 A1 A9 60.6(3)
A11 A1 A9 108.0(4)
A8 A1 A10 148.9(4)
A5 A1 A10 62.0(3)
A4 A1 A10 91.9(4)
A12 A1 A10 109.0(4)
A6 A1 A10 92.6(4)
A7 A1 A10 149.5(4)
A13 A1 A10 108.0(4)
A11 A1 A10 60.3(3)
A9 A1 A10 59.4(3)
A8 A1 A2 59.5(3)
A5 A1 A2 59.5(3)
A4 A1 A2 59.7(3)
A12 A1 A2 120.6(4)
A6 A1 A2 59.5(3)
A7 A1 A2 58.9(3)
A13 A1 A2 122.1(4)
A11 A1 A2 120.9(4)
A9 A1 A2 122.1(4)
A10 A1 A2 121.6(4)
A8 A1 A3 120.1(4)
A5 A1 A3 121.0(4)
A4 A1 A3 120.5(4)
A12 A1 A3 58.9(3)
A6 A1 A3 120.6(4)
A7 A1 A3 120.6(4)
A13 A1 A3 57.5(3)
A11 A1 A3 59.2(3)
A9 A1 A3 58.2(3)
A10 A1 A3 58.9(3)
A2 A1 A3 179.5(5)
A8 A2 A7 60.5(3)
A8 A2 A5 108.0(4)
A7 A2 A5 108.8(4)
A8 A2 A6 108.1(4)
A7 A2 A6 60.2(3)
A5 A2 A6 60.1(3)
A8 A2 A21 93.0(4)
A7 A2 A21 63.7(3)
A5 A2 A21 150.6(5)
A6 A2 A21 94.4(4)
A8 A2 A4 59.8(3)
A7 A2 A4 109.1(4)
A5 A2 A4 60.5(3)
A6 A2 A4 108.7(4)
A21 A2 A4 148.3(5)
A8 A2 A23 150.8(4)
A7 A2 A23 148.0(4)
A5 A2 A23 63.4(3)
A6 A2 A23 92.0(4)
A21 A2 A23 106.7(4)
A4 A2 A23 94.1(4)
A8 A2 A19 94.1(4)
A7 A2 A19 150.7(5)
A5 A2 A19 92.1(4)
A6 A2 A19 148.4(4)
A21 A2 A19 106.9(4)
A4 A2 A19 63.2(3)
A23 A2 A19 60.0(3)
A8 A2 A20 64.2(3)
A7 A2 A20 94.1(4)
A5 A2 A20 148.2(4)
A6 A2 A20 151.0(4)
A21 A2 A20 59.7(3)
A4 A2 A20 91.8(4)
A23 A2 A20 107.3(4)
A19 A2 A20 59.5(3)
A8 A2 A22 149.6(4)
A7 A2 A22 92.1(4)
A5 A2 A22 92.4(4)
A6 A2 A22 62.6(3)
A21 A2 A22 60.9(3)
A4 A2 A22 149.5(4)
A23 A2 A22 58.9(3)
A19 A2 A22 107.7(4)
A20 A2 A22 108.8(4)
A8 A2 A1 57.9(3)
A7 A2 A1 59.3(3)
A5 A2 A1 58.6(3)
A6 A2 A1 58.7(3)
A21 A2 A1 123.0(4)
A4 A2 A1 58.5(3)
A23 A2 A1 122.0(4)
A19 A2 A1 121.7(4)
A20 A2 A1 122.1(4)
A22 A2 A1 121.3(4)
A8 A2 A54 122.1(4)
A7 A2 A54 121.6(4)
A5 A2 A54 120.9(4)
A6 A2 A54 121.8(4)
A21 A2 A54 57.9(3)
A4 A2 A54 120.6(4)
A23 A2 A54 57.5(3)
A19 A2 A54 57.4(3)
A20 A2 A54 57.8(3)
A22 A2 A54 59.2(3)
A1 A2 A54 179.1(4)
A13 A3 A9 61.6(3)
A13 A3 A12 60.5(3)
A9 A3 A12 109.5(4)
A13 A3 A36 94.1(4)
A9 A3 A36 152.1(5)
A12 A3 A36 63.9(4)
A13 A3 A11 109.5(4)
A9 A3 A11 108.7(4)
A12 A3 A11 60.3(3)
A36 A3 A11 91.8(4)
A13 A3 A10 109.9(4)
A9 A3 A10 60.0(3)
A12 A3 A10 108.9(4)
A36 A3 A10 147.5(5)
A11 A3 A10 60.3(3)
A13 A3 A38 148.3(5)
A9 A3 A38 90.8(4)
A12 A3 A38 150.3(5)
A36 A3 A38 107.3(5)
A11 A3 A38 93.2(4)
A10 A3 A38 62.1(4)
A13 A3 A35 64.0(4)
A9 A3 A35 95.0(4)
A12 A3 A35 93.2(4)
A36 A3 A35 59.8(3)
A11 A3 A35 148.7(5)
A10 A3 A35 150.7(5)
A38 A3 A35 106.9(4)
A13 A3 A34 92.6(4)
A9 A3 A34 63.4(3)
A12 A3 A34 149.4(5)
A36 A3 A34 107.4(4)
A11 A3 A34 149.7(5)
A10 A3 A34 93.3(4)
A38 A3 A34 59.2(4)
A35 A3 A34 59.7(4)
A13 A3 A37 151.3(5)
A9 A3 A37 146.2(5)
A12 A3 A37 94.1(4)
A36 A3 A37 60.5(4)
A11 A3 A37 62.0(4)
A10 A3 A37 90.0(4)
A38 A3 A37 59.3(4)
A35 A3 A37 107.9(4)
A34 A3 A37 107.0(5)
A13 A3 A1 59.4(3)
A9 A3 A1 59.3(3)
A12 A3 A1 58.4(3)
A36 A3 A1 122.3(4)
A11 A3 A1 58.8(3)
A10 A3 A1 59.4(3)
A38 A3 A1 121.5(4)
A35 A3 A1 123.4(4)
A34 A3 A1 122.7(4)
A37 A3 A1 120.8(4)
A13 A3 A55 121.5(4)
A9 A3 A55 120.9(4)
A12 A3 A55 122.0(4)
A36 A3 A55 58.0(3)
A11 A3 A55 120.5(4)
A10 A3 A55 119.9(5)
A38 A3 A55 57.8(3)
A35 A3 A55 57.5(3)
A34 A3 A55 57.5(3)
A37 A3 A55 58.5(4)
A1 A3 A55 179.1(5)
A24 A4 A1 178.0(5)
A24 A4 A8 123.0(4)
A1 A4 A8 58.9(3)
A24 A4 A18 92.7(4)
A1 A4 A18 88.2(3)
A8 A4 A18 60.1(3)
A24 A4 A25 61.5(3)
A1 A4 A25 120.5(4)
A8 A4 A25 61.5(3)
A18 A4 A25 62.7(3)
A24 A4 A39 60.4(3)
A1 A4 A39 118.7(4)
A8 A4 A39 120.1(4)
A18 A4 A39 60.0(3)
A25 A4 A39 91.3(4)
A24 A4 A2 119.1(4)
A1 A4 A2 61.8(3)
A8 A4 A2 59.6(3)
A18 A4 A2 119.7(4)
A25 A4 A2 88.0(4)
A39 A4 A2 179.3(5)
A24 A4 A14 88.5(4)
A1 A4 A14 89.6(4)
A8 A4 A14 145.5(4)
A18 A4 A14 109.3(4)
A25 A4 A14 147.1(4)
A39 A4 A14 60.3(3)
A2 A4 A14 120.3(4)
A24 A4 A5 119.3(4)
A1 A4 A5 59.3(3)
A8 A4 A5 107.2(4)
A18 A4 A5 144.6(4)
A25 A4 A5 144.4(5)
A39 A4 A5 121.0(4)
A2 A4 A5 59.6(3)
A14 A4 A5 60.8(3)
A24 A4 A33 58.9(3)
A1 A4 A33 119.8(4)
A8 A4 A33 144.5(4)
A18 A4 A33 148.9(4)
A25 A4 A33 107.6(4)
A39 A4 A33 92.4(4)
A2 A4 A33 87.7(4)
A14 A4 A33 61.5(3)
A5 A4 A33 60.4(3)
A24 A4 A9 119.7(4)
A1 A4 A9 59.4(3)
A8 A4 A9 89.8(3)
A18 A4 A9 59.3(3)
A25 A4 A9 122.0(4)
A39 A4 A9 59.4(3)
A2 A4 A9 121.1(4)
A14 A4 A9 59.7(3)
A5 A4 A9 89.7(4)
A33 A4 A9 121.2(4)
A24 A4 A19 60.2(3)
A1 A4 A19 120.6(4)
A8 A4 A19 91.4(4)
A18 A4 A19 122.1(4)
A25 A4 A19 59.4(3)
A39 A4 A19 120.7(4)
A2 A4 A19 58.8(3)
A14 A4 A19 118.9(4)
A5 A4 A19 89.1(4)
A33 A4 A19 57.4(3)
A9 A4 A19 178.5(4)
A32 A5 A1 178.8(5)
A32 A5 A43 61.1(3)
A1 A5 A43 117.9(4)
A32 A5 A2 119.1(4)
A1 A5 A2 61.9(3)
A43 A5 A2 178.8(5)
A32 A5 A6 119.9(4)
A1 A5 A6 59.8(3)
A43 A5 A6 121.1(4)
A2 A5 A6 59.9(3)
A32 A5 A31 60.5(3)
A1 A5 A31 119.2(4)
A43 A5 A31 93.3(4)
A2 A5 A31 87.7(4)
A6 A5 A31 59.4(3)
A32 A5 A4 121.6(4)
A1 A5 A4 59.4(3)
A43 A5 A4 118.9(4)
A2 A5 A4 59.9(3)
A6 A5 A4 108.1(4)
A31 A5 A4 144.9(5)
A32 A5 A15 89.7(4)
A1 A5 A15 89.1(4)
A43 A5 A15 60.6(3)
A2 A5 A15 120.5(4)
A6 A5 A15 60.5(3)
A31 A5 A15 61.4(3)
A4 A5 A15 145.2(4)
A32 A5 A14 91.1(4)
A1 A5 A14 88.9(4)
A43 A5 A14 59.5(3)
A2 A5 A14 119.3(4)
A6 A5 A14 145.8(4)
A31 A5 A14 148.9(4)
A4 A5 A14 59.5(3)
A15 A5 A14 109.8(4)
A32 A5 A33 61.3(3)
A1 A5 A33 119.7(4)
A43 A5 A33 91.4(4)
A2 A5 A33 87.8(4)
A6 A5 A33 144.6(5)
A31 A5 A33 109.1(4)
A4 A5 A33 60.4(3)
A15 A5 A33 147.9(4)
A14 A5 A33 61.0(3)
A32 A5 A10 119.0(4)
A1 A5 A10 60.0(3)
A43 A5 A10 57.9(3)
A2 A5 A10 121.9(4)
A6 A5 A10 90.9(4)
A31 A5 A10 121.1(4)
A4 A5 A10 89.6(4)
A15 A5 A10 59.7(3)
A14 A5 A10 59.4(3)
A33 A5 A10 120.5(4)
A32 A5 A23 60.4(3)
A1 A5 A23 120.6(4)
A43 A5 A23 121.5(4)
A2 A5 A23 58.7(3)
A6 A5 A23 89.2(4)
A31 A5 A23 58.3(3)
A4 A5 A23 91.0(4)
A15 A5 A23 119.8(4)
A14 A5 A23 120.7(4)
A33 A5 A23 59.7(3)
A10 A5 A23 179.3(4)
A30 A6 A16 88.3(4)
A30 A6 A1 177.9(4)
A16 A6 A1 89.6(4)
A30 A6 A31 61.9(3)
A16 A6 A31 147.1(5)
A1 A6 A31 120.1(4)
A30 A6 A2 119.6(5)
A16 A6 A2 120.3(4)
A1 A6 A2 61.8(3)
A31 A6 A2 88.4(4)
A30 A6 A7 118.9(4)
A16 A6 A7 60.7(3)
A1 A6 A7 60.1(3)
A31 A6 A7 144.6(5)
A2 A6 A7 59.6(3)
A30 A6 A5 122.5(4)
A16 A6 A5 146.0(5)
A1 A6 A5 59.5(3)
A31 A6 A5 60.6(3)
A2 A6 A5 59.9(3)
A7 A6 A5 108.2(4)
A30 A6 A42 59.6(4)
A16 A6 A42 60.7(3)
A1 A6 A42 119.0(5)
A31 A6 A42 90.5(4)
A2 A6 A42 178.9(5)
A7 A6 A42 121.4(4)
A5 A6 A42 119.5(4)
A30 A6 A29 59.5(3)
A16 A6 A29 62.7(3)
A1 A6 A29 119.6(4)
A31 A6 A29 107.5(4)
A2 A6 A29 86.4(4)
A7 A6 A29 59.6(3)
A5 A6 A29 143.1(5)
A42 A6 A29 93.8(4)
A30 A6 A15 91.6(4)
A16 A6 A15 109.2(4)
A1 A6 A15 88.9(4)
A31 A6 A15 61.7(3)
A2 A6 A15 120.3(4)
A7 A6 A15 145.8(5)
A5 A6 A15 60.3(3)
A42 A6 A15 59.2(3)
A29 A6 A15 149.0(5)
A30 A6 A11 118.8(5)
A16 A6 A11 60.4(3)
A1 A6 A11 59.7(3)
A31 A6 A11 120.4(4)
A2 A6 A11 121.5(4)
A7 A6 A11 91.2(4)
A5 A6 A11 89.6(4)
A42 A6 A11 59.2(4)
A29 A6 A11 123.1(4)
A15 A6 A11 58.7(3)
A30 A6 A22 59.9(4)
A16 A6 A22 119.7(4)
A1 A6 A22 121.6(4)
A31 A6 A22 58.6(3)
A2 A6 A22 59.8(3)
A7 A6 A22 90.1(4)
A5 A6 A22 90.7(4)
A42 A6 A22 119.5(4)
A29 A6 A22 57.1(3)
A15 A6 A22 120.4(4)
A11 A6 A22 178.6(5)
A28 A7 A2 118.6(4)
A28 A7 A41 61.7(3)
A2 A7 A41 179.8(6)
A28 A7 A1 178.3(5)
A2 A7 A1 61.8(3)
A41 A7 A1 118.0(4)
A28 A7 A29 61.3(3)
A2 A7 A29 87.5(4)
A41 A7 A29 92.7(4)
A1 A7 A29 120.4(4)
A28 A7 A8 120.1(5)
A2 A7 A8 59.7(3)
A41 A7 A8 120.1(4)
A1 A7 A8 58.5(3)
A29 A7 A8 144.3(4)
A28 A7 A6 122.2(5)
A2 A7 A6 60.2(3)
A41 A7 A6 119.8(4)
A1 A7 A6 59.5(3)
A29 A7 A6 60.9(3)
A8 A7 A6 107.4(4)
A28 A7 A16 92.8(4)
A2 A7 A16 119.2(4)
A41 A7 A16 60.8(3)
A1 A7 A16 88.4(4)
A29 A7 A16 62.6(3)
A8 A7 A16 144.1(5)
A6 A7 A16 59.1(3)
A28 A7 A17 90.1(4)
A2 A7 A17 120.2(4)
A41 A7 A17 59.7(3)
A1 A7 A17 88.4(4)
A29 A7 A17 148.3(4)
A8 A7 A17 60.5(3)
A6 A7 A17 144.5(5)
A16 A7 A17 109.4(4)
A28 A7 A27 59.0(3)
A2 A7 A27 87.4(4)
A41 A7 A27 92.7(4)
A1 A7 A27 119.6(4)
A29 A7 A27 107.3(4)
A8 A7 A27 61.1(3)
A6 A7 A27 144.6(4)
A16 A7 A27 149.3(4)
A17 A7 A27 62.8(3)
A28 A7 A12 120.8(4)
A2 A7 A12 120.6(4)
A41 A7 A12 59.1(3)
A1 A7 A12 58.8(3)
A29 A7 A12 122.2(4)
A8 A7 A12 89.1(4)
A6 A7 A12 89.1(4)
A16 A7 A12 59.6(3)
A17 A7 A12 59.2(3)
A27 A7 A12 122.0(4)
A28 A7 A21 60.0(3)
A2 A7 A21 58.5(3)
A41 A7 A21 121.7(4)
A1 A7 A21 120.3(4)
A29 A7 A21 59.1(3)
A8 A7 A21 89.6(4)
A6 A7 A21 91.3(4)
A16 A7 A21 121.6(4)
A17 A7 A21 120.1(4)
A27 A7 A21 57.3(3)
A12 A7 A21 178.6(4)
A26 A8 A1 177.8(5)
A26 A8 A2 118.9(4)
A1 A8 A2 62.6(3)
A26 A8 A4 118.7(4)
A1 A8 A4 60.3(3)
A2 A8 A4 60.6(3)
A26 A8 A18 88.9(4)
A1 A8 A18 88.9(4)
A2 A8 A18 120.6(4)
A4 A8 A18 60.0(3)
A26 A8 A7 121.4(4)
A1 A8 A7 60.6(3)
A2 A8 A7 59.8(3)
A4 A8 A7 109.2(4)
A18 A8 A7 146.5(5)
A26 A8 A40 59.6(3)
A1 A8 A40 118.9(4)
A2 A8 A40 178.5(5)
A4 A8 A40 120.2(4)
A18 A8 A40 60.1(3)
A7 A8 A40 120.5(4)
A26 A8 A17 91.1(4)
A1 A8 A17 89.4(4)
A2 A8 A17 120.0(4)
A4 A8 A17 146.5(5)
A18 A8 A17 109.6(4)
A7 A8 A17 60.2(3)
A40 A8 A17 60.2(3)
A26 A8 A25 59.3(3)
A1 A8 A25 119.7(4)
A2 A8 A25 87.4(4)
A4 A8 A25 59.4(3)
A18 A8 A25 61.9(3)
A7 A8 A25 143.9(4)
A40 A8 A25 91.9(4)
A17 A8 A25 148.1(5)
A26 A8 A27 61.3(3)
A1 A8 A27 120.7(4)
A2 A8 A27 86.9(4)
A4 A8 A27 143.8(4)
A18 A8 A27 147.7(4)
A7 A8 A27 60.1(3)
A40 A8 A27 91.9(4)
A17 A8 A27 62.4(3)
A25 A8 A27 107.1(4)
A26 A8 A13 118.8(4)
A1 A8 A13 59.7(3)
A2 A8 A13 122.3(4)
A4 A8 A13 90.9(4)
A18 A8 A13 59.8(3)
A7 A8 A13 90.7(4)
A40 A8 A13 59.2(3)
A17 A8 A13 59.5(3)
A25 A8 A13 121.7(4)
A27 A8 A13 121.9(4)
A26 A8 A20 60.0(3)
A1 A8 A20 121.4(4)
A2 A8 A20 58.9(3)
A4 A8 A20 89.2(3)
A18 A8 A20 119.1(4)
A7 A8 A20 90.6(4)
A40 A8 A20 119.6(4)
A17 A8 A20 120.8(4)
A25 A8 A20 57.2(3)
A27 A8 A20 58.4(3)
A13 A8 A20 178.6(4)
A45 A9 A3 120.3(4)
A45 A9 A10 123.3(5)
A3 A9 A10 60.8(3)
A45 A9 A1 175.7(5)
A3 A9 A1 62.5(3)
A10 A9 A1 60.7(3)
A45 A9 A44 62.6(4)
A3 A9 A44 89.0(4)
A10 A9 A44 60.7(3)
A1 A9 A44 121.4(4)
A45 A9 A18 88.5(4)
A3 A9 A18 118.8(4)
A10 A9 A18 144.9(5)
A1 A9 A18 87.2(4)
A44 A9 A18 148.1(4)
A45 A9 A39 60.0(3)
A3 A9 A39 178.4(5)
A10 A9 A39 120.5(4)
A1 A9 A39 117.0(4)
A44 A9 A39 92.5(4)
A18 A9 A39 59.6(3)
A45 A9 A13 118.5(4)
A3 A9 A13 58.6(3)
A10 A9 A13 108.2(4)
A1 A9 A13 59.5(3)
A44 A9 A13 144.2(4)
A18 A9 A13 60.2(3)
A39 A9 A13 119.8(4)
A45 A9 A14 92.4(4)
A3 A9 A14 121.5(4)
A10 A9 A14 60.7(3)
A1 A9 A14 88.5(4)
A44 A9 A14 63.2(3)
A18 A9 A14 108.1(4)
A39 A9 A14 59.8(3)
A13 A9 A14 145.0(5)
A45 A9 A46 58.7(3)
A3 A9 A46 87.4(4)
A10 A9 A46 145.0(4)
A1 A9 A46 119.3(4)
A44 A9 A46 108.1(4)
A18 A9 A46 61.8(3)
A39 A9 A46 91.6(4)
A13 A9 A46 59.8(3)
A14 A9 A46 148.0(4)
A45 A9 A4 118.7(4)
A3 A9 A4 120.8(4)
A10 A9 A4 90.3(4)
A1 A9 A4 58.3(3)
A44 A9 A4 122.1(4)
A18 A9 A4 58.6(3)
A39 A9 A4 58.8(3)
A13 A9 A4 89.9(4)
A14 A9 A4 58.9(3)
A46 A9 A4 120.5(4)
A45 A9 A34 60.9(3)
A3 A9 A34 59.4(3)
A10 A9 A34 91.5(4)
A1 A9 A34 121.9(4)
A44 A9 A34 59.7(3)
A18 A9 A34 119.4(4)
A39 A9 A34 121.0(4)
A13 A9 A34 88.7(4)
A14 A9 A34 122.8(4)
A46 A9 A34 57.6(3)
A4 A9 A34 178.0(5)
A53 A10 A43 61.2(4)
A53 A10 A9 120.2(5)
A43 A10 A9 120.5(4)
A53 A10 A3 119.8(5)
A43 A10 A3 179.0(5)
A9 A10 A3 59.2(3)
A53 A10 A11 121.6(5)
A43 A10 A11 119.8(5)
A9 A10 A11 107.7(4)
A3 A10 A11 59.8(3)
A53 A10 A1 178.4(5)
A43 A10 A1 117.3(5)
A9 A10 A1 59.8(3)
A3 A10 A1 61.7(3)
A11 A10 A1 59.4(3)
A53 A10 A44 60.3(4)
A43 A10 A44 92.9(4)
A9 A10 A44 59.9(3)
A3 A10 A44 87.7(4)
A11 A10 A44 144.5(5)
A1 A10 A44 119.8(4)
A53 A10 A52 60.8(4)
A43 A10 A52 91.6(4)
A9 A10 A52 144.8(5)
A3 A10 A52 88.9(4)
A11 A10 A52 60.8(3)
A1 A10 A52 120.2(4)
A44 A10 A52 108.5(5)
A53 A10 A14 90.8(4)
A43 A10 A14 60.1(3)
A9 A10 A14 60.5(3)
A3 A10 A14 119.7(4)
A11 A10 A14 144.1(5)
A1 A10 A14 87.9(4)
A44 A10 A14 62.8(3)
A52 A10 A14 148.2(5)
A53 A10 A15 91.8(4)
A43 A10 A15 60.9(3)
A9 A10 A15 145.1(5)
A3 A10 A15 118.7(4)
A11 A10 A15 58.9(3)
A1 A10 A15 87.7(4)
A44 A10 A15 149.7(5)
A52 A10 A15 61.1(4)
A14 A10 A15 109.7(4)
A53 A10 A5 120.5(4)
A43 A10 A5 59.3(3)
A9 A10 A5 90.3(4)
A3 A10 A5 119.7(4)
A11 A10 A5 88.5(4)
A1 A10 A5 58.0(3)
A44 A10 A5 122.5(4)
A52 A10 A5 120.4(4)
A14 A10 A5 59.7(3)
A15 A10 A5 59.3(3)
A53 A10 A38 60.6(4)
A43 A10 A38 121.7(5)
A9 A10 A38 88.7(4)
A3 A10 A38 59.2(3)
A11 A10 A38 91.2(4)
A1 A10 A38 120.9(4)
A44 A10 A38 57.4(3)
A52 A10 A38 60.3(4)
A14 A10 A38 120.2(4)
A15 A10 A38 121.4(4)
A5 A10 A38 178.8(5)
A51 A11 A50 61.4(4)
A51 A11 A15 88.5(4)
A50 A11 A15 146.8(5)
A51 A11 A42 59.9(4)
A50 A11 A42 90.9(4)
A15 A11 A42 60.0(3)
A51 A11 A1 177.8(5)
A50 A11 A1 120.5(5)
A15 A11 A1 89.4(4)
A42 A11 A1 118.6(5)
A51 A11 A12 122.7(4)
A50 A11 A12 61.4(3)
A15 A11 A12 145.4(5)
A42 A11 A12 120.1(5)
A1 A11 A12 59.2(3)
A51 A11 A3 119.6(5)
A50 A11 A3 88.2(4)
A15 A11 A3 120.9(4)
A42 A11 A3 179.1(5)
A1 A11 A3 62.0(3)
A12 A11 A3 59.4(3)
A51 A11 A10 118.9(5)
A50 A11 A10 144.4(5)
A15 A11 A10 61.0(3)
A42 A11 A10 121.0(4)
A1 A11 A10 60.3(3)
A12 A11 A10 107.9(4)
A3 A11 A10 59.9(3)
A51 A11 A16 92.4(4)
A50 A11 A16 62.4(4)
A15 A11 A16 109.0(4)
A42 A11 A16 60.2(3)
A1 A11 A16 87.9(4)
A12 A11 A16 59.9(3)
A3 A11 A16 119.3(5)
A10 A11 A16 145.3(5)
A51 A11 A6 119.6(5)
A50 A11 A6 120.7(5)
A15 A11 A6 60.5(3)
A42 A11 A6 59.7(4)
A1 A11 A6 58.8(3)
A12 A11 A6 88.9(4)
A3 A11 A6 120.8(4)
A10 A11 A6 91.1(4)
A16 A11 A6 58.3(3)
A51 A11 A52 59.2(4)
A50 A11 A52 108.0(4)
A15 A11 A52 61.4(4)
A42 A11 A52 91.9(4)
A1 A11 A52 120.0(4)
A12 A11 A52 144.9(5)
A3 A11 A52 88.3(4)
A10 A11 A52 59.7(3)
A16 A11 A52 148.7(5)
A6 A11 A52 122.0(4)
A51 A11 A37 60.1(4)
A50 A11 A37 60.0(4)
A15 A11 A37 118.5(5)
A42 A11 A37 119.9(5)
A1 A11 A37 121.5(5)
A12 A11 A37 92.1(4)
A3 A11 A37 59.5(4)
A10 A11 A37 88.4(4)
A16 A11 A37 122.4(4)
A6 A11 A37 179.1(5)
A52 A11 A37 57.1(4)
A49 A12 A1 177.7(5)
A49 A12 A41 60.8(4)
A1 A12 A41 118.6(4)
A49 A12 A13 121.9(4)
A1 A12 A13 60.4(3)
A41 A12 A13 120.8(5)
A49 A12 A3 117.9(5)
A1 A12 A3 62.7(3)
A41 A12 A3 178.4(5)
A13 A12 A3 58.8(3)
A49 A12 A17 92.3(4)
A1 A12 A17 89.1(4)
A41 A12 A17 59.9(3)
A13 A12 A17 60.8(3)
A3 A12 A17 119.6(4)
A49 A12 A11 117.9(4)
A1 A12 A11 60.2(3)
A41 A12 A11 121.0(4)
A13 A12 A11 108.1(4)
A3 A12 A11 60.3(4)
A17 A12 A11 146.6(4)
A49 A12 A16 89.2(4)
A1 A12 A16 88.7(4)
A41 A12 A16 60.7(3)
A13 A12 A16 146.4(4)
A3 A12 A16 120.6(5)
A17 A12 A16 109.8(4)
A11 A12 A16 60.3(3)
A49 A12 A48 61.9(3)
A1 A12 A48 120.4(4)
A41 A12 A48 91.9(4)
A13 A12 A48 60.0(3)
A3 A12 A48 86.6(4)
A17 A12 A48 62.3(3)
A11 A12 A48 143.3(5)
A16 A12 A48 148.3(4)
A49 A12 A50 59.4(4)
A1 A12 A50 118.7(4)
A41 A12 A50 92.9(4)
A13 A12 A50 143.1(5)
A3 A12 A50 87.1(4)
A17 A12 A50 149.1(4)
A11 A12 A50 58.5(3)
A16 A12 A50 61.5(3)
A48 A12 A50 108.2(4)
A49 A12 A7 119.9(4)
A1 A12 A7 59.5(3)
A41 A12 A7 59.2(3)
A13 A12 A7 91.3(4)
A3 A12 A7 122.2(4)
A17 A12 A7 59.9(3)
A11 A12 A7 90.9(4)
A16 A12 A7 59.5(3)
A48 A12 A7 122.2(4)
A50 A12 A7 121.0(4)
A49 A12 A36 59.5(4)
A1 A12 A36 121.1(4)
A41 A12 A36 120.3(4)
A13 A12 A36 89.8(4)
A3 A12 A36 58.4(3)
A17 A12 A36 120.9(4)
A11 A12 A36 88.6(4)
A16 A12 A36 119.4(4)
A48 A12 A36 58.6(4)
A50 A12 A36 57.8(4)
A7 A12 A36 178.8(4)
A47 A13 A3 119.6(4)
A47 A13 A12 120.7(4)
A3 A13 A12 60.6(3)
A47 A13 A1 177.3(5)
A3 A13 A1 63.1(3)
A12 A13 A1 59.6(3)
A47 A13 A40 60.6(3)
A3 A13 A40 179.1(4)
A12 A13 A40 120.2(4)
A1 A13 A40 116.8(4)
A47 A13 A48 60.2(3)
A3 A13 A48 87.8(4)
A12 A13 A48 60.6(3)
A1 A13 A48 120.2(4)
A40 A13 A48 92.9(4)
A47 A13 A9 121.6(4)
A3 A13 A9 59.8(3)
A12 A13 A9 108.1(4)
A1 A13 A9 59.9(3)
A40 A13 A9 119.4(4)
A48 A13 A9 144.6(5)
A47 A13 A18 91.9(4)
A3 A13 A18 119.4(4)
A12 A13 A18 143.5(4)
A1 A13 A18 87.1(4)
A40 A13 A18 59.7(3)
A48 A13 A18 149.2(5)
A9 A13 A18 59.7(3)
A47 A13 A46 61.0(3)
A3 A13 A46 88.5(4)
A12 A13 A46 146.3(5)
A1 A13 A46 120.5(4)
A40 A13 A46 90.9(4)
A48 A13 A46 108.6(4)
A9 A13 A46 60.6(3)
A18 A13 A46 61.9(3)
A47 A13 A17 89.7(4)
A3 A13 A17 120.5(4)
A12 A13 A17 59.9(3)
A1 A13 A17 88.2(4)
A40 A13 A17 60.3(3)
A48 A13 A17 62.1(3)
A9 A13 A17 145.1(4)
A18 A13 A17 108.7(4)
A46 A13 A17 147.4(5)
A47 A13 A8 119.7(4)
A3 A13 A8 120.7(4)
A12 A13 A8 89.0(4)
A1 A13 A8 57.7(3)
A40 A13 A8 59.2(3)
A48 A13 A8 121.7(4)
A9 A13 A8 89.4(3)
A18 A13 A8 58.7(3)
A46 A13 A8 120.6(4)
A17 A13 A8 59.6(3)
A47 A13 A35 59.9(3)
A3 A13 A35 59.6(3)
A12 A13 A35 90.7(4)
A1 A13 A35 122.7(4)
A40 A13 A35 120.5(4)
A48 A13 A35 57.5(3)
A9 A13 A35 91.4(4)
A18 A13 A35 121.9(4)
A46 A13 A35 59.9(3)
A17 A13 A35 119.7(4)
A8 A13 A35 179.2(4)
A71 A14 A72 88.3(4)
A71 A14 A70 62.6(4)
A72 A14 A70 60.3(4)
A71 A14 A43 61.4(4)
A72 A14 A43 121.7(4)
A70 A14 A43 61.6(3)
A71 A14 A73 59.1(4)
A72 A14 A73 61.1(3)
A70 A14 A73 94.3(4)
A43 A14 A73 120.3(5)
A71 A14 A4 179.2(5)
A72 A14 A4 92.1(4)
A70 A14 A4 118.2(4)
A43 A14 A4 118.9(4)
A73 A14 A4 120.5(5)
A71 A14 A39 120.1(5)
A72 A14 A39 61.5(3)
A70 A14 A39 121.6(4)
A43 A14 A39 176.8(4)
A73 A14 A39 61.0(4)
A4 A14 A39 59.5(3)
A71 A14 A9 117.8(5)
A72 A14 A9 121.0(5)
A70 A14 A9 178.4(5)
A43 A14 A9 117.2(4)
A73 A14 A9 87.2(4)
A4 A14 A9 61.4(3)
A39 A14 A9 59.7(3)
A71 A14 A10 89.0(4)
A72 A14 A10 176.6(5)
A70 A14 A10 119.9(5)
A43 A14 A10 58.3(3)
A73 A14 A10 115.8(4)
A4 A14 A10 90.6(4)
A39 A14 A10 118.5(4)
A9 A14 A10 58.9(3)
A71 A14 A5 120.6(5)
A72 A14 A5 122.3(5)
A70 A14 A5 88.5(4)
A43 A14 A5 59.2(3)
A73 A14 A5 176.5(5)
A4 A14 A5 59.7(3)
A39 A14 A5 119.3(4)
A9 A14 A5 90.1(3)
A10 A14 A5 60.8(3)
A71 A14 A33 120.9(4)
A72 A14 A33 62.7(3)
A70 A14 A33 58.3(3)
A43 A14 A33 90.3(4)
A73 A14 A33 123.8(4)
A4 A14 A33 60.0(3)
A39 A14 A33 91.1(4)
A9 A14 A33 121.3(4)
A10 A14 A33 120.4(4)
A5 A14 A33 59.6(3)
A71 A14 A44 59.9(4)
A72 A14 A44 118.5(4)
A70 A14 A44 122.5(4)
A43 A14 A44 89.3(4)
A73 A14 A44 57.4(3)
A4 A14 A44 119.3(4)
A39 A14 A44 89.3(4)
A9 A14 A44 57.9(3)
A10 A14 A44 58.4(3)
A5 A14 A44 119.2(4)
A33 A14 A44 178.7(4)
A67 A15 A68 86.7(5)
A67 A15 A11 93.1(4)
A68 A15 A11 179.6(6)
A67 A15 A42 61.6(4)
A68 A15 A42 120.0(5)
A11 A15 A42 60.2(4)
A67 A15 A5 176.4(5)
A68 A15 A5 90.0(4)
A11 A15 A5 90.2(4)
A42 A15 A5 119.0(5)
A67 A15 A43 120.5(5)
A68 A15 A43 61.8(4)
A11 A15 A43 118.0(5)
A42 A15 A43 177.7(5)
A5 A15 A43 59.0(3)
A67 A15 A6 121.3(5)
A68 A15 A6 119.5(5)
A11 A15 A6 60.8(3)
A42 A15 A6 59.9(3)
A5 A15 A6 59.1(3)
A43 A15 A6 118.1(4)
A67 A15 A69 60.9(4)
A68 A15 A69 60.9(4)
A11 A15 A69 118.8(5)
A42 A15 A69 122.2(5)
A5 A15 A69 118.7(4)
A43 A15 A69 59.8(4)
A6 A15 A69 177.6(5)
A67 A15 A10 122.2(5)
A68 A15 A10 119.7(4)
A11 A15 A10 60.2(3)
A42 A15 A10 120.4(5)
A5 A15 A10 61.0(3)
A43 A15 A10 57.9(3)
A6 A15 A10 90.8(4)
A69 A15 A10 87.0(4)
A67 A15 A66 61.1(4)
A68 A15 A66 59.6(4)
A11 A15 A66 120.5(4)
A42 A15 A66 60.4(3)
A5 A15 A66 115.8(5)
A43 A15 A66 121.2(4)
A6 A15 A66 87.0(4)
A69 A15 A66 95.1(5)
A10 A15 A66 176.7(5)
A67 A15 A52 63.0(4)
A68 A15 A52 119.1(5)
A11 A15 A52 60.5(4)
A42 A15 A52 91.5(4)
A5 A15 A52 120.1(4)
A43 A15 A52 88.7(4)
A6 A15 A52 121.3(4)
A69 A15 A52 58.3(4)
A10 A15 A52 59.2(3)
A66 A15 A52 124.1(4)
A67 A15 A31 117.8(5)
A68 A15 A31 61.4(4)
A11 A15 A31 119.0(4)
A42 A15 A31 88.8(4)
A5 A15 A31 59.0(3)
A43 A15 A31 90.9(4)
A6 A15 A31 58.2(3)
A69 A15 A31 122.2(5)
A10 A15 A31 120.0(4)
A66 A15 A31 56.8(3)
A52 A15 A31 179.1(5)
A63 A16 A64 85.9(4)
A63 A16 A6 178.2(6)
A64 A16 A6 92.4(4)
A63 A16 A62 60.3(4)
A64 A16 A62 60.5(4)
A6 A16 A62 118.1(5)
A63 A16 A7 120.0(5)
A64 A16 A7 122.0(5)
A6 A16 A7 60.2(3)
A62 A16 A7 87.2(4)
A63 A16 A12 91.2(4)
A64 A16 A12 176.7(5)
A6 A16 A12 90.5(4)
A62 A16 A12 119.2(5)
A7 A16 A12 60.9(3)
A63 A16 A42 119.3(5)
A64 A16 A42 61.3(4)
A6 A16 A42 60.5(3)
A62 A16 A42 121.6(5)
A7 A16 A42 120.7(4)
A12 A16 A42 119.2(5)
A63 A16 A11 120.3(5)
A64 A16 A11 120.6(5)
A6 A16 A11 61.3(3)
A62 A16 A11 178.6(5)
A7 A16 A11 91.4(4)
A12 A16 A11 59.7(3)
A42 A16 A11 59.4(4)
A63 A16 A41 61.1(4)
A64 A16 A41 120.5(5)
A6 A16 A41 119.3(4)
A62 A16 A41 60.2(4)
A7 A16 A41 59.1(3)
A12 A16 A41 59.0(3)
A42 A16 A41 178.2(5)
A11 A16 A41 118.8(4)
A63 A16 A65 59.6(4)
A64 A16 A65 59.6(4)
A6 A16 A65 120.2(5)
A62 A16 A65 93.8(4)
A7 A16 A65 178.5(5)
A12 A16 A65 117.6(5)
A42 A16 A65 59.7(4)
A11 A16 A65 87.6(4)
A41 A16 A65 120.5(4)
A63 A16 A50 62.6(4)
A64 A16 A50 117.4(5)
A6 A16 A50 119.0(4)
A62 A16 A50 122.9(4)
A7 A16 A50 120.6(4)
A12 A16 A50 59.7(3)
A42 A16 A50 87.8(4)
A11 A16 A50 57.7(3)
A41 A16 A50 90.8(4)
A65 A16 A50 57.9(4)
A63 A16 A29 118.6(5)
A64 A16 A29 63.5(4)
A6 A16 A29 59.8(3)
A62 A16 A29 58.3(3)
A7 A16 A29 58.5(3)
A12 A16 A29 119.3(4)
A42 A16 A29 92.0(4)
A11 A16 A29 121.1(4)
A41 A16 A29 89.3(4)
A65 A16 A29 123.1(4)
A50 A16 A29 178.7(4)
A59 A17 A60 88.4(4)
A59 A17 A41 121.0(4)
A60 A17 A41 61.4(3)
A59 A17 A12 119.9(4)
A60 A17 A12 121.0(4)
A41 A17 A12 59.6(3)
A59 A17 A7 179.2(5)
A60 A17 A7 91.3(4)
A41 A17 A7 59.4(3)
A12 A17 A7 60.9(3)
A59 A17 A58 62.4(4)
A60 A17 A58 59.1(3)
A41 A17 A58 120.3(4)
A12 A17 A58 177.5(5)
A7 A17 A58 116.8(4)
A59 A17 A40 61.0(3)
A60 A17 A40 120.4(5)
A41 A17 A40 177.7(5)
A12 A17 A40 118.6(4)
A7 A17 A40 118.6(4)
A58 A17 A40 61.5(3)
A59 A17 A13 89.4(4)
A60 A17 A13 177.4(5)
A41 A17 A13 118.9(4)
A12 A17 A13 59.3(3)
A7 A17 A13 91.0(4)
A58 A17 A13 120.8(4)
A40 A17 A13 59.4(3)
A59 A17 A8 120.3(4)
A60 A17 A8 121.4(4)
A41 A17 A8 118.7(4)
A12 A17 A8 89.4(4)
A7 A17 A8 59.3(3)
A58 A17 A8 88.7(4)
A40 A17 A8 59.3(3)
A13 A17 A8 60.9(3)
A59 A17 A61 60.4(3)
A60 A17 A61 60.9(3)
A41 A17 A61 60.7(3)
A12 A17 A61 88.1(4)
A7 A17 A61 120.1(4)
A58 A17 A61 93.9(4)
A40 A17 A61 121.2(4)
A13 A17 A61 116.8(4)
A8 A17 A61 177.3(5)
A59 A17 A48 60.8(3)
A60 A17 A48 119.2(4)
A41 A17 A48 89.9(4)
A12 A17 A48 59.2(3)
A7 A17 A48 120.0(4)
A58 A17 A48 123.2(4)
A40 A17 A48 90.2(4)
A13 A17 A48 58.5(3)
A8 A17 A48 119.4(4)
A61 A17 A48 58.3(3)
A59 A17 A27 120.4(4)
A60 A17 A27 62.1(3)
A41 A17 A27 90.1(4)
A12 A17 A27 119.7(4)
A7 A17 A27 58.8(3)
A58 A17 A27 57.9(3)
A40 A17 A27 89.7(4)
A13 A17 A27 120.3(4)
A8 A17 A27 59.4(3)
A61 A17 A27 122.9(4)
A48 A17 A27 178.6(5)
A56 A18 A75 84.7(4)
A56 A18 A4 120.7(5)
A75 A18 A4 121.6(4)
A56 A18 A8 92.5(4)
A75 A18 A8 177.1(5)
A4 A18 A8 59.9(3)
A56 A18 A39 118.2(4)
A75 A18 A39 61.5(3)
A4 A18 A39 60.1(3)
A8 A18 A39 120.0(4)
A56 A18 A40 61.7(3)
A75 A18 A40 118.4(4)
A4 A18 A40 120.0(4)
A8 A18 A40 60.1(3)
A39 A18 A40 179.8(6)
A56 A18 A9 176.2(5)
A75 A18 A9 91.6(4)
A4 A18 A9 62.0(3)
A8 A18 A9 91.3(4)
A39 A18 A9 60.3(3)
A40 A18 A9 119.8(4)
A56 A18 A13 121.3(4)
A75 A18 A13 120.3(4)
A4 A18 A13 91.8(4)
A8 A18 A13 61.5(3)
A39 A18 A13 120.4(4)
A40 A18 A13 59.7(3)
A9 A18 A13 60.1(3)
A56 A18 A57 60.3(4)
A75 A18 A57 58.2(3)
A4 A18 A57 179.0(5)
A8 A18 A57 120.4(4)
A39 A18 A57 119.6(4)
A40 A18 A57 60.3(3)
A9 A18 A57 116.9(4)
A13 A18 A57 87.5(4)
A56 A18 A25 62.0(4)
A75 A18 A25 118.1(4)
A4 A18 A25 58.7(3)
A8 A18 A25 60.1(3)
A39 A18 A25 89.1(4)
A40 A18 A25 90.9(4)
A9 A18 A25 120.8(4)
A13 A18 A25 121.6(4)
A57 A18 A25 122.3(4)
A56 A18 A74 58.9(3)
A75 A18 A74 60.7(3)
A4 A18 A74 87.2(4)
A8 A18 A74 117.5(4)
A39 A18 A74 59.5(3)
A40 A18 A74 120.4(4)
A9 A18 A74 119.8(4)
A13 A18 A74 178.9(5)
A57 A18 A74 93.5(4)
A25 A18 A74 57.4(3)
A56 A18 A46 117.4(4)
A75 A18 A46 61.2(3)
A4 A18 A46 121.8(4)
A8 A18 A46 120.6(4)
A39 A18 A46 90.8(4)
A40 A18 A46 89.2(4)
A9 A18 A46 59.8(3)
A13 A18 A46 59.1(3)
A57 A18 A46 57.1(3)
A25 A18 A46 179.2(4)
A74 A18 A46 121.9(4)
A104 A19 A86 65.7(4)
A104 A19 A54 122.2(5)
A86 A19 A54 123.7(4)
A104 A19 A33 111.5(5)
A86 A19 A33 59.5(3)
A54 A19 A33 121.2(5)
A104 A19 A76 99.5(4)
A86 A19 A76 66.2(4)
A54 A19 A76 57.5(3)
A33 A19 A76 93.5(4)
A104 A19 A20 89.6(4)
A86 A19 A20 153.1(5)
A54 A19 A20 59.9(3)
A33 A19 A20 145.3(4)
A76 A19 A20 110.5(5)
A104 A19 A23 156.8(4)
A86 A19 A23 93.8(4)
A54 A19 A23 59.2(4)
A33 A19 A23 62.0(4)
A76 A19 A23 60.6(4)
A20 A19 A23 107.9(4)
A104 A19 A84 64.3(4)
A86 A19 A84 99.3(4)
A54 A19 A84 58.0(4)
A33 A19 A84 155.5(4)
A76 A19 A84 64.9(4)
A20 A19 A84 58.4(3)
A23 A19 A84 111.6(5)
A104 A19 A2 143.2(5)
A86 A19 A2 146.5(5)
A54 A19 A2 62.8(3)
A33 A19 A2 88.4(4)
A76 A19 A2 110.2(4)
A20 A19 A2 60.4(3)
A23 A19 A2 59.8(3)
A84 A19 A2 109.2(4)
A104 A19 A25 58.7(3)
A86 A19 A25 111.0(4)
A54 A19 A25 119.1(4)
A33 A19 A25 107.7(4)
A76 A19 A25 153.7(5)
A20 A19 A25 59.2(3)
A23 A19 A25 143.6(4)
A84 A19 A25 90.8(4)
A2 A19 A25 86.3(3)
A104 A19 A24 60.1(4)
A86 A19 A24 59.4(3)
A54 A19 A24 176.4(5)
A33 A19 A24 58.1(3)
A76 A19 A24 125.6(4)
A20 A19 A24 118.3(4)
A23 A19 A24 119.9(5)
A84 A19 A24 124.4(5)
A2 A19 A24 113.6(4)
A25 A19 A24 59.2(3)
A104 A19 A4 104.9(4)
A86 A19 A4 106.6(4)
A54 A19 A4 120.7(4)
A33 A19 A4 59.5(3)
A76 A19 A4 148.7(5)
A20 A19 A4 89.2(3)
A23 A19 A4 90.9(4)
A84 A19 A4 144.4(4)
A2 A19 A4 57.9(3)
A25 A19 A4 57.4(3)
A24 A19 A4 55.7(3)
A100 A20 A84 99.5(5)
A100 A20 A102 66.1(4)
A84 A20 A102 66.8(4)
A100 A20 A54 124.5(5)
A84 A20 A54 58.6(4)
A102 A20 A54 125.3(4)
A100 A20 A25 110.7(5)
A84 A20 A25 93.6(4)
A102 A20 A25 58.2(3)
A54 A20 A25 120.2(4)
A100 A20 A21 91.7(4)
A84 A20 A21 111.0(5)
A102 A20 A21 156.0(5)
A54 A20 A21 59.4(3)
A25 A20 A21 143.7(5)
A100 A20 A82 65.7(4)
A84 A20 A82 63.9(4)
A102 A20 A82 100.5(5)
A54 A20 A82 58.9(4)
A25 A20 A82 154.9(5)
A21 A20 A82 60.2(4)
A100 A20 A19 156.5(5)
A84 A20 A19 61.2(4)
A102 A20 A19 92.6(4)
A54 A20 A19 59.1(3)
A25 A20 A19 61.1(3)
A21 A20 A19 107.3(4)
A82 A20 A19 111.5(4)
A100 A20 A2 143.4(4)
A84 A20 A2 111.3(4)
A102 A20 A2 144.4(5)
A54 A20 A2 62.5(3)
A25 A20 A2 87.3(4)
A21 A20 A2 59.5(3)
A82 A20 A2 110.4(4)
A19 A20 A2 60.2(3)
A100 A20 A27 58.5(3)
A84 A20 A27 152.7(5)
A102 A20 A27 111.6(4)
A54 A20 A27 118.0(4)
A25 A20 A27 108.8(4)
A21 A20 A27 58.6(3)
A82 A20 A27 90.7(4)
A19 A20 A27 143.9(5)
A2 A20 A27 85.9(4)
A100 A20 A26 59.1(4)
A84 A20 A26 125.7(5)
A102 A20 A26 58.9(3)
A54 A20 A26 174.8(5)
A25 A20 A26 58.4(3)
A21 A20 A26 118.3(4)
A82 A20 A26 124.8(5)
A19 A20 A26 119.4(5)
A2 A20 A26 112.4(4)
A27 A20 A26 59.8(3)
A100 A20 A8 104.4(4)
A84 A20 A8 148.6(5)
A102 A20 A8 104.9(4)
A54 A20 A8 119.4(4)
A25 A20 A8 59.0(3)
A21 A20 A8 88.6(4)
A82 A20 A8 145.7(4)
A19 A20 A8 90.2(4)
A2 A20 A8 56.9(3)
A27 A20 A8 58.6(3)
A26 A20 A8 55.5(3)
A96 A21 A98 65.1(4)
A96 A21 A54 122.0(5)
A98 A21 A54 123.6(5)
A96 A21 A27 111.1(4)
A98 A21 A27 59.4(4)
A54 A21 A27 121.4(5)
A96 A21 A2 144.2(5)
A98 A21 A2 146.2(5)
A54 A21 A2 63.1(3)
A27 A21 A2 88.2(4)
A96 A21 A20 155.0(5)
A98 A21 A20 92.6(4)
A54 A21 A20 59.9(3)
A27 A21 A20 61.6(3)
A2 A21 A20 60.8(3)
A96 A21 A80 63.0(4)
A98 A21 A80 100.4(5)
A54 A21 A80 59.1(3)
A27 A21 A80 157.5(5)
A2 A21 A80 109.0(4)
A20 A21 A80 113.7(4)
A96 A21 A82 98.4(5)
A98 A21 A82 64.7(4)
A54 A21 A82 58.9(3)
A27 A21 A82 92.3(4)
A2 A21 A82 111.2(4)
A20 A21 A82 59.9(4)
A80 A21 A82 68.4(4)
A96 A21 A28 60.1(4)
A98 A21 A28 59.7(4)
A54 A21 A28 176.4(5)
A27 A21 A28 58.2(3)
A2 A21 A28 113.4(4)
A20 A21 A28 119.7(5)
A80 A21 A28 122.9(5)
A82 A21 A28 124.4(5)
A96 A21 A29 59.5(4)
A98 A21 A29 111.5(4)
A54 A21 A29 118.7(5)
A27 A21 A29 108.0(4)
A2 A21 A29 86.3(4)
A20 A21 A29 144.5(5)
A80 A21 A29 88.0(5)
A82 A21 A29 153.9(5)
A28 A21 A29 59.3(3)
A96 A21 A22 89.9(4)
A98 A21 A22 153.3(5)
A54 A21 A22 60.8(3)
A27 A21 A22 144.8(5)
A2 A21 A22 60.5(3)
A20 A21 A22 109.4(4)
A80 A21 A22 57.4(4)
A82 A21 A22 113.0(4)
A28 A21 A22 117.1(5)
A29 A21 A22 57.9(3)
A96 A21 A7 105.5(4)
A98 A21 A7 106.6(4)
A54 A21 A7 120.8(4)
A27 A21 A7 59.4(3)
A2 A21 A7 57.7(3)
A20 A21 A7 91.2(4)
A80 A21 A7 142.3(5)
A82 A21 A7 147.9(5)
A28 A21 A7 55.6(3)
A29 A21 A7 57.8(3)
A22 A21 A7 88.5(4)
A92 A22 A94 65.6(4)
A92 A22 A80 98.7(5)
A94 A22 A80 63.6(4)
A92 A22 A29 111.0(5)
A94 A22 A29 59.1(4)
A80 A22 A29 91.3(4)
A92 A22 A23 93.7(4)
A94 A22 A23 156.1(5)
A80 A22 A23 110.8(5)
A29 A22 A23 144.2(5)
A92 A22 A78 67.4(4)
A94 A22 A78 100.3(4)
A80 A22 A78 64.8(4)
A29 A22 A78 154.6(5)
A23 A22 A78 58.7(4)
A92 A22 A31 60.7(4)
A94 A22 A31 113.8(5)
A80 A22 A31 154.8(5)
A29 A22 A31 109.1(4)
A23 A22 A31 60.4(3)
A78 A22 A31 92.4(4)
A92 A22 A30 59.2(4)
A94 A22 A30 60.3(4)
A80 A22 A30 123.9(5)
A29 A22 A30 59.2(3)
A23 A22 A30 120.7(5)
A78 A22 A30 126.5(5)
A31 A22 A30 60.4(3)
A92 A22 A54 125.0(5)
A94 A22 A54 122.5(5)
A80 A22 A54 59.0(4)
A29 A22 A54 118.3(4)
A23 A22 A54 58.5(3)
A78 A22 A54 57.6(4)
A31 A22 A54 118.9(4)
A30 A22 A54 175.3(5)
A92 A22 A2 146.3(5)
A94 A22 A2 143.8(4)
A80 A22 A2 109.8(5)
A29 A22 A2 86.6(4)
A23 A22 A2 59.9(3)
A78 A22 A2 108.6(4)
A31 A22 A2 86.7(4)
A30 A22 A2 114.0(4)
A54 A22 A2 61.4(3)
A92 A22 A21 155.1(5)
A94 A22 A21 91.6(4)
A80 A22 A21 60.2(4)
A29 A22 A21 60.4(3)
A23 A22 A21 105.7(4)
A78 A22 A21 109.6(5)
A31 A22 A21 143.0(5)
A30 A22 A21 119.5(4)
A54 A22 A21 57.9(3)
A2 A22 A21 58.6(3)
A92 A22 A6 105.7(5)
A94 A22 A6 107.0(4)
A80 A22 A6 147.0(4)
A29 A22 A6 59.6(3)
A23 A22 A6 89.6(4)
A78 A22 A6 145.8(5)
A31 A22 A6 58.0(3)
A30 A22 A6 56.4(3)
A54 A22 A6 119.0(4)
A2 A22 A6 57.6(3)
A21 A22 A6 90.1(4)
A88 A23 A90 67.5(4)
A88 A23 A78 98.4(4)
A90 A23 A78 64.8(4)
A88 A23 A54 121.3(5)
A90 A23 A54 124.2(5)
A78 A23 A54 59.4(4)
A88 A23 A22 155.3(5)
A90 A23 A22 90.2(4)
A78 A23 A22 60.8(3)
A54 A23 A22 61.8(4)
A88 A23 A31 112.3(4)
A90 A23 A31 58.7(3)
A78 A23 A31 93.4(4)
A54 A23 A31 121.8(4)
A22 A23 A31 60.0(3)
A88 A23 A2 143.4(5)
A90 A23 A2 144.4(5)
A78 A23 A2 111.4(4)
A54 A23 A2 63.0(3)
A22 A23 A2 61.2(3)
A31 A23 A2 87.3(4)
A88 A23 A19 89.8(4)
A90 A23 A19 155.4(4)
A78 A23 A19 112.0(5)
A54 A23 A19 59.2(4)
A22 A23 A19 109.8(4)
A31 A23 A19 143.9(4)
A2 A23 A19 60.2(3)
A88 A23 A76 64.4(4)
A90 A23 A76 100.7(4)
A78 A23 A76 64.8(4)
A54 A23 A76 57.0(3)
A22 A23 A76 112.1(5)
A31 A23 A76 156.0(5)
A2 A23 A76 109.3(4)
A19 A23 A76 59.1(4)
A88 A23 A32 60.3(3)
A90 A23 A32 60.2(4)
A78 A23 A32 125.0(5)
A54 A23 A32 175.5(5)
A22 A23 A32 118.7(4)
A31 A23 A32 58.7(3)
A2 A23 A32 113.0(4)
A19 A23 A32 117.4(5)
A76 A23 A32 124.7(4)
A88 A23 A33 58.5(3)
A90 A23 A33 112.3(4)
A78 A23 A33 152.7(4)
A54 A23 A33 117.6(5)
A22 A23 A33 144.9(4)
A31 A23 A33 108.2(4)
A2 A23 A33 86.6(4)
A19 A23 A33 58.4(3)
A76 A23 A33 90.5(4)
A32 A23 A33 59.1(3)
A88 A23 A5 105.3(4)
A90 A23 A5 105.4(4)
A78 A23 A5 148.4(5)
A54 A23 A5 120.8(4)
A22 A23 A5 90.5(4)
A31 A23 A5 58.4(3)
A2 A23 A5 57.9(3)
A19 A23 A5 89.0(4)
A76 A23 A5 145.2(5)
A32 A23 A5 55.2(3)
A33 A23 A5 58.5(3)
A4 A24 A33 63.2(3)
A4 A24 A86 112.3(4)
A33 A24 A86 59.6(4)
A4 A24 A39 61.2(3)
A33 A24 A39 95.4(4)
A86 A24 A39 150.8(5)
A4 A24 A104 109.1(4)
A33 A24 A104 110.2(5)
A86 A24 A104 63.8(4)
A39 A24 A104 144.9(5)
A4 A24 A74 91.1(4)
A33 A24 A74 152.3(5)
A86 A24 A74 146.7(5)
A39 A24 A74 61.2(4)
A104 A24 A74 86.9(4)
A4 A24 A25 60.6(3)
A33 A24 A25 110.2(4)
A86 A24 A25 110.6(5)
A39 A24 A25 91.2(4)
A104 A24 A25 58.1(3)
A74 A24 A25 59.7(4)
A4 A24 A72 90.8(4)
A33 A24 A72 62.8(4)
A86 A24 A72 93.0(4)
A39 A24 A72 60.1(4)
A104 A24 A72 153.6(5)
A74 A24 A72 110.6(5)
A25 A24 A72 147.8(5)
A4 A24 A19 64.1(3)
A33 A24 A19 59.9(3)
A86 A24 A19 57.7(3)
A39 A24 A19 125.3(4)
A104 A24 A19 56.9(4)
A74 A24 A19 119.9(5)
A25 A24 A19 60.4(3)
A72 A24 A19 122.7(5)
A102 A25 A104 65.2(4)
A102 A25 A26 60.8(4)
A104 A25 A26 125.9(5)
A102 A25 A74 117.0(5)
A104 A25 A74 88.0(4)
A26 A25 A74 118.7(5)
A102 A25 A4 151.7(5)
A104 A25 A4 108.6(4)
A26 A25 A4 117.0(4)
A74 A25 A4 89.4(4)
A102 A25 A20 60.3(4)
A104 A25 A20 89.2(4)
A26 A25 A20 62.0(3)
A74 A25 A20 176.8(5)
A4 A25 A20 92.9(4)
A102 A25 A24 125.3(4)
A104 A25 A24 60.2(4)
A26 A25 A24 173.9(5)
A74 A25 A24 59.6(3)
A4 A25 A24 57.9(3)
A20 A25 A24 120.1(4)
A102 A25 A19 93.0(4)
A104 A25 A19 57.6(3)
A26 A25 A19 121.5(5)
A74 A25 A19 119.7(4)
A4 A25 A19 63.2(3)
A20 A25 A19 59.7(3)
A24 A25 A19 60.4(3)
A102 A25 A8 110.3(4)
A104 A25 A8 147.8(5)
A26 A25 A8 58.0(3)
A74 A25 A8 119.3(4)
A4 A25 A8 59.1(3)
A20 A25 A8 63.8(3)
A24 A25 A8 116.9(4)
A19 A25 A8 92.1(4)
A102 A25 A56 90.6(4)
A104 A25 A56 124.1(5)
A26 A25 A56 60.8(3)
A74 A25 A56 58.0(4)
A4 A25 A56 113.4(4)
A20 A25 A56 122.7(4)
A24 A25 A56 116.9(5)
A19 A25 A56 176.3(5)
A8 A25 A56 86.9(4)
A102 A25 A18 141.9(5)
A104 A25 A18 145.1(5)
A26 A25 A18 85.9(4)
A74 A25 A18 61.3(3)
A4 A25 A18 58.6(3)
A20 A25 A18 121.8(4)
A24 A25 A18 88.2(4)
A19 A25 A18 121.7(4)
A8 A25 A18 58.0(3)
A56 A25 A18 54.9(3)
A102 A25 A122 58.8(4)
A104 A25 A122 65.0(4)
A26 A25 A122 89.2(4)
A74 A25 A122 58.2(4)
A4 A25 A122 146.3(5)
A20 A25 A122 119.1(4)
A24 A25 A122 94.3(4)
A19 A25 A122 122.4(4)
A8 A25 A122 142.6(4)
A56 A25 A122 59.5(3)
A18 A25 A122 106.5(4)
A8 A26 A100 109.8(5)
A8 A26 A40 61.5(3)
A100 A26 A40 146.6(4)
A8 A26 A25 62.6(3)
A100 A26 A25 109.5(5)
A40 A26 A25 95.0(4)
A8 A26 A102 112.3(4)
A100 A26 A102 65.0(4)
A40 A26 A102 148.1(5)
A25 A26 A102 58.6(3)
A8 A26 A58 90.8(4)
A100 A26 A58 86.8(4)
A40 A26 A58 62.4(3)
A25 A26 A58 152.0(5)
A102 A26 A58 147.9(5)
A8 A26 A56 89.8(4)
A100 A26 A56 152.4(5)
A40 A26 A56 60.0(3)
A25 A26 A56 61.5(4)
A102 A26 A56 89.8(4)
A58 A26 A56 113.1(4)
A8 A26 A27 61.7(3)
A100 A26 A27 57.7(4)
A40 A26 A27 93.2(4)
A25 A26 A27 109.8(4)
A102 A26 A27 111.6(5)
A58 A26 A27 59.0(3)
A56 A26 A27 148.8(5)
A8 A26 A20 64.5(3)
A100 A26 A20 56.6(4)
A40 A26 A20 126.1(5)
A25 A26 A20 59.6(3)
A102 A26 A20 58.8(3)
A58 A26 A20 118.8(4)
A56 A26 A20 121.1(4)
A27 A26 A20 60.0(3)
A100 A27 A98 67.6(4)
A100 A27 A28 128.5(5)
A98 A27 A28 60.9(4)
A100 A27 A21 91.5(4)
A98 A27 A21 59.0(3)
A28 A27 A21 62.0(3)
A100 A27 A58 87.9(4)
A98 A27 A58 120.5(5)
A28 A27 A58 118.3(4)
A21 A27 A58 179.4(5)
A100 A27 A7 148.5(4)
A98 A27 A7 109.4(5)
A28 A27 A7 58.0(3)
A21 A27 A7 63.4(4)
A58 A27 A7 117.2(4)
A100 A27 A26 58.8(4)
A98 A27 A26 126.4(5)
A28 A27 A26 172.7(5)
A21 A27 A26 119.9(4)
A58 A27 A26 60.0(3)
A7 A27 A26 115.7(4)
A100 A27 A20 57.0(3)
A98 A27 A20 91.3(4)
A28 A27 A20 121.7(4)
A21 A27 A20 59.8(3)
A58 A27 A20 120.0(4)
A7 A27 A20 92.5(4)
A26 A27 A20 60.2(3)
A100 A27 A8 106.6(4)
A98 A27 A8 149.2(4)
A28 A27 A8 116.7(5)
A21 A27 A8 91.8(4)
A58 A27 A8 88.5(4)
A7 A27 A8 58.8(3)
A26 A27 A8 56.9(3)
A20 A27 A8 62.9(3)
A100 A27 A60 124.8(5)
A98 A27 A60 93.6(4)
A28 A27 A60 61.5(3)
A21 A27 A60 123.5(4)
A58 A27 A60 56.7(3)
A7 A27 A60 86.3(4)
A26 A27 A60 116.1(4)
A20 A27 A60 175.1(5)
A8 A27 A60 112.6(4)
A100 A27 A17 141.7(5)
A98 A27 A17 143.9(4)
A28 A27 A17 86.9(4)
A21 A27 A17 121.8(4)
A58 A27 A17 58.8(3)
A7 A27 A17 58.4(3)
A26 A27 A17 86.3(4)
A20 A27 A17 121.2(4)
A8 A27 A17 58.3(3)
A60 A27 A17 54.3(3)
A100 A27 A121 64.3(4)
A98 A27 A121 58.9(3)
A28 A27 A121 89.0(4)
A21 A27 A121 117.9(4)
A58 A27 A121 61.6(3)
A7 A27 A121 143.2(4)
A26 A27 A121 95.8(4)
A20 A27 A121 120.8(4)
A8 A27 A121 148.2(5)
A60 A27 A121 61.8(3)
A17 A27 A121 108.5(4)
A7 A28 A27 63.0(4)
A7 A28 A98 112.3(4)
A27 A28 A98 59.3(4)
A7 A28 A96 110.3(4)
A27 A28 A96 110.0(5)
A98 A28 A96 63.3(4)
A7 A28 A29 61.1(3)
A27 A28 A29 110.2(4)
A98 A28 A29 110.8(5)
A96 A28 A29 59.0(4)
A7 A28 A41 60.6(3)
A27 A28 A41 94.4(4)
A98 A28 A41 149.4(5)
A96 A28 A41 146.8(5)
A29 A28 A41 92.0(4)
A7 A28 A62 89.3(4)
A27 A28 A62 150.2(5)
A98 A28 A62 149.1(5)
A96 A28 A62 89.0(5)
A29 A28 A62 59.5(4)
A41 A28 A62 60.4(4)
A7 A28 A21 64.3(3)
A27 A28 A21 59.8(3)
A98 A28 A21 57.8(3)
A96 A28 A21 57.3(3)
A29 A28 A21 60.4(3)
A41 A28 A21 124.9(4)
A62 A28 A21 119.8(5)
A7 A28 A60 89.3(4)
A27 A28 A60 62.3(3)
A98 A28 A60 93.1(4)
A96 A28 A60 153.3(6)
A29 A28 A60 147.0(5)
A41 A28 A60 58.6(4)
A62 A28 A60 109.7(5)
A21 A28 A60 122.1(4)
A94 A29 A96 65.4(4)
A94 A29 A22 59.6(3)
A96 A29 A22 91.0(4)
A94 A29 A30 61.4(4)
A96 A29 A30 126.8(5)
A22 A29 A30 61.8(3)
A94 A29 A62 119.0(4)
A96 A29 A62 90.0(4)
A22 A29 A62 177.7(5)
A30 A29 A62 116.0(5)
A94 A29 A7 151.4(5)
A96 A29 A7 108.1(5)
A22 A29 A7 93.8(4)
A30 A29 A7 117.8(4)
A62 A29 A7 87.8(4)
A94 A29 A28 125.2(5)
A96 A29 A28 59.8(4)
A22 A29 A28 122.0(5)
A30 A29 A28 173.2(5)
A62 A29 A28 60.4(4)
A7 A29 A28 57.6(3)
A94 A29 A21 92.7(5)
A96 A29 A21 57.5(4)
A22 A29 A21 61.7(3)
A30 A29 A21 123.3(4)
A62 A29 A21 120.6(5)
A7 A29 A21 63.1(3)
A28 A29 A21 60.3(3)
A94 A29 A6 110.4(4)
A96 A29 A6 148.7(5)
A22 A29 A6 63.3(3)
A30 A29 A6 58.4(3)
A62 A29 A6 116.3(5)
A7 A29 A6 59.6(3)
A28 A29 A6 117.2(4)
A21 A29 A6 92.9(4)
A94 A29 A16 141.9(5)
A96 A29 A16 144.8(4)
A22 A29 A16 120.8(4)
A30 A29 A16 84.7(4)
A62 A29 A16 58.9(3)
A7 A29 A16 58.9(3)
A28 A29 A16 88.5(4)
A21 A29 A16 122.0(4)
A6 A29 A16 57.5(3)
A94 A29 A64 91.3(5)
A96 A29 A64 124.8(4)
A22 A29 A64 120.4(5)
A30 A29 A64 58.6(4)
A62 A29 A64 57.4(4)
A7 A29 A64 112.9(4)
A28 A29 A64 117.3(4)
A21 A29 A64 176.0(5)
A6 A29 A64 85.4(4)
A16 A29 A64 54.0(3)
A94 A29 A125 59.3(4)
A96 A29 A125 64.7(4)
A22 A29 A125 118.9(5)
A30 A29 A125 88.5(4)
A62 A29 A125 59.7(4)
A7 A29 A125 145.8(4)
A28 A29 A125 93.9(4)
A21 A29 A125 122.2(5)
A6 A29 A125 142.3(5)
A16 A29 A125 106.2(4)
A64 A29 A125 60.5(4)
A92 A30 A6 110.1(4)
A92 A30 A42 145.1(5)
A6 A30 A42 61.7(4)
A92 A30 A29 109.1(5)
A6 A30 A29 62.1(3)
A42 A30 A29 96.6(5)
A92 A30 A66 85.6(4)
A6 A30 A66 90.8(4)
A42 A30 A66 61.8(4)
A29 A30 A66 152.0(5)
A92 A30 A94 63.9(4)
A6 A30 A94 110.9(5)
A42 A30 A94 150.6(5)
A29 A30 A94 58.2(4)
A66 A30 A94 146.9(5)
A92 A30 A64 152.9(5)
A6 A30 A64 90.2(4)
A42 A30 A64 60.4(4)
A29 A30 A64 63.9(4)
A66 A30 A64 112.8(5)
A94 A30 A64 92.6(4)
A92 A30 A31 59.7(4)
A6 A30 A31 60.0(3)
A42 A30 A31 90.6(4)
A29 A30 A31 108.1(4)
A66 A30 A31 58.2(3)
A94 A30 A31 110.6(5)
A64 A30 A31 146.9(5)
A92 A30 A22 57.2(4)
A6 A30 A22 63.7(3)
A42 A30 A22 125.3(5)
A29 A30 A22 59.0(3)
A66 A30 A22 117.0(4)
A94 A30 A22 57.7(4)
A64 A30 A22 122.9(5)
A31 A30 A22 59.3(3)
A90 A31 A66 117.3(5)
A90 A31 A92 65.7(4)
A66 A31 A92 85.7(4)
A90 A31 A32 61.3(3)
A66 A31 A32 119.4(5)
A92 A31 A32 127.0(5)
A90 A31 A6 149.4(5)
A66 A31 A6 90.7(4)
A92 A31 A6 107.2(4)
A32 A31 A6 117.4(4)
A90 A31 A22 90.3(4)
A66 A31 A22 119.8(4)
A92 A31 A22 57.0(4)
A32 A31 A22 120.7(5)
A6 A31 A22 63.4(3)
A90 A31 A23 59.2(3)
A66 A31 A23 176.0(5)
A92 A31 A23 91.0(5)
A32 A31 A23 61.2(3)
A6 A31 A23 92.4(4)
A22 A31 A23 59.6(3)
A90 A31 A5 109.6(4)
A66 A31 A5 120.6(5)
A92 A31 A5 148.8(5)
A32 A31 A5 57.4(3)
A6 A31 A5 60.0(3)
A22 A31 A5 93.1(4)
A23 A31 A5 63.2(3)
A90 A31 A68 91.6(4)
A66 A31 A68 59.0(4)
A92 A31 A68 123.7(5)
A32 A31 A68 60.5(3)
A6 A31 A68 114.8(5)
A22 A31 A68 178.1(5)
A23 A31 A68 121.7(4)
A5 A31 A68 86.5(4)
A90 A31 A30 123.8(5)
A66 A31 A30 59.9(4)
A92 A31 A30 58.0(3)
A32 A31 A30 174.9(5)
A6 A31 A30 58.1(3)
A22 A31 A30 60.4(3)
A23 A31 A30 119.9(5)
A5 A31 A30 118.1(4)
A68 A31 A30 118.2(5)
A90 A31 A15 143.3(5)
A66 A31 A15 61.1(4)
A92 A31 A15 142.5(5)
A32 A31 A15 86.9(4)
A6 A31 A15 60.1(3)
A22 A31 A15 123.5(4)
A23 A31 A15 122.8(4)
A5 A31 A15 59.6(3)
A68 A31 A15 54.7(3)
A30 A31 A15 88.5(4)
A90 A31 A124 58.7(3)
A66 A31 A124 58.7(4)
A92 A31 A124 64.8(4)
A32 A31 A124 88.4(4)
A6 A31 A124 147.9(4)
A22 A31 A124 121.4(4)
A23 A31 A124 117.9(4)
A5 A31 A124 141.6(4)
A68 A31 A124 59.5(4)
A30 A31 A124 95.1(4)
A15 A31 A124 106.1(4)
A5 A32 A31 62.1(3)
A5 A32 A88 109.9(4)
A31 A32 A88 110.4(4)
A5 A32 A43 61.3(3)
A31 A32 A43 94.4(4)
A88 A32 A43 146.2(5)
A5 A32 A90 111.2(4)
A31 A32 A90 58.4(3)
A88 A32 A90 65.3(4)
A43 A32 A90 148.1(5)
A5 A32 A68 89.0(4)
A31 A32 A68 60.5(3)
A88 A32 A68 152.7(5)
A43 A32 A68 60.2(4)
A90 A32 A68 90.0(4)
A5 A32 A33 62.3(3)
A31 A32 A33 111.1(4)
A88 A32 A33 58.2(3)
A43 A32 A33 92.1(4)
A90 A32 A33 112.3(5)
A68 A32 A33 148.2(5)
A5 A32 A70 90.1(4)
A31 A32 A70 150.3(5)
A88 A32 A70 88.0(4)
A43 A32 A70 60.8(3)
A90 A32 A70 149.9(5)
A68 A32 A70 112.2(5)
A33 A32 A70 58.2(3)
A5 A32 A23 64.4(3)
A31 A32 A23 60.1(3)
A88 A32 A23 56.8(3)
A43 A32 A23 125.7(4)
A90 A32 A23 58.0(3)
A68 A32 A23 120.6(4)
A33 A32 A23 61.3(3)
A70 A32 A23 119.4(4)
A88 A33 A86 66.5(4)
A88 A33 A24 127.1(5)
A86 A33 A24 60.6(4)
A88 A33 A70 90.7(4)
A86 A33 A70 121.3(4)
A24 A33 A70 117.8(4)
A88 A33 A19 89.5(4)
A86 A33 A19 58.7(3)
A24 A33 A19 62.1(4)
A70 A33 A19 179.9(5)
A88 A33 A32 60.0(4)
A86 A33 A32 126.5(4)
A24 A33 A32 172.8(4)
A70 A33 A32 61.0(3)
A19 A33 A32 119.1(4)
A88 A33 A4 146.7(4)
A86 A33 A4 108.8(4)
A24 A33 A4 58.0(3)
A70 A33 A4 116.8(4)
A19 A33 A4 63.1(3)
A32 A33 A4 115.6(4)
A88 A33 A5 106.6(4)
A86 A33 A5 148.7(5)
A24 A33 A5 117.1(4)
A70 A33 A5 88.3(4)
A19 A33 A5 91.7(4)
A32 A33 A5 56.4(3)
A4 A33 A5 59.2(3)
A88 A33 A23 56.8(3)
A86 A33 A23 91.9(4)
A24 A33 A23 121.5(4)
A70 A33 A23 120.5(4)
A19 A33 A23 59.6(3)
A32 A33 A23 59.6(3)
A4 A33 A23 91.5(3)
A5 A33 A23 61.8(3)
A88 A33 A14 144.1(5)
A86 A33 A14 143.0(5)
A24 A33 A14 86.3(4)
A70 A33 A14 58.2(3)
A19 A33 A14 121.6(4)
A32 A33 A14 87.3(4)
A4 A33 A14 58.5(3)
A5 A33 A14 59.4(3)
A23 A33 A14 121.1(4)
A88 A33 A72 125.6(4)
A86 A33 A72 92.1(4)
A24 A33 A72 60.3(4)
A70 A33 A72 57.5(4)
A19 A33 A72 122.4(5)
A32 A33 A72 118.1(4)
A4 A33 A72 86.7(4)
A5 A33 A72 114.3(4)
A23 A33 A72 176.0(4)
A14 A33 A72 54.9(3)
A88 A33 A123 65.8(3)
A86 A33 A123 56.6(3)
A24 A33 A123 86.3(4)
A70 A33 A123 64.7(3)
A19 A33 A123 115.3(4)
A32 A33 A123 98.9(4)
A4 A33 A123 141.4(4)
A5 A33 A123 151.1(5)
A23 A33 A123 122.0(4)
A14 A33 A123 109.4(4)
A72 A33 A123 60.9(3)
A87 A34 A85 97.4(5)
A87 A34 A55 123.6(5)
A85 A34 A55 59.1(4)
A87 A34 A46 110.2(5)
A85 A34 A46 94.6(5)
A55 A34 A46 121.3(5)
A87 A34 A105 64.6(4)
A85 A34 A105 65.9(4)
A55 A34 A105 125.0(5)
A46 A34 A105 59.2(4)
A87 A34 A77 65.1(4)
A85 A34 A77 64.5(4)
A55 A34 A77 58.5(4)
A46 A34 A77 156.6(5)
A105 A34 A77 100.5(5)
A87 A34 A38 91.5(5)
A85 A34 A38 111.5(5)
A55 A34 A38 60.0(4)
A46 A34 A38 143.8(5)
A105 A34 A38 154.5(5)
A77 A34 A38 59.0(4)
A87 A34 A35 155.5(5)
A85 A34 A35 62.1(4)
A55 A34 A35 59.4(4)
A46 A34 A35 61.9(3)
A105 A34 A35 93.3(4)
A77 A34 A35 112.0(4)
A38 A34 A35 108.0(4)
A87 A34 A3 144.4(5)
A85 A34 A3 112.3(4)
A55 A34 A3 63.0(4)
A46 A34 A3 87.2(4)
A105 A34 A3 145.1(5)
A77 A34 A3 109.9(5)
A38 A34 A3 60.3(4)
A35 A34 A3 60.1(3)
A87 A34 A44 59.0(4)
A85 A34 A44 151.4(5)
A55 A34 A44 118.2(5)
A46 A34 A44 108.0(4)
A105 A34 A44 110.9(4)
A77 A34 A44 89.5(4)
A38 A34 A44 58.3(3)
A35 A34 A44 144.4(5)
A3 A34 A44 86.5(4)
A87 A34 A45 59.4(4)
A85 A34 A45 124.4(5)
A55 A34 A45 175.8(5)
A46 A34 A45 57.6(3)
A105 A34 A45 58.5(3)
A77 A34 A45 124.4(5)
A38 A34 A45 118.2(5)
A35 A34 A45 119.4(5)
A3 A34 A45 112.8(4)
A44 A34 A45 60.0(3)
A87 A34 A9 104.4(4)
A85 A34 A9 150.6(5)
A55 A34 A9 120.1(4)
A46 A34 A9 59.4(3)
A105 A34 A9 106.0(4)
A77 A34 A9 143.4(5)
A38 A34 A9 87.8(4)
A35 A34 A9 91.4(4)
A3 A34 A9 57.2(3)
A44 A34 A9 57.7(3)
A45 A34 A9 55.7(3)
A103 A35 A83 99.4(5)
A103 A35 A101 65.6(4)
A83 A35 A101 67.7(4)
A103 A35 A48 113.7(5)
A83 A35 A48 93.0(4)
A101 A35 A48 60.2(4)
A103 A35 A55 120.8(5)
A83 A35 A55 58.1(4)
A101 A35 A55 125.9(5)
A48 A35 A55 120.8(5)
A103 A35 A36 156.7(5)
A83 A35 A36 59.9(4)
A101 A35 A36 94.6(4)
A48 A35 A36 60.9(4)
A55 A35 A36 59.8(4)
A103 A35 A34 89.5(4)
A83 A35 A34 111.5(5)
A101 A35 A34 153.9(5)
A48 A35 A34 143.4(5)
A55 A35 A34 59.4(3)
A36 A35 A34 107.6(5)
A103 A35 A3 143.5(5)
A83 A35 A3 110.0(5)
A101 A35 A3 145.8(5)
A48 A35 A3 86.5(4)
A55 A35 A3 63.0(4)
A36 A35 A3 59.6(4)
A34 A35 A3 60.2(3)
A103 A35 A47 61.7(4)
A83 A35 A47 126.5(5)
A101 A35 A47 58.9(4)
A48 A35 A47 59.1(3)
A55 A35 A47 175.0(5)
A36 A35 A47 119.9(5)
A34 A35 A47 117.3(4)
A3 A35 A47 112.2(4)
A103 A35 A85 63.2(4)
A83 A35 A85 67.0(4)
A101 A35 A85 101.5(5)
A48 A35 A85 157.7(5)
A55 A35 A85 57.7(4)
A36 A35 A85 112.3(5)
A34 A35 A85 57.8(3)
A3 A35 A85 108.8(5)
A47 A35 A85 124.7(5)
A103 A35 A46 60.1(3)
A83 A35 A46 155.2(5)
A101 A35 A46 110.5(5)
A48 A35 A46 107.7(4)
A55 A35 A46 117.9(4)
A36 A35 A46 142.6(5)
A34 A35 A46 58.5(3)
A3 A35 A46 85.4(4)
A47 A35 A46 58.8(3)
A85 A35 A46 90.0(4)
A103 A35 A13 107.2(5)
A83 A35 A13 146.9(5)
A101 A35 A13 105.7(4)
A48 A35 A13 58.5(3)
A55 A35 A13 119.4(5)
A36 A35 A13 89.5(4)
A34 A35 A13 88.5(4)
A3 A35 A13 56.4(3)
A47 A35 A13 55.8(3)
A85 A35 A13 143.5(4)
A46 A35 A13 57.9(3)
A99 A36 A81 98.3(5)
A99 A36 A97 65.1(4)
A81 A36 A97 64.6(5)
A99 A36 A83 64.9(4)
A81 A36 A83 65.9(5)
A97 A36 A83 100.0(5)
A99 A36 A55 122.6(6)
A81 A36 A55 59.6(4)
A97 A36 A55 124.2(6)
A83 A36 A55 57.7(4)
A99 A36 A3 144.7(6)
A81 A36 A3 111.5(5)
A97 A36 A3 145.0(6)
A83 A36 A3 109.9(5)
A55 A36 A3 63.2(4)
A99 A36 A50 111.3(5)
A81 A36 A50 91.2(5)
A97 A36 A50 58.9(4)
A83 A36 A50 154.9(6)
A55 A36 A50 120.5(5)
A3 A36 A50 87.3(4)
A99 A36 A35 91.2(5)
A81 A36 A35 112.5(6)
A97 A36 A35 154.4(6)
A83 A36 A35 58.9(4)
A55 A36 A35 59.4(4)
A3 A36 A35 60.6(3)
A50 A36 A35 144.9(5)
A99 A36 A49 60.0(4)
A81 A36 A49 123.2(5)
A97 A36 A49 58.7(4)
A83 A36 A49 124.8(5)
A55 A36 A49 176.5(5)
A3 A36 A49 113.3(5)
A50 A36 A49 58.5(4)
A35 A36 A49 119.1(5)
A99 A36 A48 60.2(4)
A81 A36 A48 154.4(6)
A97 A36 A48 111.9(5)
A83 A36 A48 91.1(5)
A55 A36 A48 118.2(5)
A3 A36 A48 85.9(4)
A50 A36 A48 108.8(5)
A35 A36 A48 58.8(4)
A49 A36 A48 60.3(4)
A99 A36 A37 154.9(6)
A81 A36 A37 60.3(4)
A97 A36 A37 92.3(5)
A83 A36 A37 111.7(6)
A55 A36 A37 60.2(4)
A3 A36 A37 60.4(4)
A50 A36 A37 60.3(4)
A35 A36 A37 108.4(5)
A49 A36 A37 118.8(5)
A48 A36 A37 143.7(5)
A99 A36 A12 105.5(5)
A81 A36 A12 146.9(6)
A97 A36 A12 105.2(5)
A83 A36 A12 145.7(6)
A55 A36 A12 120.9(4)
A3 A36 A12 57.7(3)
A50 A36 A12 59.0(3)
A35 A36 A12 89.9(4)
A49 A36 A12 55.6(3)
A48 A36 A12 58.2(3)
A37 A36 A12 90.3(4)
A95 A37 A93 65.4(5)
A95 A37 A79 96.5(5)
A93 A37 A79 63.0(5)
A95 A37 A52 111.0(6)
A93 A37 A52 59.4(4)
A79 A37 A52 92.7(5)
A95 A37 A81 63.0(5)
A93 A37 A81 99.3(5)
A79 A37 A81 66.5(5)
A52 A37 A81 156.2(6)
A95 A37 A38 154.9(6)
A93 A37 A38 92.6(5)
A79 A37 A38 61.2(4)
A52 A37 A38 62.4(4)
A81 A37 A38 112.4(6)
A95 A37 A51 59.9(4)
A93 A37 A51 61.4(5)
A79 A37 A51 124.5(6)
A52 A37 A51 59.1(4)
A81 A37 A51 122.6(5)
A38 A37 A51 121.4(5)
A95 A37 A55 121.2(5)
A93 A37 A55 122.0(6)
A79 A37 A55 59.0(5)
A52 A37 A55 121.7(5)
A81 A37 A55 58.2(4)
A38 A37 A55 59.3(4)
A51 A37 A55 176.6(6)
A95 A37 A50 60.7(4)
A93 A37 A50 113.4(6)
A79 A37 A50 152.9(5)
A52 A37 A50 108.6(5)
A81 A37 A50 88.9(5)
A38 A37 A50 143.8(5)
A51 A37 A50 59.1(4)
A55 A37 A50 118.1(5)
A95 A37 A3 144.6(6)
A93 A37 A3 146.9(5)
A79 A37 A3 111.4(6)
A52 A37 A3 89.7(4)
A81 A37 A3 108.1(5)
A38 A37 A3 60.1(4)
A51 A37 A3 114.8(5)
A55 A37 A3 62.3(4)
A50 A37 A3 86.0(4)
A95 A37 A36 91.3(5)
A93 A37 A36 153.8(5)
A79 A37 A36 111.0(6)
A52 A37 A36 145.7(5)
A81 A37 A36 57.4(4)
A38 A37 A36 106.9(5)
A51 A37 A36 118.3(5)
A55 A37 A36 58.9(4)
A50 A37 A36 59.2(4)
A3 A37 A36 59.2(4)
A95 A37 A11 106.3(5)
A93 A37 A11 108.3(5)
A79 A37 A11 149.4(5)
A52 A37 A11 60.5(4)
A81 A37 A11 142.5(6)
A38 A37 A11 91.5(4)
A51 A37 A11 56.3(4)
A55 A37 A11 120.8(5)
A50 A37 A11 57.4(3)
A3 A37 A11 58.4(3)
A36 A37 A11 88.9(5)
A91 A38 A77 95.7(5)
A91 A38 A44 112.2(5)
A77 A38 A44 92.6(5)
A91 A38 A89 65.3(4)
A77 A38 A89 65.4(4)
A44 A38 A89 58.3(4)
A91 A38 A55 119.7(5)
A77 A38 A55 58.8(4)
A44 A38 A55 121.6(5)
A89 A38 A55 124.2(5)
A91 A38 A34 153.7(6)
A77 A38 A34 60.4(4)
A44 A38 A34 62.0(4)
A89 A38 A34 92.8(5)
A55 A38 A34 59.6(4)
A91 A38 A37 89.6(5)
A77 A38 A37 112.5(5)
A44 A38 A37 145.3(5)
A89 A38 A37 153.7(6)
A55 A38 A37 60.6(4)
A34 A38 A37 109.0(5)
A91 A38 A79 61.2(4)
A77 A38 A79 66.4(5)
A44 A38 A79 156.0(6)
A89 A38 A79 100.4(5)
A55 A38 A79 58.5(4)
A34 A38 A79 112.4(5)
A37 A38 A79 58.2(4)
A91 A38 A3 145.3(6)
A77 A38 A3 111.3(5)
A44 A38 A3 88.7(4)
A89 A38 A3 145.7(5)
A55 A38 A3 62.9(4)
A34 A38 A3 60.5(4)
A37 A38 A3 60.6(4)
A79 A38 A3 109.3(5)
A91 A38 A53 60.7(4)
A77 A38 A53 124.2(5)
A44 A38 A53 59.6(4)
A89 A38 A53 58.8(4)
A55 A38 A53 177.0(6)
A34 A38 A53 121.6(5)
A37 A38 A53 116.6(5)
A79 A38 A53 121.8(5)
A3 A38 A53 114.8(5)
A91 A38 A52 60.2(4)
A77 A38 A52 152.1(5)
A44 A38 A52 108.9(4)
A89 A38 A52 110.6(5)
A55 A38 A52 118.6(5)
A34 A38 A52 145.7(5)
A37 A38 A52 58.0(4)
A79 A38 A52 88.4(5)
A3 A38 A52 87.4(4)
A53 A38 A52 58.7(4)
A91 A38 A10 107.3(5)
A77 A38 A10 149.0(5)
A44 A38 A10 59.8(3)
A89 A38 A10 105.4(4)
A55 A38 A10 121.6(5)
A34 A38 A10 92.0(4)
A37 A38 A10 88.8(4)
A79 A38 A10 143.3(5)
A3 A38 A10 58.7(3)
A53 A38 A10 56.2(3)
A52 A38 A10 58.4(3)
A45 A39 A24 178.6(4)
A45 A39 A120 90.6(4)
A24 A39 A120 90.9(4)
A45 A39 A18 87.9(4)
A24 A39 A18 91.3(4)
A120 A39 A18 128.1(5)
A45 A39 A4 120.2(4)
A24 A39 A4 58.3(3)
A120 A39 A4 149.2(5)
A18 A39 A4 59.8(3)
A45 A39 A75 60.6(4)
A24 A39 A75 119.9(5)
A120 A39 A75 77.2(4)
A18 A39 A75 57.3(3)
A4 A39 A75 117.0(4)
A45 A39 A72 119.2(5)
A24 A39 A72 61.2(3)
A120 A39 A72 72.6(4)
A18 A39 A72 147.7(5)
A4 A39 A72 89.8(4)
A75 A39 A72 149.8(4)
A45 A39 A9 58.4(3)
A24 A39 A9 120.2(4)
A120 A39 A9 148.8(5)
A18 A39 A9 60.1(3)
A4 A39 A9 61.9(3)
A75 A39 A9 89.0(4)
A72 A39 A9 117.3(4)
A45 A39 A14 91.8(4)
A24 A39 A14 87.3(4)
A120 A39 A14 122.8(5)
A18 A39 A14 109.1(4)
A4 A39 A14 60.2(3)
A75 A39 A14 147.7(4)
A72 A39 A14 56.9(3)
A9 A39 A14 60.5(3)
A45 A39 A74 121.0(5)
A24 A39 A74 59.6(4)
A120 A39 A74 74.8(4)
A18 A39 A74 62.2(3)
A4 A39 A74 88.6(4)
A75 A39 A74 60.4(4)
A72 A39 A74 110.2(4)
A9 A39 A74 122.3(4)
A14 A39 A74 144.1(5)
A45 A39 A73 60.2(3)
A24 A39 A73 120.2(4)
A120 A39 A73 73.1(4)
A18 A39 A73 143.6(5)
A4 A39 A73 119.6(4)
A75 A39 A73 112.1(4)
A72 A39 A73 59.0(3)
A9 A39 A73 86.8(4)
A14 A39 A73 59.4(3)
A74 A39 A73 147.9(4)
A26 A40 A47 178.6(5)
A26 A40 A119 91.8(4)
A47 A40 A119 89.6(4)
A26 A40 A59 120.2(4)
A47 A40 A59 60.2(3)
A119 A40 A59 74.4(4)
A26 A40 A8 58.8(3)
A47 A40 A8 119.8(4)
A119 A40 A8 150.6(5)
A59 A40 A8 116.9(4)
A26 A40 A13 120.5(4)
A47 A40 A13 58.1(3)
A119 A40 A13 147.7(5)
A59 A40 A13 87.4(4)
A8 A40 A13 61.6(3)
A26 A40 A18 88.2(4)
A47 A40 A18 91.0(4)
A119 A40 A18 126.8(4)
A59 A40 A18 146.0(5)
A8 A40 A18 59.7(3)
A13 A40 A18 60.5(3)
A26 A40 A56 61.8(3)
A47 A40 A56 118.6(4)
A119 A40 A56 76.9(4)
A59 A40 A56 151.3(5)
A8 A40 A56 89.3(4)
A13 A40 A56 117.1(4)
A18 A40 A56 56.7(3)
A26 A40 A17 90.8(4)
A47 A40 A17 88.4(4)
A119 A40 A17 123.8(4)
A59 A40 A17 56.4(3)
A8 A40 A17 60.4(3)
A13 A40 A17 60.4(3)
A18 A40 A17 109.4(4)
A56 A40 A17 147.7(5)
A26 A40 A57 121.0(4)
A47 A40 A57 59.5(3)
A119 A40 A57 73.7(4)
A59 A40 A57 110.4(4)
A8 A40 A57 121.1(4)
A13 A40 A57 88.5(4)
A18 A40 A57 61.4(3)
A56 A40 A57 59.2(3)
A17 A40 A57 144.8(5)
A26 A40 A58 60.1(3)
A47 A40 A58 120.3(4)
A119 A40 A58 74.1(4)
A59 A40 A58 60.1(3)
A8 A40 A58 88.0(4)
A13 A40 A58 119.6(4)
A18 A40 A58 144.3(4)
A56 A40 A58 112.8(4)
A17 A40 A58 59.3(3)
A57 A40 A58 147.8(5)
A118 A41 A49 90.0(4)
A118 A41 A12 148.2(5)
A49 A41 A12 58.2(3)
A118 A41 A7 150.0(5)
A49 A41 A7 119.8(4)
A12 A41 A7 61.7(3)
A118 A41 A63 73.1(4)
A49 A41 A63 61.3(4)
A12 A41 A63 89.0(4)
A7 A41 A63 116.2(4)
A118 A41 A17 127.2(5)
A49 A41 A17 91.1(4)
A12 A41 A17 60.5(3)
A7 A41 A17 60.9(3)
A63 A41 A17 147.6(5)
A118 A41 A60 77.1(4)
A49 A41 A60 119.8(5)
A12 A41 A60 117.6(4)
A7 A41 A60 89.7(4)
A63 A41 A60 150.2(5)
A17 A41 A60 57.2(3)
A118 A41 A28 92.3(4)
A49 A41 A28 177.3(5)
A12 A41 A28 119.4(4)
A7 A41 A28 57.8(3)
A63 A41 A28 118.2(5)
A17 A41 A28 88.6(4)
A60 A41 A28 62.1(4)
A118 A41 A62 73.2(4)
A49 A41 A62 119.8(5)
A12 A41 A62 119.7(5)
A7 A41 A62 87.4(4)
A63 A41 A62 58.4(4)
A17 A41 A62 144.8(5)
A60 A41 A62 112.0(5)
A28 A41 A62 59.8(4)
A118 A41 A16 122.9(5)
A49 A41 A16 87.5(4)
A12 A41 A16 60.3(3)
A7 A41 A16 60.2(3)
A63 A41 A16 56.1(3)
A17 A41 A16 109.9(4)
A60 A41 A16 147.8(5)
A28 A41 A16 90.1(4)
A62 A41 A16 59.4(3)
A118 A41 A61 74.5(4)
A49 A41 A61 60.2(4)
A12 A41 A61 88.7(4)
A7 A41 A61 121.8(4)
A63 A41 A61 111.6(4)
A17 A41 A61 60.9(3)
A60 A41 A61 59.7(4)
A28 A41 A61 121.7(5)
A62 A41 A61 147.7(4)
A16 A41 A61 144.7(5)
A51 A42 A30 177.9(5)
A51 A42 A67 62.5(4)
A30 A42 A67 118.8(5)
A51 A42 A117 91.4(5)
A30 A42 A117 90.6(5)
A67 A42 A117 75.0(5)
A51 A42 A15 87.5(4)
A30 A42 A15 92.0(4)
A67 A42 A15 55.7(4)
A117 A42 A15 124.5(5)
A51 A42 A64 119.3(5)
A30 A42 A64 60.5(4)
A67 A42 A64 151.0(5)
A117 A42 A64 76.0(4)
A15 A42 A64 147.5(5)
A51 A42 A11 58.4(4)
A30 A42 A11 119.7(5)
A67 A42 A11 89.4(5)
A117 A42 A11 149.8(6)
A15 A42 A11 59.8(3)
A64 A42 A11 116.8(5)
A51 A42 A6 119.4(5)
A30 A42 A6 58.7(4)
A67 A42 A6 116.5(4)
A117 A42 A6 149.2(6)
A15 A42 A6 60.9(3)
A64 A42 A6 88.6(4)
A11 A42 A6 61.0(3)
A51 A42 A16 91.6(4)
A30 A42 A16 86.6(4)
A67 A42 A16 148.4(6)
A117 A42 A16 126.5(5)
A15 A42 A16 108.9(4)
A64 A42 A16 56.5(3)
A11 A42 A16 60.4(3)
A6 A42 A16 58.8(3)
A51 A42 A65 61.0(4)
A30 A42 A65 118.9(5)
A67 A42 A65 113.7(5)
A117 A42 A65 74.7(4)
A15 A42 A65 144.9(6)
A64 A42 A65 58.4(4)
A11 A42 A65 88.8(4)
A6 A42 A65 119.6(5)
A16 A42 A65 60.8(4)
A51 A42 A66 121.9(5)
A30 A42 A66 59.5(4)
A67 A42 A66 59.4(4)
A117 A42 A66 73.6(4)
A15 A42 A66 60.9(4)
A64 A42 A66 110.8(5)
A11 A42 A66 120.6(4)
A6 A42 A66 87.8(4)
A16 A42 A66 142.4(5)
A65 A42 A66 148.2(5)
A10 A43 A53 58.7(4)
A10 A43 A32 120.3(4)
A53 A43 A32 178.4(5)
A10 A43 A5 62.7(3)
A53 A43 A5 121.4(4)
A32 A43 A5 57.6(3)
A10 A43 A116 149.7(5)
A53 A43 A116 91.0(4)
A32 A43 A116 89.9(4)
A5 A43 A116 147.5(5)
A10 A43 A14 61.6(3)
A53 A43 A14 90.3(4)
A32 A43 A14 90.2(4)
A5 A43 A14 61.3(3)
A116 A43 A14 124.4(5)
A10 A43 A71 88.4(4)
A53 A43 A71 61.1(4)
A32 A43 A71 120.5(4)
A5 A43 A71 118.5(5)
A116 A43 A71 75.6(4)
A14 A43 A71 57.2(4)
A10 A43 A68 116.6(4)
A53 A43 A68 118.4(5)
A32 A43 A68 60.6(4)
A5 A43 A68 87.2(4)
A116 A43 A68 75.7(4)
A14 A43 A68 146.2(5)
A71 A43 A68 151.2(5)
A10 A43 A69 89.2(4)
A53 A43 A69 59.6(4)
A32 A43 A69 119.4(5)
A5 A43 A69 120.7(4)
A116 A43 A69 73.4(4)
A14 A43 A69 147.0(5)
A71 A43 A69 111.0(5)
A68 A43 A69 58.9(4)
A10 A43 A15 61.2(3)
A53 A43 A15 90.6(4)
A32 A43 A15 87.7(4)
A5 A43 A15 60.5(3)
A116 A43 A15 124.4(5)
A14 A43 A15 111.2(4)
A71 A43 A15 147.2(5)
A68 A43 A15 55.4(3)
A69 A43 A15 60.2(3)
A10 A43 A70 120.0(5)
A53 A43 A70 121.1(4)
A32 A43 A70 60.5(3)
A5 A43 A70 87.9(4)
A116 A43 A70 74.0(4)
A14 A43 A70 58.4(3)
A71 A43 A70 60.1(3)
A68 A43 A70 112.2(4)
A69 A43 A70 147.3(5)
A15 A43 A70 144.7(5)
A89 A44 A87 67.2(4)
A89 A44 A38 61.2(4)
A87 A44 A38 91.1(4)
A89 A44 A73 118.7(5)
A87 A44 A73 88.6(4)
A38 A44 A73 179.7(6)
A89 A44 A53 60.5(4)
A87 A44 A53 127.6(5)
A38 A44 A53 61.7(4)
A73 A44 A53 118.6(5)
A89 A44 A9 151.0(5)
A87 A44 A9 106.7(5)
A38 A44 A9 91.5(4)
A73 A44 A9 88.5(4)
A53 A44 A9 117.1(4)
A89 A44 A71 90.4(4)
A87 A44 A71 124.6(4)
A38 A44 A71 122.4(5)
A73 A44 A71 57.9(4)
A53 A44 A71 60.7(4)
A9 A44 A71 114.1(4)
A89 A44 A10 109.9(5)
A87 A44 A10 148.1(4)
A38 A44 A10 62.8(3)
A73 A44 A10 117.5(4)
A53 A44 A10 57.7(3)
A9 A44 A10 59.4(3)
A71 A44 A10 86.5(4)
A89 A44 A34 93.1(4)
A87 A44 A34 57.0(3)
A38 A44 A34 59.7(4)
A73 A44 A34 120.1(5)
A53 A44 A34 121.3(4)
A9 A44 A34 62.6(3)
A71 A44 A34 176.5(5)
A10 A44 A34 92.4(4)
A89 A44 A45 126.0(5)
A87 A44 A45 58.9(4)
A38 A44 A45 119.8(4)
A73 A44 A45 59.9(3)
A53 A44 A45 173.5(5)
A9 A44 A45 57.3(3)
A71 A44 A45 117.4(4)
A10 A44 A45 116.6(4)
A34 A44 A45 60.3(3)
A89 A44 A14 142.4(5)
A87 A44 A14 142.4(5)
A38 A44 A14 121.6(4)
A73 A44 A14 58.7(3)
A53 A44 A14 87.1(4)
A9 A44 A14 58.9(3)
A71 A44 A14 55.2(3)
A10 A44 A14 58.8(3)
A34 A44 A14 121.5(4)
A45 A44 A14 87.0(4)
A89 A44 A115 59.1(4)
A87 A44 A115 62.4(4)
A38 A44 A115 120.2(5)
A73 A44 A115 59.7(4)
A53 A44 A115 92.2(4)
A9 A44 A115 145.3(5)
A71 A44 A115 62.7(4)
A10 A44 A115 145.7(5)
A34 A44 A115 119.2(4)
A45 A44 A115 92.2(4)
A14 A44 A115 108.0(4)
A9 A45 A46 62.9(3)
A9 A45 A87 108.3(4)
A46 A45 A87 109.5(4)
A9 A45 A39 61.6(3)
A46 A45 A39 95.0(4)
A87 A45 A39 145.7(5)
A9 A45 A105 113.0(4)
A46 A45 A105 60.1(3)
A87 A45 A105 63.8(4)
A39 A45 A105 150.0(5)
A9 A45 A75 90.6(4)
A46 A45 A75 61.8(3)
A87 A45 A75 153.2(5)
A39 A45 A75 60.2(3)
A105 A45 A75 91.6(4)
A9 A45 A73 89.2(4)
A46 A45 A73 150.6(5)
A87 A45 A73 87.0(4)
A39 A45 A73 61.4(3)
A105 A45 A73 147.3(5)
A75 A45 A73 112.8(4)
A9 A45 A44 60.1(3)
A46 A45 A44 109.4(4)
A87 A45 A44 58.0(4)
A39 A45 A44 91.9(4)
A105 A45 A44 111.2(4)
A75 A45 A44 147.8(5)
A73 A45 A44 58.2(3)
A9 A45 A34 63.4(3)
A46 A45 A34 59.6(3)
A87 A45 A34 56.5(3)
A39 A45 A34 124.9(4)
A105 A45 A34 59.2(3)
A75 A45 A34 121.4(4)
A73 A45 A34 117.8(5)
A44 A45 A34 59.7(3)
A45 A46 A105 60.7(4)
A45 A46 A103 125.4(5)
A105 A46 A103 65.0(4)
A45 A46 A57 118.1(4)
A105 A46 A57 117.8(5)
A103 A46 A57 90.5(5)
A45 A46 A34 62.8(3)
A105 A46 A34 60.4(4)
A103 A46 A34 87.2(4)
A57 A46 A34 177.5(5)
A45 A46 A47 174.2(5)
A105 A46 A47 125.1(5)
A103 A46 A47 60.3(4)
A57 A46 A47 60.1(3)
A34 A46 A47 119.2(4)
A45 A46 A13 117.9(4)
A105 A46 A13 150.3(5)
A103 A46 A13 106.6(4)
A57 A46 A13 89.8(4)
A34 A46 A13 91.7(4)
A47 A46 A13 57.5(3)
A45 A46 A9 58.4(3)
A105 A46 A9 109.7(5)
A103 A46 A9 144.9(5)
A57 A46 A9 119.5(4)
A34 A46 A9 63.0(3)
A47 A46 A9 117.1(4)
A13 A46 A9 59.6(3)
A45 A46 A75 60.4(3)
A105 A46 A75 91.1(4)
A103 A46 A75 126.2(5)
A57 A46 A75 57.8(3)
A34 A46 A75 123.2(4)
A47 A46 A75 117.3(5)
A13 A46 A75 114.4(4)
A9 A46 A75 87.3(4)
A45 A46 A35 122.3(5)
A105 A46 A35 92.6(4)
A103 A46 A35 55.1(4)
A57 A46 A35 119.5(4)
A34 A46 A35 59.6(3)
A47 A46 A35 59.7(3)
A13 A46 A35 62.2(3)
A9 A46 A35 92.2(4)
A75 A46 A35 176.2(5)
A45 A46 A18 86.3(4)
A105 A46 A18 142.8(4)
A103 A46 A18 146.2(5)
A57 A46 A18 61.1(3)
A34 A46 A18 121.4(4)
A47 A46 A18 88.2(4)
A13 A46 A18 59.0(3)
A9 A46 A18 58.4(3)
A75 A46 A18 55.5(3)
A35 A46 A18 121.2(4)
A45 A46 A114 87.2(4)
A105 A46 A114 58.5(4)
A103 A46 A114 68.1(4)
A57 A46 A114 59.3(4)
A34 A46 A114 119.0(4)
A47 A46 A114 95.9(4)
A13 A46 A114 147.7(5)
A9 A46 A114 141.4(4)
A75 A46 A114 58.5(3)
A35 A46 A114 123.1(4)
A18 A46 A114 106.7(4)
A13 A47 A101 112.9(5)
A13 A47 A48 61.6(3)
A101 A47 A48 60.3(4)
A13 A47 A40 61.3(3)
A101 A47 A40 148.9(5)
A48 A47 A40 94.2(4)
A13 A47 A59 89.1(4)
A101 A47 A59 90.4(4)
A48 A47 A59 61.0(3)
A40 A47 A59 60.0(3)
A13 A47 A57 91.6(4)
A101 A47 A57 147.4(5)
A48 A47 A57 151.3(5)
A40 A47 A57 61.6(3)
A59 A47 A57 112.0(5)
A13 A47 A103 108.9(5)
A101 A47 A103 63.3(4)
A48 A47 A103 108.3(5)
A40 A47 A103 147.4(4)
A59 A47 A103 152.2(5)
A57 A47 A103 89.2(4)
A13 A47 A46 61.5(3)
A101 A47 A46 113.0(5)
A48 A47 A46 110.1(5)
A40 A47 A46 91.6(4)
A59 A47 A46 147.4(5)
A57 A47 A46 59.2(3)
A103 A47 A46 59.0(3)
A13 A47 A35 64.3(4)
A101 A47 A35 59.1(4)
A48 A47 A35 59.3(4)
A40 A47 A35 125.6(5)
A59 A47 A35 120.4(4)
A57 A47 A35 120.5(5)
A103 A47 A35 55.3(4)
A46 A47 A35 61.5(3)
A99 A48 A47 127.5(5)
A99 A48 A101 68.0(4)
A47 A48 A101 59.6(4)
A99 A48 A35 90.0(4)
A47 A48 A35 61.6(4)
A101 A48 A35 59.6(4)
A99 A48 A13 147.6(5)
A47 A48 A13 58.2(3)
A101 A48 A13 109.4(4)
A35 A48 A13 63.9(3)
A99 A48 A61 87.1(4)
A47 A48 A61 119.0(5)
A101 A48 A61 117.5(5)
A35 A48 A61 176.6(5)
A13 A48 A61 119.4(4)
A99 A48 A12 106.8(4)
A47 A48 A12 117.5(4)
A101 A48 A12 152.1(5)
A35 A48 A12 93.8(4)
A13 A48 A12 59.3(3)
A61 A48 A12 88.8(4)
A99 A48 A59 125.0(5)
A47 A48 A59 59.9(3)
A101 A48 A59 89.4(4)
A35 A48 A59 121.5(4)
A13 A48 A59 86.6(4)
A61 A48 A59 59.1(3)
A12 A48 A59 113.7(4)
A99 A48 A36 56.7(4)
A47 A48 A36 121.7(5)
A101 A48 A36 93.8(5)
A35 A48 A36 60.2(4)
A13 A48 A36 92.1(4)
A61 A48 A36 119.3(5)
A12 A48 A36 63.2(4)
A59 A48 A36 176.9(5)
A99 A48 A49 58.6(4)
A47 A48 A49 173.8(5)
A101 A48 A49 126.6(5)
A35 A48 A49 119.8(5)
A13 A48 A49 116.3(4)
A61 A48 A49 60.0(4)
A12 A48 A49 57.0(3)
A59 A48 A49 118.5(5)
A36 A48 A49 59.6(4)
A99 A48 A17 142.4(5)
A47 A48 A17 87.1(4)
A101 A48 A17 141.5(5)
A35 A48 A17 123.3(4)
A13 A48 A17 59.3(3)
A61 A48 A17 60.0(3)
A12 A48 A17 58.6(3)
A59 A48 A17 55.1(3)
A36 A48 A17 121.8(4)
A49 A48 A17 87.4(4)
A99 A48 A113 63.3(4)
A47 A48 A113 89.8(4)
A101 A48 A113 57.3(3)
A35 A48 A113 116.8(4)
A13 A48 A113 144.5(5)
A61 A48 A113 60.2(3)
A12 A48 A113 146.9(4)
A59 A48 A113 62.2(3)
A36 A48 A113 119.8(4)
A49 A48 A113 94.6(4)
A17 A48 A113 108.4(4)
A12 A49 A97 113.8(5)
A12 A49 A99 110.8(5)
A97 A49 A99 64.4(4)
A12 A49 A50 62.9(3)
A97 A49 A50 60.0(4)
A99 A49 A50 110.6(5)
A12 A49 A41 61.0(3)
A97 A49 A41 149.5(6)
A99 A49 A41 145.9(6)
A50 A49 A41 95.1(4)
A12 A49 A36 64.9(4)
A97 A49 A36 59.7(4)
A99 A49 A36 57.1(4)
A50 A49 A36 60.6(4)
A41 A49 A36 125.9(4)
A12 A49 A61 90.9(4)
A97 A49 A61 147.1(5)
A99 A49 A61 87.1(5)
A50 A49 A61 152.0(5)
A41 A49 A61 61.3(4)
A36 A49 A61 119.2(5)
A12 A49 A63 89.6(4)
A97 A49 A63 91.6(5)
A99 A49 A63 153.0(5)
A50 A49 A63 62.2(4)
A41 A49 A63 59.5(4)
A36 A49 A63 122.8(5)
A61 A49 A63 110.9(5)
A12 A49 A48 61.2(3)
A97 A49 A48 112.6(5)
A99 A49 A48 59.2(4)
A50 A49 A48 110.3(4)
A41 A49 A48 91.6(4)
A36 A49 A48 60.1(4)
A61 A49 A48 59.4(4)
A63 A49 A48 147.3(5)
A97 A50 A49 59.8(4)
A97 A50 A11 150.8(6)
A49 A50 A11 117.8(5)
A97 A50 A65 117.1(5)
A49 A50 A65 118.0(5)
A11 A50 A65 90.4(4)
A97 A50 A95 66.1(4)
A49 A50 A95 125.8(5)
A11 A50 A95 107.2(5)
A65 A50 A95 88.9(5)
A97 A50 A51 124.8(5)
A49 A50 A51 175.4(5)
A11 A50 A51 58.3(4)
A65 A50 A51 60.9(4)
A95 A50 A51 58.8(4)
A97 A50 A36 59.7(4)
A49 A50 A36 60.9(4)
A11 A50 A36 92.7(4)
A65 A50 A36 176.8(5)
A95 A50 A36 89.6(5)
A51 A50 A36 120.4(5)
A97 A50 A37 92.8(5)
A49 A50 A37 121.3(5)
A11 A50 A37 62.6(4)
A65 A50 A37 120.7(5)
A95 A50 A37 56.6(4)
A51 A50 A37 60.0(4)
A36 A50 A37 60.4(4)
A97 A50 A12 109.2(5)
A49 A50 A12 57.6(3)
A11 A50 A12 60.1(3)
A65 A50 A12 119.1(5)
A95 A50 A12 147.5(6)
A51 A50 A12 118.4(4)
A36 A50 A12 63.2(4)
A37 A50 A12 92.8(4)
A97 A50 A63 90.4(5)
A49 A50 A63 60.3(4)
A11 A50 A63 114.2(5)
A65 A50 A63 57.8(4)
A95 A50 A63 125.3(5)
A51 A50 A63 118.2(5)
A36 A50 A63 121.2(5)
A37 A50 A63 176.8(5)
A12 A50 A63 85.8(4)
A97 A50 A16 141.4(6)
A49 A50 A16 86.5(4)
A11 A50 A16 59.9(3)
A65 A50 A16 60.3(4)
A95 A50 A16 144.7(6)
A51 A50 A16 89.2(4)
A36 A50 A16 121.9(5)
A37 A50 A16 122.5(4)
A12 A50 A16 58.7(3)
A63 A50 A16 54.3(3)
A97 A50 A112 56.9(4)
A49 A50 A112 85.6(4)
A11 A50 A112 149.6(5)
A65 A50 A112 60.3(4)
A95 A50 A112 67.4(4)
A51 A50 A112 97.2(5)
A36 A50 A112 116.6(5)
A37 A50 A112 123.7(5)
A12 A50 A112 139.2(5)
A63 A50 A112 58.6(4)
A16 A50 A112 106.1(5)
A11 A51 A95 110.3(5)
A11 A51 A42 61.8(4)
A95 A51 A42 147.4(6)
A11 A51 A52 63.2(4)
A95 A51 A52 109.1(6)
A42 A51 A52 95.4(4)
A11 A51 A50 60.3(4)
A95 A51 A50 60.6(4)
A42 A51 A50 91.4(5)
A52 A51 A50 110.2(5)
A11 A51 A37 63.6(4)
A95 A51 A37 57.5(4)
A42 A51 A37 125.4(5)
A52 A51 A37 59.4(4)
A50 A51 A37 60.9(4)
A11 A51 A65 90.6(5)
A95 A51 A65 89.0(5)
A42 A51 A65 60.9(4)
A52 A51 A65 151.8(5)
A50 A51 A65 59.4(4)
A37 A51 A65 120.1(5)
A11 A51 A93 111.3(5)
A95 A51 A93 63.1(5)
A42 A51 A93 149.1(5)
A52 A51 A93 58.2(4)
A50 A51 A93 111.7(6)
A37 A51 A93 57.7(4)
A65 A51 A93 148.8(5)
A11 A51 A67 89.3(4)
A95 A51 A67 152.3(6)
A42 A51 A67 59.0(4)
A52 A51 A67 61.7(4)
A50 A51 A67 146.2(5)
A37 A51 A67 121.0(5)
A65 A51 A67 110.8(5)
A93 A51 A67 92.1(5)
A93 A52 A51 62.4(4)
A93 A52 A37 59.7(4)
A51 A52 A37 61.5(4)
A93 A52 A69 120.3(5)
A51 A52 A69 119.3(5)
A37 A52 A69 179.2(6)
A93 A52 A91 63.6(4)
A51 A52 A91 125.9(5)
A37 A52 A91 88.4(5)
A69 A52 A91 90.9(5)
A93 A52 A53 123.5(5)
A51 A52 A53 174.0(6)
A37 A52 A53 119.4(5)
A69 A52 A53 59.8(4)
A91 A52 A53 60.0(4)
A93 A52 A10 148.5(6)
A51 A52 A10 117.1(5)
A37 A52 A10 91.4(4)
A69 A52 A10 88.4(4)
A91 A52 A10 106.7(5)
A53 A52 A10 57.5(3)
A93 A52 A11 110.2(5)
A51 A52 A11 57.6(4)
A37 A52 A11 62.4(4)
A69 A52 A11 118.1(5)
A91 A52 A11 145.5(6)
A53 A52 A11 117.0(5)
A10 A52 A11 59.5(3)
A93 A52 A67 94.2(5)
A51 A52 A67 61.0(4)
A37 A52 A67 122.4(5)
A69 A52 A67 58.4(4)
A91 A52 A67 127.2(5)
A53 A52 A67 117.6(5)
A10 A52 A67 113.3(5)
A11 A52 A67 86.0(4)
A93 A52 A15 144.0(6)
A51 A52 A15 85.6(4)
A37 A52 A15 120.5(5)
A69 A52 A15 60.1(4)
A91 A52 A15 146.4(5)
A53 A52 A15 89.1(4)
A10 A52 A15 59.7(3)
A11 A52 A15 58.0(3)
A67 A52 A15 53.6(4)
A93 A52 A38 91.1(5)
A51 A52 A38 120.9(5)
A37 A52 A38 59.6(4)
A69 A52 A38 119.6(5)
A91 A52 A38 56.6(4)
A53 A52 A38 59.9(4)
A10 A52 A38 61.3(4)
A11 A52 A38 91.0(4)
A67 A52 A38 174.6(5)
A15 A52 A38 121.0(4)
A93 A52 A111 58.6(4)
A51 A52 A111 87.6(4)
A37 A52 A111 118.2(5)
A69 A52 A111 61.8(4)
A91 A52 A111 67.4(4)
A53 A52 A111 96.6(5)
A10 A52 A111 148.8(5)
A11 A52 A111 141.3(5)
A67 A52 A111 60.4(4)
A15 A52 A111 107.3(5)
A38 A52 A111 123.9(5)
A10 A53 A89 111.7(5)
A10 A53 A43 60.1(4)
A89 A53 A43 146.6(5)
A10 A53 A44 62.0(4)
A89 A53 A44 58.2(4)
A43 A53 A44 93.3(4)
A10 A53 A69 90.9(5)
A89 A53 A69 150.5(6)
A43 A53 A69 61.1(4)
A44 A53 A69 150.5(5)
A10 A53 A91 110.1(5)
A89 A53 A91 64.1(4)
A43 A53 A91 148.5(5)
A44 A53 A91 108.4(5)
A69 A53 A91 90.9(5)
A10 A53 A52 61.7(4)
A89 A53 A52 113.5(5)
A43 A53 A52 91.6(4)
A44 A53 A52 110.4(5)
A69 A53 A52 59.8(4)
A91 A53 A52 60.0(4)
A10 A53 A71 88.6(4)
A89 A53 A71 88.9(5)
A43 A53 A71 59.9(3)
A44 A53 A71 60.3(4)
A69 A53 A71 111.2(5)
A91 A53 A71 151.1(6)
A52 A53 A71 147.3(5)
A10 A53 A38 63.2(4)
A89 A53 A38 59.4(4)
A43 A53 A38 123.4(5)
A44 A53 A38 58.7(3)
A69 A53 A38 121.2(5)
A91 A53 A38 57.1(4)
A52 A53 A38 61.4(4)
A71 A53 A38 119.1(5)
A76 A54 A84 68.2(4)
A76 A54 A78 67.2(4)
A84 A54 A78 128.5(5)
A76 A54 A82 125.6(5)
A84 A54 A82 65.2(4)
A78 A54 A82 127.5(5)
A76 A54 A80 126.0(5)
A84 A54 A80 128.8(5)
A78 A54 A80 65.4(4)
A82 A54 A80 70.2(4)
A76 A54 A19 61.8(4)
A84 A54 A19 62.3(4)
A78 A54 A19 114.5(5)
A82 A54 A19 115.0(5)
A80 A54 A19 167.0(5)
A76 A54 A23 62.9(4)
A84 A54 A23 117.6(5)
A78 A54 A23 59.9(4)
A82 A54 A23 169.4(5)
A80 A54 A23 111.0(5)
A19 A54 A23 61.6(4)
A76 A54 A21 170.3(5)
A84 A54 A21 113.4(5)
A78 A54 A21 114.9(5)
A82 A54 A21 61.4(4)
A80 A54 A21 61.2(4)
A19 A54 A21 109.8(4)
A23 A54 A21 109.4(4)
A76 A54 A20 115.2(5)
A84 A54 A20 60.1(4)
A78 A54 A20 168.7(5)
A82 A54 A20 61.0(4)
A80 A54 A20 116.4(4)
A19 A54 A20 60.9(4)
A23 A54 A20 110.6(5)
A21 A54 A20 60.7(3)
A76 A54 A22 115.4(5)
A84 A54 A22 169.5(5)
A78 A54 A22 60.2(4)
A82 A54 A22 115.6(4)
A80 A54 A22 58.2(4)
A19 A54 A22 109.9(5)
A23 A54 A22 59.6(3)
A21 A54 A22 61.3(3)
A20 A54 A22 110.5(4)
A76 A54 A2 111.3(5)
A84 A54 A2 110.2(5)
A78 A54 A2 109.1(5)
A82 A54 A2 109.8(4)
A80 A54 A2 107.5(4)
A19 A54 A2 59.8(3)
A23 A54 A2 59.5(3)
A21 A54 A2 59.0(3)
A20 A54 A2 59.7(3)
A22 A54 A2 59.4(3)
A83 A55 A77 129.0(6)
A83 A55 A85 70.0(4)
A77 A55 A85 65.8(5)
A83 A55 A81 66.8(5)
A77 A55 A81 129.1(6)
A85 A55 A81 129.8(5)
A83 A55 A79 127.0(5)
A77 A55 A79 68.0(5)
A85 A55 A79 126.8(6)
A81 A55 A79 67.3(5)
A83 A55 A35 60.4(4)
A77 A55 A35 115.9(5)
A85 A55 A35 63.1(4)
A81 A55 A35 112.9(5)
A79 A55 A35 168.1(6)
A83 A55 A34 115.0(5)
A77 A55 A34 61.1(4)
A85 A55 A34 60.0(4)
A81 A55 A34 166.6(6)
A79 A55 A34 115.8(5)
A35 A55 A34 61.2(4)
A83 A55 A38 168.2(6)
A77 A55 A38 60.0(4)
A85 A55 A38 112.7(5)
A81 A55 A38 114.9(5)
A79 A55 A38 61.5(4)
A35 A55 A38 109.8(5)
A34 A55 A38 60.4(4)
A83 A55 A36 61.0(4)
A77 A55 A36 167.8(5)
A85 A55 A36 117.9(5)
A81 A55 A36 58.7(4)
A79 A55 A36 112.8(6)
A35 A55 A36 60.8(4)
A34 A55 A36 109.7(5)
A38 A55 A36 109.2(5)
A83 A55 A37 115.3(5)
A77 A55 A37 112.9(5)
A85 A55 A37 168.9(5)
A81 A55 A37 60.3(4)
A79 A55 A37 59.0(4)
A35 A55 A37 110.1(5)
A34 A55 A37 109.2(4)
A38 A55 A37 60.0(4)
A36 A55 A37 60.9(4)
A83 A55 A3 108.9(5)
A77 A55 A3 109.2(4)
A85 A55 A3 110.2(5)
A81 A55 A3 107.1(5)
A79 A55 A3 108.7(5)
A35 A55 A3 59.5(4)
A34 A55 A3 59.5(3)
A38 A55 A3 59.3(3)
A36 A55 A3 58.7(3)
A37 A55 A3 59.1(4)
S33 A56 A18 168.2(18)
S33 A56 A74 103.8(18)
A18 A56 A74 65.0(4)
S33 A56 A57 123.8(19)
A18 A56 A57 63.9(4)
A74 A56 A57 99.2(5)
S33 A56 A40 129.0(18)
A18 A56 A40 61.6(3)
A74 A56 A40 126.4(5)
A57 A56 A40 61.4(3)
S33 A56 A26 93.6(19)
A18 A56 A26 88.9(4)
A74 A56 A26 117.2(5)
A57 A56 A26 119.5(4)
A40 A56 A26 58.2(3)
S33 A56 A25 108.8(19)
A18 A56 A25 63.1(4)
A74 A56 A25 59.5(4)
A57 A56 A25 127.0(5)
A40 A56 A25 91.5(4)
A26 A56 A25 57.7(3)
S33 A56 A122 49.2(18)
A18 A56 A122 119.3(5)
A74 A56 A122 61.3(4)
A57 A56 A122 148.7(5)
A40 A56 A122 149.6(5)
A26 A56 A122 91.7(4)
A25 A56 A122 66.6(4)
S28 A57 A75 153.4(12)
S28 A57 A46 128.5(12)
A75 A57 A46 62.6(3)
S28 A57 A56 106.8(13)
A75 A57 A56 81.5(4)
A46 A57 A56 117.5(4)
S28 A57 A47 76.4(11)
A75 A57 A47 122.7(5)
A46 A57 A47 60.7(3)
A56 A57 A47 118.2(4)
S28 A57 A40 90.1(12)
A75 A57 A40 115.2(4)
A46 A57 A40 90.8(4)
A56 A57 A40 59.4(3)
A47 A57 A40 58.9(3)
S28 A57 A18 148.2(13)
A75 A57 A18 57.0(3)
A46 A57 A18 61.8(3)
A56 A57 A18 55.8(3)
A47 A57 A18 88.8(4)
A40 A57 A18 58.3(3)
S28 A57 A114 96.6(13)
A75 A57 A114 63.1(4)
A46 A57 A114 68.4(4)
A56 A57 A114 136.8(4)
A47 A57 A114 102.1(4)
A40 A57 A114 157.8(5)
A18 A57 A114 114.1(4)
S27 A58 A60 153.2(15)
S27 A58 A27 126.7(15)
A60 A58 A27 63.6(3)
S27 A58 A17 148.0(16)
A60 A58 A17 57.6(3)
A27 A58 A17 63.2(3)
S27 A58 A26 75.1(14)
A60 A58 A26 123.8(4)
A27 A58 A26 61.0(3)
A17 A58 A26 89.2(4)
S27 A58 A59 105.9(16)
A60 A58 A59 83.8(4)
A27 A58 A59 119.1(4)
A17 A58 A59 55.8(3)
A26 A58 A59 115.6(4)
S27 A58 A40 88.9(15)
A60 A58 A40 116.8(5)
A27 A58 A40 91.5(4)
A17 A58 A40 59.3(3)
A26 A58 A40 57.5(3)
A59 A58 A40 58.1(3)
S27 A58 A121 95.4(16)
A60 A58 A121 65.1(4)
A27 A58 A121 65.3(4)
A17 A58 A121 114.8(4)
A26 A58 A121 98.6(4)
A59 A58 A121 143.2(4)
A40 A58 A121 153.8(4)
S16 A59 A17 159.1(16)
S16 A59 A61 95.7(15)
A17 A59 A61 63.5(3)
S16 A59 A40 137.8(15)
A17 A59 A40 62.6(3)
A61 A59 A40 126.0(4)
S16 A59 A47 96.6(16)
A17 A59 A47 91.8(4)
A61 A59 A47 119.2(5)
A40 A59 A47 59.8(3)
S16 A59 A48 104.2(17)
A17 A59 A48 64.1(4)
A61 A59 A48 60.2(3)
A40 A59 A48 92.9(4)
A47 A59 A48 59.1(4)
S16 A59 A58 127.2(17)
A17 A59 A58 61.8(3)
A61 A59 A58 95.3(4)
A40 A59 A58 61.8(3)
A47 A59 A58 121.6(4)
A48 A59 A58 125.8(4)
S16 A59 A113 42.7(16)
A17 A59 A113 118.3(4)
A61 A59 A113 61.7(3)
A40 A59 A113 150.6(5)
A47 A59 A113 91.2(4)
A48 A59 A113 65.5(4)
A58 A59 A113 147.0(4)
S31 A60 A17 163.9(17)
S31 A60 A58 106.2(17)
A17 A60 A58 63.3(4)
S31 A60 A41 126.3(18)
A17 A60 A41 61.4(4)
A58 A60 A41 124.4(5)
S31 A60 A61 132.8(17)
A17 A60 A61 62.9(3)
A58 A60 A61 97.6(4)
A41 A60 A61 61.3(4)
S31 A60 A28 84.6(17)
A17 A60 A28 89.3(4)
A58 A60 A28 115.8(4)
A41 A60 A28 59.3(4)
A61 A60 A28 120.6(5)
S31 A60 A27 100.8(16)
A17 A60 A27 63.7(3)
A58 A60 A27 59.6(3)
A41 A60 A27 91.0(4)
A61 A60 A27 126.5(4)
A28 A60 A27 56.2(3)
S31 A60 A121 47.1(16)
A17 A60 A121 117.8(4)
A58 A60 A121 63.1(4)
A41 A60 A121 146.1(5)
A61 A60 A121 151.9(5)
A28 A60 A121 87.2(4)
A27 A60 A121 63.4(3)
S26 A61 A59 157.2(18)
S26 A61 A48 129.8(19)
A59 A61 A48 60.7(3)
S26 A61 A60 103.4(18)
A59 A61 A60 83.3(4)
A48 A61 A60 117.9(4)
S26 A61 A49 76.2(18)
A59 A61 A49 120.5(5)
A48 A61 A49 60.5(4)
A60 A61 A49 117.4(4)
S26 A61 A41 87.1(18)
A59 A61 A41 114.5(4)
A48 A61 A41 90.6(4)
A60 A61 A41 59.0(3)
A49 A61 A41 58.5(4)
S26 A61 A17 145.1(18)
A59 A61 A17 56.1(3)
A48 A61 A17 61.7(3)
A60 A61 A17 56.2(3)
A49 A61 A17 88.6(4)
A41 A61 A17 58.4(3)
S26 A61 A113 98.6(18)
A59 A61 A113 65.2(4)
A48 A61 A113 67.0(4)
A60 A61 A113 140.9(5)
A49 A61 A113 99.0(5)
A41 A61 A113 154.9(5)
A17 A61 A113 114.9(4)
S25 A62 A63 102(2)
S25 A62 A64 151(2)
A63 A62 A64 82.3(5)
S25 A62 A29 132(2)
A63 A62 A29 119.7(5)
A64 A62 A29 64.2(4)
S25 A62 A16 148(2)
A63 A62 A16 56.9(3)
A64 A62 A16 57.2(4)
A29 A62 A16 62.8(3)
S25 A62 A28 80(2)
A63 A62 A28 119.7(5)
A64 A62 A28 123.8(5)
A29 A62 A28 60.1(3)
A16 A62 A28 90.6(4)
S25 A62 A41 89(2)
A63 A62 A41 60.0(4)
A64 A62 A41 117.3(5)
A29 A62 A41 92.0(4)
A16 A62 A41 60.3(3)
A28 A62 A41 59.8(4)
S25 A62 A125 97(2)
A63 A62 A125 140.2(6)
A64 A62 A125 64.8(4)
A29 A62 A125 66.1(4)
A16 A62 A125 114.2(5)
A28 A62 A125 97.7(5)
A41 A62 A125 155.3(5)
S13 A63 A16 167.2(19)
S13 A63 A62 129.0(19)
A16 A63 A62 62.8(4)
S13 A63 A65 106.3(18)
A16 A63 A65 64.1(4)
A62 A63 A65 97.9(5)
S13 A63 A41 125.2(18)
A16 A63 A41 62.8(3)
A62 A63 A41 61.6(4)
A65 A63 A41 126.7(4)
S13 A63 A49 87.0(18)
A16 A63 A49 90.0(4)
A62 A63 A49 120.7(5)
A65 A63 A49 116.7(5)
A41 A63 A49 59.2(4)
S13 A63 A50 105.1(19)
A16 A63 A50 63.0(4)
A62 A63 A50 125.8(4)
A65 A63 A50 59.3(4)
A41 A63 A50 92.0(4)
A49 A63 A50 57.5(4)
S13 A63 A112 47.3(18)
A16 A63 A112 120.2(5)
A62 A63 A112 150.6(6)
A65 A63 A112 63.7(4)
A41 A63 A112 147.7(6)
A49 A63 A112 88.6(5)
A50 A63 A112 66.4(4)
S13 A63 A118 80.6(18)
A16 A63 A118 111.0(5)
A62 A63 A118 66.3(4)
A65 A63 A118 162.7(6)
A41 A63 A118 53.2(3)
A49 A63 A118 78.9(4)
A50 A63 A118 135.2(5)
A112 A63 A118 127.2(5)
S39 A64 A16 164(2)
S39 A64 A65 129(2)
A16 A64 A65 63.8(4)
S39 A64 A62 104(2)
A16 A64 A62 62.4(4)
A65 A64 A62 97.4(5)
S39 A64 A42 130(2)
A16 A64 A42 62.2(4)
A65 A64 A42 61.3(4)
A62 A64 A42 124.4(5)
S39 A64 A30 90.3(19)
A16 A64 A30 89.1(4)
A65 A64 A30 120.4(5)
A62 A64 A30 116.0(5)
A42 A64 A30 59.1(4)
S39 A64 A29 104(2)
A16 A64 A29 62.5(4)
A65 A64 A29 126.2(5)
A62 A64 A29 58.5(4)
A42 A64 A29 91.9(4)
A30 A64 A29 57.5(3)
S39 A64 A125 49(2)
A16 A64 A125 115.4(5)
A65 A64 A125 149.7(5)
A62 A64 A125 61.0(4)
A42 A64 A125 147.8(5)
A30 A64 A125 89.4(5)
A29 A64 A125 63.0(4)
S24 A65 A63 152.6(16)
S24 A65 A64 104.1(18)
A63 A65 A64 82.4(5)
S24 A65 A50 130.4(18)
A63 A65 A50 63.0(4)
A64 A65 A50 118.4(5)
S24 A65 A42 89.9(16)
A63 A65 A42 115.7(5)
A64 A65 A42 60.2(4)
A50 A65 A42 90.0(4)
S24 A65 A51 78.7(17)
A63 A65 A51 122.1(5)
A64 A65 A51 118.4(5)
A50 A65 A51 59.7(4)
A42 A65 A51 58.2(4)
S24 A65 A16 148.7(16)
A63 A65 A16 56.3(3)
A64 A65 A16 56.6(4)
A50 A65 A16 61.8(4)
A42 A65 A16 59.5(3)
A51 A65 A16 89.3(4)
S24 A65 A112 98.5(17)
A63 A65 A112 62.4(4)
A64 A65 A112 137.6(6)
A50 A65 A112 67.1(4)
A42 A65 A112 155.5(6)
A51 A65 A112 100.8(5)
A16 A65 A112 112.2(5)
S23 A66 A31 130.4(17)
S23 A66 A68 148.5(16)
A31 A66 A68 62.2(4)
S23 A66 A30 79.9(17)
A31 A66 A30 62.0(4)
A68 A66 A30 123.4(5)
S23 A66 A67 108.1(16)
A31 A66 A67 117.0(5)
A68 A66 A67 81.1(4)
A30 A66 A67 117.5(5)
S23 A66 A42 95.2(16)
A31 A66 A42 91.0(4)
A68 A66 A42 114.6(5)
A30 A66 A42 58.7(4)
A67 A66 A42 58.9(4)
S23 A66 A15 153.2(16)
A31 A66 A15 62.2(4)
A68 A66 A15 56.0(3)
A30 A66 A15 90.3(4)
A67 A66 A15 54.9(4)
A42 A66 A15 58.7(3)
S23 A66 A124 92.0(16)
A31 A66 A124 68.9(4)
A68 A66 A124 64.1(4)
A30 A66 A124 102.8(5)
A67 A66 A124 137.2(5)
A42 A66 A124 158.3(5)
A15 A66 A124 114.6(4)
A15 A67 S11 166.3(18)
A15 A67 A69 64.0(4)
S11 A67 A69 104.0(18)
A15 A67 A42 62.7(4)
S11 A67 A42 128.2(17)
A69 A67 A42 126.5(5)
A15 A67 A66 64.1(4)
S11 A67 A66 126.7(18)
A69 A67 A66 98.7(5)
A42 A67 A66 61.7(4)
A15 A67 A51 89.1(5)
S11 A67 A51 91.1(17)
A69 A67 A51 116.6(5)
A42 A67 A51 58.5(4)
A66 A67 A51 120.2(5)
A15 A67 A52 63.4(4)
S11 A67 A52 105.6(18)
A69 A67 A52 59.2(4)
A42 A67 A52 92.3(5)
A66 A67 A52 127.4(5)
A51 A67 A52 57.4(4)
A15 A67 A111 117.8(5)
S11 A67 A111 48.6(17)
A69 A67 A111 63.0(4)
A42 A67 A111 145.4(6)
A66 A67 A111 152.5(5)
A51 A67 A111 87.1(5)
A52 A67 A111 62.9(4)
S37 A68 A15 168.2(17)
S37 A68 A66 104.8(16)
A15 A68 A66 64.4(4)
S37 A68 A69 125.6(17)
A15 A68 A69 63.5(4)
A66 A68 A69 99.5(5)
S37 A68 A43 127.1(16)
A15 A68 A43 62.8(4)
A66 A68 A43 126.9(5)
A69 A68 A43 60.9(4)
S37 A68 A31 106.9(17)
A15 A68 A31 63.9(4)
A66 A68 A31 58.8(4)
A69 A68 A31 127.3(5)
A43 A68 A31 92.8(4)
S37 A68 A32 89.8(16)
A15 A68 A32 91.3(4)
A66 A68 A32 117.7(5)
A69 A68 A32 120.1(5)
A43 A68 A32 59.2(3)
A31 A68 A32 58.9(3)
S37 A68 A124 48.6(16)
A15 A68 A124 119.6(5)
A66 A68 A124 61.3(4)
A69 A68 A124 148.4(5)
A43 A68 A124 150.6(5)
A31 A68 A124 66.7(4)
A32 A68 A124 91.6(4)
S22 A69 A67 152.0(17)
S22 A69 A68 104.6(16)
A67 A69 A68 80.7(5)
S22 A69 A53 79.8(16)
A67 A69 A53 122.2(5)
A68 A69 A53 119.3(5)
S22 A69 A52 132.1(17)
A67 A69 A52 62.4(4)
A68 A69 A52 117.3(5)
A53 A69 A52 60.4(4)
S22 A69 A43 90.5(16)
A67 A69 A43 115.1(5)
A68 A69 A43 60.2(4)
A53 A69 A43 59.2(4)
A52 A69 A43 90.8(4)
S22 A69 A15 149.5(17)
A67 A69 A15 55.2(4)
A68 A69 A15 55.7(4)
A53 A69 A15 90.2(5)
A52 A69 A15 61.6(4)
A43 A69 A15 60.0(4)
S22 A69 A111 100.2(16)
A67 A69 A111 62.2(4)
A68 A69 A111 137.9(5)
A53 A69 A111 98.1(5)
A52 A69 A111 63.6(4)
A43 A69 A111 152.9(5)
A15 A69 A111 109.7(4)
S21 A70 A72 145.4(15)
S21 A70 A14 151.3(16)
A72 A70 A14 58.5(3)
S21 A70 A33 133.0(17)
A72 A70 A33 64.1(4)
A14 A70 A33 63.5(3)
S21 A70 A71 101.7(17)
A72 A70 A71 84.4(4)
A14 A70 A71 57.4(4)
A33 A70 A71 120.9(4)
S21 A70 A32 83.0(16)
A72 A70 A32 124.4(5)
A14 A70 A32 90.2(4)
A33 A70 A32 60.8(3)
A71 A70 A32 118.0(4)
S21 A70 A43 93.1(15)
A72 A70 A43 118.4(4)
A14 A70 A43 60.0(3)
A33 A70 A43 92.4(4)
A71 A70 A43 59.2(3)
A32 A70 A43 58.8(3)
S21 A70 A123 95.7(16)
A72 A70 A123 62.5(4)
A14 A70 A123 113.0(5)
A33 A70 A123 64.4(3)
A71 A70 A123 140.9(5)
A32 A70 A123 98.6(4)
A43 A70 A123 154.5(5)
S20 A71 A14 165.9(17)
S20 A71 A73 103.0(17)
A14 A71 A73 62.9(4)
S20 A71 A43 132.7(17)
A14 A71 A43 61.4(4)
A73 A71 A43 124.1(5)
S20 A71 A44 109.6(16)
A14 A71 A44 64.9(4)
A73 A71 A44 60.1(4)
A43 A71 A44 92.0(4)
S20 A71 A70 124.3(16)
A14 A71 A70 60.0(4)
A73 A71 A70 94.9(5)
A43 A71 A70 60.7(3)
A44 A71 A70 124.9(5)
S20 A71 A53 96.3(15)
A14 A71 A53 91.6(4)
A73 A71 A53 119.1(5)
A43 A71 A53 59.1(3)
A44 A71 A53 59.0(4)
A70 A71 A53 119.8(5)
S20 A71 A115 50.8(16)
A14 A71 A115 117.4(5)
A73 A71 A115 61.1(4)
A43 A71 A115 150.5(5)
A44 A71 A115 64.7(4)
A70 A71 A115 147.3(5)
A53 A71 A115 92.4(4)
S35 A72 A14 164.1(15)
S35 A72 A70 108.3(15)
A14 A72 A70 61.2(3)
S35 A72 A73 133.6(14)
A14 A72 A73 61.8(3)
A70 A72 A73 95.2(5)
S35 A72 A39 126.1(15)
A14 A72 A39 61.6(3)
A70 A72 A39 122.6(4)
A73 A72 A39 61.3(3)
S35 A72 A24 85.6(14)
A14 A72 A24 88.6(4)
A70 A72 A24 115.3(4)
A73 A72 A24 120.0(4)
A39 A72 A24 58.8(3)
S35 A72 A33 102.3(14)
A14 A72 A33 62.3(3)
A70 A72 A33 58.4(3)
A73 A72 A33 124.1(4)
A39 A72 A33 90.9(4)
A24 A72 A33 56.9(3)
S35 A72 A123 46.4(14)
A14 A72 A123 118.5(4)
A70 A72 A123 66.3(4)
A73 A72 A123 153.1(5)
A39 A72 A123 145.0(5)
A24 A72 A123 86.4(4)
A33 A72 A123 64.1(3)
S35 A72 A120 83.8(14)
A14 A72 A120 109.7(4)
A70 A72 A120 160.9(5)
A73 A72 A120 66.1(4)
A39 A72 A120 53.2(3)
A24 A72 A120 79.6(4)
A33 A72 A120 135.0(5)
A123 A72 A120 129.2(4)
S30 A73 A71 150.7(15)
S30 A73 A44 133.3(15)
A71 A73 A44 62.0(4)
S30 A73 A72 99.5(15)
A71 A73 A72 85.4(4)
A44 A73 A72 121.1(4)
S30 A73 A14 146.9(16)
A71 A73 A14 58.1(4)
A44 A73 A14 63.9(3)
A72 A73 A14 57.2(3)
S30 A73 A45 79.9(14)
A71 A73 A45 123.3(5)
A44 A73 A45 61.8(3)
A72 A73 A45 118.1(5)
A14 A73 A45 90.9(4)
S30 A73 A39 89.1(15)
A71 A73 A39 117.6(5)
A44 A73 A39 92.2(4)
A72 A73 A39 59.7(3)
A14 A73 A39 59.6(3)
A45 A73 A39 58.4(3)
S30 A73 A115 94.5(16)
A71 A73 A115 66.8(4)
A44 A73 A115 67.4(4)
A72 A73 A115 143.2(5)
A14 A73 A115 118.3(5)
A45 A73 A115 97.7(4)
A39 A73 A115 154.9(5)
S29 A74 A56 148.3(19)
S29 A74 A24 84.7(18)
A56 A74 A24 122.5(5)
S29 A74 A25 136.6(19)
A56 A74 A25 62.5(4)
A24 A74 A25 60.7(4)
S29 A74 A39 93.1(19)
A56 A74 A39 114.2(4)
A24 A74 A39 59.2(4)
A25 A74 A39 90.7(4)
S29 A74 A75 101.9(19)
A56 A74 A75 80.3(4)
A24 A74 A75 118.4(5)
A25 A74 A75 116.9(4)
A39 A74 A75 59.3(3)
S29 A74 A18 149.3(19)
A56 A74 A18 56.1(3)
A24 A74 A18 88.8(4)
A25 A74 A18 61.2(3)
A39 A74 A18 58.3(3)
A75 A74 A18 55.7(3)
S29 A74 A122 96.2(19)
A56 A74 A122 64.6(4)
A24 A74 A122 101.7(5)
A25 A74 A122 68.9(4)
A39 A74 A122 157.9(5)
A75 A74 A122 137.0(5)
A18 A74 A122 114.5(4)
S18 A75 A18 168(2)
S18 A75 A57 104(2)
A18 A75 A57 64.7(4)
S18 A75 A39 131(2)
A18 A75 A39 61.2(3)
A57 A75 A39 125.8(5)
S18 A75 A45 99(2)
A18 A75 A45 89.3(4)
A57 A75 A45 117.4(4)
A39 A75 A45 59.2(3)
S18 A75 A74 118(2)
A18 A75 A74 63.6(4)
A57 A75 A74 99.0(5)
A39 A75 A74 60.3(4)
A45 A75 A74 119.4(4)
S18 A75 A46 114(2)
A18 A75 A46 63.3(3)
A57 A75 A46 59.6(3)
A39 A75 A46 91.8(4)
A45 A75 A46 57.8(3)
A74 A75 A46 126.8(4)
S18 A75 A114 51(2)
A18 A75 A114 120.9(4)
A57 A75 A114 63.2(4)
A39 A75 A114 150.0(5)
A45 A75 A114 90.9(4)
A74 A75 A114 149.7(5)
A46 A75 A114 67.5(4)
S43 A76 A54 153.5(18)
S43 A76 A19 144.9(18)
A54 A76 A19 60.7(3)
S43 A76 A23 119.5(18)
A54 A76 A23 60.1(4)
A19 A76 A23 60.3(4)
S43 A76 A88 71.4(18)
A54 A76 A88 115.3(5)
A19 A76 A88 85.3(4)
A23 A76 A88 55.2(3)
S43 A76 A78 99.2(18)
A54 A76 A78 57.3(4)
A19 A76 A78 105.9(4)
A23 A76 A78 56.1(4)
A88 A76 A78 87.6(4)
S43 A76 A86 89.6(18)
A54 A76 A86 116.3(5)
A19 A76 A86 55.6(3)
A23 A76 A86 87.6(4)
A88 A76 A86 60.5(4)
A78 A76 A86 142.3(5)
S43 A76 A84 134.2(18)
A54 A76 A84 56.5(4)
A19 A76 A84 58.2(4)
A23 A76 A84 106.2(4)
A88 A76 A84 142.4(5)
A78 A76 A84 109.2(4)
A86 A76 A84 89.0(4)
S43 A76 A126 83.3(18)
A54 A76 A126 114.6(5)
A19 A76 A126 81.3(4)
A23 A76 A126 139.0(5)
A88 A76 A126 111.6(4)
A78 A76 A126 160.2(5)
A86 A76 A126 56.9(4)
A84 A76 A126 58.4(4)
S2 A77 A55 150.0(19)
S2 A77 A38 147.0(17)
A55 A77 A38 61.2(4)
S2 A77 A34 132.6(14)
A55 A77 A34 60.4(4)
A38 A77 A34 60.6(4)
S2 A77 A87 83.2(17)
A55 A77 A87 115.8(5)
A38 A77 A87 86.9(4)
A34 A77 A87 55.4(3)
S2 A77 A85 104.0(14)
A55 A77 A85 57.2(4)
A38 A77 A85 106.9(5)
A34 A77 A85 57.1(4)
A87 A77 A85 87.3(5)
S2 A77 A89 90.2(18)
A55 A77 A89 118.9(5)
A38 A77 A89 57.7(4)
A34 A77 A89 88.6(4)
A87 A77 A89 60.9(4)
A85 A77 A89 143.6(5)
S2 A77 A106 51.2(11)
A55 A77 A106 117.4(6)
A38 A77 A106 141.9(6)
A34 A77 A106 85.0(5)
A87 A77 A106 58.5(4)
A85 A77 A106 60.2(4)
A89 A77 A106 109.5(5)
S2 A77 A79 121.4(14)
A55 A77 A79 56.3(4)
A38 A77 A79 57.9(4)
A34 A77 A79 106.0(5)
A87 A77 A79 143.9(5)
A85 A77 A79 108.7(5)
A89 A77 A79 90.9(5)
A106 A77 A79 157.3(5)
S2 A77 A107 68.5(12)
A55 A77 A107 119.1(6)
A38 A77 A107 86.4(5)
A34 A77 A107 143.4(5)
A87 A77 A107 111.6(5)
A85 A77 A107 157.8(5)
A89 A77 A107 58.6(4)
A106 A77 A107 119.1(5)
A79 A77 A107 62.8(4)
S46 A78 A54 155.1(17)
S46 A78 A23 142.9(18)
A54 A78 A23 60.7(4)
S46 A78 A22 116.7(16)
A54 A78 A22 62.2(3)
A23 A78 A22 60.5(3)
S46 A78 A90 85.7(18)
A54 A78 A90 118.2(5)
A23 A78 A90 57.5(3)
A22 A78 A90 86.1(4)
S46 A78 A80 99.8(16)
A54 A78 A80 57.7(3)
A23 A78 A80 105.5(4)
A22 A78 A80 56.4(3)
A90 A78 A80 140.6(5)
S46 A78 A76 135.6(16)
A54 A78 A76 55.5(4)
A23 A78 A76 59.1(4)
A22 A78 A76 107.5(4)
A90 A78 A76 92.8(4)
A80 A78 A76 108.5(5)
S46 A78 A92 68.0(17)
A54 A78 A92 116.3(4)
A23 A78 A92 87.0(4)
A22 A78 A92 54.1(3)
A90 A78 A92 59.8(4)
A80 A78 A92 86.0(4)
A76 A78 A92 145.4(5)
S46 A78 A127 77.7(16)
A54 A78 A127 120.8(5)
A23 A78 A127 84.1(4)
A22 A78 A127 138.3(5)
A90 A78 A127 54.6(3)
A80 A78 A127 164.7(5)
A76 A78 A127 65.9(4)
A92 A78 A127 106.6(4)
S46 A78 A128 41.4(16)
A54 A78 A128 120.0(4)
A23 A78 A128 135.5(5)
A22 A78 A128 80.3(4)
A90 A78 A128 102.7(5)
A80 A78 A128 62.8(4)
A76 A78 A128 163.2(5)
A92 A78 A128 51.1(4)
A127 A78 A128 118.4(4)
S4 A79 A55 124(3)
S4 A79 A37 172(2)
A55 A79 A37 62.0(4)
S4 A79 A91 92(2)
A55 A79 A91 117.3(5)
A37 A79 A91 88.6(5)
S4 A79 A38 126(2)
A55 A79 A38 60.1(4)
A37 A79 A38 60.6(4)
A91 A79 A38 57.2(4)
S4 A79 A93 115(2)
A55 A79 A93 120.3(6)
A37 A79 A93 58.2(5)
A91 A79 A93 61.7(4)
A38 A79 A93 89.5(5)
S4 A79 A81 121(2)
A55 A79 A81 56.2(4)
A37 A79 A81 57.5(4)
A91 A79 A81 145.3(6)
A38 A79 A81 105.1(5)
A93 A79 A81 91.1(5)
S4 A79 A77 82(2)
A55 A79 A77 55.7(4)
A37 A79 A77 105.7(5)
A91 A79 A77 86.9(5)
A38 A79 A77 55.7(4)
A93 A79 A77 143.2(5)
A81 A79 A77 108.0(5)
S4 A79 A108 87(2)
A55 A79 A108 118.2(5)
A37 A79 A108 86.1(5)
A91 A79 A108 112.8(6)
A38 A79 A108 143.9(6)
A93 A79 A108 59.2(5)
A81 A79 A108 62.0(4)
A77 A79 A108 157.6(6)
S4 A79 A107 44(2)
A55 A79 A107 115.5(6)
A37 A79 A107 140.5(5)
A91 A79 A107 56.1(4)
A38 A79 A107 83.5(4)
A93 A79 A107 109.4(5)
A81 A79 A107 158.0(6)
A77 A79 A107 59.8(4)
A108 A79 A107 121.6(5)
S47 A80 A22 155.6(19)
S47 A80 A54 136.5(18)
A22 A80 A54 62.8(4)
S47 A80 A21 136.0(19)
A22 A80 A21 62.4(4)
A54 A80 A21 59.8(3)
S47 A80 A94 101.3(18)
A22 A80 A94 58.0(4)
A54 A80 A94 120.8(5)
A21 A80 A94 89.8(4)
S47 A80 A96 91.8(18)
A22 A80 A96 89.1(4)
A54 A80 A96 116.1(5)
A21 A80 A96 56.4(3)
A94 A80 A96 61.7(4)
S47 A80 A78 114.7(18)
A22 A80 A78 58.8(3)
A54 A80 A78 56.9(4)
A21 A80 A78 106.8(5)
A94 A80 A78 93.2(5)
A96 A80 A78 147.4(5)
S47 A80 A129 50.1(18)
A22 A80 A129 145.0(5)
A54 A80 A129 115.5(5)
A21 A80 A129 86.0(4)
A94 A80 A129 110.7(5)
A96 A80 A129 59.3(4)
A78 A80 A129 153.1(6)
S47 A80 A82 97.3(19)
A22 A80 A82 107.1(5)
A54 A80 A82 54.9(3)
A21 A80 A82 55.9(4)
A94 A80 A82 143.8(5)
A96 A80 A82 87.2(4)
A78 A80 A82 106.6(4)
A129 A80 A82 60.6(4)
S47 A80 A128 74.9(19)
A22 A80 A128 81.8(5)
A54 A80 A128 120.1(5)
A21 A80 A128 140.1(6)
A94 A80 A128 54.5(4)
A96 A80 A128 109.4(5)
A78 A80 A128 63.7(4)
A129 A80 A128 120.5(5)
A82 A80 A128 161.6(5)
S5 A81 A36 154.3(19)
S5 A81 A55 140(2)
A36 A81 A55 61.7(4)
S5 A81 A37 133.7(14)
A36 A81 A37 62.3(4)
A55 A81 A37 61.5(4)
S5 A81 A95 87.0(18)
A36 A81 A95 90.4(5)
A55 A81 A95 118.0(5)
A37 A81 A95 56.5(4)
S5 A81 A97 98(2)
A36 A81 A97 58.7(4)
A55 A81 A97 120.4(5)
A37 A81 A97 90.2(5)
A95 A81 A97 63.0(5)
S5 A81 A83 117.8(15)
A36 A81 A83 58.2(4)
A55 A81 A83 55.8(4)
A37 A81 A83 107.4(5)
A95 A81 A83 147.9(6)
A97 A81 A83 91.9(5)
S5 A81 A79 98.8(17)
A36 A81 A79 106.6(5)
A55 A81 A79 56.5(4)
A37 A81 A79 56.0(4)
A95 A81 A79 86.6(5)
A97 A81 A79 144.3(6)
A83 A81 A79 107.6(6)
S5 A81 A108 49.5(12)
A36 A81 A108 143.6(6)
A55 A81 A108 117.7(6)
A37 A81 A108 84.8(5)
A95 A81 A108 56.4(5)
A97 A81 A108 109.5(6)
A83 A81 A108 155.5(7)
A79 A81 A108 61.2(4)
S5 A81 A109 73.0(14)
A36 A81 A109 84.7(5)
A55 A81 A109 116.8(6)
A37 A81 A109 143.9(6)
A95 A81 A109 113.5(6)
A97 A81 A109 58.4(4)
A83 A81 A109 61.0(4)
A79 A81 A109 157.2(6)
A108 A81 A109 120.3(5)
S49 A82 A54 161.3(17)
S49 A82 A20 126.1(18)
A54 A82 A20 60.1(4)
S49 A82 A21 138.9(17)
A54 A82 A21 59.7(4)
A20 A82 A21 59.9(4)
S49 A82 A84 109.6(17)
A54 A82 A84 56.8(4)
A20 A82 A84 57.1(3)
A21 A82 A84 105.4(5)
S49 A82 A98 83.1(16)
A54 A82 A98 115.5(5)
A20 A82 A98 87.5(4)
A21 A82 A98 55.8(3)
A84 A82 A98 143.5(5)
S49 A82 A100 74.8(17)
A54 A82 A100 114.6(5)
A20 A82 A100 54.6(3)
A21 A82 A100 85.3(4)
A84 A82 A100 88.6(4)
A98 A82 A100 61.1(3)
S49 A82 A129 73.8(17)
A54 A82 A129 112.5(5)
A20 A82 A129 142.4(5)
A21 A82 A129 84.1(4)
A84 A82 A129 154.2(5)
A98 A82 A129 61.4(4)
A100 A82 A129 116.5(5)
S49 A82 A80 128.6(18)
A54 A82 A80 54.9(3)
A20 A82 A80 103.8(5)
A21 A82 A80 55.7(4)
A84 A82 A80 107.5(4)
A98 A82 A80 87.6(4)
A100 A82 A80 140.2(5)
A129 A82 A80 57.6(4)
S49 A82 A130 49.0(17)
A54 A82 A130 122.5(5)
A20 A82 A130 82.9(4)
A21 A82 A130 136.2(5)
A84 A82 A130 66.4(4)
A98 A82 A130 104.0(4)
A100 A82 A130 52.7(3)
A129 A82 A130 122.8(5)
A80 A82 A130 166.9(5)
S7 A83 A55 154.9(15)
S7 A83 A35 142.7(15)
A55 A83 A35 61.4(4)
S7 A83 A36 129.2(15)
A55 A83 A36 61.3(4)
A35 A83 A36 61.2(4)
S7 A83 A99 78.2(14)
A55 A83 A99 116.8(5)
A35 A83 A99 87.2(5)
A36 A83 A99 55.5(4)
S7 A83 A81 106.9(14)
A55 A83 A81 57.3(4)
A35 A83 A81 106.3(5)
A36 A83 A81 55.9(4)
A99 A83 A81 86.8(5)
S7 A83 A101 86.8(15)
A55 A83 A101 117.7(5)
A35 A83 A101 56.2(4)
A36 A83 A101 88.7(5)
A99 A83 A101 62.1(4)
A81 A83 A101 143.1(6)
S7 A83 A110 69.8(14)
A55 A83 A110 117.7(5)
A35 A83 A110 84.1(5)
A36 A83 A110 141.5(6)
A99 A83 A110 110.7(6)
A81 A83 A110 160.4(6)
A101 A83 A110 56.4(4)
S7 A83 A85 123.8(14)
A55 A83 A85 55.7(4)
A35 A83 A85 58.5(4)
A36 A83 A85 106.7(5)
A99 A83 A85 144.9(5)
A81 A83 A85 108.6(5)
A101 A83 A85 89.9(4)
A110 A83 A85 62.2(4)
S7 A83 A109 49.2(13)
A55 A83 A109 120.7(6)
A35 A83 A109 140.7(6)
A36 A83 A109 84.9(5)
A99 A83 A109 55.7(4)
A81 A83 A109 63.4(4)
A101 A83 A109 107.7(5)
A110 A83 A109 118.6(5)
A85 A83 A109 159.3(6)
S41 A84 A54 149.3(17)
S41 A84 A20 148.3(16)
A54 A84 A20 61.3(4)
S41 A84 A19 131.7(16)
A54 A84 A19 59.7(4)
A20 A84 A19 60.5(3)
S41 A84 A104 83.4(16)
A54 A84 A104 115.1(5)
A20 A84 A104 85.8(4)
A19 A84 A104 55.4(4)
S41 A84 A82 121.1(16)
A54 A84 A82 58.0(4)
A20 A84 A82 59.0(4)
A19 A84 A82 107.2(5)
A104 A84 A82 143.6(5)
S41 A84 A76 103.7(16)
A54 A84 A76 55.3(3)
A20 A84 A76 105.8(5)
A19 A84 A76 56.9(3)
A104 A84 A76 89.2(4)
A82 A84 A76 108.0(5)
S41 A84 A102 92.3(16)
A54 A84 A102 118.0(4)
A20 A84 A102 56.8(3)
A19 A84 A102 86.8(4)
A104 A84 A102 58.6(4)
A82 A84 A102 91.6(4)
A76 A84 A102 142.2(5)
S41 A84 A126 49.2(15)
A54 A84 A126 119.9(5)
A20 A84 A126 139.1(5)
A19 A84 A126 84.3(4)
A104 A84 A126 55.6(3)
A82 A84 A126 160.8(5)
A76 A84 A126 65.0(4)
A102 A84 A126 104.6(5)
S10 A85 A55 114(2)
S10 A85 A34 174(2)
A55 A85 A34 60.8(4)
S10 A85 A35 120(2)
A55 A85 A35 59.3(4)
A34 A85 A35 60.1(4)
S10 A85 A103 99(3)
A55 A85 A103 113.2(5)
A34 A85 A103 85.5(4)
A35 A85 A103 54.0(4)
S10 A85 A77 117(3)
A55 A85 A77 57.0(4)
A34 A85 A77 58.4(4)
A35 A85 A77 105.9(5)
A103 A85 A77 143.4(5)
S10 A85 A106 95(2)
A55 A85 A106 117.4(6)
A34 A85 A106 85.8(5)
A35 A85 A106 143.4(5)
A103 A85 A106 115.1(5)
A77 A85 A106 60.4(4)
S10 A85 A105 128(2)
A55 A85 A105 118.5(5)
A34 A85 A105 57.7(3)
A35 A85 A105 87.6(4)
A103 A85 A105 60.3(4)
A77 A85 A105 91.9(4)
A106 A85 A105 61.1(4)
S10 A85 A83 74(2)
A55 A85 A83 54.3(4)
A34 A85 A83 103.5(5)
A35 A85 A83 54.5(3)
A103 A85 A83 86.1(5)
A77 A85 A83 107.1(5)
A106 A85 A83 157.8(6)
A105 A85 A83 140.7(5)
S10 A85 A110 46(2)
A55 A85 A110 112.8(5)
A34 A85 A110 137.3(6)
A35 A85 A110 80.1(4)
A103 A85 A110 56.9(4)
A77 A85 A110 158.0(5)
A106 A85 A110 126.1(5)
A105 A85 A110 109.6(5)
A83 A85 A110 58.6(4)
S42 A86 A19 135.3(15)
S42 A86 A33 157.5(15)
A19 A86 A33 61.7(3)
S42 A86 A24 136.6(15)
A19 A86 A24 62.8(3)
A33 A86 A24 59.8(4)
S42 A86 A123 91.4(14)
A19 A86 A123 131.7(5)
A33 A86 A123 70.0(4)
A24 A86 A123 93.4(5)
S42 A86 A104 96.3(15)
A19 A86 A104 56.7(3)
A33 A86 A104 106.1(4)
A24 A86 A104 58.4(4)
A123 A86 A104 145.1(5)
S42 A86 A88 105.2(15)
A19 A86 A88 85.7(4)
A33 A86 A88 56.6(3)
A24 A86 A88 116.4(5)
A123 A86 A88 67.4(4)
A104 A86 A88 140.9(4)
S42 A86 A126 48.5(14)
A19 A86 A126 87.8(4)
A33 A86 A126 148.7(5)
A24 A86 A126 114.3(5)
A123 A86 A126 139.9(4)
A104 A86 A126 56.5(4)
A88 A86 A126 118.1(5)
S42 A86 A76 90.3(14)
A19 A86 A76 58.2(3)
A33 A86 A76 90.1(4)
A24 A86 A76 121.0(4)
A123 A86 A76 124.4(5)
A104 A86 A76 89.6(4)
A88 A86 A76 58.7(4)
A126 A86 A76 66.0(4)
S19 A87 A34 163.1(18)
S19 A87 A44 111.2(18)
A34 A87 A44 64.0(4)
S19 A87 A45 99.1(18)
A34 A87 A45 64.1(4)
A44 A87 A45 63.2(4)
S19 A87 A106 99.3(18)
A34 A87 A106 89.1(5)
A44 A87 A106 148.3(5)
A45 A87 A106 121.6(6)
S19 A87 A105 111.2(18)
A34 A87 A105 59.7(4)
A44 A87 A105 111.0(5)
A45 A87 A105 58.4(4)
A106 A87 A105 63.2(4)
S19 A87 A77 137.4(18)
A34 A87 A77 59.5(4)
A44 A87 A77 89.1(4)
A45 A87 A77 123.4(5)
A106 A87 A77 61.6(4)
A105 A87 A77 94.2(4)
S19 A87 A89 99.9(18)
A34 A87 A89 90.5(4)
A44 A87 A89 55.9(4)
A45 A87 A89 119.0(5)
A106 A87 A89 111.5(5)
A105 A87 A89 148.9(5)
A77 A87 A89 60.2(4)
S19 A87 A115 49.6(17)
A34 A87 A115 130.3(5)
A44 A87 A115 66.4(4)
A45 A87 A115 96.8(4)
A106 A87 A115 135.7(5)
A105 A87 A115 148.6(5)
A77 A87 A115 116.7(5)
A89 A87 A115 57.7(4)
S36 A88 A23 159.8(18)
S36 A88 A33 100.8(18)
A23 A88 A33 64.7(3)
S36 A88 A32 98.3(18)
A23 A88 A32 62.9(3)
A33 A88 A32 61.8(3)
S36 A88 A127 101.8(18)
A23 A88 A127 93.4(4)
A33 A88 A127 157.5(5)
A32 A88 A127 114.3(5)
S36 A88 A76 137.3(18)
A23 A88 A76 60.4(3)
A33 A88 A76 91.6(4)
A32 A88 A76 123.2(4)
A127 A88 A76 71.7(4)
S36 A88 A86 92.5(18)
A23 A88 A86 90.8(4)
A33 A88 A86 56.8(3)
A32 A88 A86 118.7(4)
A127 A88 A86 122.1(5)
A76 A88 A86 60.9(4)
S36 A88 A90 120.7(18)
A23 A88 A90 57.2(3)
A33 A88 A90 109.1(4)
A32 A88 A90 57.7(3)
A127 A88 A90 58.2(4)
A76 A88 A90 92.3(4)
A86 A88 A90 146.7(4)
S36 A88 A123 43.1(17)
A23 A88 A123 128.2(5)
A33 A88 A123 64.1(3)
A32 A88 A123 99.0(4)
A127 A88 A123 136.1(4)
A76 A88 A123 113.6(5)
A86 A88 A123 54.0(3)
A90 A88 A123 152.8(5)
S3 A89 A44 158(2)
S3 A89 A53 130(2)
A44 A89 A53 61.3(4)
S3 A89 A38 139(2)
A44 A89 A38 60.5(4)
A53 A89 A38 61.7(4)
S3 A89 A115 90(2)
A44 A89 A115 69.1(4)
A53 A89 A115 98.5(5)
A38 A89 A115 129.3(5)
S3 A89 A91 95(2)
A44 A89 A91 106.5(5)
A53 A89 A91 58.7(4)
A38 A89 A91 56.1(4)
A115 A89 A91 152.7(6)
S3 A89 A77 97.7(19)
A44 A89 A77 88.9(4)
A53 A89 A77 118.6(5)
A38 A89 A77 56.9(4)
A115 A89 A77 120.3(6)
A91 A89 A77 85.7(5)
S3 A89 A107 50.8(19)
A44 A89 A107 147.3(6)
A53 A89 A107 115.7(6)
A38 A89 A107 88.7(5)
A115 A89 A107 138.8(6)
A91 A89 A107 57.6(4)
A77 A89 A107 63.2(4)
S3 A89 A87 109(2)
A44 A89 A87 56.9(4)
A53 A89 A87 118.1(5)
A38 A89 A87 85.2(4)
A115 A89 A87 62.8(4)
A91 A89 A87 138.8(5)
A77 A89 A87 58.9(4)
A107 A89 A87 113.9(5)
S44 A90 A31 155.0(17)
S44 A90 A23 142.5(17)
A31 A90 A23 62.1(3)
S44 A90 A32 128.1(16)
A31 A90 A32 60.3(3)
A23 A90 A32 61.8(4)
S44 A90 A127 49.8(16)
A31 A90 A127 154.2(5)
A23 A90 A127 92.7(5)
A32 A90 A127 114.5(5)
S44 A90 A78 100.8(17)
A31 A90 A78 91.2(4)
A23 A90 A78 57.7(4)
A32 A90 A78 119.5(5)
A127 A90 A78 69.0(4)
S44 A90 A124 86.3(17)
A31 A90 A124 69.0(4)
A23 A90 A124 131.1(5)
A32 A90 A124 93.6(5)
A127 A90 A124 136.0(5)
A78 A90 A124 126.6(5)
S44 A90 A92 109.1(16)
A31 A90 A92 57.8(3)
A23 A90 A92 88.1(4)
A32 A90 A92 118.1(4)
A127 A90 A92 120.1(5)
A78 A90 A92 61.6(4)
A124 A90 A92 66.0(4)
S44 A90 A88 97.2(16)
A31 A90 A88 105.3(4)
A23 A90 A88 55.3(3)
A32 A90 A88 57.0(3)
A127 A90 A88 59.1(4)
A78 A90 A88 87.2(4)
A124 A90 A88 144.9(5)
A92 A90 A88 142.0(5)
S12 A91 A38 163(3)
S12 A91 A53 102(3)
A38 A91 A53 62.1(4)
S12 A91 A52 105(3)
A38 A91 A52 63.2(4)
A53 A91 A52 60.0(4)
S12 A91 A79 133(3)
A38 A91 A79 61.6(4)
A53 A91 A79 123.4(6)
A52 A91 A79 90.1(5)
S12 A91 A107 100(3)
A38 A91 A107 93.1(6)
A53 A91 A107 118.7(6)
A52 A91 A107 154.5(6)
A79 A91 A107 69.3(5)
S12 A91 A93 92(3)
A38 A91 A93 90.9(5)
A53 A91 A93 116.7(6)
A52 A91 A93 56.7(4)
A79 A91 A93 59.9(5)
A107 A91 A93 118.8(6)
S12 A91 A89 119(3)
A38 A91 A89 58.6(4)
A53 A91 A89 57.2(4)
A52 A91 A89 107.9(5)
A79 A91 A89 96.5(5)
A107 A91 A89 62.0(5)
A93 A91 A89 148.9(6)
S12 A91 A111 48(3)
A38 A91 A111 123.1(5)
A53 A91 A111 92.3(5)
A52 A91 A111 60.1(4)
A79 A91 A111 114.0(5)
A107 A91 A111 141.4(6)
A93 A91 A111 54.5(4)
A89 A91 A111 146.2(5)
S38 A92 A22 163.1(14)
S38 A92 A30 101.1(13)
A22 A92 A30 63.7(4)
S38 A92 A128 100.1(14)
A22 A92 A128 94.1(5)
A30 A92 A128 118.1(5)
S38 A92 A31 105.0(14)
A22 A92 A31 62.2(4)
A30 A92 A31 62.3(4)
A128 A92 A31 154.3(6)
S38 A92 A94 122.1(13)
A22 A92 A94 58.1(3)
A30 A92 A94 59.3(4)
A128 A92 A94 60.1(4)
A31 A92 A94 109.1(4)
S38 A92 A90 93.9(12)
A22 A92 A90 87.9(4)
A30 A92 A90 118.8(5)
A128 A92 A90 116.9(5)
A31 A92 A90 56.5(3)
A94 A92 A90 144.0(5)
S38 A92 A78 135.6(13)
A22 A92 A78 58.5(4)
A30 A92 A78 122.2(5)
A128 A92 A78 69.5(5)
A31 A92 A78 88.4(4)
A94 A92 A78 90.9(5)
A90 A92 A78 58.5(4)
S38 A92 A124 44.8(13)
A22 A92 A124 126.1(5)
A30 A92 A124 97.2(5)
A128 A92 A124 136.2(5)
A31 A92 A124 64.4(4)
A94 A92 A124 153.1(5)
A90 A92 A124 56.4(3)
A78 A92 A124 114.1(4)
S6 A93 A52 156.6(15)
S6 A93 A37 142.5(15)
A52 A93 A37 60.9(4)
S6 A93 A51 125(3)
A52 A93 A51 59.4(4)
A37 A93 A51 60.9(4)
S6 A93 A111 89.8(14)
A52 A93 A111 66.8(4)
A37 A93 A111 127.7(6)
A51 A93 A111 90.5(5)
S6 A93 A79 103(2)
A52 A93 A79 91.0(5)
A37 A93 A79 58.7(5)
A51 A93 A79 119.6(6)
A111 A93 A79 127.1(6)
S6 A93 A91 112(3)
A52 A93 A91 59.7(4)
A37 A93 A91 86.9(5)
A51 A93 A91 119.0(5)
A111 A93 A91 69.1(5)
A79 A93 A91 58.4(4)
S6 A93 A95 94(2)
A52 A93 A95 105.2(5)
A37 A93 A95 56.4(4)
A51 A93 A95 57.0(4)
A111 A93 A95 142.0(7)
A79 A93 A95 88.8(5)
A91 A93 A95 141.2(6)
S6 A93 A108 52.7(13)
A52 A93 A108 150.1(7)
A37 A93 A108 90.1(6)
A51 A93 A108 114.7(6)
A111 A93 A108 142.0(6)
A79 A93 A108 65.7(5)
A91 A93 A108 115.6(6)
A95 A93 A108 58.3(5)
S45 A94 A29 150(3)
S45 A94 A22 147(3)
A29 A94 A22 61.3(3)
S45 A94 A30 119(3)
A29 A94 A30 60.4(4)
A22 A94 A30 62.0(4)
S45 A94 A128 58(3)
A29 A94 A128 151.5(5)
A22 A94 A128 90.7(5)
A30 A94 A128 112.6(5)
S45 A94 A80 112(3)
A29 A94 A80 89.5(5)
A22 A94 A80 58.4(4)
A30 A94 A80 120.3(5)
A128 A94 A80 70.1(5)
S45 A94 A92 95(3)
A29 A94 A92 105.3(4)
A22 A94 A92 56.2(3)
A30 A94 A92 56.8(4)
A128 A94 A92 56.9(4)
A80 A94 A92 89.9(4)
S45 A94 A125 83(3)
A29 A94 A125 67.9(4)
A22 A94 A125 129.1(5)
A30 A94 A125 92.7(5)
A128 A94 A125 140.0(5)
A80 A94 A125 124.0(5)
A92 A94 A125 144.3(6)
S45 A94 A96 115(3)
A29 A94 A96 58.0(4)
A22 A94 A96 87.8(4)
A30 A94 A96 118.4(5)
A128 A94 A96 120.6(6)
A80 A94 A96 59.2(4)
A92 A94 A96 142.5(5)
A125 A94 A96 65.5(4)
S14 A95 A37 161(2)
S14 A95 A51 102(2)
A37 A95 A51 62.7(4)
S14 A95 A50 101(2)
A37 A95 A50 62.6(4)
A51 A95 A50 60.6(4)
S14 A95 A81 132(2)
A37 A95 A81 60.5(4)
A51 A95 A81 122.9(5)
A50 A95 A81 88.6(5)
S14 A95 A108 104(2)
A37 A95 A108 93.6(6)
A51 A95 A108 121.5(6)
A50 A95 A108 153.2(7)
A81 A95 A108 67.8(6)
S14 A95 A93 126(2)
A37 A95 A93 58.2(4)
A51 A95 A93 60.0(4)
A50 A95 A93 109.2(5)
A81 A95 A93 93.5(6)
A108 A95 A93 62.1(5)
S14 A95 A97 87(2)
A37 A95 A97 90.4(5)
A51 A95 A97 116.7(6)
A50 A95 A97 56.2(4)
A81 A95 A97 59.6(4)
A108 A95 A97 116.0(6)
A93 A95 A97 147.2(6)
S40 A96 A21 158(2)
S40 A96 A29 108(2)
A21 A96 A29 62.9(4)
S40 A96 A28 95(2)
A21 A96 A28 62.6(4)
A29 A96 A28 61.1(4)
S40 A96 A80 141(2)
A21 A96 A80 60.6(4)
A29 A96 A80 88.6(4)
A28 A96 A80 123.0(5)
S40 A96 A98 112(2)
A21 A96 A98 57.8(4)
A29 A96 A98 108.4(5)
A28 A96 A98 58.2(4)
A80 A96 A98 94.5(4)
S40 A96 A129 103(2)
A21 A96 A129 90.6(5)
A29 A96 A129 148.9(5)
A28 A96 A129 122.7(6)
A80 A96 A129 63.1(4)
A98 A96 A129 64.6(4)
S40 A96 A94 100(2)
A21 A96 A94 90.7(4)
A29 A96 A94 56.6(4)
A28 A96 A94 117.7(5)
A80 A96 A94 59.1(4)
A98 A96 A94 147.3(5)
A129 A96 A94 111.7(5)
S40 A96 A125 50(2)
A21 A96 A125 126.6(5)
A29 A96 A125 63.7(4)
A28 A96 A125 94.1(5)
A80 A96 A125 115.3(5)
A98 A96 A125 148.1(5)
A129 A96 A125 138.3(5)
A94 A96 A125 56.9(4)
S8 A97 A49 133.3(17)
S8 A97 A50 157.9(17)
A49 A97 A50 60.3(4)
S8 A97 A36 138.0(17)
A49 A97 A36 61.6(4)
A50 A97 A36 61.3(4)
S8 A97 A112 90.2(17)
A49 A97 A112 93.2(5)
A50 A97 A112 70.1(4)
A36 A97 A112 131.3(5)
S8 A97 A99 96.2(17)
A49 A97 A99 57.8(4)
A50 A97 A99 105.7(5)
A36 A97 A99 55.6(4)
A112 A97 A99 144.7(6)
S8 A97 A81 96.2(17)
A49 A97 A81 118.3(5)
A50 A97 A81 88.1(5)
A36 A97 A81 56.7(4)
A112 A97 A81 126.0(6)
A99 A97 A81 87.9(5)
S8 A97 A109 50.1(16)
A49 A97 A109 114.7(6)
A50 A97 A109 148.0(6)
A36 A97 A109 88.0(5)
A112 A97 A109 140.2(5)
A99 A97 A109 57.4(4)
A81 A97 A109 66.0(5)
S8 A97 A95 106.9(17)
A49 A97 A95 117.9(5)
A50 A97 A95 57.7(4)
A36 A97 A95 85.9(5)
A112 A97 A95 69.5(5)
A99 A97 A95 139.5(5)
A81 A97 A95 57.4(4)
A109 A97 A95 115.3(6)
S48 A98 A21 129.1(17)
S48 A98 A27 163.0(18)
A21 A98 A27 61.5(4)
S48 A98 A28 135.1(17)
A21 A98 A28 62.4(4)
A27 A98 A28 59.8(4)
S48 A98 A96 90.3(18)
A21 A98 A96 57.1(3)
A27 A98 A96 106.5(5)
A28 A98 A96 58.5(4)
S48 A98 A121 99.3(18)
A21 A98 A121 130.0(5)
A27 A98 A121 68.5(4)
A28 A98 A121 93.8(4)
A96 A98 A121 146.3(5)
S48 A98 A82 86.2(16)
A21 A98 A82 59.5(4)
A27 A98 A82 90.5(4)
A28 A98 A82 121.9(5)
A96 A98 A82 90.7(4)
A121 A98 A82 122.0(5)
S48 A98 A100 108.7(17)
A21 A98 A100 86.4(4)
A27 A98 A100 55.9(3)
A28 A98 A100 115.6(5)
A96 A98 A100 142.3(4)
A121 A98 A100 64.1(4)
A82 A98 A100 59.6(3)
S48 A98 A129 43.1(17)
A21 A98 A129 86.3(4)
A27 A98 A129 146.1(5)
A28 A98 A129 116.4(5)
A96 A98 A129 58.1(4)
A121 A98 A129 142.0(5)
A82 A98 A129 62.0(4)
A100 A98 A129 115.7(5)
S15 A99 A36 170.1(16)
S15 A99 A49 108.8(15)
A36 A99 A49 63.0(4)
S15 A99 A48 108.7(15)
A36 A99 A48 63.1(4)
A49 A99 A48 62.2(4)
S15 A99 A109 95.4(15)
A36 A99 A109 93.7(6)
A49 A99 A109 120.3(6)
A48 A99 A109 153.7(6)
S15 A99 A83 128.2(15)
A36 A99 A83 59.6(4)
A49 A99 A83 122.5(5)
A48 A99 A83 89.7(4)
A109 A99 A83 66.5(5)
S15 A99 A97 122.2(14)
A36 A99 A97 59.3(4)
A49 A99 A97 57.7(4)
A48 A99 A97 109.6(5)
A109 A99 A97 63.0(5)
A83 A99 A97 93.3(5)
S15 A99 A101 89.1(14)
A36 A99 A101 90.4(4)
A49 A99 A101 118.4(5)
A48 A99 A101 56.2(3)
A109 A99 A101 115.6(5)
A83 A99 A101 61.3(4)
A97 A99 A101 148.5(5)
S15 A99 A113 44.6(14)
A36 A99 A113 128.6(5)
A49 A99 A113 98.1(5)
A48 A99 A113 65.8(4)
A109 A99 A113 133.7(5)
A83 A99 A113 115.5(5)
A97 A99 A113 150.3(6)
A101 A99 A113 55.4(4)
S32 A100 A20 164.4(15)
S32 A100 A27 108.0(13)
A20 A100 A27 64.6(4)
S32 A100 A26 100.1(14)
A20 A100 A26 64.3(4)
A27 A100 A26 63.5(4)
S32 A100 A130 93.8(14)
A20 A100 A130 95.7(5)
A27 A100 A130 157.3(6)
A26 A100 A130 119.8(5)
S32 A100 A102 115.6(13)
A20 A100 A102 58.8(4)
A27 A100 A102 110.7(5)
A26 A100 A102 58.2(3)
A130 A100 A102 63.0(4)
S32 A100 A82 135.7(14)
A20 A100 A82 59.7(4)
A27 A100 A82 90.7(4)
A26 A100 A82 124.0(5)
A130 A100 A82 68.6(4)
A102 A100 A82 92.8(4)
S32 A100 A98 97.9(13)
A20 A100 A98 89.3(4)
A27 A100 A98 56.5(4)
A26 A100 A98 120.0(5)
A130 A100 A98 115.3(5)
A102 A100 A98 146.5(5)
A82 A100 A98 59.3(3)
S32 A100 A121 48.0(12)
A20 A100 A121 129.4(5)
A27 A100 A121 65.3(4)
A26 A100 A121 99.1(4)
A130 A100 A121 131.0(5)
A102 A100 A121 152.1(5)
A82 A100 A121 114.4(4)
A98 A100 A121 56.7(3)
S9 A101 A47 133.9(14)
S9 A101 A35 137.5(15)
A47 A101 A35 62.0(4)
S9 A101 A48 158.7(14)
A47 A101 A48 60.1(3)
A35 A101 A48 60.2(4)
S9 A101 A110 50.0(14)
A47 A101 A110 119.1(5)
A35 A101 A110 87.5(5)
A48 A101 A110 144.7(6)
S9 A101 A103 96.2(13)
A47 A101 A103 59.2(4)
A35 A101 A103 54.9(4)
A48 A101 A103 105.1(4)
A110 A101 A103 60.1(4)
S9 A101 A113 91.0(14)
A47 A101 A113 97.3(5)
A35 A101 A113 129.6(5)
A48 A101 A113 69.5(4)
A110 A101 A113 138.6(5)
A103 A101 A113 152.7(6)
S9 A101 A83 96.2(15)
A47 A101 A83 118.0(5)
A35 A101 A83 56.1(4)
A48 A101 A83 86.5(5)
A110 A101 A83 62.2(4)
A103 A101 A83 86.4(5)
A113 A101 A83 119.1(5)
S9 A101 A99 108.6(13)
A47 A101 A99 115.8(5)
A35 A101 A99 83.8(4)
A48 A101 A99 55.8(3)
A110 A101 A99 110.9(5)
A103 A101 A99 136.6(6)
A113 A101 A99 63.8(4)
A83 A101 A99 56.6(4)
S50 A102 A25 154(2)
S50 A102 A20 144(2)
A25 A102 A20 61.5(4)
S50 A102 A26 124(2)
A25 A102 A26 60.6(3)
A20 A102 A26 62.3(3)
S50 A102 A104 113(2)
A25 A102 A104 57.5(3)
A20 A102 A104 85.8(4)
A26 A102 A104 118.1(5)
S50 A102 A100 97(2)
A25 A102 A100 104.7(4)
A20 A102 A100 55.1(3)
A26 A102 A100 56.8(3)
A104 A102 A100 139.3(5)
S50 A102 A122 84(2)
A25 A102 A122 70.0(4)
A20 A102 A122 131.4(5)
A26 A102 A122 95.4(4)
A104 A102 A122 66.8(4)
A100 A102 A122 147.0(5)
S50 A102 A130 56(2)
A25 A102 A130 149.4(5)
A20 A102 A130 88.3(5)
A26 A102 A130 111.0(5)
A104 A102 A130 120.0(5)
A100 A102 A130 55.3(4)
A122 A102 A130 139.9(5)
S50 A102 A84 106(2)
A25 A102 A84 89.4(4)
A20 A102 A84 56.4(3)
A26 A102 A84 118.7(5)
A104 A102 A84 59.0(4)
A100 A102 A84 87.0(4)
A122 A102 A84 124.6(5)
A130 A102 A84 68.4(4)
S17 A103 A35 162.9(15)
S17 A103 A46 101.9(14)
A35 A103 A46 64.9(4)
S17 A103 A47 101.5(15)
A35 A103 A47 63.0(4)
A46 A103 A47 60.7(3)
S17 A103 A85 131.2(15)
A35 A103 A85 62.9(4)
A46 A103 A85 92.3(5)
A47 A103 A85 125.7(5)
S17 A103 A101 120.0(14)
A35 A103 A101 59.5(4)
A46 A103 A101 109.5(4)
A47 A103 A101 57.5(3)
A85 A103 A101 97.5(5)
S17 A103 A110 104.4(14)
A35 A103 A110 90.0(5)
A46 A103 A110 153.4(6)
A47 A103 A110 117.2(5)
A85 A103 A110 66.9(4)
A101 A103 A110 59.9(4)
S17 A103 A105 87.1(14)
A35 A103 A105 93.9(5)
A46 A103 A105 57.4(3)
A47 A103 A105 117.9(4)
A85 A103 A105 62.1(4)
A101 A103 A105 152.8(6)
A110 A103 A105 119.6(5)
S34 A104 A19 163.4(15)
S34 A104 A25 107.0(14)
A19 A104 A25 63.8(4)
S34 A104 A24 100.7(14)
A19 A104 A24 63.0(4)
A25 A104 A24 61.7(4)
S34 A104 A126 98.8(14)
A19 A104 A126 92.6(5)
A25 A104 A126 153.3(5)
A24 A104 A126 120.4(5)
S34 A104 A102 93.9(13)
A19 A104 A102 92.0(4)
A25 A104 A102 57.2(3)
A24 A104 A102 118.9(4)
A126 A104 A102 115.2(5)
S34 A104 A86 117.6(13)
A19 A104 A86 57.6(3)
A25 A104 A86 108.7(5)
A24 A104 A86 57.8(4)
A126 A104 A86 63.2(4)
A102 A104 A86 148.4(5)
S34 A104 A84 135.8(15)
A19 A104 A84 60.3(4)
A25 A104 A84 91.4(4)
A24 A104 A84 123.3(5)
A126 A104 A84 64.8(4)
A102 A104 A84 62.5(4)
A86 A104 A84 92.2(4)
S34 A104 A122 44.9(13)
A19 A104 A122 129.4(4)
A25 A104 A122 65.7(4)
A24 A104 A122 95.5(4)
A126 A104 A122 135.3(5)
A102 A104 A122 57.3(4)
A86 A104 A122 148.0(5)
A84 A104 A122 118.7(5)
S1 A105 A46 146.9(16)
S1 A105 A45 153.4(17)
A46 A105 A45 59.2(3)
S1 A105 A34 127.3(14)
A46 A105 A34 60.4(4)
A45 A105 A34 62.3(3)
S1 A105 A87 104.7(13)
A46 A105 A87 104.1(5)
A45 A105 A87 57.8(4)
A34 A105 A87 55.7(4)
S1 A105 A103 89.8(17)
A46 A105 A103 57.6(3)
A45 A105 A103 116.7(4)
A34 A105 A103 83.3(4)
A87 A105 A103 137.2(5)
S1 A105 A114 95.4(12)
A46 A105 A114 69.1(4)
A45 A105 A114 92.4(4)
A34 A105 A114 129.5(5)
A87 A105 A114 145.1(5)
A103 A105 A114 69.7(4)
S1 A105 A85 76.0(17)
A46 A105 A85 89.7(4)
A45 A105 A85 118.7(5)
A34 A105 A85 56.4(4)
A87 A105 A85 86.6(5)
A103 A105 A85 57.7(4)
A114 A105 A85 126.4(5)
S1 A105 A106 50.3(11)
A46 A105 A106 142.5(5)
A45 A105 A106 115.7(5)
A34 A105 A106 83.8(5)
A87 A105 A106 58.0(4)
A103 A105 A106 110.7(5)
A114 A105 A106 145.1(5)
A85 A105 A106 58.9(4)
S1 A106 S2 162(2)
S1 A106 A87 110.0(13)
S2 A106 A87 87.0(19)
S1 A106 A85 79.0(18)
S2 A106 A85 107.4(15)
A87 A106 A85 87.7(5)
S1 A106 A77 136.6(16)
S2 A106 A77 56.0(11)
A87 A106 A77 60.0(4)
A85 A106 A77 59.4(4)
S1 A106 A105 55.2(11)
S2 A106 A105 142.3(16)
A87 A106 A105 58.8(4)
A85 A106 A105 60.0(4)
A77 A106 A105 90.7(5)
S4 A107 S3 170(3)
S4 A107 A91 91(3)
S3 A107 A91 96(2)
S4 A107 A89 130(3)
S3 A107 A89 50(2)
A91 A107 A89 60.4(4)
S4 A107 A77 80(3)
S3 A107 A77 93(2)
A91 A107 A77 84.5(5)
A89 A107 A77 58.2(4)
S4 A107 A79 44(3)
S3 A107 A79 137(2)
A91 A107 A79 54.6(4)
A89 A107 A79 87.3(5)
A77 A107 A79 57.3(4)
S5 A108 S6 175(3)
S5 A108 A95 83(2)
S6 A108 A95 93(3)
S5 A108 A93 130(2)
S6 A108 A93 50(2)
A95 A108 A93 59.6(4)
S5 A108 A79 91.1(19)
S6 A108 A79 93(2)
A95 A108 A79 83.6(5)
A93 A108 A79 55.2(4)
S5 A108 A81 44.4(19)
S6 A108 A81 136(3)
A95 A108 A81 55.7(5)
A93 A108 A81 85.5(5)
A79 A108 A81 56.8(4)
S8 A109 S7 171(2)
S8 A109 A99 97.3(17)
S7 A109 A99 79.9(14)
S8 A109 A97 49.2(15)
S7 A109 A97 133.1(14)
A99 A109 A97 59.6(4)
S8 A109 A83 135.2(16)
S7 A109 A83 49.8(13)
A99 A109 A83 57.7(4)
A97 A109 A83 86.7(4)
S8 A109 A81 87.7(16)
S7 A109 A81 100.2(14)
A99 A109 A81 83.3(4)
A97 A109 A81 55.6(4)
A83 A109 A81 55.5(4)
S9 A110 S10 155(2)
S9 A110 A101 52.9(15)
S10 A110 A101 137(2)
S9 A110 A103 98.3(15)
S10 A110 A103 105.6(15)
A101 A110 A103 60.0(4)
S9 A110 A83 97.6(15)
S10 A110 A83 78(2)
A101 A110 A83 61.4(4)
A103 A110 A83 86.0(4)
S9 A110 A85 143.9(16)
S10 A110 A85 53.3(12)
A101 A110 A85 91.0(4)
A103 A110 A85 56.1(4)
A83 A110 A85 59.2(4)
S11 A111 S12 151(3)
S11 A111 A93 99.3(19)
S12 A111 A93 97(2)
S11 A111 A67 56.9(12)
S12 A111 A67 147(3)
A93 A111 A67 89.1(5)
S11 A111 A69 103.8(15)
S12 A111 A69 93(3)
A93 A111 A69 109.1(5)
A67 A111 A69 54.8(4)
S11 A111 A52 107.3(15)
S12 A111 A52 101.4(16)
A93 A111 A52 54.6(4)
A67 A111 A52 56.7(4)
A69 A111 A52 54.6(3)
S11 A111 A91 153.8(19)
S12 A111 A91 51.7(12)
A93 A111 A91 56.4(4)
A67 A111 A91 108.8(5)
A69 A111 A91 78.7(4)
A52 A111 A91 52.5(4)
S13 A112 S14 173(3)
S13 A112 A97 90.9(19)
S14 A112 A97 92(2)
S13 A112 A63 49.1(17)
S14 A112 A63 138(2)
A97 A112 A63 85.5(5)
S13 A112 A65 98.8(18)
S14 A112 A65 87(2)
A97 A112 A65 105.7(5)
A63 A112 A65 53.9(4)
S13 A112 A50 96.5(17)
S14 A112 A50 91(2)
A97 A112 A50 53.1(3)
A63 A112 A50 55.0(3)
A65 A112 A50 52.6(3)
S16 A113 S15 166(2)
S16 A113 A101 93.6(17)
S15 A113 A101 95.2(15)
S16 A113 A61 93.3(18)
S15 A113 A61 94.1(15)
A101 A113 A61 105.9(4)
S16 A113 A59 48.9(17)
S15 A113 A59 143.0(15)
A101 A113 A59 80.6(4)
A61 A113 A59 53.0(3)
S16 A113 A99 146.8(17)
S15 A113 A99 46.5(14)
A101 A113 A99 60.8(4)
A61 A113 A99 75.8(4)
A59 A113 A99 102.7(4)
S16 A113 A48 97.6(17)
S15 A113 A48 96.0(15)
A101 A113 A48 53.2(3)
A61 A113 A48 52.8(3)
A59 A113 A48 52.3(3)
A99 A113 A48 50.8(3)
S17 A114 S18 171(3)
S17 A114 A105 86.7(15)
S18 A114 A105 100(2)
S17 A114 A75 137.6(15)
S18 A114 A75 50(2)
A105 A114 A75 84.1(4)
S17 A114 A57 89.4(15)
S18 A114 A57 95(2)
A105 A114 A57 104.6(4)
A75 A114 A57 53.7(3)
S17 A114 A46 88.3(14)
S18 A114 A46 101(2)
A105 A114 A46 52.3(3)
A75 A114 A46 54.0(3)
A57 A114 A46 52.3(3)
S19 A115 S20 168(2)
S19 A115 A89 99.1(16)
S20 A115 A89 91.3(15)
S19 A115 A73 89.8(17)
S20 A115 A73 93.7(17)
A89 A115 A73 104.6(5)
S19 A115 A87 46.8(15)
S20 A115 A87 145.4(15)
A89 A115 A87 59.5(4)
A73 A115 A87 78.0(4)
S19 A115 A71 139.1(17)
S20 A115 A71 49.0(16)
A89 A115 A71 79.8(4)
A73 A115 A71 52.1(4)
A87 A115 A71 103.6(4)
S19 A115 A44 94.5(16)
S20 A115 A44 97.0(15)
A89 A115 A44 51.8(3)
A73 A115 A44 52.9(3)
A87 A115 A44 51.2(3)
A71 A115 A44 52.7(3)
S22 A116 S21 168(2)
S22 A116 A43 95.5(17)
S21 A116 A43 94.5(17)
S24 A117 S23 171(2)
S24 A117 A42 91.2(18)
S23 A117 A42 96.2(16)
S26 A118 S25 177(3)
S26 A118 A41 89.4(17)
S25 A118 A41 88.0(19)
S26 A118 A63 93.8(18)
S25 A118 A63 84(2)
A41 A118 A63 53.7(3)
S28 A119 S27 177(2)
S28 A119 A40 93.1(13)
S27 A119 A40 89.4(15)
S30 A120 S29 170(2)
S30 A120 A39 94.0(15)
S29 A120 A39 94.5(18)
S30 A120 A72 88.8(16)
S29 A120 A72 99.9(19)
A39 A120 A72 54.1(3)
S31 A121 S32 167(2)
S31 A121 A98 87.9(17)
S32 A121 A98 104.4(15)
S31 A121 A58 94.8(18)
S32 A121 A58 86.7(15)
A98 A121 A58 105.7(4)
S31 A121 A60 46.4(17)
S32 A121 A60 138.1(15)
A98 A121 A60 85.1(4)
A58 A121 A60 51.8(3)
S31 A121 A100 140.1(18)
S32 A121 A100 52.9(14)
A98 A121 A100 59.2(3)
A58 A121 A100 75.5(4)
A60 A121 A100 104.4(4)
S31 A121 A27 92.7(18)
S32 A121 A27 98.7(15)
A98 A121 A27 52.6(3)
A58 A121 A27 53.1(3)
A60 A121 A27 54.8(3)
A100 A121 A27 50.4(3)
S34 A122 S33 170(2)
S34 A122 A102 95.0(15)
S33 A122 A102 92.1(18)
S34 A122 A74 89.3(15)
S33 A122 A74 95.9(19)
A102 A122 A74 104.2(5)
S34 A122 A56 140.6(15)
S33 A122 A56 47.6(19)
A102 A122 A56 82.3(4)
A74 A122 A56 54.1(3)
S34 A122 A104 47.6(14)
S33 A122 A104 142.1(18)
A102 A122 A104 55.9(4)
A74 A122 A104 75.8(4)
A56 A122 A104 103.0(4)
S34 A122 A25 94.0(15)
S33 A122 A25 95.9(18)
A102 A122 A25 51.2(3)
A74 A122 A25 52.9(3)
A56 A122 A25 53.9(3)
A104 A122 A25 49.4(3)
S36 A123 S35 169(2)
S36 A123 A86 100.4(19)
S35 A123 A86 90.8(14)
S36 A123 A72 132.4(18)
S35 A123 A72 46.0(13)
A86 A123 A72 86.0(4)
S36 A123 A33 91.5(17)
S35 A123 A33 93.7(13)
A86 A123 A33 53.4(3)
A72 A123 A33 54.9(3)
S36 A123 A70 81.9(18)
S35 A123 A70 93.7(14)
A86 A123 A70 104.3(4)
A72 A123 A70 51.2(3)
A33 A123 A70 50.9(3)
S36 A123 A88 47.3(17)
S35 A123 A88 141.4(13)
A86 A123 A88 58.5(4)
A72 A123 A88 104.3(4)
A33 A123 A88 50.1(3)
A70 A123 A88 74.4(3)
S37 A124 S38 165(2)
S37 A124 A90 90.5(16)
S38 A124 A90 101.6(15)
S37 A124 A66 97.8(16)
S38 A124 A66 87.7(14)
A90 A124 A66 104.7(4)
S37 A124 A68 47.7(15)
S38 A124 A68 141.6(15)
A90 A124 A68 83.7(4)
A66 A124 A68 54.6(3)
S37 A124 A31 94.6(16)
S38 A124 A31 99.7(15)
A90 A124 A31 52.3(3)
A66 A124 A31 52.4(3)
A68 A124 A31 53.7(3)
S37 A124 A92 142.1(17)
S38 A124 A92 52.8(15)
A90 A124 A92 57.5(3)
A66 A124 A92 74.4(4)
A68 A124 A92 104.1(4)
A31 A124 A92 50.8(3)
S39 A125 S40 165(3)
S39 A125 A94 92(2)
S40 A125 A94 99.3(19)
S39 A125 A62 100(2)
S40 A125 A62 87(2)
A94 A125 A62 106.9(4)
S39 A125 A64 51(2)
S40 A125 A64 140(2)
A94 A125 A64 84.8(4)
A62 A125 A64 54.2(4)
S39 A125 A29 101(2)
S40 A125 A29 95(2)
A94 A125 A29 52.8(3)
A62 A125 A29 54.1(3)
A64 A125 A29 56.5(3)
S39 A125 A96 147(2)
S40 A125 A96 48.1(19)
A94 A125 A96 57.7(4)
A62 A125 A96 79.1(4)
A64 A125 A96 107.8(4)
A29 A125 A96 51.5(3)
S42 A126 S41 175(2)
S42 A126 A104 100.5(15)
S41 A126 A104 84.0(15)
S42 A126 A86 49.4(14)
S41 A126 A86 132.7(15)
A104 A126 A86 60.4(4)
S42 A126 A84 135.1(14)
S41 A126 A84 45.4(14)
A104 A126 A84 59.7(4)
A86 A126 A84 88.0(4)
S42 A126 A76 84.4(14)
S41 A126 A76 93.4(15)
A104 A126 A76 86.5(4)
A86 A126 A76 57.1(3)
A84 A126 A76 56.7(3)
S44 A127 S43 172(2)
S44 A127 A90 51.9(16)
S43 A127 A90 127.8(18)
S44 A127 A88 101.9(18)
S43 A127 A88 73.1(19)
A90 A127 A88 62.8(4)
S44 A127 A78 92.5(16)
S43 A127 A78 92.9(17)
A90 A127 A78 56.4(3)
A88 A127 A78 82.7(4)
S46 A128 S45 166(4)
S46 A128 A92 75.3(19)
S45 A128 A92 95(3)
S46 A128 A94 128.3(19)
S45 A128 A94 52(3)
A92 A128 A94 63.0(4)
S46 A128 A80 93.6(19)
S45 A128 A80 95(3)
A92 A128 A80 85.1(5)
A94 A128 A80 55.5(4)
S46 A128 A78 44.1(18)
S45 A128 A78 139(3)
A92 A128 A78 59.4(4)
A94 A128 A78 87.1(4)
A80 A128 A78 53.6(3)
S48 A129 S47 169(3)
S48 A129 A96 97(2)
S47 A129 A96 91.1(19)
S48 A129 A80 140(2)
S47 A129 A80 50.8(19)
A96 A129 A80 57.6(4)
S48 A129 A98 53(2)
S47 A129 A98 138(2)
A96 A129 A98 57.4(4)
A80 A129 A98 87.2(4)
S48 A129 A82 88(2)
S47 A129 A82 98.7(19)
A96 A129 A82 86.9(4)
A80 A129 A82 61.7(4)
A98 A129 A82 56.5(3)
S49 A130 S50 167(3)
S49 A130 A100 79.4(18)
S50 A130 A100 100(2)
S49 A130 A102 134.0(19)
S50 A130 A102 53(2)
A100 A130 A102 61.6(4)
S49 A130 A82 50.3(18)
S50 A130 A82 140(2)
A100 A130 A82 58.7(4)
A102 A130 A82 87.0(4)
A106 S1 A105 74.5(13)
C20 S2 A106 95(9)
C20 S2 A77 143(9)
A106 S2 A77 72.8(13)
C30 S3 A89 130(6)
C30 S3 A107 94(5)
A89 S3 A107 79(2)
A107 S4 A79 93(3)
A81 S5 A108 86(2)
C60 S6 A93 104(10)
C60 S6 A108 115(10)
A93 S6 A108 77(2)
A109 S7 A83 81.0(18)
A97 S8 A109 80.7(19)
C90 S9 A110 107(5)
C90 S9 A101 121(3)
A110 S9 A101 77.1(17)
C100 S10 A110 128(7)
C100 S10 A85 109(6)
A110 S10 A85 81(2)
A111 S11 A67 74.5(17)
C120 S12 A111 144(7)
C120 S12 A91 119(6)
A111 S12 A91 80(3)
C130 S13 A112 111(8)
C130 S13 A63 110(7)
A112 S13 A63 84(2)
C140 S14 A112 90(7)
C140 S14 A95 120(7)
A112 S14 A95 95(3)
C150 S15 A113 122(6)
C150 S15 A99 106(6)
A113 S15 A99 88.9(18)
A113 S16 C160 101(7)
A113 S16 A59 88(2)
C160 S16 A59 107(7)
A103 S17 A114 97(2)
A75 S18 A114 79(3)
A87 S19 A115 84(2)
C200 S20 A71 130(6)
C200 S20 A115 88(6)
A71 S20 A115 80(2)
C210 S21 A116 124(6)
C210 S21 A70 102(6)
A116 S21 A70 91(2)
C220 S22 A116 85(6)
C220 S22 A69 99(6)
A116 S22 A69 88(2)
A66 S23 A117 82(2)
A117 S24 A65 92(2)
C250 S25 A62 114(6)
C250 S25 A118 105(6)
A62 S25 A118 97(3)
A118 S26 A61 97(2)
A58 S27 A119 91(2)
C280 S28 A119 115(3)
C280 S28 A57 104(5)
A119 S28 A57 89.5(17)
A120 S29 A74 91(2)
A120 S30 A73 93(2)
A60 S31 A121 86(2)
C320 S32 A121 114(5)
C320 S32 A100 117(4)
A121 S32 A100 79.2(18)
A56 S33 A122 83(3)
A122 S34 A104 87.5(17)
C350 S35 A72 119(6)
C350 S35 A123 97(6)
A72 S35 A123 87.6(18)
C360 S36 A123 100(6)
C360 S36 A88 95(5)
A123 S36 A88 90(2)
A68 S37 A124 84(2)
A124 S38 A92 82.4(18)
C390 S39 A125 128(7)
C390 S39 A64 91(7)
A125 S39 A64 80(3)
A96 S40 A125 82(3)
A84 S41 A126 85(2)
C420 S42 A126 113(5)
C420 S42 A86 96(5)
A126 S42 A86 82.2(17)
A127 S43 A76 92(2)
A127 S44 A90 78(2)
A94 S45 A128 70(3)
A128 S46 A78 94(3)
A129 S47 A80 79(2)
A129 S48 A98 84(3)
A130 S49 A82 81(2)
A102 S50 A130 71(3)
C510 S51 B106 111(6)
C510 S51 B79 109(6)
B106 S51 B79 91(2)
C520 S52 B106 90(5)
C520 S52 B71 118(6)
B106 S52 B71 84(2)
C530 S53 B107 91(6)
C530 S53 B72 108(7)
B107 S53 B72 88(2)
C540 S54 B107 110(7)
C540 S54 B76 117(7)
B107 S54 B76 84(2)
B108 S55 B73 88(2)
B108 S56 B74 95(2)
C570 S57 B109 123(6)
C570 S57 B80 105(6)
B109 S57 B80 95(3)
C580 S58 B109 109(6)
C580 S58 B56 95(5)
B109 S58 B56 85(2)
B110 S59 B83 94(3)
C600 S60 B110 116(5)
C600 S60 B75 126(5)
B110 S60 B75 83(2)
B111 S61 B57 91.1(19)
C620 S62 B111 108(5)
C620 S62 B58 110(6)
B111 S62 B58 91(2)
C630 S63 B112 102(4)
C630 S63 B60 101(5)
B112 S63 B60 85(2)
B84 S64 B112 85(3)
B59 S65 C650 130(5)
B59 S65 B113 95(2)
C650 S65 B113 103(5)
C660 S66 B113 116(5)
C660 S66 B87 118(5)
B113 S66 B87 86(2)
B114 S67 B61 91(2)
B114 S68 B62 94(3)
C690 S69 B115 102(5)
C690 S69 B91 114(4)
B115 S69 B91 90(2)
C700 S70 B115 95(10)
C700 S70 B63 100(10)
B115 S70 B63 81(2)
B88 S71 B116 88(2)
C720 S72 B64 130(6)
C720 S72 B116 99(5)
B64 S72 B116 85.4(19)
C730 S73 B117 110(4)
C730 S73 B66 118(6)
B117 S73 B66 92(2)
C740 S74 B117 106(9)
C740 S74 B65 119(10)
B117 S74 B65 94.2(19)
B67 S75 B118 75(2)
C760 S76 B118 115(3)
C760 S76 B95 114(6)
B118 S76 B95 91(3)
C770 S77 B92 130(3)
C770 S77 B119 95(3)
B92 S77 B119 85(2)
C780 S78 B68 116(10)
C780 S78 B119 105(7)
B68 S78 B119 83.0(19)
B120 S79 B70 93(3)
C800 S80 B120 102(4)
C800 S80 B69 108(3)
B120 S80 B69 94.6(18)
B121 S81 B78 89(2)
B121 S81 C810 120(3)
B78 S81 C810 105(3)
C820 S82 B98 131(9)
C820 S82 B121 125(9)
B98 S82 B121 78(4)
C830 S83 B122 117(7)
C830 S83 B81 112(7)
B122 S83 B81 81.2(18)
B97 S84 C840 152(6)
B97 S84 B122 91(2)
C840 S84 B122 104(5)
C850 S85 B123 77(10)
C850 S85 B100 105(10)
B123 S85 B100 84(2)
C860 S86 B82 96(4)
C860 S86 B123 107(4)
B82 S86 B123 81(2)
B124 S87 B99 79(4)
B124 S88 B85 83.8(18)
C890 S89 B102 129(7)
C890 S89 B125 116(6)
B102 S89 B125 86(4)
C900 S90 B125 104(3)
C900 S90 B86 112(3)
B125 S90 B86 80(2)
B126 S91 B101 89(3)
C920 S92 B126 113(10)
C920 S92 B89 126(10)
B126 S92 B89 77.2(19)
C930 S93 B104 116(8)
C930 S93 B127 123(9)
B104 S93 B127 80(3)
C940 S94 B127 134(7)
C940 S94 B90 76(7)
B127 S94 B90 85(2)
C950 S95 B128 135(7)
C950 S95 B103 101(6)
B128 S95 B103 81(2)
C960 S96 B93 118(3)
C960 S96 B128 108(4)
B93 S96 B128 85.0(17)
B129 S97 B96 85(3)
B94 S98 B129 73.5(19)
B130 S99 C990 120(5)
B130 S99 B105 98(2)
C990 S99 B105 113(5)
C1 S100 B77 112(5)
C1 S100 B130 109(4)
B77 S100 B130 80.8(19)

loop_
_geom_bond_atom_site_label_1
_geom_bond_atom_site_label_2
_geom_bond_distance
C20 S2 2.19(3)
C30 S3 2.19(3)
C60 S6 2.19(3)
C100 S10 2.19(3)
C120 S12 2.19(3)
C130 S13 2.19(3)
C140 S14 2.19(3)
C150 S15 2.05(19)
C160 S16 2.19(3)
C200 S20 2.19(3)
C210 S21 2.19(3)
C220 S22 2.19(3)
C250 S25 2.19(3)
C350 S35 2.19(3)
C390 S39 2.19(3)
C530 S53 2.19(3)
C540 S54 2.19(3)
C570 S57 1.93(16)
C580 S58 2.19(3)
C600 S60 2.19(3)
C700 S70 2.19(3)
C720 S72 2.19(3)
C820 S82 2.19(3)
C830 S83 2.19(3)
C840 S84 2.19(3)
C850 S85 2.19(3)
C890 S89 2.2(2)
C920 S92 2.19(3)
C930 S93 2.19(3)
C940 S94 1.65(19)
C940 B90 2.56(19)
C950 S95 2.19(3)
C990 S99 2.21(17)
C1 S100 2.19(3)
C95 C94 1.3900
C95 C90 1.3900
C94 C93 1.3900
C93 C92 1.3900
C92 C91 1.3900
C91 C90 1.3900
C90 S9 2.19(3)
C285 C284 1.3900
C285 C280 1.3900
C284 C283 1.3900
C283 C282 1.3900
C282 C281 1.3900
C281 C280 1.3900
C280 S28 2.19(3)
C966 C963 1.3(2)
C965 C964 1.3900
C965 C960 1.3900
C964 C963 1.3900
C963 C962 1.3900
C962 C961 1.3900
C961 C960 1.3900
C960 S96 2.19(3)
C900 C901 1.3900
C900 C905 1.3900
C900 S90 1.81(13)
C901 C902 1.3900
C902 C903 1.3900
C903 C904 1.3900
C904 C905 1.3900
C866 C863 1.75(8)
C865 C864 1.3900
C865 C860 1.3900
C864 C863 1.3900
C863 C862 1.3900
C862 C861 1.3900
C861 C860 1.3900
C860 S86 2.19(3)
C815 C814 1.3900
C815 C810 1.3900
C814 C813 1.3900
C813 C812 1.3900
C812 C811 1.3900
C811 C810 1.3900
C810 S81 2.18(3)
C805 C804 1.3900
C805 C800 1.3900
C804 C803 1.3900
C803 C802 1.3900
C802 C801 1.3900
C801 C800 1.3900
C800 S80 2.19(3)
C785 C784 1.3900(19)
C785 C780 1.3900
C784 C783 1.3900(17)
C783 C782 1.3900(14)
C782 C781 1.3900(19)
C781 C780 1.3900
C780 S78 1.94(19)
C776 C773 1.74(7)
C775 C774 1.3900
C775 C770 1.3900
C774 C773 1.3900
C773 C772 1.3900
C772 C771 1.3900
C771 C770 1.3900
C770 S77 1.79(14)
C766 C763 1.75(8)
C765 C764 1.3900
C765 C760 1.3900
C764 C763 1.3900
C763 C762 1.3900
C762 C761 1.3900
C761 C760 1.3900
C760 S76 1.53(11)
C746 C743 1.82(13)
C745 C744 1.3900
C745 C740 1.3900
C744 C743 1.3900
C743 C742 1.3900
C742 C741 1.3900
C741 C740 1.3900
C740 S74 1.75(13)
C736 C733 1.8(2)
C735 C734 1.3900
C735 C730 1.3900
C734 C733 1.3900
C733 C732 1.3900
C732 C731 1.3900
C731 C730 1.3900
C730 S73 1.89(11)
C696 C693 1.9(2)
C695 C694 1.3900
C695 C690 1.3900
C694 C693 1.3900
C693 C692 1.3900
C692 C691 1.3900
C691 C690 1.3900
C690 S69 2.03(11)
C666 C663 1.76(8)
C665 C664 1.3900
C665 C660 1.3900
C664 C663 1.3900
C663 C662 1.3900
C662 C661 1.3900
C661 C660 1.3900
C660 S66 1.76(11)
C655 C654 1.3900
C655 C650 1.3900
C654 C653 1.3900
C653 C652 1.3900
C652 C651 1.3900
C651 C650 1.3900
C650 S65 2.19(3)
C635 C634 1.3900
C635 C630 1.3900
C634 C633 1.3900
C633 C632 1.3900
C632 C631 1.3900
C631 C630 1.3900
C630 S63 2.19(3)
C626 C623 1.75(8)
C625 C624 1.3900
C625 C620 1.3900
C624 C623 1.3900
C623 C622 1.3900
C622 C621 1.3900
C621 C620 1.3900
C620 S62 1.79(11)
C526 C523 1.73(8)
C525 C524 1.3900
C525 C520 1.3900
C524 C523 1.3900
C523 C522 1.3900
C522 C521 1.3900
C521 C520 1.3900
C520 S52 1.82(13)
C516 C513 1.75(8)
C515 C514 1.3900
C515 C510 1.3900
C514 C513 1.3900
C513 C512 1.3900
C512 C511 1.3900
C511 C510 1.3900
C510 S51 1.72(11)
C420 C421 1.3900
C420 C425 1.3900
C420 S42 2.23(12)
C421 C422 1.3900
C422 C423 1.3900
C423 C424 1.3900
C424 C425 1.3900(14)
C365 C364 1.3900
C365 C360 1.3900
C364 C363 1.3900
C363 C362 1.3900
C362 C361 1.3900
C361 C360 1.3900
C360 S36 1.97(12)
C325 C324 1.3900
C325 C320 1.3900
C324 C323 1.3900(13)
C323 C322 1.3900
C322 C321 1.3900
C321 C320 1.3900
C320 S32 2.22(13)
B1 B5 2.799(10)
B1 B6 2.818(11)
B1 B11 2.828(12)
B1 B7 2.832(11)
B1 B8 2.841(12)
B1 B10 2.850(11)
B1 B4 2.850(11)
B1 B12 2.853(9)
B1 B9 2.855(11)
B1 B13 2.876(10)
B1 B2 2.922(12)
B1 B3 2.951(11)
B2 B5 2.838(12)
B2 B7 2.851(10)
B2 B8 2.858(11)
B2 B4 2.864(13)
B2 B6 2.866(13)
B2 B26 2.876(13)
B2 B21 2.878(13)
B2 B25 2.892(13)
B2 B27 2.899(11)
B2 B28 2.917(13)
B2 B55 2.985(13)
B3 B10 2.821(10)
B3 B11 2.834(11)
B3 B12 2.863(11)
B3 B35 2.874(12)
B3 B9 2.875(11)
B3 B36 2.887(11)
B3 B13 2.892(11)
B3 B38 2.901(10)
B3 B37 2.903(13)
B3 B34 2.909(11)
B3 B54 3.030(13)
B4 B44 2.752(12)
B4 B39 2.841(13)
B4 B18 2.850(11)
B4 B8 2.855(10)
B4 B5 2.871(13)
B4 B24 2.876(11)
B4 B14 2.884(11)
B4 B19 2.890(13)
B4 B9 2.903(12)
B4 B26 3.039(13)
B5 B52 2.759(10)
B5 B14 2.855(12)
B5 B6 2.862(11)
B5 B43 2.874(12)
B5 B24 2.889(13)
B5 B15 2.918(13)
B5 B23 2.926(13)
B5 B10 2.936(12)
B5 B27 3.000(13)
B6 B50 2.764(13)
B6 B42 2.818(14)
B6 B7 2.872(11)
B6 B15 2.873(12)
B6 B16 2.878(11)
B6 B11 2.889(12)
B6 B23 2.911(11)
B6 B22 2.952(13)
B6 B28 3.023(13)
B7 B48 2.779(12)
B7 B16 2.843(13)
B7 B41 2.858(10)
B7 B20 2.861(13)
B7 B8 2.867(13)
B7 B17 2.885(11)
B7 B12 2.904(12)
B7 B22 2.915(13)
B7 B21 3.020(13)
B8 B46 2.800(13)
B8 B40 2.853(11)
B8 B17 2.859(10)
B8 B19 2.880(12)
B8 B20 2.889(12)
B8 B13 2.896(11)
B8 B18 2.898(12)
B8 B25 2.992(12)
B9 B45 2.776(12)
B9 B39 2.841(11)
B9 B14 2.867(10)
B9 B13 2.876(10)
B9 B18 2.879(11)
B9 B29 2.885(11)
B9 B10 2.893(12)
B9 B33 2.911(11)
B9 B35 3.030(12)
B10 B53 2.757(12)
B10 B43 2.819(10)
B10 B11 2.853(11)
B10 B33 2.861(12)
B10 B15 2.867(12)
B10 B32 2.890(13)
B10 B14 2.925(12)
B10 B36 3.067(13)
B11 B51 2.766(13)
B11 B42 2.847(12)
B11 B12 2.857(10)
B11 B16 2.870(11)
B11 B15 2.886(10)
B11 B31 2.922(11)
B11 B32 2.925(11)
B11 B37 3.030(12)
B12 B49 2.780(10)
B12 B41 2.847(11)
B12 B17 2.860(12)
B12 B31 2.860(12)
B12 B16 2.867(12)
B12 B13 2.886(12)
B12 B30 2.905(11)
B12 B38 3.007(12)
B13 B47 2.755(11)
B13 B40 2.847(11)
B13 B30 2.865(10)
B13 B17 2.866(11)
B13 B18 2.882(11)
B13 B29 2.912(12)
B13 B34 3.028(12)
B14 B56 2.689(10)
B14 B75 2.722(12)
B14 B74 2.859(12)
B14 B43 2.860(12)
B14 B39 2.870(12)
B14 B57 2.918(12)
B14 B24 2.944(13)
B14 B33 3.011(13)
B15 B59 2.702(12)
B15 B60 2.733(12)
B15 B61 2.855(14)
B15 B42 2.869(12)
B15 B43 2.872(12)
B15 B58 2.883(11)
B15 B23 2.976(14)
B15 B32 3.017(14)
B16 B64 2.690(12)
B16 B63 2.707(14)
B16 B41 2.833(11)
B16 B42 2.882(12)
B16 B62 2.923(13)
B16 B31 2.948(13)
B16 B65 2.954(11)
B16 B22 2.988(14)
B17 B68 2.703(13)
B17 B67 2.708(10)
B17 B66 2.867(12)
B17 B40 2.890(13)
B17 B41 2.905(13)
B17 B69 2.912(12)
B17 B30 2.942(12)
B17 B20 2.959(12)
B18 B72 2.728(12)
B18 B71 2.738(11)
B18 B39 2.856(10)
B18 B40 2.885(11)
B18 B73 2.902(13)
B18 B70 2.902(12)
B18 B29 2.954(12)
B18 B19 2.966(12)
B19 B78 2.761(12)
B19 B44 2.813(12)
B19 B70 2.825(13)
B19 B76 2.826(14)
B19 B26 2.861(13)
B19 B25 2.885(14)
B19 B46 2.895(11)
B19 B72 2.941(15)
B19 B107 3.241(15)
B20 B94 2.793(14)
B20 B66 2.807(11)
B20 B25 2.826(11)
B20 B46 2.827(15)
B20 B92 2.851(14)
B20 B48 2.886(14)
B20 B21 2.926(13)
B20 B68 2.951(13)
B20 B119 3.210(14)
B21 B92 2.748(13)
B21 B90 2.764(14)
B21 B102 2.821(13)
B21 B22 2.822(15)
B21 B55 2.836(12)
B21 B104 2.853(16)
B21 B28 2.895(13)
B21 B25 2.898(14)
B21 B48 2.922(11)
B22 B88 2.765(14)
B22 B48 2.772(13)
B22 B90 2.796(15)
B22 B62 2.826(16)
B22 B64 2.903(12)
B22 B50 2.932(14)
B22 B28 2.944(12)
B22 B116 3.197(15)
B23 B50 2.789(13)
B23 B84 2.794(14)
B23 B86 2.800(15)
B23 B58 2.814(15)
B23 B28 2.845(14)
B23 B60 2.881(16)
B23 B52 2.956(13)
B23 B27 2.960(16)
B23 B112 3.259(14)
B24 B52 2.753(14)
B24 B82 2.759(13)
B24 B74 2.794(14)
B24 B27 2.810(14)
B24 B80 2.825(15)
B24 B44 2.887(14)
B24 B26 2.951(13)
B24 B56 2.966(13)
B24 B109 3.298(13)
B25 B76 2.761(15)
B25 B94 2.791(13)
B25 B104 2.817(14)
B25 B26 2.850(12)
B25 B96 2.865(13)
B25 B46 2.890(13)
B25 B55 2.891(13)
B26 B80 2.729(12)
B26 B78 2.785(16)
B26 B55 2.809(15)
B26 B96 2.828(16)
B26 B27 2.879(15)
B26 B98 2.891(13)
B26 B44 2.933(15)
B27 B84 2.697(14)
B27 B82 2.735(12)
B27 B98 2.820(16)
B27 B55 2.873(15)
B27 B52 2.873(14)
B27 B100 2.888(16)
B27 B28 2.920(13)
B28 B88 2.722(14)
B28 B86 2.774(14)
B28 B100 2.804(13)
B28 B50 2.858(16)
B28 B55 2.877(16)
B28 B102 2.896(16)
B29 B77 2.776(12)
B29 B47 2.793(11)
B29 B79 2.798(13)
B29 B73 2.844(12)
B29 B34 2.889(12)
B29 B45 2.890(11)
B29 B71 2.929(13)
B29 B35 2.947(12)
B29 B106 3.157(13)
B30 B95 2.791(12)
B30 B93 2.807(12)
B30 B49 2.826(13)
B30 B38 2.847(13)
B30 B69 2.850(12)
B30 B47 2.892(13)
B30 B34 2.927(12)
B30 B67 2.936(12)
B30 B118 3.237(11)
B31 B91 2.793(12)
B31 B65 2.809(12)
B31 B89 2.819(14)
B31 B51 2.825(12)
B31 B37 2.871(12)
B31 B49 2.878(12)
B31 B63 2.922(14)
B31 B38 2.932(13)
B31 B115 3.207(14)
B32 B85 2.753(14)
B32 B87 2.768(14)
B32 B53 2.770(12)
B32 B36 2.828(12)
B32 B61 2.863(13)
B32 B37 2.904(11)
B32 B59 2.935(12)
B32 B51 2.953(12)
B32 B113 3.337(14)
B33 B81 2.783(13)
B33 B57 2.800(11)
B33 B45 2.830(12)
B33 B53 2.836(12)
B33 B35 2.843(11)
B33 B83 2.885(14)
B33 B36 2.942(13)
B33 B75 2.967(13)
B33 B110 3.204(13)
B34 B95 2.723(11)
B34 B77 2.765(13)
B34 B97 2.810(13)
B34 B35 2.849(11)
B34 B54 2.868(13)
B34 B38 2.876(13)
B34 B105 2.881(12)
B34 B47 2.902(12)
B35 B79 2.692(13)
B35 B81 2.763(11)
B35 B99 2.813(14)
B35 B36 2.868(12)
B35 B54 2.898(13)
B35 B97 2.901(12)
B35 B45 2.925(13)
B36 B83 2.685(11)
B36 B85 2.775(12)
B36 B54 2.826(11)
B36 B37 2.886(12)
B36 B101 2.886(14)
B36 B53 2.891(11)
B36 B99 2.896(13)
B37 B87 2.756(13)
B37 B89 2.800(13)
B37 B54 2.852(13)
B37 B101 2.858(14)
B37 B103 2.861(13)
B37 B38 2.886(11)
B37 B51 2.919(13)
B38 B91 2.729(13)
B38 B93 2.772(10)
B38 B54 2.835(12)
B38 B105 2.838(12)
B38 B49 2.913(12)
B38 B103 2.942(14)
B39 B44 2.836(13)
B39 B108 2.845(13)
B39 B45 2.850(13)
B39 B75 2.855(12)
B39 B73 2.885(12)
B39 B72 2.890(13)
B39 B74 2.898(11)
B40 B120 2.815(13)
B40 B46 2.822(12)
B40 B47 2.847(12)
B40 B68 2.853(12)
B40 B69 2.891(11)
B40 B70 2.897(13)
B40 B71 2.909(13)
B41 B49 2.810(12)
B41 B48 2.831(13)
B41 B64 2.849(14)
B41 B117 2.874(12)
B41 B65 2.877(14)
B41 B67 2.899(12)
B41 B66 2.926(14)
B42 B51 2.799(14)
B42 B114 2.799(15)
B42 B50 2.817(14)
B42 B63 2.892(12)
B42 B62 2.898(13)
B42 B60 2.903(12)
B42 B61 2.919(14)
B43 B111 2.836(11)
B43 B59 2.837(14)
B43 B52 2.856(14)
B43 B53 2.862(13)
B43 B56 2.880(14)
B43 B57 2.883(12)
B43 B58 2.912(13)
B44 B80 2.805(13)
B44 B74 2.865(13)
B44 B78 2.891(14)
B44 B72 2.899(13)
B45 B79 2.813(12)
B45 B81 2.820(14)
B45 B75 2.882(11)
B45 B73 2.884(13)
B46 B76 2.779(13)
B46 B94 2.828(14)
B46 B70 2.872(14)
B46 B68 2.903(12)
B47 B95 2.775(13)
B47 B77 2.803(13)
B47 B69 2.890(12)
B47 B71 2.945(13)
B48 B90 2.817(14)
B48 B92 2.878(15)
B48 B66 2.878(13)
B48 B64 2.917(15)
B49 B91 2.810(14)
B49 B93 2.831(12)
B49 B65 2.846(13)
B49 B67 2.906(13)
B50 B86 2.820(13)
B50 B62 2.829(12)
B50 B88 2.840(16)
B50 B60 2.922(15)
B51 B87 2.827(14)
B51 B89 2.846(13)
B51 B61 2.879(12)
B51 B63 2.896(13)
B52 B84 2.821(15)
B52 B82 2.842(16)
B52 B56 2.879(14)
B52 B58 2.900(16)
B53 B85 2.823(15)
B53 B57 2.871(13)
B53 B83 2.885(14)
B53 B59 2.902(13)
B54 B105 2.743(11)
B54 B101 2.778(13)
B54 B97 2.783(13)
B54 B103 2.800(13)
B54 B99 2.808(12)
B55 B100 2.744(16)
B55 B98 2.760(13)
B55 B96 2.791(18)
B55 B102 2.803(16)
B55 B104 2.814(15)
B56 S58 2.43(6)
B56 B74 2.755(15)
B56 B57 2.866(15)
B56 B109 3.182(16)
B57 S61 2.43(5)
B57 B75 2.800(13)
B57 B110 3.036(15)
B58 S62 2.50(6)
B58 B60 2.785(14)
B58 B59 2.877(15)
B58 B112 3.171(15)
B59 S65 2.17(6)
B59 B61 2.788(12)
B59 B113 3.300(17)
B60 S63 2.46(7)
B60 B61 2.880(15)
B60 B112 3.225(14)
B60 B114 3.352(17)
B61 S67 2.43(6)
B61 B113 3.239(16)
B61 B114 3.374(16)
B62 S68 2.53(7)
B62 B64 2.786(14)
B62 B63 2.863(15)
B62 B116 3.195(16)
B63 S70 2.40(6)
B63 B65 2.802(13)
B63 B115 3.124(15)
B64 S72 2.22(6)
B64 B65 2.873(14)
B64 B116 3.047(15)
B65 S74 2.46(5)
B65 B115 3.023(15)
B66 S73 2.43(6)
B66 B68 2.749(15)
B66 B67 2.816(14)
B66 B119 3.051(15)
B67 S75 2.43(7)
B67 B69 2.807(14)
B67 B118 3.074(13)
B68 S78 2.29(6)
B68 B69 2.802(13)
B68 B119 3.047(14)
B69 S80 2.43(5)
B69 B118 3.104(14)
B70 S79 2.34(7)
B70 B72 2.792(12)
B70 B71 2.865(13)
B70 B107 3.058(14)
B70 B120 3.378(13)
B71 S52 2.34(6)
B71 B73 2.799(12)
B71 B106 3.055(14)
B72 S53 2.29(6)
B72 B73 2.868(14)
B72 B107 3.136(15)
B73 S55 2.52(6)
B73 B106 3.066(13)
B74 S56 2.38(6)
B74 B75 2.876(14)
B74 B109 3.169(14)
B75 S60 2.38(6)
B75 B110 3.093(15)
B76 S54 2.42(7)
B76 B129 2.869(16)
B76 B94 2.973(14)
B76 B78 3.015(13)
B76 B96 3.031(16)
B76 B107 3.213(16)
B77 S100 2.27(6)
B77 B106 2.961(14)
B77 B95 2.966(13)
B77 B130 2.987(14)
B77 B79 3.014(12)
B77 B97 3.018(14)
B78 S81 2.18(6)
B78 B107 2.975(16)
B78 B96 2.977(17)
B78 B121 2.990(14)
B78 B80 3.020(15)
B79 S51 2.34(6)
B79 B122 2.917(15)
B79 B81 2.936(12)
B79 B97 2.998(14)
B79 B106 3.266(14)
B80 S57 2.41(7)
B80 B121 2.980(17)
B80 B82 3.008(17)
B80 B98 3.014(16)
B80 B109 3.344(16)
B81 S83 2.44(6)
B81 B110 2.971(12)
B81 B99 2.971(14)
B81 B83 3.008(14)
B81 B122 3.141(14)
B82 S86 2.36(7)
B82 B109 2.927(15)
B82 B98 2.974(16)
B82 B84 2.986(17)
B82 B123 3.088(17)
B83 S59 2.49(7)
B83 B99 2.892(12)
B83 B85 2.964(14)
B83 B124 3.028(17)
B83 B110 3.372(15)
B84 S64 2.33(8)
B84 B123 2.937(19)
B84 B100 3.021(17)
B84 B86 3.109(15)
B84 B112 3.200(18)
B85 S88 2.52(5)
B85 B113 2.978(14)
B85 B87 3.066(13)
B85 B101 3.078(13)
B85 B124 3.143(17)
B86 S90 2.50(8)
B86 B112 2.984(15)
B86 B88 3.030(14)
B86 B100 3.054(19)
B86 B125 3.065(17)
B87 S66 2.43(7)
B87 B126 2.898(14)
B87 B89 3.012(13)
B87 B101 3.021(14)
B87 B113 3.197(13)
B88 S71 2.29(6)
B88 B102 2.945(18)
B88 B125 2.963(15)
B88 B90 3.073(15)
B88 B116 3.316(15)
B89 S92 2.49(6)
B89 B115 2.950(15)
B89 B126 3.036(15)
B89 B103 3.042(15)
B89 B91 3.065(14)
B90 S94 2.40(6)
B90 B92 2.901(17)
B90 B116 2.937(18)
B90 B102 2.992(14)
B90 B127 3.186(19)
B91 S69 2.33(7)
B91 B128 2.876(14)
B91 B93 2.970(14)
B91 B103 2.980(14)
B91 B115 3.231(16)
B92 S77 2.36(6)
B92 B104 2.878(14)
B92 B94 3.011(17)
B92 B127 3.013(15)
B92 B119 3.330(16)
B93 S96 2.24(5)
B93 B118 2.985(14)
B93 B105 3.022(13)
B93 B128 3.044(15)
B93 B95 3.079(15)
B94 S98 2.45(7)
B94 B119 2.922(13)
B94 B104 2.965(15)
B94 B129 2.991(15)
B95 S76 2.47(8)
B95 B130 2.907(14)
B95 B105 3.031(14)
B95 B118 3.303(13)
B96 S97 2.50(8)
B96 B104 3.039(16)
B96 B98 3.169(17)
B96 B129 3.270(18)
B96 B121 3.316(16)
B97 S84 2.16(6)
B97 B99 3.005(12)
B97 B105 3.033(13)
B97 B122 3.247(14)
B97 B130 3.369(12)
B98 S82 2.45(15)
B98 B100 3.025(18)
B98 B123 3.206(18)
B99 S87 2.54(13)
B99 B124 3.150(15)
B99 B101 3.275(15)
B99 B122 3.282(15)
B100 S85 2.38(6)
B100 B102 3.079(15)
B100 B123 3.177(16)
B100 B125 3.320(19)
B101 S91 2.54(9)
B101 B103 2.996(13)
B101 B124 3.113(14)
B101 B126 3.254(15)
B102 S89 2.36(11)
B102 B104 3.141(18)
B102 B127 3.211(17)
B102 B125 3.226(18)
B103 S95 2.45(6)
B103 B105 3.128(15)
B103 B128 3.163(13)
B104 S93 2.36(10)
B104 B127 3.086(17)
B104 B129 3.35(2)
B105 S99 2.37(6)
B105 B128 3.315(15)
B105 B130 3.380(15)
B106 S52 2.20(6)
B106 S51 2.22(6)
B107 S53 2.23(6)
B107 S54 2.38(7)
B108 S56 2.34(6)
B108 S55 2.37(6)
B109 S57 2.14(8)
B109 S58 2.29(7)
B110 S59 2.09(8)
B110 S60 2.28(7)
B111 S61 2.33(6)
B111 S62 2.43(7)
B112 S63 2.31(7)
B112 S64 2.40(8)
B113 S66 2.28(6)
B113 S65 2.31(6)
B114 S68 2.26(7)
B114 S67 2.31(6)
B115 S69 2.26(6)
B115 S70 2.39(6)
B116 S72 2.27(5)
B116 S71 2.49(6)
B117 S74 2.30(6)
B117 S73 2.37(6)
B118 S76 2.16(8)
B118 S75 2.61(7)
B119 S78 2.31(5)
B119 S77 2.58(7)
B120 S79 2.31(7)
B120 S80 2.31(5)
B121 S81 2.10(6)
B121 S82 2.91(15)
B122 S83 2.38(5)
B122 S84 2.40(6)
B123 S85 2.35(6)
B123 S86 2.38(7)
B124 S88 2.17(5)
B124 S87 2.43(13)
B125 S90 2.26(8)
B125 S89 2.36(11)
B126 S91 2.08(8)
B126 S92 2.37(6)
B127 S94 2.32(6)
B127 S93 2.45(10)
B128 S96 2.27(5)
B128 S95 2.43(6)
B129 S97 2.34(7)
B129 S98 2.55(6)
B130 S99 2.10(6)
B130 S100 2.34(6)
A1 A8 2.786(13)
A1 A5 2.823(11)
A1 A4 2.825(11)
A1 A12 2.826(11)
A1 A6 2.830(13)
A1 A7 2.846(13)
A1 A13 2.848(13)
A1 A11 2.857(13)
A1 A9 2.858(12)
A1 A10 2.883(14)
A1 A2 2.918(13)
A1 A3 2.950(13)
A2 A8 2.834(12)
A2 A7 2.836(11)
A2 A5 2.852(13)
A2 A6 2.852(13)
A2 A21 2.860(13)
A2 A4 2.861(12)
A2 A23 2.879(12)
A2 A19 2.890(12)
A2 A20 2.896(14)
A2 A22 2.917(13)
A2 A54 2.975(14)
A3 A13 2.791(14)
A3 A9 2.825(12)
A3 A12 2.842(13)
A3 A36 2.865(13)
A3 A11 2.868(14)
A3 A10 2.870(12)
A3 A38 2.889(15)
A3 A35 2.892(14)
A3 A34 2.895(14)
A3 A37 2.900(15)
A3 A55 2.992(14)
A4 A24 2.769(11)
A4 A8 2.839(12)
A4 A18 2.843(13)
A4 A25 2.849(13)
A4 A39 2.851(12)
A4 A14 2.871(13)
A4 A5 2.879(13)
A4 A33 2.913(12)
A4 A9 2.941(12)
A4 A19 3.015(13)
A5 A32 2.742(12)
A5 A43 2.847(13)
A5 A6 2.858(12)
A5 A31 2.875(13)
A5 A15 2.892(13)
A5 A14 2.909(13)
A5 A33 2.916(12)
A5 A10 2.941(13)
A5 A23 3.013(13)
A6 A30 2.786(14)
A6 A16 2.821(11)
A6 A31 2.841(12)
A6 A7 2.854(13)
A6 A42 2.870(14)
A6 A29 2.893(13)
A6 A15 2.898(14)
A6 A11 2.907(14)
A6 A22 2.998(14)
A7 A28 2.754(13)
A7 A41 2.836(12)
A7 A29 2.854(13)
A7 A8 2.854(12)
A7 A16 2.869(13)
A7 A17 2.880(13)
A7 A27 2.894(14)
A7 A12 2.909(13)
A7 A21 3.007(14)
A8 A26 2.780(13)
A8 A18 2.846(12)
A8 A40 2.856(13)
A8 A17 2.888(11)
A8 A25 2.909(12)
A8 A27 2.921(13)
A8 A13 2.927(13)
A8 A20 3.046(13)
A9 A45 2.779(12)
A9 A10 2.847(14)
A9 A44 2.863(13)
A9 A18 2.864(13)
A9 A39 2.869(11)
A9 A13 2.877(12)
A9 A14 2.894(12)
A9 A46 2.906(13)
A9 A34 3.007(13)
A10 A53 2.764(14)
A10 A43 2.805(13)
A10 A11 2.881(13)
A10 A44 2.886(13)
A10 A52 2.887(14)
A10 A14 2.900(12)
A10 A15 2.904(14)
A10 A38 2.970(14)
A11 A51 2.761(14)
A11 A50 2.819(12)
A11 A15 2.843(13)
A11 A42 2.856(15)
A11 A12 2.867(14)
A11 A16 2.884(14)
A11 A52 2.917(15)
A11 A37 2.972(15)
A12 A49 2.753(12)
A12 A41 2.836(13)
A12 A13 2.840(12)
A12 A17 2.860(14)
A12 A16 2.873(13)
A12 A48 2.877(13)
A12 A50 2.902(13)
A12 A36 3.022(15)
A13 A47 2.765(14)
A13 A40 2.857(13)
A13 A48 2.860(11)
A13 A18 2.880(11)
A13 A46 2.883(13)
A13 A17 2.886(13)
A13 A35 3.012(13)
A14 A71 2.733(14)
A14 A72 2.734(12)
A14 A70 2.810(13)
A14 A43 2.857(14)
A14 A73 2.867(13)
A14 A39 2.872(14)
A14 A33 2.958(13)
A14 A44 3.015(14)
A15 A67 2.651(14)
A15 A68 2.678(14)
A15 A42 2.850(13)
A15 A43 2.895(13)
A15 A69 2.901(15)
A15 A66 2.914(15)
A15 A52 2.944(15)
A15 A31 2.945(14)
A16 A63 2.693(12)
A16 A64 2.712(14)
A16 A62 2.859(14)
A16 A42 2.877(14)
A16 A41 2.885(13)
A16 A65 2.914(14)
A16 A50 2.954(14)
A16 A29 2.972(14)
A17 A59 2.706(13)
A17 A60 2.725(13)
A17 A41 2.845(13)
A17 A58 2.882(14)
A17 A40 2.883(12)
A17 A61 2.917(12)
A17 A48 2.965(14)
A17 A27 3.008(14)
A18 A56 2.714(14)
A18 A75 2.734(13)
A18 A39 2.848(13)
A18 A40 2.857(12)
A18 A57 2.946(13)
A18 A25 2.961(14)
A18 A74 2.964(12)
A18 A46 2.965(13)
A19 A104 2.737(14)
A19 A86 2.766(12)
A19 A54 2.817(14)
A19 A33 2.849(14)
A19 A76 2.849(14)
A19 A20 2.869(13)
A19 A23 2.884(14)
A19 A84 2.888(15)
A19 A25 2.909(14)
A19 A24 2.910(13)
A20 A100 2.705(14)
A20 A84 2.807(13)
A20 A102 2.822(14)
A20 A54 2.841(14)
A20 A25 2.854(14)
A20 A21 2.865(14)
A20 A82 2.867(16)
A20 A27 2.914(12)
A20 A26 2.921(14)
A21 A96 2.740(14)
A21 A98 2.761(14)
A21 A54 2.826(12)
A21 A27 2.830(14)
A21 A80 2.866(15)
A21 A82 2.875(15)
A21 A28 2.890(13)
A21 A29 2.892(14)
A21 A22 2.927(14)
A22 A92 2.713(14)
A22 A94 2.772(13)
A22 A80 2.781(15)
A22 A29 2.816(12)
A22 A23 2.849(13)
A22 A78 2.857(13)
A22 A31 2.862(14)
A22 A30 2.894(15)
A22 A54 2.911(14)
A23 A88 2.732(12)
A23 A90 2.793(14)
A23 A78 2.797(15)
A23 A54 2.817(14)
A23 A31 2.873(13)
A23 A76 2.892(14)
A23 A32 2.905(14)
A23 A33 2.952(14)
A24 A33 2.795(14)
A24 A86 2.816(14)
A24 A39 2.830(14)
A24 A104 2.833(16)
A24 A74 2.841(15)
A24 A25 2.873(13)
A24 A72 2.899(15)
A25 A102 2.761(14)
A25 A104 2.770(13)
A25 A26 2.819(13)
A25 A74 2.846(14)
A25 A56 2.930(15)
A25 A122 3.327(15)
A26 A100 2.782(16)
A26 A40 2.804(14)
A26 A102 2.824(13)
A26 A58 2.883(12)
A26 A56 2.910(14)
A26 A27 2.911(13)
A27 A100 2.750(14)
A27 A98 2.772(15)
A27 A28 2.784(13)
A27 A58 2.855(13)
A27 A60 2.965(12)
A27 A121 3.245(15)
A28 A98 2.816(16)
A28 A96 2.823(15)
A28 A29 2.860(14)
A28 A41 2.865(15)
A28 A62 2.866(15)
A28 A60 2.945(14)
A29 A94 2.756(15)
A29 A96 2.799(16)
A29 A30 2.820(14)
A29 A62 2.842(13)
A29 A64 3.001(15)
A29 A125 3.206(14)
A30 A92 2.773(14)
A30 A42 2.814(16)
A30 A66 2.835(15)
A30 A94 2.847(16)
A30 A64 2.853(13)
A30 A31 2.893(13)
A31 A90 2.778(13)
A31 A66 2.785(14)
A31 A92 2.820(14)
A31 A32 2.833(12)
A31 A68 2.878(15)
A31 A124 3.279(14)
A32 A88 2.836(14)
A32 A43 2.842(14)
A32 A90 2.859(14)
A32 A68 2.879(14)
A32 A33 2.888(14)
A32 A70 2.891(13)
A33 A88 2.782(13)
A33 A86 2.789(14)
A33 A70 2.811(14)
A33 A72 2.969(13)
A33 A123 3.264(13)
A34 A87 2.727(13)
A34 A85 2.810(14)
A34 A55 2.833(13)
A34 A46 2.849(14)
A34 A105 2.851(15)
A34 A77 2.852(15)
A34 A38 2.856(15)
A34 A35 2.882(14)
A34 A44 2.923(13)
A34 A45 2.940(12)
A35 A103 2.669(16)
A35 A83 2.804(14)
A35 A101 2.810(15)
A35 A48 2.829(14)
A35 A55 2.831(16)
A35 A36 2.870(15)
A35 A47 2.894(15)
A35 A85 2.937(16)
A35 A46 2.947(12)
A36 A99 2.710(15)
A36 A81 2.761(17)
A36 A97 2.823(14)
A36 A83 2.835(17)
A36 A55 2.843(16)
A36 A50 2.867(16)
A36 A49 2.876(16)
A36 A48 2.890(16)
A36 A37 2.903(16)
A37 A95 2.727(15)
A37 A93 2.782(18)
A37 A79 2.796(18)
A37 A52 2.815(15)
A37 A81 2.846(15)
A37 A38 2.864(15)
A37 A51 2.875(18)
A37 A55 2.881(17)
A37 A50 2.900(16)
A38 A91 2.754(17)
A38 A77 2.809(16)
A38 A44 2.815(13)
A38 A89 2.834(15)
A38 A55 2.843(14)
A38 A79 2.881(15)
A38 A53 2.899(14)
A38 A52 2.943(16)
A39 A45 2.826(13)
A39 A120 2.836(13)
A39 A75 2.856(14)
A39 A72 2.869(13)
A39 A74 2.885(15)
A39 A73 2.914(14)
A40 A47 2.835(13)
A40 A119 2.836(14)
A40 A59 2.839(11)
A40 A56 2.858(11)
A40 A57 2.915(13)
A40 A58 2.946(13)
A41 A118 2.822(13)
A41 A49 2.829(14)
A41 A63 2.838(14)
A41 A60 2.846(14)
A41 A62 2.883(14)
A41 A61 2.912(13)
A42 A51 2.803(16)
A42 A67 2.820(15)
A42 A117 2.844(15)
A42 A64 2.852(14)
A42 A65 2.882(14)
A42 A66 2.902(14)
A43 A53 2.833(14)
A43 A116 2.850(14)
A43 A71 2.857(14)
A43 A68 2.869(15)
A43 A69 2.889(15)
A43 A70 2.900(13)
A44 A89 2.753(16)
A44 A87 2.786(15)
A44 A73 2.828(13)
A44 A53 2.840(16)
A44 A71 2.880(14)
A44 A45 2.932(15)
A44 A115 3.273(15)
A45 A46 2.790(13)
A45 A87 2.812(15)
A45 A105 2.832(14)
A45 A75 2.869(14)
A45 A73 2.879(13)
A46 A105 2.815(14)
A46 A103 2.821(13)
A46 A57 2.827(15)
A46 A47 2.869(13)
A46 A75 2.908(12)
A46 A114 3.323(15)
A47 A101 2.805(14)
A47 A48 2.821(13)
A47 A59 2.846(13)
A47 A57 2.853(13)
A47 A103 2.859(15)
A48 A99 2.811(14)
A48 A101 2.827(15)
A48 A61 2.864(14)
A48 A59 2.878(15)
A48 A49 2.896(14)
A48 A113 3.309(14)
A49 A97 2.794(17)
A49 A99 2.795(16)
A49 A50 2.807(15)
A49 A61 2.882(16)
A49 A63 2.890(16)
A50 A97 2.799(14)
A50 A65 2.840(16)
A50 A95 2.848(17)
A50 A51 2.848(15)
A50 A63 2.943(16)
A50 A112 3.291(15)
A51 A95 2.798(16)
A51 A52 2.809(15)
A51 A65 2.884(16)
A51 A93 2.891(18)
A51 A67 2.916(16)
A52 A93 2.771(16)
A52 A69 2.847(14)
A52 A91 2.863(17)
A52 A53 2.863(14)
A52 A67 2.935(16)
A52 A111 3.127(17)
A53 A89 2.816(16)
A53 A69 2.846(16)
A53 A91 2.861(15)
A53 A71 2.891(14)
A54 A76 2.724(13)
A54 A84 2.765(15)
A54 A78 2.781(15)
A54 A82 2.805(15)
A54 A80 2.806(14)
A55 A83 2.739(16)
A55 A77 2.777(15)
A55 A85 2.784(17)
A55 A81 2.787(16)
A55 A79 2.795(17)
A56 S33 2.32(8)
A56 A74 2.801(14)
A56 A57 2.851(14)
A56 A122 3.123(14)
A57 S28 2.48(5)
A57 A75 2.771(13)
A57 A114 3.071(16)
A58 S27 2.39(6)
A58 A60 2.767(12)
A58 A59 2.899(13)
A58 A121 3.142(15)
A59 S16 2.43(6)
A59 A61 2.833(13)
A59 A113 3.219(14)
A60 S31 2.32(7)
A60 A61 2.865(15)
A60 A121 3.196(16)
A61 S26 2.33(6)
A61 A113 3.122(15)
A62 S25 2.20(8)
A62 A63 2.793(16)
A62 A64 2.808(16)
A62 A125 3.028(18)
A63 S13 2.33(7)
A63 A65 2.795(16)
A63 A112 3.065(18)
A63 A118 3.369(18)
A64 S39 2.49(9)
A64 A65 2.800(17)
A64 A125 3.131(19)
A65 S24 2.42(7)
A65 A112 3.102(17)
A66 S23 2.61(7)
A66 A68 2.789(13)
A66 A67 2.837(17)
A66 A124 3.001(15)
A67 S11 2.65(4)
A67 A69 2.820(15)
A67 A111 3.055(19)
A68 S37 2.29(6)
A68 A69 2.833(16)
A68 A124 3.077(16)
A69 S22 2.56(7)
A69 A111 3.076(17)
A70 S21 2.43(7)
A70 A72 2.785(15)
A70 A71 2.881(14)
A70 A123 3.275(15)
A71 S20 2.46(7)
A71 A73 2.763(16)
A71 A115 3.217(17)
A72 S35 2.28(5)
A72 A73 2.849(14)
A72 A123 3.171(15)
A72 A120 3.378(16)
A73 S30 2.44(6)
A73 A115 3.063(17)
A74 S29 2.44(7)
A74 A75 2.888(15)
A74 A122 3.031(17)
A75 S18 2.41(9)
A75 A114 3.068(15)
A76 S43 2.47(7)
A76 A88 2.999(16)
A76 A78 3.049(16)
A76 A86 3.068(15)
A76 A84 3.078(16)
A76 A126 3.340(17)
A77 S2 2.65(4)
A77 A87 3.004(15)
A77 A85 3.020(18)
A77 A89 3.047(16)
A77 A106 3.05(2)
A77 A79 3.117(19)
A77 A107 3.20(2)
A78 S46 2.35(7)
A78 A90 2.997(15)
A78 A80 3.020(14)
A78 A92 3.091(17)
A78 A127 3.359(14)
A78 A128 3.365(18)
A79 S4 2.28(10)
A79 A91 2.873(16)
A79 A93 2.92(2)
A79 A81 3.093(18)
A79 A108 3.237(19)
A79 A107 3.295(19)
A80 S47 2.44(8)
A80 A94 2.926(17)
A80 A96 2.930(14)
A80 A129 3.094(17)
A80 A82 3.226(16)
A80 A128 3.339(18)
A81 S5 2.29(8)
A81 A95 2.91(2)
A81 A97 2.983(19)
A81 A83 3.043(19)
A81 A108 3.26(2)
A81 A109 3.302(19)
A82 S49 2.57(8)
A82 A84 3.001(14)
A82 A98 3.015(13)
A82 A100 3.025(15)
A82 A129 3.193(16)
A82 A130 3.297(18)
A83 S7 2.50(5)
A83 A99 2.978(17)
A83 A101 3.128(19)
A83 A110 3.151(19)
A83 A85 3.169(16)
A83 A109 3.229(18)
A84 S41 2.24(6)
A84 A104 2.994(16)
A84 A102 3.098(16)
A84 A126 3.137(14)
A85 S10 2.65(4)
A85 A103 2.945(18)
A85 A106 3.045(17)
A85 A105 3.080(15)
A85 A110 3.264(17)
A86 S42 2.35(5)
A86 A123 2.899(16)
A86 A104 2.984(16)
A86 A88 3.056(16)
A86 A126 3.063(17)
A87 S19 2.32(6)
A87 A106 2.957(17)
A87 A105 2.984(17)
A87 A89 3.066(18)
A87 A115 3.165(16)
A88 S36 2.43(7)
A88 A127 2.962(16)
A88 A90 3.071(15)
A88 A123 3.308(15)
A89 S3 2.38(8)
A89 A115 3.008(17)
A89 A91 3.014(18)
A89 A107 3.061(18)
A90 S44 2.36(6)
A90 A127 2.934(16)
A90 A124 3.000(16)
A90 A92 3.038(14)
A91 S12 2.65(5)
A91 A107 2.925(19)
A91 A93 2.969(17)
A91 A111 3.331(19)
A92 S38 2.64(6)
A92 A128 2.794(19)
A92 A94 2.973(14)
A92 A124 3.290(16)
A93 S6 2.42(10)
A93 A111 2.903(18)
A93 A95 2.976(18)
A93 A108 3.050(19)
A94 S45 2.40(13)
A94 A128 2.892(17)
A94 A125 2.975(15)
A94 A96 3.003(15)
A95 S14 2.36(9)
A95 A108 2.94(2)
A95 A97 3.080(18)
A96 S40 2.43(8)
A96 A98 2.960(16)
A96 A129 2.982(19)
A96 A125 3.233(18)
A97 S8 2.36(6)
A97 A112 2.932(18)
A97 A99 2.980(17)
A97 A109 3.080(18)
A98 S48 2.55(8)
A98 A121 2.987(15)
A98 A100 3.072(15)
A98 A129 3.174(17)
A99 S15 2.35(6)
A99 A109 2.910(17)
A99 A101 3.153(16)
A99 A113 3.242(18)
A100 S32 2.61(6)
A100 A130 2.817(15)
A100 A102 3.014(14)
A100 A121 3.216(14)
A101 S9 2.43(6)
A101 A110 2.968(17)
A101 A103 2.971(14)
A101 A113 2.974(15)
A102 S50 2.60(11)
A102 A104 2.980(15)
A102 A122 3.029(16)
A102 A130 3.052(17)
A103 S17 2.30(6)
A103 A110 2.972(16)
A103 A105 3.026(14)
A104 S34 2.45(6)
A104 A126 2.861(15)
A104 A122 3.307(17)
A105 S1 2.65(4)
A105 A114 3.033(18)
A105 A106 3.114(18)
A106 S1 2.49(5)
A106 S2 2.49(5)
A107 S4 2.27(9)
A107 S3 2.41(8)
A108 S5 2.48(5)
A108 S6 2.49(5)
A109 S8 2.40(6)
A109 S7 2.47(6)
A110 S9 2.33(6)
A110 S10 2.37(11)
A111 S11 2.38(8)
A111 S12 2.53(13)
A112 S13 2.27(7)
A112 S14 2.28(9)
A113 S16 2.18(7)
A113 S15 2.27(6)
A114 S17 2.31(5)
A114 S18 2.43(9)
A115 S19 2.42(7)
A115 S20 2.53(7)
A116 S22 2.37(7)
A116 S21 2.42(7)
A117 S24 2.40(7)
A117 S23 2.63(7)
A118 S26 2.32(7)
A118 S25 2.34(8)
A119 S28 2.42(5)
A119 S27 2.49(6)
A120 S30 2.29(6)
A120 S29 2.44(8)
A121 S31 2.35(6)
A121 S32 2.43(6)
A122 S34 2.34(5)
A122 S33 2.38(7)
A123 S36 2.26(7)
A123 S35 2.30(6)
A124 S37 2.32(6)
A124 S38 2.34(6)
A125 S39 2.39(9)
A125 S40 2.51(9)
A126 S42 2.31(5)
A126 S41 2.38(6)
A127 S44 2.29(7)
A127 S43 2.39(7)
A128 S46 2.23(6)
A128 S45 2.60(13)
A129 S48 2.18(7)
A129 S47 2.42(8)
A130 S49 2.52(7)
A130 S50 2.69(10)
